data_7231564
loop_
_publ_author_name
'Ganadu, Maria Luisa'
'Demitri, Nicola'
'Zangrando, Ennio'

_publ_section_title
;
 Conformation-directing chiral groups in bis(naphthaldiminato)nickel(ii)
 complexes: a rare example with 16 crystallographically independent units
 (Z&#x2032;)
;
_journal_issue 40
_journal_name_full CrystEngComm
_journal_page_first 6122
_journal_paper_doi 10.1039/C8CE01089G
_journal_volume 20
_journal_year 2018
_chemical_absolute_configuration rm
_chemical_formula_moiety 'C34 H40 N2 Ni O2'
_chemical_formula_sum 'C34 H40 N2 Ni O2'
_chemical_formula_weight 567.39
_space_group_crystal_system monoclinic
_space_group_IT_number 4
_space_group_name_Hall 'P 2yb'
_space_group_name_H-M_alt 'P 1 21 1'
_symmetry_space_group_name_Hall 'P 2yb'
_symmetry_space_group_name_H-M 'P 1 21 1'
_atom_sites_solution_hydrogens geom
_audit_creation_method SHELXL-2014/7
_audit_update_record
;
2018-07-03 deposited with the CCDC.
2018-08-31 downloaded from the CCDC.
;
_cell_angle_alpha 90
_cell_angle_beta 92.51(3)
_cell_angle_gamma 90
_cell_formula_units_Z 32
_cell_length_a 18.579(4)
_cell_length_b 31.710(6)
_cell_length_c 40.968(8)
_cell_measurement_reflns_used 6455
_cell_measurement_temperature 100(2)
_cell_measurement_theta_max 28.75
_cell_measurement_theta_min 1.54
_cell_volume 24113(8)
_computing_cell_refinement 'XDS (Kabsch, 2010)'
_computing_data_collection 'Elettra XRD1 Data Collection SW'
_computing_data_reduction 'XDS - CCP4'
_computing_molecular_graphics 'Ortep3 for Windows (Farrugia,1997)'
_computing_publication_material 'Wingx Version 2013.3 (Farrugia, 2012)'
_computing_structure_refinement 'SHELXL-2014/7 (Sheldrick, 2014)'
_computing_structure_solution 'SHELX97 (Sheldrick, 2008)'
_diffrn_ambient_temperature 100(2)
_diffrn_measured_fraction_theta_full 0.988
_diffrn_measured_fraction_theta_max 0.965
_diffrn_measurement_device_type 'Dectris Pilatus 2M'
_diffrn_measurement_method 'CCD rotation images, thick slices'
_diffrn_radiation_monochromator Si111
_diffrn_radiation_source 'Elettra Synchrotron, Trieste (Italy)'
_diffrn_radiation_type synchrotron
_diffrn_radiation_wavelength 0.700
_diffrn_reflns_av_R_equivalents 0.0214
_diffrn_reflns_av_unetI/netI 0.0290
_diffrn_reflns_Laue_measured_fraction_full 0.988
_diffrn_reflns_Laue_measured_fraction_max 0.965
_diffrn_reflns_limit_h_max 26
_diffrn_reflns_limit_h_min -27
_diffrn_reflns_limit_k_max 46
_diffrn_reflns_limit_k_min -46
_diffrn_reflns_limit_l_max 60
_diffrn_reflns_limit_l_min -60
_diffrn_reflns_number 270431
_diffrn_reflns_point_group_measured_fraction_full 0.944
_diffrn_reflns_point_group_measured_fraction_max 0.892
_diffrn_reflns_theta_full 24.835
_diffrn_reflns_theta_max 30.964
_diffrn_reflns_theta_min 0.490
_exptl_absorpt_coefficient_mu 0.676
_exptl_absorpt_correction_T_max 0.88
_exptl_absorpt_correction_T_min 0.78
_exptl_absorpt_correction_type multi-scan
_exptl_absorpt_process_details 'W. Kabsch, Acta Cryst. D (2010)'
_exptl_crystal_colour 'dark green'
_exptl_crystal_density_diffrn 1.250
_exptl_crystal_description needle
_exptl_crystal_F_000 9664
_exptl_crystal_size_max 0.32
_exptl_crystal_size_mid 0.11
_exptl_crystal_size_min 0.10
_refine_diff_density_max 0.425
_refine_diff_density_min -0.641
_refine_diff_density_rms 0.073
_refine_ls_abs_structure_details
;
 Flack x determined using 55240 quotients [(I+)-(I-)]/[(I+)+(I-)]
 (Parsons, Flack and Wagner, Acta Cryst. B69 (2013) 249-259).
;
_refine_ls_abs_structure_Flack 0.0150(13)
_refine_ls_extinction_method none
_refine_ls_goodness_of_fit_ref 1.034
_refine_ls_hydrogen_treatment constr
_refine_ls_matrix_type full
_refine_ls_number_parameters 5745
_refine_ls_number_reflns 143030
_refine_ls_number_restraints 1
_refine_ls_restrained_S_all 1.034
_refine_ls_R_factor_all 0.0343
_refine_ls_R_factor_gt 0.0307
_refine_ls_shift/su_max 0.005
_refine_ls_shift/su_mean 0.000
_refine_ls_structure_factor_coef Fsqd
_refine_ls_weighting_details 'w=1/[\s^2^(Fo^2^)+(0.0500P)^2^+1.4951P] where P=(Fo^2^+2Fc^2^)/3'
_refine_ls_weighting_scheme calc
_refine_ls_wR_factor_gt 0.0804
_refine_ls_wR_factor_ref 0.0828
_reflns_Friedel_coverage 0.820
_reflns_Friedel_fraction_full 0.897
_reflns_Friedel_fraction_max 0.817
_reflns_number_gt 132498
_reflns_number_total 143030
_reflns_threshold_expression 'I > 2\s(I)'
_cod_data_source_file c8ce01089g2.cif
_cod_data_source_block 2
_cod_depositor_comments 'Adding full bibliography for 7231563--7231564.cif.'
_cod_database_code 7231564
_shelx_shelxl_version_number 2014/7
_shelx_space_group_comment
;
The symmetry employed for this shelxl refinement is uniquely defined
by the following loop, which should always be used as a source of
symmetry information in preference to the above space-group names.
They are only intended as comments.
;

loop_
_space_group_symop_operation_xyz
'x, y, z'
'-x, y+1/2, -z'

loop_
_atom_site_label
_atom_site_type_symbol
_atom_site_fract_x
_atom_site_fract_y
_atom_site_fract_z
_atom_site_U_iso_or_equiv
_atom_site_adp_type
_atom_site_occupancy
_atom_site_site_symmetry_order
_atom_site_calc_flag
_atom_site_refinement_flags_posn
_atom_site_refinement_flags_adp
Ni1_1 Ni 0.75221(2) 0.18186(2) 0.03610(2) 0.01358(3) Uani 1 1 d . .
O1_1 O 0.76928(6) 0.17707(3) -0.00796(2) 0.01844(19) Uani 1 1 d . .
O2_1 O 0.73025(6) 0.19033(4) 0.07941(2) 0.0201(2) Uani 1 1 d . .
N1_1 N 0.83935(6) 0.21149(4) 0.04373(3) 0.0161(2) Uani 1 1 d . .
N2_1 N 0.66370(6) 0.15402(4) 0.02782(3) 0.0149(2) Uani 1 1 d . .
C1_1 C 0.79317(7) 0.20881(4) -0.02441(3) 0.0158(2) Uani 1 1 d . .
C2_1 C 0.77662(8) 0.20981(5) -0.05892(3) 0.0218(3) Uani 1 1 d . .
H2_1 H 0.7527 0.1871 -0.0689 0.026 Uiso 1 1 calc R U
C3_1 C 0.79542(8) 0.24350(5) -0.07736(3) 0.0252(3) Uani 1 1 d . .
H3_1 H 0.7830 0.2436 -0.0996 0.030 Uiso 1 1 calc R U
C4_1 C 0.83373(8) 0.27880(5) -0.06347(3) 0.0218(3) Uani 1 1 d . .
C5_1 C 0.84989(9) 0.31483(5) -0.08196(4) 0.0286(3) Uani 1 1 d . .
H5_1 H 0.8354 0.3157 -0.1040 0.034 Uiso 1 1 calc R U
C6_1 C 0.88632(10) 0.34850(5) -0.06837(4) 0.0339(4) Uani 1 1 d . .
H6_1 H 0.8967 0.3718 -0.0811 0.041 Uiso 1 1 calc R U
C7_1 C 0.90784(11) 0.34754(5) -0.03515(4) 0.0350(4) Uani 1 1 d . .
H7_1 H 0.9327 0.3703 -0.0258 0.042 Uiso 1 1 calc R U
C8_1 C 0.89236(9) 0.31298(5) -0.01631(4) 0.0276(3) Uani 1 1 d . .
H8_1 H 0.9067 0.3129 0.0057 0.033 Uiso 1 1 calc R U
C9_1 C 0.85501(8) 0.27751(4) -0.02974(3) 0.0188(2) Uani 1 1 d . .
C10_1 C 0.83517(7) 0.24185(4) -0.01057(3) 0.0157(2) Uani 1 1 d . .
C11_1 C 0.86313(7) 0.23758(4) 0.02247(3) 0.0169(2) Uani 1 1 d . .
H11_1 H 0.9014 0.2549 0.0291 0.020 Uiso 1 1 calc R U
C12_1 C 0.66625(8) 0.20356(4) 0.08693(3) 0.0180(2) Uani 1 1 d . .
C13_1 C 0.66044(9) 0.22476(5) 0.11750(3) 0.0239(3) Uani 1 1 d . .
H13_1 H 0.7010 0.2275 0.1314 0.029 Uiso 1 1 calc R U
C14_1 C 0.59613(9) 0.24108(5) 0.12663(4) 0.0248(3) Uani 1 1 d . .
H14_1 H 0.5938 0.2546 0.1467 0.030 Uiso 1 1 calc R U
C15_1 C 0.53271(8) 0.23781(4) 0.10594(4) 0.0215(3) Uani 1 1 d . .
C16_1 C 0.46716(9) 0.25688(5) 0.11469(4) 0.0269(3) Uani 1 1 d . .
H16_1 H 0.4652 0.2711 0.1345 0.032 Uiso 1 1 calc R U
C17_1 C 0.40654(9) 0.25462(5) 0.09429(5) 0.0314(4) Uani 1 1 d . .
H17_1 H 0.3637 0.2669 0.1003 0.038 Uiso 1 1 calc R U
C18_1 C 0.40997(9) 0.23350(5) 0.06413(4) 0.0275(3) Uani 1 1 d . .
H18_1 H 0.3691 0.2320 0.0502 0.033 Uiso 1 1 calc R U
C19_1 C 0.47314(8) 0.21502(5) 0.05501(4) 0.0218(3) Uani 1 1 d . .
H19_1 H 0.4745 0.2016 0.0349 0.026 Uiso 1 1 calc R U
C20_1 C 0.53615(8) 0.21609(4) 0.07582(3) 0.0175(2) Uani 1 1 d . .
C21_1 C 0.60335(7) 0.19754(4) 0.06694(3) 0.0163(2) Uani 1 1 d . .
C22_1 C 0.60541(7) 0.16784(4) 0.04049(3) 0.0163(2) Uani 1 1 d . .
H22_1 H 0.5616 0.1578 0.0318 0.020 Uiso 1 1 calc R U
C23_1 C 0.88150(7) 0.20491(5) 0.07491(3) 0.0199(2) Uani 1 1 d . .
H23_1 H 0.8503 0.1887 0.0889 0.024 Uiso 1 1 calc R U
C24_1 C 0.89651(10) 0.24630(5) 0.09267(4) 0.0308(3) Uani 1 1 d . .
H24A_1 H 0.9236 0.2645 0.0791 0.046 Uiso 1 1 calc R U
H24B_1 H 0.9237 0.2409 0.1127 0.046 Uiso 1 1 calc R U
H24C_1 H 0.8517 0.2596 0.0974 0.046 Uiso 1 1 calc R U
C25_1 C 0.94932(8) 0.17691(5) 0.07021(3) 0.0223(3) Uani 1 1 d . .
C26_1 C 0.92910(9) 0.13968(5) 0.04749(4) 0.0287(3) Uani 1 1 d . .
H26A_1 H 0.9168 0.1501 0.0260 0.043 Uiso 1 1 calc R U
H26B_1 H 0.8886 0.1250 0.0558 0.043 Uiso 1 1 calc R U
H26C_1 H 0.9693 0.1208 0.0466 0.043 Uiso 1 1 calc R U
C27_1 C 1.01228(8) 0.20114(6) 0.05687(4) 0.0288(3) Uani 1 1 d . .
H27A_1 H 1.0253 0.2239 0.0714 0.043 Uiso 1 1 calc R U
H27B_1 H 0.9986 0.2123 0.0357 0.043 Uiso 1 1 calc R U
H27C_1 H 1.0527 0.1825 0.0550 0.043 Uiso 1 1 calc R U
C28_1 C 0.97298(10) 0.15864(7) 0.10367(4) 0.0404(4) Uani 1 1 d . .
H28A_1 H 1.0134 0.1402 0.1013 0.061 Uiso 1 1 calc R U
H28B_1 H 0.9338 0.1431 0.1124 0.061 Uiso 1 1 calc R U
H28C_1 H 0.9865 0.1812 0.1183 0.061 Uiso 1 1 calc R U
C29_1 C 0.66016(7) 0.11634(4) 0.00631(3) 0.0152(2) Uani 1 1 d . .
H29_1 H 0.7066 0.1150 -0.0041 0.018 Uiso 1 1 calc R U
C30_1 C 0.60317(8) 0.12102(5) -0.02149(3) 0.0224(3) Uani 1 1 d . .
H30A_1 H 0.5561 0.1202 -0.0128 0.034 Uiso 1 1 calc R U
H30B_1 H 0.6079 0.0984 -0.0368 0.034 Uiso 1 1 calc R U
H30C_1 H 0.6097 0.1475 -0.0324 0.034 Uiso 1 1 calc R U
C31_1 C 0.65484(7) 0.07518(4) 0.02673(3) 0.0173(2) Uani 1 1 d . .
C32_1 C 0.65558(9) 0.03748(5) 0.00320(4) 0.0248(3) Uani 1 1 d . .
H32A_1 H 0.6624 0.0119 0.0155 0.037 Uiso 1 1 calc R U
H32B_1 H 0.6942 0.0408 -0.0114 0.037 Uiso 1 1 calc R U
H32C_1 H 0.6106 0.0362 -0.0092 0.037 Uiso 1 1 calc R U
C33_1 C 0.58687(8) 0.07229(5) 0.04649(4) 0.0235(3) Uani 1 1 d . .
H33A_1 H 0.5451 0.0762 0.0322 0.035 Uiso 1 1 calc R U
H33B_1 H 0.5882 0.0938 0.0630 0.035 Uiso 1 1 calc R U
H33C_1 H 0.5847 0.0451 0.0567 0.035 Uiso 1 1 calc R U
C34_1 C 0.72165(9) 0.07250(5) 0.05019(4) 0.0257(3) Uani 1 1 d . .
H34A_1 H 0.7211 0.0955 0.0654 0.039 Uiso 1 1 calc R U
H34B_1 H 0.7644 0.0741 0.0379 0.039 Uiso 1 1 calc R U
H34C_1 H 0.7211 0.0463 0.0619 0.039 Uiso 1 1 calc R U
Ni2_2 Ni 0.75756(2) 0.43127(2) 0.03436(2) 0.01328(4) Uani 1 1 d . .
O3_2 O 0.77558(6) 0.41818(3) -0.00862(2) 0.01770(18) Uani 1 1 d . .
O4_2 O 0.73813(6) 0.44530(4) 0.07702(2) 0.0197(2) Uani 1 1 d . .
N3_2 N 0.84051(6) 0.46615(4) 0.03718(3) 0.0152(2) Uani 1 1 d . .
N4_2 N 0.67079(6) 0.40049(4) 0.02962(3) 0.0147(2) Uani 1 1 d . .
C1_2 C 0.79317(7) 0.44726(4) -0.02915(3) 0.0150(2) Uani 1 1 d . .
C2_2 C 0.78011(8) 0.43877(5) -0.06349(3) 0.0196(2) Uani 1 1 d . .
H2_2 H 0.7625 0.4126 -0.0701 0.024 Uiso 1 1 calc R U
C3_2 C 0.79330(8) 0.46870(5) -0.08627(3) 0.0219(3) Uani 1 1 d . .
H3_2 H 0.7849 0.4623 -0.1083 0.026 Uiso 1 1 calc R U
C4_2 C 0.81961(7) 0.50956(5) -0.07737(3) 0.0196(2) Uani 1 1 d . .
C5_2 C 0.82808(9) 0.54135(5) -0.10095(4) 0.0259(3) Uani 1 1 d . .
H5_2 H 0.8173 0.5355 -0.1229 0.031 Uiso 1 1 calc R U
C6_2 C 0.85203(9) 0.58077(5) -0.09196(4) 0.0285(3) Uani 1 1 d . .
H6_2 H 0.8580 0.6014 -0.1077 0.034 Uiso 1 1 calc R U
C7_2 C 0.86749(9) 0.58986(5) -0.05880(4) 0.0262(3) Uani 1 1 d . .
H7_2 H 0.8831 0.6167 -0.0527 0.031 Uiso 1 1 calc R U
C8_2 C 0.85967(7) 0.55928(5) -0.03526(3) 0.0208(2) Uani 1 1 d . .
H8_2 H 0.8701 0.5658 -0.0134 0.025 Uiso 1 1 calc R U
C9_2 C 0.83611(7) 0.51811(4) -0.04372(3) 0.0160(2) Uani 1 1 d . .
C10_2 C 0.82535(7) 0.48581(4) -0.01995(3) 0.0142(2) Uani 1 1 d . .
C11_2 C 0.85632(7) 0.48970(4) 0.01274(3) 0.0158(2) Uani 1 1 d . .
H11_2 H 0.8904 0.5108 0.0166 0.019 Uiso 1 1 calc R U
C12_2 C 0.67377(8) 0.45656(4) 0.08532(3) 0.0178(2) Uani 1 1 d . .
C13_2 C 0.66803(9) 0.47983(5) 0.11514(4) 0.0246(3) Uani 1 1 d . .
H13_2 H 0.7094 0.4852 0.1281 0.030 Uiso 1 1 calc R U
C14_2 C 0.60322(10) 0.49427(5) 0.12486(4) 0.0261(3) Uani 1 1 d . .
H14_2 H 0.6012 0.5090 0.1444 0.031 Uiso 1 1 calc R U
C15_2 C 0.53848(9) 0.48716(5) 0.10559(4) 0.0229(3) Uani 1 1 d . .
C16_2 C 0.47175(10) 0.50408(5) 0.11503(4) 0.0298(3) Uani 1 1 d . .
H16_2 H 0.4699 0.5195 0.1343 0.036 Uiso 1 1 calc R U
C17_2 C 0.40961(10) 0.49793(5) 0.09592(5) 0.0331(4) Uani 1 1 d . .
H17_2 H 0.3659 0.5087 0.1024 0.040 Uiso 1 1 calc R U
C18_2 C 0.41297(9) 0.47529(5) 0.06659(4) 0.0275(3) Uani 1 1 d . .
H18_2 H 0.3713 0.4714 0.0535 0.033 Uiso 1 1 calc R U
C19_2 C 0.47727(8) 0.45867(5) 0.05684(4) 0.0222(3) Uani 1 1 d . .
H19_2 H 0.4783 0.4440 0.0372 0.027 Uiso 1 1 calc R U
C20_2 C 0.54178(8) 0.46361(4) 0.07632(3) 0.0180(2) Uani 1 1 d . .
C21_2 C 0.61005(8) 0.44666(4) 0.06696(3) 0.0164(2) Uani 1 1 d . .
C22_2 C 0.61269(7) 0.41462(4) 0.04234(3) 0.0158(2) Uani 1 1 d . .
H22_2 H 0.5691 0.4030 0.0349 0.019 Uiso 1 1 calc R U
C23_2 C 0.88825(8) 0.46755(5) 0.06711(3) 0.0190(2) Uani 1 1 d . .
H23_2 H 0.8587 0.4594 0.0853 0.023 Uiso 1 1 calc R U
C24_2 C 0.91668(11) 0.51179(5) 0.07487(4) 0.0333(4) Uani 1 1 d . .
H24A_2 H 0.9532 0.5190 0.0600 0.050 Uiso 1 1 calc R U
H24B_2 H 0.9368 0.5125 0.0968 0.050 Uiso 1 1 calc R U
H24C_2 H 0.8779 0.5317 0.0727 0.050 Uiso 1 1 calc R U
C25_2 C 0.94841(8) 0.43341(6) 0.06496(3) 0.0252(3) Uani 1 1 d . .
C26_2 C 0.99276(9) 0.43915(7) 0.03473(4) 0.0390(4) Uani 1 1 d . .
H26A_2 H 1.0145 0.4666 0.0352 0.058 Uiso 1 1 calc R U
H26B_2 H 0.9619 0.4364 0.0154 0.058 Uiso 1 1 calc R U
H26C_2 H 1.0297 0.4180 0.0346 0.058 Uiso 1 1 calc R U
C27_2 C 0.91410(10) 0.38943(6) 0.06358(4) 0.0330(3) Uani 1 1 d . .
H27A_2 H 0.8831 0.3871 0.0443 0.049 Uiso 1 1 calc R U
H27B_2 H 0.8865 0.3852 0.0826 0.049 Uiso 1 1 calc R U
H27C_2 H 0.9513 0.3684 0.0630 0.049 Uiso 1 1 calc R U
C28_2 C 0.99888(9) 0.43601(7) 0.09548(4) 0.0378(4) Uani 1 1 d . .
H28A_2 H 1.0326 0.4131 0.0954 0.057 Uiso 1 1 calc R U
H28B_2 H 0.9711 0.4343 0.1147 0.057 Uiso 1 1 calc R U
H28C_2 H 1.0246 0.4623 0.0955 0.057 Uiso 1 1 calc R U
C29_2 C 0.66688(7) 0.36068(4) 0.01046(3) 0.0154(2) Uani 1 1 d . .
H29_2 H 0.7120 0.3590 -0.0010 0.018 Uiso 1 1 calc R U
C30_2 C 0.60668(9) 0.36172(5) -0.01618(4) 0.0263(3) Uani 1 1 d . .
H30A_2 H 0.5608 0.3605 -0.0063 0.039 Uiso 1 1 calc R U
H30B_2 H 0.6115 0.3380 -0.0305 0.039 Uiso 1 1 calc R U
H30C_2 H 0.6099 0.3874 -0.0285 0.039 Uiso 1 1 calc R U
C31_2 C 0.66610(8) 0.32166(4) 0.03326(4) 0.0210(3) Uani 1 1 d . .
C32_2 C 0.66472(10) 0.28187(5) 0.01171(4) 0.0273(3) Uani 1 1 d . .
H32A_2 H 0.7005 0.2843 -0.0044 0.041 Uiso 1 1 calc R U
H32B_2 H 0.6180 0.2789 0.0010 0.041 Uiso 1 1 calc R U
H32C_2 H 0.6749 0.2575 0.0251 0.041 Uiso 1 1 calc R U
C33_2 C 0.60140(11) 0.32016(5) 0.05514(4) 0.0331(4) Uani 1 1 d . .
H33A_2 H 0.6014 0.2939 0.0667 0.050 Uiso 1 1 calc R U
H33B_2 H 0.5577 0.3226 0.0419 0.050 Uiso 1 1 calc R U
H33C_2 H 0.6045 0.3430 0.0705 0.050 Uiso 1 1 calc R U
C34_2 C 0.73573(11) 0.32128(6) 0.05471(5) 0.0356(4) Uani 1 1 d . .
H34A_2 H 0.7368 0.2966 0.0683 0.053 Uiso 1 1 calc R U
H34B_2 H 0.7376 0.3460 0.0682 0.053 Uiso 1 1 calc R U
H34C_2 H 0.7764 0.3210 0.0411 0.053 Uiso 1 1 calc R U
Ni3_3 Ni 0.76285(2) 0.68036(2) 0.03350(2) 0.01345(4) Uani 1 1 d . .
O5_3 O 0.78151(6) 0.66671(3) -0.00945(2) 0.01761(18) Uani 1 1 d . .
O6_3 O 0.74425(6) 0.69497(4) 0.07616(2) 0.0199(2) Uani 1 1 d . .
N5_3 N 0.84736(6) 0.71399(4) 0.03600(3) 0.0157(2) Uani 1 1 d . .
N6_3 N 0.67456(6) 0.65150(4) 0.02848(3) 0.01452(19) Uani 1 1 d . .
C1_3 C 0.79367(7) 0.69728(4) -0.02974(3) 0.0150(2) Uani 1 1 d . .
C2_3 C 0.77373(7) 0.69105(5) -0.06372(3) 0.0185(2) Uani 1 1 d . .
H2_3 H 0.7565 0.6649 -0.0708 0.022 Uiso 1 1 calc R U
C3_3 C 0.77981(8) 0.72294(5) -0.08568(3) 0.0207(3) Uani 1 1 d . .
H3_3 H 0.7662 0.7182 -0.1075 0.025 Uiso 1 1 calc R U
C4_3 C 0.80663(7) 0.76354(5) -0.07610(3) 0.0185(2) Uani 1 1 d . .
C5_3 C 0.80626(9) 0.79772(5) -0.09816(3) 0.0248(3) Uani 1 1 d . .
H5_3 H 0.7892 0.7938 -0.1196 0.030 Uiso 1 1 calc R U
C6_3 C 0.83090(9) 0.83673(5) -0.08823(4) 0.0273(3) Uani 1 1 d . .
H6_3 H 0.8303 0.8591 -0.1029 0.033 Uiso 1 1 calc R U
C7_3 C 0.85702(9) 0.84282(5) -0.05580(4) 0.0254(3) Uani 1 1 d . .
H7_3 H 0.8740 0.8692 -0.0492 0.030 Uiso 1 1 calc R U
C8_3 C 0.85764(8) 0.81004(5) -0.03380(4) 0.0211(3) Uani 1 1 d . .
H8_3 H 0.8750 0.8146 -0.0125 0.025 Uiso 1 1 calc R U
C9_3 C 0.83226(7) 0.76943(4) -0.04307(3) 0.0160(2) Uani 1 1 d . .
C10_3 C 0.82703(7) 0.73545(4) -0.02034(3) 0.0146(2) Uani 1 1 d . .
C11_3 C 0.86237(7) 0.73775(4) 0.01158(3) 0.0164(2) Uani 1 1 d . .
H11_3 H 0.8986 0.7578 0.0149 0.020 Uiso 1 1 calc R U
C12_3 C 0.68021(8) 0.70663(4) 0.08478(3) 0.0181(2) Uani 1 1 d . .
C13_3 C 0.67530(9) 0.72845(5) 0.11529(3) 0.0250(3) Uani 1 1 d . .
H13_3 H 0.7168 0.7330 0.1283 0.030 Uiso 1 1 calc R U
C14_3 C 0.61070(10) 0.74270(5) 0.12554(4) 0.0270(3) Uani 1 1 d . .
H14_3 H 0.6089 0.7561 0.1457 0.032 Uiso 1 1 calc R U
C15_3 C 0.54589(9) 0.73739(5) 0.10597(4) 0.0234(3) Uani 1 1 d . .
C16_3 C 0.47957(10) 0.75409(5) 0.11609(4) 0.0312(4) Uani 1 1 d . .
H16_3 H 0.4779 0.7679 0.1361 0.037 Uiso 1 1 calc R U
C17_3 C 0.41772(10) 0.75008(6) 0.09661(5) 0.0355(4) Uani 1 1 d . .
H17_3 H 0.3743 0.7607 0.1036 0.043 Uiso 1 1 calc R U
C18_3 C 0.42037(9) 0.72996(5) 0.06615(5) 0.0301(3) Uani 1 1 d . .
H18_3 H 0.3788 0.7278 0.0528 0.036 Uiso 1 1 calc R U
C19_3 C 0.48449(8) 0.71335(5) 0.05593(4) 0.0231(3) Uani 1 1 d . .
H19_3 H 0.4855 0.7003 0.0356 0.028 Uiso 1 1 calc R U
C20_3 C 0.54850(8) 0.71587(4) 0.07585(4) 0.0189(2) Uani 1 1 d . .
C21_3 C 0.61610(7) 0.69822(4) 0.06619(3) 0.0167(2) Uani 1 1 d . .
C22_3 C 0.61714(7) 0.66687(4) 0.04105(3) 0.0157(2) Uani 1 1 d . .
H22_3 H 0.5729 0.6566 0.0330 0.019 Uiso 1 1 calc R U
C23_3 C 0.89677(8) 0.71385(5) 0.06529(3) 0.0204(3) Uani 1 1 d . .
H23_3 H 0.8673 0.7078 0.0840 0.024 Uiso 1 1 calc R U
C24_3 C 0.93220(11) 0.75658(6) 0.07189(4) 0.0380(4) Uani 1 1 d . .
H24A_3 H 0.9692 0.7611 0.0566 0.057 Uiso 1 1 calc R U
H24B_3 H 0.9531 0.7571 0.0937 0.057 Uiso 1 1 calc R U
H24C_3 H 0.8966 0.7784 0.0695 0.057 Uiso 1 1 calc R U
C25_3 C 0.95119(8) 0.67661(6) 0.06294(4) 0.0260(3) Uani 1 1 d . .
C26_3 C 0.99411(10) 0.67944(8) 0.03197(4) 0.0435(5) Uani 1 1 d . .
H26A_3 H 1.0193 0.7059 0.0317 0.065 Uiso 1 1 calc R U
H26B_3 H 0.9618 0.6775 0.0131 0.065 Uiso 1 1 calc R U
H26C_3 H 1.0282 0.6567 0.0317 0.065 Uiso 1 1 calc R U
C27_3 C 0.91067(10) 0.63467(6) 0.06266(5) 0.0356(4) Uani 1 1 d . .
H27A_3 H 0.9446 0.6118 0.0625 0.053 Uiso 1 1 calc R U
H27B_3 H 0.8792 0.6331 0.0435 0.053 Uiso 1 1 calc R U
H27C_3 H 0.8828 0.6327 0.0818 0.053 Uiso 1 1 calc R U
C28_3 C 1.00337(9) 0.67735(7) 0.09296(4) 0.0389(4) Uani 1 1 d . .
H28A_3 H 1.0324 0.6523 0.0933 0.058 Uiso 1 1 calc R U
H28B_3 H 0.9765 0.6785 0.1124 0.058 Uiso 1 1 calc R U
H28C_3 H 1.0339 0.7017 0.0920 0.058 Uiso 1 1 calc R U
C29_3 C 0.66825(7) 0.61249(4) 0.00861(3) 0.0152(2) Uani 1 1 d . .
H29_3 H 0.7141 0.6097 -0.0021 0.018 Uiso 1 1 calc R U
C30_3 C 0.61045(8) 0.61663(5) -0.01896(4) 0.0218(3) Uani 1 1 d . .
H30A_3 H 0.5637 0.6170 -0.0099 0.033 Uiso 1 1 calc R U
H30B_3 H 0.6137 0.5931 -0.0336 0.033 Uiso 1 1 calc R U
H30C_3 H 0.6177 0.6424 -0.0307 0.033 Uiso 1 1 calc R U
C31_3 C 0.66217(8) 0.57276(4) 0.03048(4) 0.0199(3) Uani 1 1 d . .
C32_3 C 0.66173(9) 0.53376(5) 0.00825(4) 0.0270(3) Uani 1 1 d . .
H32A_3 H 0.6673 0.5088 0.0214 0.040 Uiso 1 1 calc R U
H32B_3 H 0.7008 0.5356 -0.0063 0.040 Uiso 1 1 calc R U
H32C_3 H 0.6169 0.5325 -0.0043 0.040 Uiso 1 1 calc R U
C33_3 C 0.59479(10) 0.57156(5) 0.05057(4) 0.0288(3) Uani 1 1 d . .
H33A_3 H 0.5528 0.5752 0.0364 0.043 Uiso 1 1 calc R U
H33B_3 H 0.5971 0.5938 0.0665 0.043 Uiso 1 1 calc R U
H33C_3 H 0.5921 0.5449 0.0615 0.043 Uiso 1 1 calc R U
C34_3 C 0.72934(10) 0.57067(5) 0.05371(4) 0.0322(4) Uani 1 1 d . .
H34A_3 H 0.7297 0.5944 0.0682 0.048 Uiso 1 1 calc R U
H34B_3 H 0.7718 0.5712 0.0412 0.048 Uiso 1 1 calc R U
H34C_3 H 0.7284 0.5451 0.0662 0.048 Uiso 1 1 calc R U
Ni4_4 Ni 0.75720(2) 0.93843(2) 0.03762(2) 0.01249(4) Uani 1 1 d . .
O7_4 O 0.78473(6) 0.92362(3) -0.00386(2) 0.01793(19) Uani 1 1 d . .
O8_4 O 0.72940(5) 0.95481(3) 0.07856(2) 0.01721(18) Uani 1 1 d . .
N7_4 N 0.83803(6) 0.97517(3) 0.04229(3) 0.01385(19) Uani 1 1 d . .
N8_4 N 0.67231(6) 0.90622(3) 0.03064(3) 0.01452(19) Uani 1 1 d . .
C1_4 C 0.79743(7) 0.95377(4) -0.02445(3) 0.0147(2) Uani 1 1 d . .
C2_4 C 0.78155(8) 0.94570(4) -0.05855(3) 0.0187(2) Uani 1 1 d . .
H2_4 H 0.7667 0.9189 -0.0652 0.022 Uiso 1 1 calc R U
C3_4 C 0.78797(8) 0.97670(5) -0.08119(3) 0.0205(3) Uani 1 1 d . .
H3_4 H 0.7772 0.9707 -0.1031 0.025 Uiso 1 1 calc R U
C4_4 C 0.81097(7) 1.01834(5) -0.07217(3) 0.0182(2) Uani 1 1 d . .
C5_4 C 0.80989(8) 1.05135(5) -0.09518(3) 0.0246(3) Uani 1 1 d . .
H5_4 H 0.7963 1.0457 -0.1169 0.030 Uiso 1 1 calc R U
C6_4 C 0.82861(9) 1.09164(5) -0.08610(4) 0.0268(3) Uani 1 1 d . .
H6_4 H 0.8276 1.1132 -0.1015 0.032 Uiso 1 1 calc R U
C7_4 C 0.84943(8) 1.10007(5) -0.05327(4) 0.0228(3) Uani 1 1 d . .
H7_4 H 0.8620 1.1274 -0.0470 0.027 Uiso 1 1 calc R U
C8_4 C 0.85137(8) 1.06835(4) -0.03035(3) 0.0189(2) Uani 1 1 d . .
H8_4 H 0.8657 1.0746 -0.0089 0.023 Uiso 1 1 calc R U
C9_4 C 0.83201(7) 1.02640(4) -0.03881(3) 0.0151(2) Uani 1 1 d . .
C10_4 C 0.82678(7) 0.99309(4) -0.01530(3) 0.0138(2) Uani 1 1 d . .
C11_4 C 0.85575(7) 0.99823(4) 0.01779(3) 0.0147(2) Uani 1 1 d . .
H11_4 H 0.8894 1.0195 0.0218 0.018 Uiso 1 1 calc R U
C12_4 C 0.66298(7) 0.96437(4) 0.08485(3) 0.0154(2) Uani 1 1 d . .
C13_4 C 0.65156(8) 0.98841(5) 0.11377(3) 0.0203(3) Uani 1 1 d . .
H13_4 H 0.6909 0.9959 0.1274 0.024 Uiso 1 1 calc R U
C14_4 C 0.58403(8) 1.00061(5) 0.12178(3) 0.0214(3) Uani 1 1 d . .
H14_4 H 0.5781 1.0156 0.1410 0.026 Uiso 1 1 calc R U
C15_4 C 0.52240(8) 0.99063(4) 0.10114(3) 0.0186(2) Uani 1 1 d . .
C16_4 C 0.45301(8) 1.00514(5) 0.10875(4) 0.0248(3) Uani 1 1 d . .
H16_4 H 0.4473 1.0207 0.1277 0.030 Uiso 1 1 calc R U
C17_4 C 0.39392(8) 0.99642(5) 0.08845(4) 0.0280(3) Uani 1 1 d . .
H17_4 H 0.3484 1.0058 0.0937 0.034 Uiso 1 1 calc R U
C18_4 C 0.40295(8) 0.97322(5) 0.05970(4) 0.0243(3) Uani 1 1 d . .
H18_4 H 0.3632 0.9673 0.0459 0.029 Uiso 1 1 calc R U
C19_4 C 0.47013(8) 0.95906(4) 0.05173(4) 0.0195(2) Uani 1 1 d . .
H19_4 H 0.4751 0.9443 0.0323 0.023 Uiso 1 1 calc R U
C20_4 C 0.53168(7) 0.96659(4) 0.07247(3) 0.0157(2) Uani 1 1 d . .
C21_4 C 0.60280(7) 0.95175(4) 0.06519(3) 0.0142(2) Uani 1 1 d . .
C22_4 C 0.61145(7) 0.91925(4) 0.04132(3) 0.0151(2) Uani 1 1 d . .
H22_4 H 0.5698 0.9064 0.0327 0.018 Uiso 1 1 calc R U
C23_4 C 0.87962(7) 0.97912(4) 0.07390(3) 0.0161(2) Uani 1 1 d . .
H23_4 H 0.8475 0.9695 0.0907 0.019 Uiso 1 1 calc R U
C24_4 C 0.89858(8) 1.02496(5) 0.08240(3) 0.0238(3) Uani 1 1 d . .
H24A_4 H 0.9379 1.0340 0.0696 0.036 Uiso 1 1 calc R U
H24B_4 H 0.9123 1.0270 0.1052 0.036 Uiso 1 1 calc R U
H24C_4 H 0.8574 1.0426 0.0777 0.036 Uiso 1 1 calc R U
C25_4 C 0.94500(7) 0.94839(5) 0.07536(3) 0.0193(2) Uani 1 1 d . .
C26_4 C 0.99980(9) 0.95954(6) 0.05034(4) 0.0336(4) Uani 1 1 d . .
H26A_4 H 1.0407 0.9411 0.0530 0.050 Uiso 1 1 calc R U
H26B_4 H 1.0151 0.9882 0.0535 0.050 Uiso 1 1 calc R U
H26C_4 H 0.9783 0.9563 0.0287 0.050 Uiso 1 1 calc R U
C27_4 C 0.91764(10) 0.90323(5) 0.07007(6) 0.0421(5) Uani 1 1 d . .
H27A_4 H 0.8982 0.9003 0.0481 0.063 Uiso 1 1 calc R U
H27B_4 H 0.8808 0.8973 0.0851 0.063 Uiso 1 1 calc R U
H27C_4 H 0.9568 0.8838 0.0737 0.063 Uiso 1 1 calc R U
C28_4 C 0.98256(9) 0.95087(6) 0.10942(4) 0.0340(4) Uani 1 1 d . .
H28A_4 H 1.0202 0.9301 0.1112 0.051 Uiso 1 1 calc R U
H28B_4 H 0.9481 0.9455 0.1257 0.051 Uiso 1 1 calc R U
H28C_4 H 1.0029 0.9785 0.1127 0.051 Uiso 1 1 calc R U
C29_4 C 0.67319(7) 0.86613(4) 0.01176(3) 0.0160(2) Uani 1 1 d . .
H29_4 H 0.7197 0.8654 0.0013 0.019 Uiso 1 1 calc R U
C30_4 C 0.61538(9) 0.86563(5) -0.01621(4) 0.0260(3) Uani 1 1 d . .
H30A_4 H 0.5686 0.8633 -0.0073 0.039 Uiso 1 1 calc R U
H30B_4 H 0.6234 0.8420 -0.0302 0.039 Uiso 1 1 calc R U
H30C_4 H 0.6181 0.8913 -0.0286 0.039 Uiso 1 1 calc R U
C31_4 C 0.67274(8) 0.82730(4) 0.03476(4) 0.0210(3) Uani 1 1 d . .
C32_4 C 0.67643(10) 0.78734(5) 0.01368(4) 0.0298(3) Uani 1 1 d . .
H32A_4 H 0.6879 0.7635 0.0274 0.045 Uiso 1 1 calc R U
H32B_4 H 0.7130 0.7907 -0.0020 0.045 Uiso 1 1 calc R U
H32C_4 H 0.6307 0.7828 0.0024 0.045 Uiso 1 1 calc R U
C33_4 C 0.60607(11) 0.82432(5) 0.05525(4) 0.0326(4) Uani 1 1 d . .
H33A_4 H 0.5635 0.8247 0.0411 0.049 Uiso 1 1 calc R U
H33B_4 H 0.6052 0.8478 0.0700 0.049 Uiso 1 1 calc R U
H33C_4 H 0.6077 0.7985 0.0675 0.049 Uiso 1 1 calc R U
C34_4 C 0.74055(11) 0.82883(6) 0.05756(5) 0.0371(4) Uani 1 1 d . .
H34A_4 H 0.7427 0.8040 0.0709 0.056 Uiso 1 1 calc R U
H34B_4 H 0.7388 0.8533 0.0713 0.056 Uiso 1 1 calc R U
H34C_4 H 0.7825 0.8301 0.0447 0.056 Uiso 1 1 calc R U
Ni5_5 Ni 0.75296(2) 0.06014(2) 0.28776(2) 0.01277(3) Uani 1 1 d . .
O9_5 O 0.77530(6) 0.05162(3) 0.24455(2) 0.0200(2) Uani 1 1 d . .
O10_5 O 0.72601(5) 0.07214(3) 0.32985(2) 0.01778(18) Uani 1 1 d . .
N9_5 N 0.83750(6) 0.09264(4) 0.29540(3) 0.01447(19) Uani 1 1 d . .
N10_5 N 0.66679(6) 0.03001(3) 0.27918(3) 0.01439(19) Uani 1 1 d . .
C1_5 C 0.79617(7) 0.08306(4) 0.22691(3) 0.0165(2) Uani 1 1 d . .
C2_5 C 0.78003(8) 0.08180(5) 0.19229(3) 0.0227(3) Uani 1 1 d . .
H2_5 H 0.7586 0.0579 0.1830 0.027 Uiso 1 1 calc R U
C3_5 C 0.79553(8) 0.11499(6) 0.17286(3) 0.0269(3) Uani 1 1 d . .
H3_5 H 0.7836 0.1134 0.1506 0.032 Uiso 1 1 calc R U
C4_5 C 0.82965(8) 0.15231(5) 0.18553(3) 0.0234(3) Uani 1 1 d . .
C5_5 C 0.84136(10) 0.18830(6) 0.16607(4) 0.0333(4) Uani 1 1 d . .
H5_5 H 0.8273 0.1876 0.1440 0.040 Uiso 1 1 calc R U
C6_5 C 0.87285(12) 0.22408(6) 0.17883(4) 0.0408(5) Uani 1 1 d . .
H6_5 H 0.8803 0.2473 0.1655 0.049 Uiso 1 1 calc R U
C7_5 C 0.89360(12) 0.22531(5) 0.21196(4) 0.0401(4) Uani 1 1 d . .
H7_5 H 0.9148 0.2496 0.2208 0.048 Uiso 1 1 calc R U
C8_5 C 0.88298(10) 0.19104(5) 0.23174(4) 0.0293(3) Uani 1 1 d . .
H8_5 H 0.8974 0.1925 0.2537 0.035 Uiso 1 1 calc R U
C9_5 C 0.85043(8) 0.15344(4) 0.21930(3) 0.0198(2) Uani 1 1 d . .
C10_5 C 0.83434(7) 0.11816(4) 0.23958(3) 0.0155(2) Uani 1 1 d . .
C11_5 C 0.86114(7) 0.11722(4) 0.27302(3) 0.0161(2) Uani 1 1 d . .
H11_5 H 0.8983 0.1357 0.2790 0.019 Uiso 1 1 calc R U
C12_5 C 0.66035(7) 0.08385(4) 0.33587(3) 0.0154(2) Uani 1 1 d . .
C13_5 C 0.65004(8) 0.10664(5) 0.36538(3) 0.0204(3) Uani 1 1 d . .
H13_5 H 0.6894 0.1118 0.3796 0.024 Uiso 1 1 calc R U
C14_5 C 0.58362(8) 0.12101(5) 0.37318(3) 0.0211(3) Uani 1 1 d . .
H14_5 H 0.5785 0.1353 0.3928 0.025 Uiso 1 1 calc R U
C15_5 C 0.52199(8) 0.11440(4) 0.35170(3) 0.0183(2) Uani 1 1 d . .
C16_5 C 0.45417(8) 0.13153(5) 0.35895(4) 0.0254(3) Uani 1 1 d . .
H16_5 H 0.4493 0.1464 0.3783 0.030 Uiso 1 1 calc R U
C17_5 C 0.39537(8) 0.12643(5) 0.33764(4) 0.0288(3) Uani 1 1 d . .
H17_5 H 0.3509 0.1377 0.3426 0.035 Uiso 1 1 calc R U
C18_5 C 0.40317(8) 0.10407(5) 0.30830(4) 0.0251(3) Uani 1 1 d . .
H18_5 H 0.3636 0.1006 0.2939 0.030 Uiso 1 1 calc R U
C19_5 C 0.46889(7) 0.08724(4) 0.30075(4) 0.0191(2) Uani 1 1 d . .
H19_5 H 0.4732 0.0729 0.2811 0.023 Uiso 1 1 calc R U
C20_5 C 0.53008(7) 0.09140(4) 0.32249(3) 0.0159(2) Uani 1 1 d . .
C21_5 C 0.59980(7) 0.07453(4) 0.31526(3) 0.0142(2) Uani 1 1 d . .
C22_5 C 0.60631(7) 0.04325(4) 0.29022(3) 0.0153(2) Uani 1 1 d . .
H22_5 H 0.5640 0.0316 0.2812 0.018 Uiso 1 1 calc R U
C23_5 C 0.87714(7) 0.09183(5) 0.32772(3) 0.0198(2) Uani 1 1 d . .
H23_5 H 0.8446 0.0787 0.3429 0.024 Uiso 1 1 calc R U
C24_5 C 0.89180(9) 0.13615(5) 0.34073(4) 0.0280(3) Uani 1 1 d . .
H24A_5 H 0.9280 0.1493 0.3282 0.042 Uiso 1 1 calc R U
H24B_5 H 0.9084 0.1346 0.3632 0.042 Uiso 1 1 calc R U
H24C_5 H 0.8483 0.1524 0.3390 0.042 Uiso 1 1 calc R U
C25_5 C 0.94452(7) 0.06281(6) 0.32720(4) 0.0255(3) Uani 1 1 d . .
C26_5 C 1.00530(8) 0.08100(6) 0.30799(4) 0.0314(3) Uani 1 1 d . .
H26A_5 H 1.0458 0.0622 0.3094 0.047 Uiso 1 1 calc R U
H26B_5 H 1.0192 0.1079 0.3169 0.047 Uiso 1 1 calc R U
H26C_5 H 0.9894 0.0844 0.2855 0.047 Uiso 1 1 calc R U
C27_5 C 0.92255(12) 0.01997(6) 0.31232(8) 0.0625(8) Uani 1 1 d . .
H27A_5 H 0.9065 0.0238 0.2899 0.094 Uiso 1 1 calc R U
H27B_5 H 0.8842 0.0081 0.3243 0.094 Uiso 1 1 calc R U
H27C_5 H 0.9632 0.0013 0.3134 0.094 Uiso 1 1 calc R U
C28_5 C 0.97327(11) 0.05599(10) 0.36235(5) 0.0657(8) Uani 1 1 d . .
H28A_5 H 1.0114 0.0355 0.3626 0.098 Uiso 1 1 calc R U
H28B_5 H 0.9351 0.0460 0.3754 0.098 Uiso 1 1 calc R U
H28C_5 H 0.9914 0.0822 0.3711 0.098 Uiso 1 1 calc R U
C29_5 C 0.66698(7) -0.00921(4) 0.25935(3) 0.0160(2) Uani 1 1 d . .
H29_5 H 0.7135 -0.0098 0.2490 0.019 Uiso 1 1 calc R U
C30_5 C 0.60950(9) -0.00849(5) 0.23141(4) 0.0241(3) Uani 1 1 d . .
H30A_5 H 0.5626 -0.0103 0.2402 0.036 Uiso 1 1 calc R U
H30B_5 H 0.6166 -0.0320 0.2172 0.036 Uiso 1 1 calc R U
H30C_5 H 0.6133 0.0173 0.2193 0.036 Uiso 1 1 calc R U
C31_5 C 0.66571(8) -0.04894(4) 0.28172(4) 0.0201(3) Uani 1 1 d . .
C32_5 C 0.73409(10) -0.04876(5) 0.30418(4) 0.0319(3) Uani 1 1 d . .
H32A_5 H 0.7360 -0.0741 0.3170 0.048 Uiso 1 1 calc R U
H32B_5 H 0.7333 -0.0248 0.3184 0.048 Uiso 1 1 calc R U
H32C_5 H 0.7757 -0.0473 0.2912 0.048 Uiso 1 1 calc R U
C33_5 C 0.66693(9) -0.08824(5) 0.25983(4) 0.0276(3) Uani 1 1 d . .
H33A_5 H 0.7036 -0.0851 0.2442 0.041 Uiso 1 1 calc R U
H33B_5 H 0.6209 -0.0915 0.2485 0.041 Uiso 1 1 calc R U
H33C_5 H 0.6771 -0.1127 0.2731 0.041 Uiso 1 1 calc R U
C34_5 C 0.59974(10) -0.05134(5) 0.30262(4) 0.0287(3) Uani 1 1 d . .
H34A_5 H 0.6000 -0.0777 0.3142 0.043 Uiso 1 1 calc R U
H34B_5 H 0.5568 -0.0494 0.2888 0.043 Uiso 1 1 calc R U
H34C_5 H 0.6009 -0.0285 0.3180 0.043 Uiso 1 1 calc R U
Ni6_6 Ni 0.75306(2) 0.30661(2) 0.28356(2) 0.01398(4) Uani 1 1 d . .
O11_6 O 0.77249(6) 0.29479(3) 0.24053(2) 0.01940(19) Uani 1 1 d . .
O12_6 O 0.73064(6) 0.32045(4) 0.32593(2) 0.0200(2) Uani 1 1 d . .
N11_6 N 0.83851(6) 0.33956(4) 0.28802(3) 0.0163(2) Uani 1 1 d . .
N12_6 N 0.66601(6) 0.27655(4) 0.27722(3) 0.0148(2) Uani 1 1 d . .
C1_6 C 0.79129(7) 0.32471(4) 0.22097(3) 0.0171(2) Uani 1 1 d . .
C2_6 C 0.77618(8) 0.31862(5) 0.18644(3) 0.0216(3) Uani 1 1 d . .
H2_6 H 0.7566 0.2932 0.1790 0.026 Uiso 1 1 calc R U
C3_6 C 0.79029(8) 0.34963(5) 0.16473(3) 0.0245(3) Uani 1 1 d . .
H3_6 H 0.7801 0.3449 0.1426 0.029 Uiso 1 1 calc R U
C4_6 C 0.82031(8) 0.38915(5) 0.17490(3) 0.0232(3) Uani 1 1 d . .
C5_6 C 0.82951(10) 0.42226(6) 0.15254(4) 0.0325(4) Uani 1 1 d . .
H5_6 H 0.8163 0.4183 0.1306 0.039 Uiso 1 1 calc R U
C6_6 C 0.85769(11) 0.46027(6) 0.16263(4) 0.0381(4) Uani 1 1 d . .
H6_6 H 0.8640 0.4818 0.1476 0.046 Uiso 1 1 calc R U
C7_6 C 0.87703(11) 0.46656(5) 0.19592(4) 0.0348(4) Uani 1 1 d . .
H7_6 H 0.8959 0.4924 0.2028 0.042 Uiso 1 1 calc R U
C8_6 C 0.86823(9) 0.43473(5) 0.21831(4) 0.0262(3) Uani 1 1 d . .
H8_6 H 0.8813 0.4394 0.2402 0.031 Uiso 1 1 calc R U
C9_6 C 0.83969(7) 0.39507(5) 0.20870(3) 0.0191(2) Uani 1 1 d . .
C10_6 C 0.82697(7) 0.36176(4) 0.23132(3) 0.0162(2) Uani 1 1 d . .
C11_6 C 0.85771(7) 0.36321(4) 0.26414(3) 0.0170(2) Uani 1 1 d . .
H11_6 H 0.8943 0.3827 0.2686 0.020 Uiso 1 1 calc R U
C12_6 C 0.66552(8) 0.33133(4) 0.33355(3) 0.0183(2) Uani 1 1 d . .
C13_6 C 0.65773(9) 0.35363(5) 0.36356(3) 0.0247(3) Uani 1 1 d . .
H13_6 H 0.6983 0.3588 0.3771 0.030 Uiso 1 1 calc R U
C14_6 C 0.59204(10) 0.36743(5) 0.37277(4) 0.0265(3) Uani 1 1 d . .
H14_6 H 0.5887 0.3815 0.3926 0.032 Uiso 1 1 calc R U
C15_6 C 0.52835(9) 0.36085(4) 0.35272(4) 0.0231(3) Uani 1 1 d . .
C16_6 C 0.46100(10) 0.37689(5) 0.36182(4) 0.0300(3) Uani 1 1 d . .
H16_6 H 0.4581 0.3918 0.3813 0.036 Uiso 1 1 calc R U
C17_6 C 0.39972(10) 0.37077(5) 0.34224(5) 0.0325(4) Uani 1 1 d . .
H17_6 H 0.3555 0.3809 0.3486 0.039 Uiso 1 1 calc R U
C18_6 C 0.40483(9) 0.34899(5) 0.31249(4) 0.0282(3) Uani 1 1 d . .
H18_6 H 0.3637 0.3450 0.2991 0.034 Uiso 1 1 calc R U
C19_6 C 0.47018(8) 0.33351(5) 0.30302(4) 0.0222(3) Uani 1 1 d . .
H19_6 H 0.4726 0.3197 0.2831 0.027 Uiso 1 1 calc R U
C20_6 C 0.53371(8) 0.33823(4) 0.32313(3) 0.0187(2) Uani 1 1 d . .
C21_6 C 0.60284(8) 0.32191(4) 0.31425(3) 0.0168(2) Uani 1 1 d . .
C22_6 C 0.60689(7) 0.29049(4) 0.28913(3) 0.0158(2) Uani 1 1 d . .
H22_6 H 0.5637 0.2792 0.2807 0.019 Uiso 1 1 calc R U
C23_6 C 0.88448(8) 0.33893(5) 0.31856(3) 0.0206(3) Uani 1 1 d . .
H23_6 H 0.8528 0.3318 0.3362 0.025 Uiso 1 1 calc R U
C24_6 C 0.91726(11) 0.38202(6) 0.32702(4) 0.0374(4) Uani 1 1 d . .
H24A_6 H 0.9560 0.3877 0.3129 0.056 Uiso 1 1 calc R U
H24B_6 H 0.9354 0.3820 0.3493 0.056 Uiso 1 1 calc R U
H24C_6 H 0.8810 0.4034 0.3241 0.056 Uiso 1 1 calc R U
C25_6 C 0.94085(9) 0.30276(6) 0.31722(4) 0.0278(3) Uani 1 1 d . .
C26_6 C 0.98982(10) 0.30783(7) 0.28836(4) 0.0423(5) Uani 1 1 d . .
H26A_6 H 1.0248 0.2855 0.2888 0.063 Uiso 1 1 calc R U
H26B_6 H 1.0140 0.3345 0.2899 0.063 Uiso 1 1 calc R U
H26C_6 H 0.9613 0.3066 0.2683 0.063 Uiso 1 1 calc R U
C27_6 C 0.90239(11) 0.26032(6) 0.31389(5) 0.0365(4) Uani 1 1 d . .
H27A_6 H 0.8735 0.2598 0.2939 0.055 Uiso 1 1 calc R U
H27B_6 H 0.8720 0.2564 0.3320 0.055 Uiso 1 1 calc R U
H27C_6 H 0.9374 0.2381 0.3137 0.055 Uiso 1 1 calc R U
C28_6 C 0.98726(11) 0.30233(8) 0.34922(4) 0.0426(5) Uani 1 1 d . .
H28A_6 H 1.0163 0.2773 0.3501 0.064 Uiso 1 1 calc R U
H28B_6 H 0.9565 0.3028 0.3675 0.064 Uiso 1 1 calc R U
H28C_6 H 1.0180 0.3267 0.3500 0.064 Uiso 1 1 calc R U
C29_6 C 0.66319(7) 0.23717(4) 0.25740(3) 0.0155(2) Uani 1 1 d . .
H29_6 H 0.7098 0.2352 0.2472 0.019 Uiso 1 1 calc R U
C30_6 C 0.60632(9) 0.23972(5) 0.22921(3) 0.0226(3) Uani 1 1 d . .
H30A_6 H 0.5591 0.2391 0.2378 0.034 Uiso 1 1 calc R U
H30B_6 H 0.6119 0.2162 0.2148 0.034 Uiso 1 1 calc R U
H30C_6 H 0.6124 0.2655 0.2174 0.034 Uiso 1 1 calc R U
C31_6 C 0.65793(8) 0.19745(4) 0.27934(3) 0.0179(2) Uani 1 1 d . .
C32_6 C 0.65949(9) 0.15844(5) 0.25720(4) 0.0246(3) Uani 1 1 d . .
H32A_6 H 0.6976 0.1613 0.2423 0.037 Uiso 1 1 calc R U
H32B_6 H 0.6142 0.1559 0.2451 0.037 Uiso 1 1 calc R U
H32C_6 H 0.6677 0.1337 0.2704 0.037 Uiso 1 1 calc R U
C33_6 C 0.58975(9) 0.19566(5) 0.29900(4) 0.0253(3) Uani 1 1 d . .
H33A_6 H 0.5879 0.1692 0.3103 0.038 Uiso 1 1 calc R U
H33B_6 H 0.5481 0.1984 0.2844 0.038 Uiso 1 1 calc R U
H33C_6 H 0.5905 0.2183 0.3146 0.038 Uiso 1 1 calc R U
C34_6 C 0.72418(9) 0.19623(5) 0.30307(4) 0.0292(3) Uani 1 1 d . .
H34A_6 H 0.7227 0.1712 0.3162 0.044 Uiso 1 1 calc R U
H34B_6 H 0.7241 0.2206 0.3170 0.044 Uiso 1 1 calc R U
H34C_6 H 0.7672 0.1962 0.2909 0.044 Uiso 1 1 calc R U
Ni7_7 Ni 0.76710(2) 0.55991(2) 0.28795(2) 0.01656(4) Uani 1 1 d . .
O13_7 O 0.78777(6) 0.54581(3) 0.24551(3) 0.0229(2) Uani 1 1 d . .
O14_7 O 0.74608(6) 0.57430(4) 0.33028(2) 0.0232(2) Uani 1 1 d . .
N13_7 N 0.84855(6) 0.59610(4) 0.29099(3) 0.0195(2) Uani 1 1 d . .
N14_7 N 0.68016(7) 0.52921(4) 0.28265(3) 0.0169(2) Uani 1 1 d . .
C1_7 C 0.80300(8) 0.57504(4) 0.22459(3) 0.0185(2) Uani 1 1 d . .
C2_7 C 0.78864(8) 0.56621(5) 0.19048(3) 0.0232(3) Uani 1 1 d . .
H2_7 H 0.7718 0.5397 0.1841 0.028 Uiso 1 1 calc R U
C3_7 C 0.79941(9) 0.59615(5) 0.16735(3) 0.0251(3) Uani 1 1 d . .
H3_7 H 0.7899 0.5896 0.1455 0.030 Uiso 1 1 calc R U
C4_7 C 0.82498(8) 0.63736(5) 0.17589(3) 0.0219(3) Uani 1 1 d . .
C5_7 C 0.83072(9) 0.66914(6) 0.15203(4) 0.0294(3) Uani 1 1 d . .
H5_7 H 0.8190 0.6630 0.1302 0.035 Uiso 1 1 calc R U
C6_7 C 0.85334(10) 0.70904(6) 0.16056(4) 0.0319(3) Uani 1 1 d . .
H6_7 H 0.8575 0.7297 0.1446 0.038 Uiso 1 1 calc R U
C7_7 C 0.87015(9) 0.71847(5) 0.19353(4) 0.0285(3) Uani 1 1 d . .
H7_7 H 0.8849 0.7456 0.1994 0.034 Uiso 1 1 calc R U
C8_7 C 0.86500(8) 0.68790(5) 0.21736(4) 0.0232(3) Uani 1 1 d . .
H8_7 H 0.8763 0.6948 0.2391 0.028 Uiso 1 1 calc R U
C9_7 C 0.84288(7) 0.64633(4) 0.20931(3) 0.0180(2) Uani 1 1 d . .
C10_7 C 0.83394(7) 0.61410(4) 0.23339(3) 0.0169(2) Uani 1 1 d . .
C11_7 C 0.86423(7) 0.61913(5) 0.26609(3) 0.0186(2) Uani 1 1 d . .
H11_7 H 0.8977 0.6406 0.2697 0.022 Uiso 1 1 calc R U
C12_7 C 0.68142(8) 0.58575(5) 0.33803(3) 0.0203(3) Uani 1 1 d . .
C13_7 C 0.67503(9) 0.60931(5) 0.36774(4) 0.0273(3) Uani 1 1 d . .
H13_7 H 0.7161 0.6150 0.3808 0.033 Uiso 1 1 calc R U
C14_7 C 0.60982(10) 0.62349(5) 0.37708(4) 0.0289(3) Uani 1 1 d . .
H14_7 H 0.6071 0.6383 0.3966 0.035 Uiso 1 1 calc R U
C15_7 C 0.54560(9) 0.61609(5) 0.35755(4) 0.0251(3) Uani 1 1 d . .
C16_7 C 0.47828(10) 0.63256(5) 0.36671(4) 0.0322(4) Uani 1 1 d . .
H16_7 H 0.4758 0.6478 0.3860 0.039 Uiso 1 1 calc R U
C17_7 C 0.41705(10) 0.62630(6) 0.34747(5) 0.0363(4) Uani 1 1 d . .
H17_7 H 0.3731 0.6368 0.3539 0.044 Uiso 1 1 calc R U
C18_7 C 0.42110(9) 0.60395(5) 0.31798(5) 0.0295(3) Uani 1 1 d . .
H18_7 H 0.3797 0.6000 0.3048 0.035 Uiso 1 1 calc R U
C19_7 C 0.48589(8) 0.58779(5) 0.30845(4) 0.0230(3) Uani 1 1 d . .
H19_7 H 0.4876 0.5735 0.2887 0.028 Uiso 1 1 calc R U
C20_7 C 0.54982(8) 0.59262(4) 0.32823(3) 0.0194(3) Uani 1 1 d . .
C21_7 C 0.61822(8) 0.57568(4) 0.31936(3) 0.0176(2) Uani 1 1 d . .
C22_7 C 0.62193(7) 0.54366(4) 0.29480(3) 0.0169(2) Uani 1 1 d . .
H22_7 H 0.5785 0.5322 0.2869 0.020 Uiso 1 1 calc R U
C23_7 C 0.89409(9) 0.60028(6) 0.32150(4) 0.0303(3) Uani 1 1 d . .
H23_7 H 0.8640 0.5917 0.3394 0.036 Uiso 1 1 calc R U
C24_7 C 0.91711(14) 0.64620(8) 0.32865(5) 0.0532(6) Uani 1 1 d . .
H24A_7 H 0.9567 0.6535 0.3154 0.080 Uiso 1 1 calc R U
H24B_7 H 0.9317 0.6489 0.3513 0.080 Uiso 1 1 calc R U
H24C_7 H 0.8773 0.6647 0.3236 0.080 Uiso 1 1 calc R U
C25_7 C 0.95760(9) 0.56868(8) 0.32146(5) 0.0450(6) Uani 1 1 d . .
C26_7 C 1.00466(12) 0.57600(10) 0.29267(6) 0.0744(10) Uani 1 1 d . .
H26A_7 H 1.0496 0.5614 0.2963 0.112 Uiso 1 1 calc R U
H26B_7 H 1.0136 0.6056 0.2904 0.112 Uiso 1 1 calc R U
H26C_7 H 0.9806 0.5656 0.2731 0.112 Uiso 1 1 calc R U
C27_7 C 1.00464(13) 0.57385(12) 0.35278(6) 0.0820(11) Uani 1 1 d . .
H27A_7 H 1.0410 0.5523 0.3537 0.123 Uiso 1 1 calc R U
H27B_7 H 0.9752 0.5714 0.3714 0.123 Uiso 1 1 calc R U
H27C_7 H 1.0272 0.6011 0.3529 0.123 Uiso 1 1 calc R U
C28_7 C 0.92734(14) 0.52388(8) 0.32112(7) 0.0651(8) Uani 1 1 d . .
H28A_7 H 0.9029 0.5185 0.3004 0.098 Uiso 1 1 calc R U
H28B_7 H 0.8940 0.5209 0.3382 0.098 Uiso 1 1 calc R U
H28C_7 H 0.9661 0.5041 0.3245 0.098 Uiso 1 1 calc R U
C29_7 C 0.67592(8) 0.48996(4) 0.26283(3) 0.0173(2) Uani 1 1 d . .
H29_7 H 0.7223 0.4876 0.2525 0.021 Uiso 1 1 calc R U
C30_7 C 0.61893(9) 0.49321(5) 0.23486(4) 0.0265(3) Uani 1 1 d . .
H30A_7 H 0.5718 0.4930 0.2436 0.040 Uiso 1 1 calc R U
H30B_7 H 0.6236 0.4697 0.2203 0.040 Uiso 1 1 calc R U
H30C_7 H 0.6256 0.5190 0.2231 0.040 Uiso 1 1 calc R U
C31_7 C 0.67022(9) 0.45020(5) 0.28476(4) 0.0234(3) Uani 1 1 d . .
C32_7 C 0.73662(11) 0.44869(6) 0.30828(5) 0.0384(4) Uani 1 1 d . .
H32A_7 H 0.7358 0.4723 0.3229 0.058 Uiso 1 1 calc R U
H32B_7 H 0.7795 0.4498 0.2960 0.058 Uiso 1 1 calc R U
H32C_7 H 0.7362 0.4230 0.3207 0.058 Uiso 1 1 calc R U
C33_7 C 0.67134(11) 0.41129(5) 0.26244(5) 0.0335(4) Uani 1 1 d . .
H33A_7 H 0.6793 0.3864 0.2755 0.050 Uiso 1 1 calc R U
H33B_7 H 0.7094 0.4142 0.2475 0.050 Uiso 1 1 calc R U
H33C_7 H 0.6260 0.4090 0.2504 0.050 Uiso 1 1 calc R U
C34_7 C 0.60193(10) 0.44840(5) 0.30432(4) 0.0316(4) Uani 1 1 d . .
H34A_7 H 0.5998 0.4218 0.3154 0.047 Uiso 1 1 calc R U
H34B_7 H 0.5604 0.4514 0.2897 0.047 Uiso 1 1 calc R U
H34C_7 H 0.6028 0.4709 0.3200 0.047 Uiso 1 1 calc R U
Ni8_8 Ni 0.76457(2) 0.80980(2) 0.28411(2) 0.01311(3) Uani 1 1 d . .
O15_8 O 0.78442(6) 0.79622(3) 0.24132(2) 0.01706(18) Uani 1 1 d . .
O16_8 O 0.74520(6) 0.82433(4) 0.32670(2) 0.01963(19) Uani 1 1 d . .
N15_8 N 0.84706(6) 0.84515(4) 0.28662(3) 0.0154(2) Uani 1 1 d . .
N16_8 N 0.67741(6) 0.77968(4) 0.27912(3) 0.01474(19) Uani 1 1 d . .
C1_8 C 0.79531(7) 0.82694(4) 0.22089(3) 0.0150(2) Uani 1 1 d . .
C2_8 C 0.77668(8) 0.81988(5) 0.18687(3) 0.0182(2) Uani 1 1 d . .
H2_8 H 0.7614 0.7933 0.1799 0.022 Uiso 1 1 calc R U
C3_8 C 0.78118(8) 0.85174(5) 0.16471(3) 0.0200(3) Uani 1 1 d . .
H3_8 H 0.7685 0.8465 0.1429 0.024 Uiso 1 1 calc R U
C4_8 C 0.80491(7) 0.89300(5) 0.17417(3) 0.0178(2) Uani 1 1 d . .
C5_8 C 0.80233(8) 0.92702(5) 0.15191(3) 0.0228(3) Uani 1 1 d . .
H5_8 H 0.7862 0.9225 0.1304 0.027 Uiso 1 1 calc R U
C6_8 C 0.82336(8) 0.96679(5) 0.16168(4) 0.0247(3) Uani 1 1 d . .
H6_8 H 0.8216 0.9890 0.1468 0.030 Uiso 1 1 calc R U
C7_8 C 0.84758(8) 0.97390(5) 0.19433(4) 0.0222(3) Uani 1 1 d . .
H7_8 H 0.8616 1.0008 0.2010 0.027 Uiso 1 1 calc R U
C8_8 C 0.85061(8) 0.94123(5) 0.21641(3) 0.0195(2) Uani 1 1 d . .
H8_8 H 0.8671 0.9464 0.2378 0.023 Uiso 1 1 calc R U
C9_8 C 0.82917(7) 0.89988(4) 0.20729(3) 0.0158(2) Uani 1 1 d . .
C10_8 C 0.82607(7) 0.86583(4) 0.23011(3) 0.0142(2) Uani 1 1 d . .
C11_8 C 0.86068(7) 0.86927(4) 0.26222(3) 0.0160(2) Uani 1 1 d . .
H11_8 H 0.8951 0.8903 0.2656 0.019 Uiso 1 1 calc R U
C12_8 C 0.68072(8) 0.83495(4) 0.33536(3) 0.0177(2) Uani 1 1 d . .
C13_8 C 0.67527(9) 0.85719(5) 0.36567(3) 0.0243(3) Uani 1 1 d . .
H13_8 H 0.7168 0.8627 0.3785 0.029 Uiso 1 1 calc R U
C14_8 C 0.61022(9) 0.87046(5) 0.37606(4) 0.0257(3) Uani 1 1 d . .
H14_8 H 0.6081 0.8841 0.3961 0.031 Uiso 1 1 calc R U
C15_8 C 0.54534(9) 0.86376(5) 0.35672(4) 0.0226(3) Uani 1 1 d . .
C16_8 C 0.47845(10) 0.87968(5) 0.36680(4) 0.0295(3) Uani 1 1 d . .
H16_8 H 0.4764 0.8939 0.3866 0.035 Uiso 1 1 calc R U
C17_8 C 0.41665(10) 0.87428(5) 0.34754(5) 0.0334(4) Uani 1 1 d . .
H17_8 H 0.3729 0.8844 0.3545 0.040 Uiso 1 1 calc R U
C18_8 C 0.41973(9) 0.85346(5) 0.31740(5) 0.0288(3) Uani 1 1 d . .
H18_8 H 0.3780 0.8502 0.3043 0.035 Uiso 1 1 calc R U
C19_8 C 0.48446(8) 0.83778(5) 0.30713(4) 0.0223(3) Uani 1 1 d . .
H19_8 H 0.4858 0.8244 0.2870 0.027 Uiso 1 1 calc R U
C20_8 C 0.54873(8) 0.84175(4) 0.32682(3) 0.0184(2) Uani 1 1 d . .
C21_8 C 0.61696(7) 0.82525(4) 0.31701(3) 0.0162(2) Uani 1 1 d . .
C22_8 C 0.61946(7) 0.79399(4) 0.29186(3) 0.0154(2) Uani 1 1 d . .
H22_8 H 0.5757 0.7830 0.2839 0.018 Uiso 1 1 calc R U
C23_8 C 0.89622(8) 0.84618(5) 0.31604(3) 0.0190(2) Uani 1 1 d . .
H23_8 H 0.8673 0.8385 0.3346 0.023 Uiso 1 1 calc R U
C24_8 C 0.92663(10) 0.89016(5) 0.32321(4) 0.0319(3) Uani 1 1 d . .
H24A_8 H 0.9622 0.8968 0.3077 0.048 Uiso 1 1 calc R U
H24B_8 H 0.9484 0.8908 0.3449 0.048 Uiso 1 1 calc R U
H24C_8 H 0.8884 0.9105 0.3215 0.048 Uiso 1 1 calc R U
C25_8 C 0.95485(8) 0.81143(5) 0.31340(3) 0.0221(3) Uani 1 1 d . .
C26_8 C 0.99704(9) 0.81593(7) 0.28234(4) 0.0366(4) Uani 1 1 d . .
H26A_8 H 1.0175 0.8437 0.2815 0.055 Uiso 1 1 calc R U
H26B_8 H 0.9652 0.8116 0.2635 0.055 Uiso 1 1 calc R U
H26C_8 H 1.0349 0.7953 0.2825 0.055 Uiso 1 1 calc R U
C27_8 C 0.91935(10) 0.76760(5) 0.31304(4) 0.0315(3) Uani 1 1 d . .
H27A_8 H 0.8874 0.7651 0.2941 0.047 Uiso 1 1 calc R U
H27B_8 H 0.8926 0.7641 0.3324 0.047 Uiso 1 1 calc R U
H27C_8 H 0.9559 0.7463 0.3124 0.047 Uiso 1 1 calc R U
C28_8 C 1.00724(9) 0.81388(6) 0.34316(4) 0.0334(4) Uani 1 1 d . .
H28A_8 H 1.0387 0.7899 0.3434 0.050 Uiso 1 1 calc R U
H28B_8 H 0.9806 0.8141 0.3627 0.050 Uiso 1 1 calc R U
H28C_8 H 1.0353 0.8392 0.3421 0.050 Uiso 1 1 calc R U
C29_8 C 0.67243(7) 0.74067(4) 0.25911(3) 0.0159(2) Uani 1 1 d . .
H29_8 H 0.7185 0.7384 0.2484 0.019 Uiso 1 1 calc R U
C30_8 C 0.61470(8) 0.74430(5) 0.23143(4) 0.0230(3) Uani 1 1 d . .
H30A_8 H 0.5678 0.7443 0.2404 0.035 Uiso 1 1 calc R U
H30B_8 H 0.6186 0.7208 0.2168 0.035 Uiso 1 1 calc R U
H30C_8 H 0.6214 0.7701 0.2197 0.035 Uiso 1 1 calc R U
C31_8 C 0.66754(8) 0.70078(4) 0.28094(4) 0.0203(3) Uani 1 1 d . .
C32_8 C 0.66813(10) 0.66194(5) 0.25857(4) 0.0291(3) Uani 1 1 d . .
H32A_8 H 0.6745 0.6370 0.2716 0.044 Uiso 1 1 calc R U
H32B_8 H 0.7070 0.6643 0.2440 0.044 Uiso 1 1 calc R U
H32C_8 H 0.6232 0.6603 0.2461 0.044 Uiso 1 1 calc R U
C33_8 C 0.59983(10) 0.69883(5) 0.30094(4) 0.0301(3) Uani 1 1 d . .
H33A_8 H 0.5579 0.7018 0.2866 0.045 Uiso 1 1 calc R U
H33B_8 H 0.6011 0.7212 0.3167 0.045 Uiso 1 1 calc R U
H33C_8 H 0.5981 0.6722 0.3120 0.045 Uiso 1 1 calc R U
C34_8 C 0.73468(10) 0.69923(6) 0.30409(5) 0.0328(4) Uani 1 1 d . .
H34A_8 H 0.7344 0.6736 0.3166 0.049 Uiso 1 1 calc R U
H34B_8 H 0.7345 0.7230 0.3186 0.049 Uiso 1 1 calc R U
H34C_8 H 0.7771 0.7001 0.2916 0.049 Uiso 1 1 calc R U
Ni9_9 Ni 0.24075(2) 0.05449(2) 0.21806(2) 0.01345(3) Uani 1 1 d . .
O17_9 O 0.25824(6) 0.06896(3) 0.17521(2) 0.0196(2) Uani 1 1 d . .
O18_9 O 0.22523(6) 0.04127(3) 0.26127(2) 0.01788(18) Uani 1 1 d . .
N17_9 N 0.32850(6) 0.02469(4) 0.22218(3) 0.0147(2) Uani 1 1 d . .
N18_9 N 0.15623(6) 0.08808(4) 0.21608(3) 0.0159(2) Uani 1 1 d . .
C1_9 C 0.32207(8) 0.08024(4) 0.16624(3) 0.0175(2) Uani 1 1 d . .
C2_9 C 0.32632(9) 0.10246(5) 0.13583(3) 0.0241(3) Uani 1 1 d . .
H2_9 H 0.2845 0.1073 0.1231 0.029 Uiso 1 1 calc R U
C3_9 C 0.39089(9) 0.11666(5) 0.12532(4) 0.0254(3) Uani 1 1 d . .
H3_9 H 0.3922 0.1305 0.1053 0.031 Uiso 1 1 calc R U
C4_9 C 0.45621(9) 0.11075(4) 0.14428(4) 0.0219(3) Uani 1 1 d . .
C5_9 C 0.52244(10) 0.12728(5) 0.13395(4) 0.0294(3) Uani 1 1 d . .
H5_9 H 0.5236 0.1416 0.1142 0.035 Uiso 1 1 calc R U
C6_9 C 0.58484(10) 0.12237(5) 0.15285(5) 0.0323(4) Uani 1 1 d . .
H6_9 H 0.6281 0.1330 0.1457 0.039 Uiso 1 1 calc R U
C7_9 C 0.58307(9) 0.10129(5) 0.18295(4) 0.0279(3) Uani 1 1 d . .
H7_9 H 0.6252 0.0983 0.1959 0.033 Uiso 1 1 calc R U
C8_9 C 0.51896(8) 0.08500(5) 0.19353(4) 0.0218(3) Uani 1 1 d . .
H8_9 H 0.5185 0.0715 0.2137 0.026 Uiso 1 1 calc R U
C9_9 C 0.45414(8) 0.08851(4) 0.17421(3) 0.0182(2) Uani 1 1 d . .
C10_9 C 0.38658(7) 0.07137(4) 0.18434(3) 0.0160(2) Uani 1 1 d . .
C11_9 C 0.38577(7) 0.03960(4) 0.20929(3) 0.0156(2) Uani 1 1 d . .
H11_9 H 0.4300 0.0288 0.2169 0.019 Uiso 1 1 calc R U
C12_9 C 0.20913(7) 0.07065(4) 0.28186(3) 0.0153(2) Uani 1 1 d . .
C13_9 C 0.22637(7) 0.06329(5) 0.31600(3) 0.0194(2) Uani 1 1 d . .
H13_9 H 0.2451 0.0373 0.3227 0.023 Uiso 1 1 calc R U
C14_9 C 0.21558(8) 0.09375(5) 0.33863(3) 0.0219(3) Uani 1 1 d . .
H14_9 H 0.2271 0.0881 0.3605 0.026 Uiso 1 1 calc R U
C15_9 C 0.18711(8) 0.13416(5) 0.32970(3) 0.0200(3) Uani 1 1 d . .
C16_9 C 0.18217(9) 0.16685(6) 0.35270(4) 0.0279(3) Uani 1 1 d . .
H16_9 H 0.1968 0.1620 0.3744 0.034 Uiso 1 1 calc R U
C17_9 C 0.15612(10) 0.20584(6) 0.34361(4) 0.0344(4) Uani 1 1 d . .
H17_9 H 0.1529 0.2272 0.3590 0.041 Uiso 1 1 calc R U
C18_9 C 0.13437(10) 0.21329(5) 0.31074(4) 0.0323(4) Uani 1 1 d . .
H18_9 H 0.1166 0.2397 0.3046 0.039 Uiso 1 1 calc R U
C19_9 C 0.13916(8) 0.18198(5) 0.28772(4) 0.0237(3) Uani 1 1 d . .
H19_9 H 0.1250 0.1876 0.2661 0.028 Uiso 1 1 calc R U
C20_9 C 0.16524(7) 0.14127(4) 0.29632(3) 0.0171(2) Uani 1 1 d . .
C21_9 C 0.17439(7) 0.10857(4) 0.27290(3) 0.0152(2) Uani 1 1 d . .
C22_9 C 0.14048(7) 0.11139(4) 0.24065(3) 0.0167(2) Uani 1 1 d . .
H22_9 H 0.1045 0.1315 0.2373 0.020 Uiso 1 1 calc R U
C23_9 C 0.33423(7) -0.01495(4) 0.24142(3) 0.0158(2) Uani 1 1 d . .
H23_9 H 0.2886 -0.0176 0.2524 0.019 Uiso 1 1 calc R U
C24_9 C 0.39303(9) -0.01217(5) 0.26866(4) 0.0233(3) Uani 1 1 d . .
H24A_9 H 0.4395 -0.0121 0.2593 0.035 Uiso 1 1 calc R U
H24B_9 H 0.3894 -0.0360 0.2830 0.035 Uiso 1 1 calc R U
H24C_9 H 0.3871 0.0134 0.2808 0.035 Uiso 1 1 calc R U
C25_9 C 0.33869(8) -0.05407(4) 0.21881(4) 0.0202(3) Uani 1 1 d . .
C26_9 C 0.40463(10) -0.05451(5) 0.19761(4) 0.0292(3) Uani 1 1 d . .
H26A_9 H 0.4066 -0.0809 0.1861 0.044 Uiso 1 1 calc R U
H26B_9 H 0.4476 -0.0512 0.2113 0.044 Uiso 1 1 calc R U
H26C_9 H 0.4011 -0.0318 0.1822 0.044 Uiso 1 1 calc R U
C27_9 C 0.27014(10) -0.05567(6) 0.19639(5) 0.0325(4) Uani 1 1 d . .
H27A_9 H 0.2675 -0.0308 0.1830 0.049 Uiso 1 1 calc R U
H27B_9 H 0.2286 -0.0571 0.2095 0.049 Uiso 1 1 calc R U
H27C_9 H 0.2716 -0.0802 0.1827 0.049 Uiso 1 1 calc R U
C28_9 C 0.34103(9) -0.09368(5) 0.24047(4) 0.0269(3) Uani 1 1 d . .
H28A_9 H 0.3317 -0.1182 0.2272 0.040 Uiso 1 1 calc R U
H28B_9 H 0.3051 -0.0915 0.2565 0.040 Uiso 1 1 calc R U
H28C_9 H 0.3878 -0.0961 0.2513 0.040 Uiso 1 1 calc R U
C29_9 C 0.10660(7) 0.08859(5) 0.18672(3) 0.0189(2) Uani 1 1 d . .
H29_9 H 0.1357 0.0816 0.1681 0.023 Uiso 1 1 calc R U
C30_9 C 0.07405(10) 0.13217(5) 0.17973(4) 0.0308(3) Uani 1 1 d . .
H30A_9 H 0.0362 0.1374 0.1944 0.046 Uiso 1 1 calc R U
H30B_9 H 0.0548 0.1331 0.1576 0.046 Uiso 1 1 calc R U
H30C_9 H 0.1107 0.1533 0.1828 0.046 Uiso 1 1 calc R U
C31_9 C 0.04972(8) 0.05275(5) 0.18925(3) 0.0222(3) Uani 1 1 d . .
C32_9 C 0.08751(9) 0.00975(5) 0.18961(4) 0.0289(3) Uani 1 1 d . .
H32A_9 H 0.0521 -0.0123 0.1902 0.043 Uiso 1 1 calc R U
H32B_9 H 0.1196 0.0078 0.2086 0.043 Uiso 1 1 calc R U
H32C_9 H 0.1144 0.0068 0.1703 0.043 Uiso 1 1 calc R U
C33_9 C -0.00269(9) 0.05477(6) 0.15932(3) 0.0312(3) Uani 1 1 d . .
H33A_9 H -0.0342 0.0308 0.1593 0.047 Uiso 1 1 calc R U
H33B_9 H 0.0240 0.0546 0.1398 0.047 Uiso 1 1 calc R U
H33C_9 H -0.0307 0.0802 0.1601 0.047 Uiso 1 1 calc R U
C34_9 C 0.00674(8) 0.05661(7) 0.22016(3) 0.0323(4) Uani 1 1 d . .
H34A_9 H -0.0165 0.0836 0.2205 0.048 Uiso 1 1 calc R U
H34B_9 H 0.0387 0.0539 0.2391 0.048 Uiso 1 1 calc R U
H34C_9 H -0.0290 0.0347 0.2203 0.048 Uiso 1 1 calc R U
Ni10_10 Ni 0.24176(2) 0.31152(2) 0.21255(2) 0.01329(3) Uani 1 1 d . .
O19_10 O 0.26825(6) 0.32676(3) 0.17109(2) 0.01868(19) Uani 1 1 d . .
O20_10 O 0.21686(6) 0.29754(3) 0.25451(2) 0.0200(2) Uani 1 1 d . .
N19_10 N 0.32728(6) 0.27993(4) 0.21939(3) 0.0151(2) Uani 1 1 d . .
N20_10 N 0.16001(6) 0.34714(4) 0.20758(3) 0.01507(19) Uani 1 1 d . .
C1_10 C 0.33427(7) 0.33715(4) 0.16465(3) 0.0167(2) Uani 1 1 d . .
C2_10 C 0.34486(8) 0.36042(5) 0.13537(3) 0.0220(3) Uani 1 1 d . .
H2_10 H 0.3053 0.3668 0.1215 0.026 Uiso 1 1 calc R U
C3_10 C 0.41179(9) 0.37352(5) 0.12728(4) 0.0233(3) Uani 1 1 d . .
H3_10 H 0.4172 0.3880 0.1078 0.028 Uiso 1 1 calc R U
C4_10 C 0.47367(8) 0.36536(4) 0.14826(3) 0.0200(3) Uani 1 1 d . .
C5_10 C 0.54213(9) 0.38145(5) 0.14088(4) 0.0270(3) Uani 1 1 d . .
H5_10 H 0.5473 0.3967 0.1217 0.032 Uiso 1 1 calc R U
C6_10 C 0.60105(9) 0.37483(5) 0.16171(4) 0.0299(3) Uani 1 1 d . .
H6_10 H 0.6460 0.3852 0.1565 0.036 Uiso 1 1 calc R U
C7_10 C 0.59300(8) 0.35231(5) 0.19083(4) 0.0257(3) Uani 1 1 d . .
H7_10 H 0.6327 0.3480 0.2050 0.031 Uiso 1 1 calc R U
C8_10 C 0.52658(8) 0.33642(4) 0.19856(4) 0.0200(3) Uani 1 1 d . .
H8_10 H 0.5221 0.3219 0.2181 0.024 Uiso 1 1 calc R U
C9_10 C 0.46522(7) 0.34189(4) 0.17728(3) 0.0168(2) Uani 1 1 d . .
C10_10 C 0.39507(7) 0.32583(4) 0.18456(3) 0.0149(2) Uani 1 1 d . .
C11_10 C 0.38766(7) 0.29342(4) 0.20858(3) 0.0156(2) Uani 1 1 d . .
H11_10 H 0.4297 0.2810 0.2171 0.019 Uiso 1 1 calc R U
C12_10 C 0.19890(7) 0.32685(4) 0.27490(3) 0.0167(2) Uani 1 1 d . .
C13_10 C 0.21119(8) 0.31870(5) 0.30925(3) 0.0226(3) Uani 1 1 d . .
H13_10 H 0.2290 0.2926 0.3161 0.027 Uiso 1 1 calc R U
C14_10 C 0.19714(8) 0.34865(5) 0.33180(3) 0.0262(3) Uani 1 1 d . .
H14_10 H 0.2055 0.3426 0.3538 0.031 Uiso 1 1 calc R U
C15_10 C 0.16983(8) 0.38912(5) 0.32254(3) 0.0248(3) Uani 1 1 d . .
C16_10 C 0.16041(11) 0.42116(6) 0.34597(4) 0.0370(4) Uani 1 1 d . .
H16_10 H 0.1707 0.4155 0.3680 0.044 Uiso 1 1 calc R U
C17_10 C 0.13641(13) 0.46029(7) 0.33680(5) 0.0474(5) Uani 1 1 d . .
H17_10 H 0.1296 0.4809 0.3525 0.057 Uiso 1 1 calc R U
C18_10 C 0.12205(13) 0.46925(6) 0.30346(5) 0.0464(5) Uani 1 1 d . .
H18_10 H 0.1065 0.4960 0.2972 0.056 Uiso 1 1 calc R U
C19_10 C 0.13084(10) 0.43863(5) 0.28014(4) 0.0328(4) Uani 1 1 d . .
H19_10 H 0.1212 0.4451 0.2582 0.039 Uiso 1 1 calc R U
C20_10 C 0.15420(8) 0.39761(5) 0.28884(3) 0.0201(3) Uani 1 1 d . .
C21_10 C 0.16694(7) 0.36529(4) 0.26524(3) 0.0160(2) Uani 1 1 d . .
C22_10 C 0.14046(7) 0.36992(4) 0.23190(3) 0.0165(2) Uani 1 1 d . .
H22_10 H 0.1066 0.3910 0.2275 0.020 Uiso 1 1 calc R U
C23_10 C 0.32685(7) 0.23968(4) 0.23805(3) 0.0158(2) Uani 1 1 d . .
H23_10 H 0.2806 0.2389 0.2487 0.019 Uiso 1 1 calc R U
C24_10 C 0.38500(9) 0.23856(5) 0.26569(4) 0.0259(3) Uani 1 1 d . .
H24A_10 H 0.4317 0.2371 0.2566 0.039 Uiso 1 1 calc R U
H24B_10 H 0.3779 0.2143 0.2791 0.039 Uiso 1 1 calc R U
H24C_10 H 0.3819 0.2636 0.2787 0.039 Uiso 1 1 calc R U
C25_10 C 0.32661(8) 0.20124(4) 0.21458(4) 0.0210(3) Uani 1 1 d . .
C26_10 C 0.32126(10) 0.16106(5) 0.23531(4) 0.0313(4) Uani 1 1 d . .
H26A_10 H 0.3098 0.1375 0.2213 0.047 Uiso 1 1 calc R U
H26B_10 H 0.2841 0.1645 0.2507 0.047 Uiso 1 1 calc R U
H26C_10 H 0.3665 0.1561 0.2469 0.047 Uiso 1 1 calc R U
C27_10 C 0.39370(11) 0.19800(5) 0.19452(5) 0.0338(4) Uani 1 1 d . .
H27A_10 H 0.4359 0.1984 0.2089 0.051 Uiso 1 1 calc R U
H27B_10 H 0.3951 0.2214 0.1797 0.051 Uiso 1 1 calc R U
H27C_10 H 0.3923 0.1722 0.1823 0.051 Uiso 1 1 calc R U
C28_10 C 0.25968(12) 0.20357(6) 0.19152(5) 0.0404(4) Uani 1 1 d . .
H28A_10 H 0.2623 0.2282 0.1781 0.061 Uiso 1 1 calc R U
H28B_10 H 0.2174 0.2050 0.2041 0.061 Uiso 1 1 calc R U
H28C_10 H 0.2574 0.1789 0.1779 0.061 Uiso 1 1 calc R U
C29_10 C 0.11849(7) 0.35118(5) 0.17597(3) 0.0183(2) Uani 1 1 d . .
H29_10 H 0.1501 0.3408 0.1592 0.022 Uiso 1 1 calc R U
C30_10 C 0.10177(9) 0.39713(5) 0.16716(4) 0.0285(3) Uani 1 1 d . .
H30A_10 H 0.0631 0.4071 0.1799 0.043 Uiso 1 1 calc R U
H30B_10 H 0.0879 0.3991 0.1444 0.043 Uiso 1 1 calc R U
H30C_10 H 0.1438 0.4141 0.1717 0.043 Uiso 1 1 calc R U
C31_10 C 0.05149(8) 0.32158(5) 0.17472(3) 0.0207(3) Uani 1 1 d . .
C32_10 C 0.07685(10) 0.27597(5) 0.17936(6) 0.0402(4) Uani 1 1 d . .
H32A_10 H 0.0975 0.2725 0.2011 0.060 Uiso 1 1 calc R U
H32B_10 H 0.1124 0.2696 0.1638 0.060 Uiso 1 1 calc R U
H32C_10 H 0.0366 0.2573 0.1761 0.060 Uiso 1 1 calc R U
C33_10 C 0.01219(10) 0.32563(7) 0.14116(4) 0.0371(4) Uani 1 1 d . .
H33A_10 H 0.0454 0.3203 0.1243 0.056 Uiso 1 1 calc R U
H33B_10 H -0.0070 0.3536 0.1387 0.056 Uiso 1 1 calc R U
H33C_10 H -0.0264 0.3055 0.1395 0.056 Uiso 1 1 calc R U
C34_10 C -0.00173(8) 0.33289(6) 0.20063(4) 0.0305(3) Uani 1 1 d . .
H34A_10 H -0.0445 0.3162 0.1974 0.046 Uiso 1 1 calc R U
H34B_10 H -0.0139 0.3622 0.1988 0.046 Uiso 1 1 calc R U
H34C_10 H 0.0198 0.3274 0.2219 0.046 Uiso 1 1 calc R U
Ni11_11 Ni 0.24927(2) 0.56027(2) 0.21374(2) 0.01389(3) Uani 1 1 d . .
O21_11 O 0.27397(6) 0.57470(4) 0.17185(2) 0.01980(19) Uani 1 1 d . .
O22_11 O 0.22411(6) 0.54669(3) 0.25579(2) 0.01961(19) Uani 1 1 d . .
N21_11 N 0.33624(6) 0.53031(4) 0.22107(3) 0.0153(2) Uani 1 1 d . .
N22_11 N 0.16665(6) 0.59558(4) 0.20905(3) 0.0156(2) Uani 1 1 d . .
C1_11 C 0.33956(8) 0.58516(4) 0.16455(3) 0.0176(2) Uani 1 1 d . .
C2_11 C 0.34826(9) 0.60763(5) 0.13477(3) 0.0238(3) Uani 1 1 d . .
H2_11 H 0.3080 0.6133 0.1212 0.029 Uiso 1 1 calc R U
C3_11 C 0.41433(9) 0.62099(5) 0.12584(4) 0.0246(3) Uani 1 1 d . .
H3_11 H 0.4183 0.6352 0.1061 0.029 Uiso 1 1 calc R U
C4_11 C 0.47763(8) 0.61359(4) 0.14616(4) 0.0210(3) Uani 1 1 d . .
C5_11 C 0.54546(9) 0.62949(5) 0.13754(4) 0.0273(3) Uani 1 1 d . .
H5_11 H 0.5492 0.6444 0.1181 0.033 Uiso 1 1 calc R U
C6_11 C 0.60591(9) 0.62307(5) 0.15759(5) 0.0302(3) Uani 1 1 d . .
H6_11 H 0.6505 0.6331 0.1516 0.036 Uiso 1 1 calc R U
C7_11 C 0.59958(9) 0.60127(5) 0.18724(4) 0.0271(3) Uani 1 1 d . .
H7_11 H 0.6402 0.5973 0.2010 0.033 Uiso 1 1 calc R U
C8_11 C 0.53377(8) 0.58575(4) 0.19618(4) 0.0211(3) Uani 1 1 d . .
H8_11 H 0.5306 0.5718 0.2160 0.025 Uiso 1 1 calc R U
C9_11 C 0.47104(8) 0.59080(4) 0.17563(3) 0.0175(2) Uani 1 1 d . .
C10_11 C 0.40133(7) 0.57486(4) 0.18410(3) 0.0157(2) Uani 1 1 d . .
C11_11 C 0.39584(7) 0.54384(4) 0.20932(3) 0.0158(2) Uani 1 1 d . .
H11_11 H 0.4386 0.5324 0.2180 0.019 Uiso 1 1 calc R U
C12_11 C 0.20979(7) 0.57701(4) 0.27599(3) 0.0158(2) Uani 1 1 d . .
C13_11 C 0.22469(8) 0.56981(5) 0.31024(3) 0.0210(3) Uani 1 1 d . .
H13_11 H 0.2405 0.5434 0.3173 0.025 Uiso 1 1 calc R U
C14_11 C 0.21607(8) 0.60106(5) 0.33243(3) 0.0230(3) Uani 1 1 d . .
H14_11 H 0.2264 0.5956 0.3544 0.028 Uiso 1 1 calc R U
C15_11 C 0.19151(8) 0.64215(5) 0.32273(3) 0.0201(3) Uani 1 1 d . .
C16_11 C 0.18888(9) 0.67545(5) 0.34543(4) 0.0283(3) Uani 1 1 d . .
H16_11 H 0.2021 0.6706 0.3673 0.034 Uiso 1 1 calc R U
C17_11 C 0.16711(10) 0.71497(6) 0.33574(4) 0.0303(3) Uani 1 1 d . .
H17_11 H 0.1656 0.7367 0.3509 0.036 Uiso 1 1 calc R U
C18_11 C 0.14706(9) 0.72252(5) 0.30266(4) 0.0268(3) Uani 1 1 d . .
H18_11 H 0.1324 0.7494 0.2961 0.032 Uiso 1 1 calc R U
C19_11 C 0.14893(8) 0.69049(5) 0.28002(3) 0.0212(3) Uani 1 1 d . .
H19_11 H 0.1351 0.6960 0.2583 0.025 Uiso 1 1 calc R U
C20_11 C 0.17145(7) 0.64934(4) 0.28915(3) 0.0161(2) Uani 1 1 d . .
C21_11 C 0.17902(7) 0.61573(4) 0.26610(3) 0.0145(2) Uani 1 1 d . .
C22_11 C 0.14933(7) 0.61933(4) 0.23315(3) 0.0159(2) Uani 1 1 d . .
H22_11 H 0.1152 0.6403 0.2289 0.019 Uiso 1 1 calc R U
C23_11 C 0.33882(7) 0.49159(4) 0.24156(3) 0.0163(2) Uani 1 1 d . .
H23_11 H 0.2922 0.4901 0.2518 0.020 Uiso 1 1 calc R U
C24_11 C 0.39558(9) 0.49485(5) 0.26966(4) 0.0242(3) Uani 1 1 d . .
H24A_11 H 0.4428 0.4938 0.2611 0.036 Uiso 1 1 calc R U
H24B_11 H 0.3899 0.4718 0.2845 0.036 Uiso 1 1 calc R U
H24C_11 H 0.3896 0.5210 0.2810 0.036 Uiso 1 1 calc R U
C25_11 C 0.34353(8) 0.45123(4) 0.22044(4) 0.0194(2) Uani 1 1 d . .
C26_11 C 0.33857(10) 0.41282(5) 0.24304(4) 0.0296(3) Uani 1 1 d . .
H26A_11 H 0.3325 0.3877 0.2301 0.044 Uiso 1 1 calc R U
H26B_11 H 0.2981 0.4161 0.2566 0.044 Uiso 1 1 calc R U
H26C_11 H 0.3820 0.4106 0.2565 0.044 Uiso 1 1 calc R U
C27_11 C 0.41283(9) 0.44764(5) 0.20182(4) 0.0276(3) Uani 1 1 d . .
H27A_11 H 0.4139 0.4209 0.1909 0.041 Uiso 1 1 calc R U
H27B_11 H 0.4537 0.4499 0.2169 0.041 Uiso 1 1 calc R U
H27C_11 H 0.4144 0.4699 0.1860 0.041 Uiso 1 1 calc R U
C28_11 C 0.27853(10) 0.45043(6) 0.19600(5) 0.0343(4) Uani 1 1 d . .
H28A_11 H 0.2811 0.4740 0.1814 0.051 Uiso 1 1 calc R U
H28B_11 H 0.2349 0.4521 0.2076 0.051 Uiso 1 1 calc R U
H28C_11 H 0.2789 0.4247 0.1837 0.051 Uiso 1 1 calc R U
C29_11 C 0.12254(8) 0.59740(5) 0.17808(3) 0.0211(3) Uani 1 1 d . .
H29_11 H 0.1538 0.5878 0.1609 0.025 Uiso 1 1 calc R U
C30_11 C 0.10009(11) 0.64261(6) 0.16894(4) 0.0381(4) Uani 1 1 d . .
H30A_11 H 0.0608 0.6511 0.1819 0.057 Uiso 1 1 calc R U
H30B_11 H 0.0853 0.6437 0.1462 0.057 Uiso 1 1 calc R U
H30C_11 H 0.1402 0.6613 0.1730 0.057 Uiso 1 1 calc R U
C31_11 C 0.05924(8) 0.56547(6) 0.17853(4) 0.0292(3) Uani 1 1 d . .
C32_11 C 0.09014(13) 0.52100(7) 0.18330(7) 0.0563(6) Uani 1 1 d . .
H32A_11 H 0.1115 0.5184 0.2050 0.084 Uiso 1 1 calc R U
H32B_11 H 0.1261 0.5160 0.1676 0.084 Uiso 1 1 calc R U
H32C_11 H 0.0522 0.5006 0.1803 0.084 Uiso 1 1 calc R U
C33_11 C 0.01762(11) 0.56613(9) 0.14557(4) 0.0524(6) Uani 1 1 d . .
H33A_11 H -0.0178 0.5441 0.1450 0.079 Uiso 1 1 calc R U
H33B_11 H 0.0504 0.5618 0.1284 0.079 Uiso 1 1 calc R U
H33C_11 H -0.0059 0.5929 0.1426 0.079 Uiso 1 1 calc R U
C34_11 C 0.00774(11) 0.57560(9) 0.20504(5) 0.0648(9) Uani 1 1 d . .
H34A_11 H -0.0328 0.5568 0.2033 0.097 Uiso 1 1 calc R U
H34B_11 H -0.0087 0.6042 0.2026 0.097 Uiso 1 1 calc R U
H34C_11 H 0.0320 0.5722 0.2261 0.097 Uiso 1 1 calc R U
Ni12_12 Ni 0.24870(2) 0.80552(2) 0.21311(2) 0.01406(4) Uani 1 1 d . .
O23_12 O 0.26926(6) 0.81529(4) 0.16984(2) 0.0210(2) Uani 1 1 d . .
O24_12 O 0.23152(6) 0.79845(3) 0.25692(2) 0.0205(2) Uani 1 1 d . .
N23_12 N 0.33728(6) 0.77748(4) 0.22044(3) 0.0157(2) Uani 1 1 d . .
N24_12 N 0.16305(6) 0.83684(4) 0.20673(3) 0.0164(2) Uani 1 1 d . .
C1_12 C 0.33299(8) 0.82886(5) 0.16222(3) 0.0192(2) Uani 1 1 d . .
C2_12 C 0.33789(9) 0.85109(5) 0.13193(4) 0.0256(3) Uani 1 1 d . .
H2_12 H 0.2969 0.8542 0.1183 0.031 Uiso 1 1 calc R U
C3_12 C 0.40175(9) 0.86772(5) 0.12272(4) 0.0263(3) Uani 1 1 d . .
H3_12 H 0.4035 0.8819 0.1029 0.032 Uiso 1 1 calc R U
C4_12 C 0.46579(9) 0.86375(5) 0.14296(4) 0.0227(3) Uani 1 1 d . .
C5_12 C 0.53109(9) 0.88286(5) 0.13399(4) 0.0287(3) Uani 1 1 d . .
H5_12 H 0.5324 0.8976 0.1144 0.034 Uiso 1 1 calc R U
C6_12 C 0.59247(10) 0.87991(5) 0.15392(5) 0.0333(4) Uani 1 1 d . .
H6_12 H 0.6352 0.8922 0.1477 0.040 Uiso 1 1 calc R U
C7_12 C 0.58986(9) 0.85808(5) 0.18387(4) 0.0285(3) Uani 1 1 d . .
H7_12 H 0.6311 0.8562 0.1975 0.034 Uiso 1 1 calc R U
C8_12 C 0.52673(8) 0.83959(5) 0.19309(4) 0.0223(3) Uani 1 1 d . .
H8_12 H 0.5259 0.8258 0.2131 0.027 Uiso 1 1 calc R U
C9_12 C 0.46321(8) 0.84120(4) 0.17277(3) 0.0187(2) Uani 1 1 d . .
C10_12 C 0.39624(8) 0.82232(4) 0.18170(3) 0.0171(2) Uani 1 1 d . .
C11_12 C 0.39517(8) 0.79184(4) 0.20760(3) 0.0170(2) Uani 1 1 d . .
H11_12 H 0.4392 0.7816 0.2158 0.020 Uiso 1 1 calc R U
C12_12 C 0.20991(7) 0.82975(4) 0.27446(3) 0.0171(2) Uani 1 1 d . .
C13_12 C 0.22630(8) 0.82829(6) 0.30906(3) 0.0253(3) Uani 1 1 d . .
H13_12 H 0.2483 0.8045 0.3182 0.030 Uiso 1 1 calc R U
C14_12 C 0.20997(9) 0.86147(6) 0.32863(4) 0.0304(3) Uani 1 1 d . .
H14_12 H 0.2219 0.8599 0.3509 0.037 Uiso 1 1 calc R U
C15_12 C 0.17503(9) 0.89859(5) 0.31594(4) 0.0272(3) Uani 1 1 d . .
C16_12 C 0.16153(10) 0.93428(6) 0.33554(4) 0.0372(4) Uani 1 1 d . .
H16_12 H 0.1755 0.9337 0.3576 0.045 Uiso 1 1 calc R U
C17_12 C 0.12853(12) 0.96968(6) 0.32289(5) 0.0447(5) Uani 1 1 d . .
H17_12 H 0.1198 0.9926 0.3363 0.054 Uiso 1 1 calc R U
C18_12 C 0.10817(13) 0.97109(6) 0.28988(5) 0.0436(5) Uani 1 1 d . .
H18_12 H 0.0862 0.9952 0.2812 0.052 Uiso 1 1 calc R U
C19_12 C 0.12030(10) 0.93700(5) 0.26988(4) 0.0318(3) Uani 1 1 d . .
H19_12 H 0.1060 0.9384 0.2479 0.038 Uiso 1 1 calc R U
C20_12 C 0.15426(8) 0.89978(5) 0.28226(4) 0.0223(3) Uani 1 1 d . .
C21_12 C 0.17099(7) 0.86457(4) 0.26183(3) 0.0167(2) Uani 1 1 d . .
C22_12 C 0.14187(7) 0.86265(4) 0.22886(3) 0.0173(2) Uani 1 1 d . .
H22_12 H 0.1050 0.8813 0.2229 0.021 Uiso 1 1 calc R U
C23_12 C 0.34213(7) 0.73952(4) 0.24157(3) 0.0161(2) Uani 1 1 d . .
H23_12 H 0.2960 0.7378 0.2522 0.019 Uiso 1 1 calc R U
C24_12 C 0.39968(9) 0.74436(5) 0.26914(4) 0.0241(3) Uani 1 1 d . .
H24A_12 H 0.4466 0.7437 0.2602 0.036 Uiso 1 1 calc R U
H24B_12 H 0.3955 0.7217 0.2845 0.036 Uiso 1 1 calc R U
H24C_12 H 0.3931 0.7708 0.2801 0.036 Uiso 1 1 calc R U
C25_12 C 0.34754(8) 0.69861(4) 0.22096(4) 0.0191(2) Uani 1 1 d . .
C26_12 C 0.34814(9) 0.66070(5) 0.24428(4) 0.0266(3) Uani 1 1 d . .
H26A_12 H 0.3101 0.6637 0.2592 0.040 Uiso 1 1 calc R U
H26B_12 H 0.3936 0.6595 0.2563 0.040 Uiso 1 1 calc R U
H26C_12 H 0.3411 0.6352 0.2319 0.040 Uiso 1 1 calc R U
C27_12 C 0.41478(9) 0.69635(5) 0.20078(4) 0.0273(3) Uani 1 1 d . .
H27A_12 H 0.4569 0.7005 0.2148 0.041 Uiso 1 1 calc R U
H27B_12 H 0.4125 0.7180 0.1844 0.041 Uiso 1 1 calc R U
H27C_12 H 0.4171 0.6692 0.1905 0.041 Uiso 1 1 calc R U
C28_12 C 0.28007(9) 0.69568(5) 0.19787(4) 0.0296(3) Uani 1 1 d . .
H28A_12 H 0.2808 0.6695 0.1861 0.044 Uiso 1 1 calc R U
H28B_12 H 0.2797 0.7188 0.1827 0.044 Uiso 1 1 calc R U
H28C_12 H 0.2377 0.6969 0.2104 0.044 Uiso 1 1 calc R U
C29_12 C 0.12017(8) 0.83219(5) 0.17558(3) 0.0215(3) Uani 1 1 d . .
H29_12 H 0.1501 0.8154 0.1614 0.026 Uiso 1 1 calc R U
C30_12 C 0.10901(10) 0.87412(6) 0.15829(4) 0.0334(4) Uani 1 1 d . .
H30A_12 H 0.0818 0.8926 0.1716 0.050 Uiso 1 1 calc R U
H30B_12 H 0.0833 0.8697 0.1378 0.050 Uiso 1 1 calc R U
H30C_12 H 0.1549 0.8867 0.1545 0.050 Uiso 1 1 calc R U
C31_12 C 0.05082(9) 0.80556(6) 0.18008(4) 0.0265(3) Uani 1 1 d . .
C32_12 C 0.02497(11) 0.78870(8) 0.14654(4) 0.0473(5) Uani 1 1 d . .
H32A_12 H -0.0169 0.7714 0.1489 0.071 Uiso 1 1 calc R U
H32B_12 H 0.0625 0.7722 0.1375 0.071 Uiso 1 1 calc R U
H32C_12 H 0.0131 0.8119 0.1323 0.071 Uiso 1 1 calc R U
C33_12 C -0.01064(9) 0.83157(7) 0.19360(4) 0.0350(4) Uani 1 1 d . .
H33A_12 H -0.0217 0.8548 0.1792 0.052 Uiso 1 1 calc R U
H33B_12 H 0.0038 0.8422 0.2148 0.052 Uiso 1 1 calc R U
H33C_12 H -0.0525 0.8141 0.1952 0.052 Uiso 1 1 calc R U
C34_12 C 0.06799(10) 0.76761(6) 0.20217(5) 0.0350(4) Uani 1 1 d . .
H34A_12 H 0.0262 0.7499 0.2031 0.052 Uiso 1 1 calc R U
H34B_12 H 0.0816 0.7773 0.2238 0.052 Uiso 1 1 calc R U
H34C_12 H 0.1069 0.7518 0.1935 0.052 Uiso 1 1 calc R U
Ni13_13 Ni 0.24692(2) 0.18066(2) 0.46747(2) 0.01408(4) Uani 1 1 d . .
O25_13 O 0.26683(6) 0.19487(4) 0.42489(2) 0.0200(2) Uani 1 1 d . .
O26_13 O 0.22878(6) 0.16843(3) 0.51062(2) 0.01890(19) Uani 1 1 d . .
N25_13 N 0.33440(6) 0.15084(4) 0.47279(3) 0.0149(2) Uani 1 1 d . .
N26_13 N 0.16167(6) 0.21352(4) 0.46390(3) 0.0168(2) Uani 1 1 d . .
C1_13 C 0.33123(8) 0.20581(4) 0.41643(3) 0.0184(2) Uani 1 1 d . .
C2_13 C 0.33695(9) 0.22842(5) 0.38633(3) 0.0246(3) Uani 1 1 d . .
H2_13 H 0.2955 0.2336 0.3734 0.030 Uiso 1 1 calc R U
C3_13 C 0.40178(9) 0.24248(5) 0.37627(4) 0.0264(3) Uani 1 1 d . .
H3_13 H 0.4037 0.2568 0.3565 0.032 Uiso 1 1 calc R U
C4_13 C 0.46677(9) 0.23555(4) 0.39550(4) 0.0227(3) Uani 1 1 d . .
C5_13 C 0.53358(10) 0.25187(5) 0.38567(4) 0.0297(3) Uani 1 1 d . .
H5_13 H 0.5354 0.2669 0.3662 0.036 Uiso 1 1 calc R U
C6_13 C 0.59578(10) 0.24571(5) 0.40460(5) 0.0319(4) Uani 1 1 d . .
H6_13 H 0.6395 0.2561 0.3978 0.038 Uiso 1 1 calc R U
C7_13 C 0.59254(9) 0.22362(5) 0.43422(4) 0.0273(3) Uani 1 1 d . .
H7_13 H 0.6344 0.2197 0.4472 0.033 Uiso 1 1 calc R U
C8_13 C 0.52798(8) 0.20771(5) 0.44436(4) 0.0221(3) Uani 1 1 d . .
H8_13 H 0.5270 0.1935 0.4642 0.027 Uiso 1 1 calc R U
C9_13 C 0.46342(8) 0.21261(4) 0.42514(3) 0.0185(2) Uani 1 1 d . .
C10_13 C 0.39516(7) 0.19621(4) 0.43489(3) 0.0164(2) Uani 1 1 d . .
C11_13 C 0.39252(7) 0.16487(4) 0.46002(3) 0.0160(2) Uani 1 1 d . .
H11_13 H 0.4362 0.1536 0.4679 0.019 Uiso 1 1 calc R U
C12_13 C 0.21043(7) 0.19828(4) 0.53038(3) 0.0161(2) Uani 1 1 d . .
C13_13 C 0.22417(8) 0.19149(5) 0.56491(3) 0.0208(3) Uani 1 1 d . .
H13_13 H 0.2428 0.1658 0.5722 0.025 Uiso 1 1 calc R U
C14_13 C 0.21017(8) 0.22221(5) 0.58696(3) 0.0227(3) Uani 1 1 d . .
H14_13 H 0.2194 0.2170 0.6091 0.027 Uiso 1 1 calc R U
C15_13 C 0.18161(8) 0.26235(5) 0.57700(3) 0.0197(3) Uani 1 1 d . .
C16_13 C 0.17142(9) 0.29493(5) 0.59972(4) 0.0256(3) Uani 1 1 d . .
H16_13 H 0.1831 0.2903 0.6217 0.031 Uiso 1 1 calc R U
C17_13 C 0.14462(9) 0.33331(5) 0.58982(4) 0.0279(3) Uani 1 1 d . .
H17_13 H 0.1377 0.3545 0.6051 0.034 Uiso 1 1 calc R U
C18_13 C 0.12751(9) 0.34063(5) 0.55646(4) 0.0249(3) Uani 1 1 d . .
H18_13 H 0.1093 0.3667 0.5497 0.030 Uiso 1 1 calc R U
C19_13 C 0.13758(8) 0.30931(5) 0.53366(4) 0.0208(3) Uani 1 1 d . .
H19_13 H 0.1267 0.3147 0.5117 0.025 Uiso 1 1 calc R U
C20_13 C 0.16416(7) 0.26914(4) 0.54314(3) 0.0165(2) Uani 1 1 d . .
C21_13 C 0.17623(7) 0.23594(4) 0.52031(3) 0.0151(2) Uani 1 1 d . .
C22_13 C 0.14422(7) 0.23764(4) 0.48766(3) 0.0167(2) Uani 1 1 d . .
H22_13 H 0.1083 0.2576 0.4834 0.020 Uiso 1 1 calc R U
C23_13 C 0.33889(7) 0.11153(4) 0.49263(3) 0.0164(2) Uani 1 1 d . .
H23_13 H 0.2928 0.1093 0.5033 0.020 Uiso 1 1 calc R U
C24_13 C 0.39674(9) 0.11462(5) 0.52024(4) 0.0235(3) Uani 1 1 d . .
H24A_13 H 0.4435 0.1149 0.5112 0.035 Uiso 1 1 calc R U
H24B_13 H 0.3930 0.0908 0.5345 0.035 Uiso 1 1 calc R U
H24C_13 H 0.3900 0.1401 0.5323 0.035 Uiso 1 1 calc R U
C25_13 C 0.34410(8) 0.07185(4) 0.47079(4) 0.0215(3) Uani 1 1 d . .
C26_13 C 0.41091(10) 0.07054(5) 0.45025(4) 0.0312(4) Uani 1 1 d . .
H26A_13 H 0.4134 0.0437 0.4395 0.047 Uiso 1 1 calc R U
H26B_13 H 0.4533 0.0745 0.4642 0.047 Uiso 1 1 calc R U
H26C_13 H 0.4079 0.0926 0.4342 0.047 Uiso 1 1 calc R U
C27_13 C 0.34508(10) 0.03277(5) 0.49303(4) 0.0288(3) Uani 1 1 d . .
H27A_13 H 0.3369 0.0079 0.4800 0.043 Uiso 1 1 calc R U
H27B_13 H 0.3079 0.0353 0.5085 0.043 Uiso 1 1 calc R U
H27C_13 H 0.3911 0.0307 0.5045 0.043 Uiso 1 1 calc R U
C28_13 C 0.27630(11) 0.06967(6) 0.44789(5) 0.0359(4) Uani 1 1 d . .
H28A_13 H 0.2738 0.0944 0.4343 0.054 Uiso 1 1 calc R U
H28B_13 H 0.2343 0.0683 0.4607 0.054 Uiso 1 1 calc R U
H28C_13 H 0.2785 0.0450 0.4344 0.054 Uiso 1 1 calc R U
C29_13 C 0.11359(8) 0.21201(5) 0.43407(3) 0.0238(3) Uani 1 1 d . .
H29_13 H 0.1440 0.2046 0.4160 0.029 Uiso 1 1 calc R U
C30_13 C 0.07949(11) 0.25470(6) 0.42552(4) 0.0400(4) Uani 1 1 d . .
H30A_13 H 0.0415 0.2604 0.4400 0.060 Uiso 1 1 calc R U
H30B_13 H 0.0601 0.2541 0.4034 0.060 Uiso 1 1 calc R U
H30C_13 H 0.1154 0.2764 0.4277 0.060 Uiso 1 1 calc R U
C31_13 C 0.05814(9) 0.17537(7) 0.43697(4) 0.0360(4) Uani 1 1 d . .
C32_13 C 0.09815(12) 0.13309(7) 0.43954(5) 0.0447(5) Uani 1 1 d . .
H32A_13 H 0.0638 0.1105 0.4399 0.067 Uiso 1 1 calc R U
H32B_13 H 0.1279 0.1325 0.4593 0.067 Uiso 1 1 calc R U
H32C_13 H 0.1278 0.1298 0.4211 0.067 Uiso 1 1 calc R U
C33_13 C 0.00842(12) 0.17415(9) 0.40624(5) 0.0555(6) Uani 1 1 d . .
H33A_13 H -0.0200 0.1489 0.4062 0.083 Uiso 1 1 calc R U
H33B_13 H 0.0369 0.1745 0.3872 0.083 Uiso 1 1 calc R U
H33C_13 H -0.0228 0.1983 0.4059 0.083 Uiso 1 1 calc R U
C34_13 C 0.01228(11) 0.18021(9) 0.46689(5) 0.0531(6) Uani 1 1 d . .
H34A_13 H -0.0145 0.2061 0.4652 0.080 Uiso 1 1 calc R U
H34B_13 H 0.0431 0.1807 0.4863 0.080 Uiso 1 1 calc R U
H34C_13 H -0.0205 0.1569 0.4679 0.080 Uiso 1 1 calc R U
Ni14_14 Ni 0.22970(2) 0.42910(2) 0.46249(2) 0.01579(4) Uani 1 1 d . .
O27_14 O 0.24829(6) 0.44432(4) 0.42010(2) 0.0230(2) Uani 1 1 d . .
O28_14 O 0.20954(6) 0.41442(3) 0.50504(2) 0.01973(19) Uani 1 1 d . .
N27_14 N 0.31858(6) 0.40080(4) 0.46762(3) 0.0168(2) Uani 1 1 d . .
N28_14 N 0.14571(6) 0.46342(4) 0.46040(3) 0.0185(2) Uani 1 1 d . .
C1_14 C 0.20026(7) 0.44510(4) 0.52570(3) 0.0166(2) Uani 1 1 d . .
C2_14 C 0.22171(8) 0.43809(5) 0.55937(3) 0.0199(2) Uani 1 1 d . .
H2_14 H 0.2377 0.4115 0.5661 0.024 Uiso 1 1 calc R U
C3_14 C 0.21893(8) 0.46992(5) 0.58157(3) 0.0211(3) Uani 1 1 d . .
H3_14 H 0.2335 0.4648 0.6032 0.025 Uiso 1 1 calc R U
C4_14 C 0.19423(7) 0.51097(5) 0.57238(3) 0.0189(2) Uani 1 1 d . .
C5_14 C 0.19863(8) 0.54509(5) 0.59448(3) 0.0240(3) Uani 1 1 d . .
H5_14 H 0.2171 0.5407 0.6157 0.029 Uiso 1 1 calc R U
C6_14 C 0.17602(9) 0.58459(5) 0.58515(4) 0.0265(3) Uani 1 1 d . .
H6_14 H 0.1796 0.6069 0.5999 0.032 Uiso 1 1 calc R U
C7_14 C 0.14744(8) 0.59147(5) 0.55321(4) 0.0250(3) Uani 1 1 d . .
H7_14 H 0.1314 0.6182 0.5470 0.030 Uiso 1 1 calc R U
C8_14 C 0.14301(8) 0.55888(5) 0.53106(3) 0.0213(2) Uani 1 1 d . .
H8_14 H 0.1241 0.5639 0.5100 0.026 Uiso 1 1 calc R U
C9_14 C 0.16685(7) 0.51776(4) 0.53975(3) 0.0167(2) Uani 1 1 d . .
C10_14 C 0.16873(7) 0.48387(4) 0.51676(3) 0.0160(2) Uani 1 1 d . .
C11_14 C 0.13232(7) 0.48708(5) 0.48506(3) 0.0182(2) Uani 1 1 d . .
H11_14 H 0.0968 0.5076 0.4822 0.022 Uiso 1 1 calc R U
C12_14 C 0.31193(8) 0.45609(4) 0.41132(3) 0.0211(3) Uani 1 1 d . .
C13_14 C 0.31590(10) 0.47844(5) 0.38097(4) 0.0287(3) Uani 1 1 d . .
H13_14 H 0.2741 0.4829 0.3681 0.034 Uiso 1 1 calc R U
C14_14 C 0.38009(10) 0.49326(5) 0.37065(4) 0.0309(3) Uani 1 1 d . .
H14_14 H 0.3814 0.5072 0.3507 0.037 Uiso 1 1 calc R U
C15_14 C 0.44533(10) 0.48777(5) 0.38998(4) 0.0277(3) Uani 1 1 d . .
C16_14 C 0.51088(11) 0.50532(5) 0.37992(5) 0.0359(4) Uani 1 1 d . .
H16_14 H 0.5117 0.5197 0.3601 0.043 Uiso 1 1 calc R U
C17_14 C 0.57300(11) 0.50146(6) 0.39891(5) 0.0411(5) Uani 1 1 d . .
H17_14 H 0.6159 0.5129 0.3920 0.049 Uiso 1 1 calc R U
C18_14 C 0.57149(10) 0.48001(5) 0.42901(5) 0.0349(4) Uani 1 1 d . .
H18_14 H 0.6135 0.4775 0.4421 0.042 Uiso 1 1 calc R U
C19_14 C 0.50814(9) 0.46267(5) 0.43927(4) 0.0271(3) Uani 1 1 d . .
H19_14 H 0.5079 0.4490 0.4593 0.033 Uiso 1 1 calc R U
C20_14 C 0.44358(8) 0.46540(4) 0.41974(4) 0.0219(3) Uani 1 1 d . .
C21_14 C 0.37630(8) 0.44747(4) 0.42959(3) 0.0199(3) Uani 1 1 d . .
C22_14 C 0.37559(8) 0.41625(4) 0.45474(3) 0.0184(2) Uani 1 1 d . .
H22_14 H 0.4200 0.4061 0.4626 0.022 Uiso 1 1 calc R U
C23_14 C 0.09572(9) 0.46373(6) 0.43143(3) 0.0279(3) Uani 1 1 d . .
H23_14 H 0.1248 0.4579 0.4126 0.033 Uiso 1 1 calc R U
C24_14 C 0.06026(13) 0.50631(8) 0.42515(5) 0.0521(6) Uani 1 1 d . .
H24A_14 H 0.0257 0.5115 0.4414 0.078 Uiso 1 1 calc R U
H24B_14 H 0.0364 0.5063 0.4039 0.078 Uiso 1 1 calc R U
H24C_14 H 0.0963 0.5280 0.4262 0.078 Uiso 1 1 calc R U
C25_14 C 0.04136(9) 0.42636(8) 0.43368(4) 0.0427(5) Uani 1 1 d . .
C26_14 C -0.00079(11) 0.42921(10) 0.46491(5) 0.0663(9) Uani 1 1 d . .
H26A_14 H -0.0339 0.4060 0.4657 0.099 Uiso 1 1 calc R U
H26B_14 H -0.0270 0.4553 0.4650 0.099 Uiso 1 1 calc R U
H26C_14 H 0.0321 0.4281 0.4836 0.099 Uiso 1 1 calc R U
C27_14 C 0.08147(14) 0.38455(7) 0.43356(6) 0.0542(6) Uani 1 1 d . .
H27A_14 H 0.0474 0.3618 0.4324 0.081 Uiso 1 1 calc R U
H27B_14 H 0.1113 0.3821 0.4532 0.081 Uiso 1 1 calc R U
H27C_14 H 0.1111 0.3834 0.4150 0.081 Uiso 1 1 calc R U
C28_14 C -0.01168(12) 0.42773(11) 0.40408(5) 0.0682(9) Uani 1 1 d . .
H28A_14 H 0.0145 0.4281 0.3844 0.102 Uiso 1 1 calc R U
H28B_14 H -0.0408 0.4527 0.4051 0.102 Uiso 1 1 calc R U
H28C_14 H -0.0421 0.4032 0.4041 0.102 Uiso 1 1 calc R U
C29_14 C 0.32612(8) 0.36255(4) 0.48838(3) 0.0168(2) Uani 1 1 d . .
H29_14 H 0.2804 0.3597 0.4992 0.020 Uiso 1 1 calc R U
C30_14 C 0.38388(9) 0.36824(5) 0.51580(4) 0.0241(3) Uani 1 1 d . .
H30A_14 H 0.4305 0.3692 0.5066 0.036 Uiso 1 1 calc R U
H30B_14 H 0.3820 0.3450 0.5307 0.036 Uiso 1 1 calc R U
H30C_14 H 0.3754 0.3941 0.5272 0.036 Uiso 1 1 calc R U
C31_14 C 0.33349(8) 0.32205(4) 0.46731(4) 0.0204(3) Uani 1 1 d . .
C32_14 C 0.33647(10) 0.28400(5) 0.49061(4) 0.0274(3) Uani 1 1 d . .
H32A_14 H 0.3307 0.2585 0.4782 0.041 Uiso 1 1 calc R U
H32B_14 H 0.2985 0.2862 0.5057 0.041 Uiso 1 1 calc R U
H32C_14 H 0.3821 0.2836 0.5025 0.041 Uiso 1 1 calc R U
C33_14 C 0.40058(10) 0.32104(5) 0.44694(4) 0.0281(3) Uani 1 1 d . .
H33A_14 H 0.4043 0.2940 0.4366 0.042 Uiso 1 1 calc R U
H33B_14 H 0.4426 0.3259 0.4609 0.042 Uiso 1 1 calc R U
H33C_14 H 0.3969 0.3426 0.4305 0.042 Uiso 1 1 calc R U
C34_14 C 0.26609(10) 0.31821(5) 0.44457(4) 0.0312(3) Uani 1 1 d . .
H34A_14 H 0.2647 0.3412 0.4293 0.047 Uiso 1 1 calc R U
H34B_14 H 0.2239 0.3190 0.4573 0.047 Uiso 1 1 calc R U
H34C_14 H 0.2675 0.2920 0.4329 0.047 Uiso 1 1 calc R U
Ni15_15 Ni 0.24153(2) 0.68885(2) 0.46196(2) 0.01376(4) Uani 1 1 d . .
O29_15 O 0.26653(6) 0.70357(4) 0.42019(2) 0.01983(19) Uani 1 1 d . .
O30_15 O 0.21712(6) 0.67449(3) 0.50390(2) 0.01890(19) Uani 1 1 d . .
N29_15 N 0.32567(6) 0.65574(4) 0.46775(3) 0.0154(2) Uani 1 1 d . .
N30_15 N 0.16304(6) 0.72716(4) 0.45844(3) 0.01517(19) Uani 1 1 d . .
C1_15 C 0.20369(7) 0.70395(4) 0.52496(3) 0.0155(2) Uani 1 1 d . .
C2_15 C 0.21758(8) 0.69455(5) 0.55894(3) 0.0195(3) Uani 1 1 d . .
H2_15 H 0.2326 0.6676 0.5651 0.023 Uiso 1 1 calc R U
C3_15 C 0.20908(8) 0.72455(5) 0.58227(3) 0.0213(3) Uani 1 1 d . .
H3_15 H 0.2180 0.7176 0.6041 0.026 Uiso 1 1 calc R U
C4_15 C 0.18677(8) 0.76644(5) 0.57401(3) 0.0197(2) Uani 1 1 d . .
C5_15 C 0.18544(9) 0.79835(5) 0.59802(4) 0.0268(3) Uani 1 1 d . .
H5_15 H 0.1968 0.7917 0.6197 0.032 Uiso 1 1 calc R U
C6_15 C 0.16758(9) 0.83893(5) 0.58971(4) 0.0290(3) Uani 1 1 d . .
H6_15 H 0.1663 0.8597 0.6057 0.035 Uiso 1 1 calc R U
C7_15 C 0.15113(9) 0.84914(5) 0.55672(4) 0.0254(3) Uani 1 1 d . .
H7_15 H 0.1400 0.8768 0.5510 0.031 Uiso 1 1 calc R U
C8_15 C 0.15138(8) 0.81843(5) 0.53293(3) 0.0211(3) Uani 1 1 d . .
H8_15 H 0.1396 0.8257 0.5114 0.025 Uiso 1 1 calc R U
C9_15 C 0.16922(7) 0.77607(4) 0.54059(3) 0.0165(2) Uani 1 1 d . .
C10_15 C 0.17527(7) 0.74371(4) 0.51635(3) 0.0151(2) Uani 1 1 d . .
C11_15 C 0.14728(7) 0.75007(4) 0.48331(3) 0.0165(2) Uani 1 1 d . .
H11_15 H 0.1154 0.7724 0.4796 0.020 Uiso 1 1 calc R U
C12_15 C 0.33262(8) 0.71369(4) 0.41356(3) 0.0175(2) Uani 1 1 d . .
C13_15 C 0.34295(9) 0.73742(5) 0.38431(4) 0.0241(3) Uani 1 1 d . .
H13_15 H 0.3033 0.7441 0.3707 0.029 Uiso 1 1 calc R U
C14_15 C 0.40982(9) 0.75028(5) 0.37618(4) 0.0257(3) Uani 1 1 d . .
H14_15 H 0.4151 0.7651 0.3568 0.031 Uiso 1 1 calc R U
C15_15 C 0.47200(9) 0.74149(5) 0.39684(4) 0.0225(3) Uani 1 1 d . .
C16_15 C 0.54071(10) 0.75705(5) 0.38920(4) 0.0293(3) Uani 1 1 d . .
H16_15 H 0.5457 0.7725 0.3702 0.035 Uiso 1 1 calc R U
C17_15 C 0.60027(9) 0.74954(5) 0.40962(5) 0.0323(4) Uani 1 1 d . .
H17_15 H 0.6453 0.7595 0.4043 0.039 Uiso 1 1 calc R U
C18_15 C 0.59214(9) 0.72667(5) 0.43866(4) 0.0276(3) Uani 1 1 d . .
H18_15 H 0.6320 0.7218 0.4527 0.033 Uiso 1 1 calc R U
C19_15 C 0.52544(8) 0.71136(5) 0.44661(4) 0.0216(3) Uani 1 1 d . .
H19_15 H 0.5210 0.6967 0.4661 0.026 Uiso 1 1 calc R U
C20_15 C 0.46382(8) 0.71762(4) 0.42561(3) 0.0181(2) Uani 1 1 d . .
C21_15 C 0.39343(7) 0.70187(4) 0.43307(3) 0.0160(2) Uani 1 1 d . .
C22_15 C 0.38598(8) 0.66898(4) 0.45677(3) 0.0163(2) Uani 1 1 d . .
H22_15 H 0.4280 0.6561 0.4649 0.020 Uiso 1 1 calc R U
C23_15 C 0.12039(7) 0.73262(5) 0.42729(3) 0.0188(2) Uani 1 1 d . .
H23_15 H 0.1505 0.7219 0.4101 0.023 Uiso 1 1 calc R U
C24_15 C 0.10549(10) 0.77879(5) 0.41910(4) 0.0299(3) Uani 1 1 d . .
H24A_15 H 0.0678 0.7891 0.4323 0.045 Uiso 1 1 calc R U
H24B_15 H 0.0909 0.7813 0.3964 0.045 Uiso 1 1 calc R U
H24C_15 H 0.1484 0.7951 0.4235 0.045 Uiso 1 1 calc R U
C25_15 C 0.05212(8) 0.70416(5) 0.42670(4) 0.0242(3) Uani 1 1 d . .
C26_15 C 0.00028(9) 0.71682(8) 0.45244(5) 0.0434(5) Uani 1 1 d . .
H26A_15 H -0.0427 0.7000 0.4501 0.065 Uiso 1 1 calc R U
H26B_15 H -0.0119 0.7461 0.4498 0.065 Uiso 1 1 calc R U
H26C_15 H 0.0225 0.7124 0.4738 0.065 Uiso 1 1 calc R U
C27_15 C 0.07528(12) 0.65819(6) 0.43164(7) 0.0564(7) Uani 1 1 d . .
H27A_15 H 0.0972 0.6548 0.4531 0.085 Uiso 1 1 calc R U
H27B_15 H 0.1093 0.6508 0.4156 0.085 Uiso 1 1 calc R U
H27C_15 H 0.0338 0.6402 0.4293 0.085 Uiso 1 1 calc R U
C28_15 C 0.01218(10) 0.70804(7) 0.39336(4) 0.0418(5) Uani 1 1 d . .
H28A_15 H -0.0286 0.6894 0.3925 0.063 Uiso 1 1 calc R U
H28B_15 H 0.0441 0.7006 0.3765 0.063 Uiso 1 1 calc R U
H28C_15 H -0.0040 0.7366 0.3902 0.063 Uiso 1 1 calc R U
C29_15 C 0.32459(7) 0.61527(4) 0.48610(3) 0.0165(2) Uani 1 1 d . .
H29_15 H 0.2785 0.6146 0.4968 0.020 Uiso 1 1 calc R U
C30_15 C 0.38295(9) 0.61364(5) 0.51358(4) 0.0286(3) Uani 1 1 d . .
H30A_15 H 0.4294 0.6114 0.5043 0.043 Uiso 1 1 calc R U
H30B_15 H 0.3751 0.5896 0.5272 0.043 Uiso 1 1 calc R U
H30C_15 H 0.3810 0.6389 0.5264 0.043 Uiso 1 1 calc R U
C31_15 C 0.32340(9) 0.57706(4) 0.46234(4) 0.0238(3) Uani 1 1 d . .
C32_15 C 0.31919(10) 0.53648(5) 0.48269(4) 0.0317(4) Uani 1 1 d . .
H32A_15 H 0.3076 0.5131 0.4685 0.047 Uiso 1 1 calc R U
H32B_15 H 0.2825 0.5395 0.4983 0.047 Uiso 1 1 calc R U
H32C_15 H 0.3648 0.5315 0.4939 0.047 Uiso 1 1 calc R U
C33_15 C 0.38936(12) 0.57436(5) 0.44146(5) 0.0393(5) Uani 1 1 d . .
H33A_15 H 0.4323 0.5742 0.4554 0.059 Uiso 1 1 calc R U
H33B_15 H 0.3902 0.5983 0.4271 0.059 Uiso 1 1 calc R U
H33C_15 H 0.3871 0.5489 0.4288 0.059 Uiso 1 1 calc R U
C34_15 C 0.25503(12) 0.57971(6) 0.44007(5) 0.0428(5) Uani 1 1 d . .
H34A_15 H 0.2559 0.6052 0.4275 0.064 Uiso 1 1 calc R U
H34B_15 H 0.2134 0.5797 0.4532 0.064 Uiso 1 1 calc R U
H34C_15 H 0.2530 0.5559 0.4256 0.064 Uiso 1 1 calc R U
Ni16_16 Ni 0.25437(2) 0.93223(2) 0.46728(2) 0.01295(4) Uani 1 1 d . .
O31_16 O 0.27522(5) 0.94150(4) 0.42395(2) 0.01952(19) Uani 1 1 d . .
O32_16 O 0.23740(5) 0.92552(3) 0.51108(2) 0.01837(19) Uani 1 1 d . .
N31_16 N 0.34258(6) 0.90397(3) 0.47465(3) 0.01451(19) Uani 1 1 d . .
N32_16 N 0.16850(6) 0.96333(4) 0.46083(3) 0.0157(2) Uani 1 1 d . .
C1_16 C 0.21474(7) 0.95664(4) 0.52865(3) 0.0154(2) Uani 1 1 d . .
C2_16 C 0.23075(8) 0.95469(5) 0.56328(3) 0.0218(3) Uani 1 1 d . .
H2_16 H 0.2536 0.9310 0.5722 0.026 Uiso 1 1 calc R U
C3_16 C 0.21282(9) 0.98713(6) 0.58317(3) 0.0266(3) Uani 1 1 d . .
H3_16 H 0.2241 0.9852 0.6055 0.032 Uiso 1 1 calc R U
C4_16 C 0.17715(9) 1.02399(5) 0.57062(4) 0.0251(3) Uani 1 1 d . .
C5_16 C 0.16269(10) 1.05849(6) 0.59096(4) 0.0370(4) Uani 1 1 d . .
H5_16 H 0.1760 1.0571 0.6131 0.044 Uiso 1 1 calc R U
C6_16 C 0.12928(13) 1.09418(6) 0.57871(5) 0.0455(5) Uani 1 1 d . .
H6_16 H 0.1195 1.1166 0.5925 0.055 Uiso 1 1 calc R U
C7_16 C 0.11009(12) 1.09646(6) 0.54520(5) 0.0416(5) Uani 1 1 d . .
H7_16 H 0.0881 1.1207 0.5367 0.050 Uiso 1 1 calc R U
C8_16 C 0.12350(10) 1.06313(5) 0.52476(4) 0.0303(3) Uani 1 1 d . .
H8_16 H 0.1101 1.0652 0.5027 0.036 Uiso 1 1 calc R U
C9_16 C 0.15721(8) 1.02579(4) 0.53668(3) 0.0205(3) Uani 1 1 d . .
C10_16 C 0.17496(7) 0.99112(4) 0.51600(3) 0.0155(2) Uani 1 1 d . .
C11_16 C 0.14666(7) 0.98901(4) 0.48285(3) 0.0168(2) Uani 1 1 d . .
H11_16 H 0.1097 1.0076 0.4767 0.020 Uiso 1 1 calc R U
C12_16 C 0.33896(7) 0.95447(4) 0.41611(3) 0.0170(2) Uani 1 1 d . .
C13_16 C 0.34435(8) 0.97585(5) 0.38553(3) 0.0229(3) Uani 1 1 d . .
H13_16 H 0.3034 0.9788 0.3718 0.028 Uiso 1 1 calc R U
C14_16 C 0.40834(9) 0.99196(5) 0.37610(4) 0.0236(3) Uani 1 1 d . .
H14_16 H 0.4103 1.0055 0.3560 0.028 Uiso 1 1 calc R U
C15_16 C 0.47232(8) 0.98841(4) 0.39650(4) 0.0201(3) Uani 1 1 d . .
C16_16 C 0.53770(9) 1.00745(5) 0.38753(4) 0.0264(3) Uani 1 1 d . .
H16_16 H 0.5394 1.0217 0.3677 0.032 Uiso 1 1 calc R U
C17_16 C 0.59867(9) 1.00505(5) 0.40788(5) 0.0307(3) Uani 1 1 d . .
H17_16 H 0.6415 1.0173 0.4017 0.037 Uiso 1 1 calc R U
C18_16 C 0.59567(8) 0.98403(5) 0.43800(4) 0.0266(3) Uani 1 1 d . .
H18_16 H 0.6366 0.9826 0.4518 0.032 Uiso 1 1 calc R U
C19_16 C 0.53252(8) 0.96544(4) 0.44727(4) 0.0206(3) Uani 1 1 d . .
H19_16 H 0.5315 0.9519 0.4674 0.025 Uiso 1 1 calc R U
C20_16 C 0.46926(7) 0.96661(4) 0.42661(3) 0.0172(2) Uani 1 1 d . .
C21_16 C 0.40222(7) 0.94807(4) 0.43571(3) 0.0152(2) Uani 1 1 d . .
C22_16 C 0.40074(7) 0.91793(4) 0.46189(3) 0.0155(2) Uani 1 1 d . .
H22_16 H 0.4446 0.9077 0.4703 0.019 Uiso 1 1 calc R U
C23_16 C 0.12600(7) 0.95873(5) 0.42956(3) 0.0200(2) Uani 1 1 d . .
H23_16 H 0.1561 0.9421 0.4153 0.024 Uiso 1 1 calc R U
C24_16 C 0.11486(10) 1.00097(6) 0.41266(4) 0.0346(4) Uani 1 1 d . .
H24A_16 H 0.0865 1.0189 0.4259 0.052 Uiso 1 1 calc R U
H24B_16 H 0.0903 0.9968 0.3918 0.052 Uiso 1 1 calc R U
H24C_16 H 0.1608 1.0139 0.4096 0.052 Uiso 1 1 calc R U
C25_16 C 0.05638(8) 0.93215(6) 0.43366(4) 0.0236(3) Uani 1 1 d . .
C26_16 C -0.00480(8) 0.95707(6) 0.44804(4) 0.0310(3) Uani 1 1 d . .
H26A_16 H -0.0172 0.9805 0.4340 0.046 Uiso 1 1 calc R U
H26B_16 H 0.0103 0.9673 0.4693 0.046 Uiso 1 1 calc R U
H26C_16 H -0.0460 0.9391 0.4498 0.046 Uiso 1 1 calc R U
C27_16 C 0.07441(9) 0.89350(5) 0.45518(4) 0.0312(3) Uani 1 1 d . .
H27A_16 H 0.0880 0.9026 0.4769 0.047 Uiso 1 1 calc R U
H27B_16 H 0.1136 0.8782 0.4462 0.047 Uiso 1 1 calc R U
H27C_16 H 0.0329 0.8755 0.4558 0.047 Uiso 1 1 calc R U
C28_16 C 0.03042(10) 0.91634(8) 0.39976(4) 0.0459(5) Uani 1 1 d . .
H28A_16 H -0.0107 0.8984 0.4018 0.069 Uiso 1 1 calc R U
H28B_16 H 0.0684 0.9008 0.3901 0.069 Uiso 1 1 calc R U
H28C_16 H 0.0173 0.9400 0.3861 0.069 Uiso 1 1 calc R U
C29_16 C 0.34643(7) 0.86573(4) 0.49555(3) 0.0157(2) Uani 1 1 d . .
H29_16 H 0.3001 0.8642 0.5060 0.019 Uiso 1 1 calc R U
C30_16 C 0.40363(8) 0.86984(5) 0.52333(3) 0.0233(3) Uani 1 1 d . .
H30A_16 H 0.4507 0.8690 0.5145 0.035 Uiso 1 1 calc R U
H30B_16 H 0.3988 0.8469 0.5384 0.035 Uiso 1 1 calc R U
H30C_16 H 0.3973 0.8961 0.5345 0.035 Uiso 1 1 calc R U
C31_16 C 0.35122(8) 0.82509(4) 0.47454(3) 0.0193(2) Uani 1 1 d . .
C32_16 C 0.28454(10) 0.82346(5) 0.45088(4) 0.0304(3) Uani 1 1 d . .
H32A_16 H 0.2847 0.7976 0.4388 0.046 Uiso 1 1 calc R U
H32B_16 H 0.2857 0.8469 0.4361 0.046 Uiso 1 1 calc R U
H32C_16 H 0.2417 0.8249 0.4631 0.046 Uiso 1 1 calc R U
C33_16 C 0.34945(9) 0.78690(5) 0.49743(4) 0.0275(3) Uani 1 1 d . .
H33A_16 H 0.3430 0.7616 0.4847 0.041 Uiso 1 1 calc R U
H33B_16 H 0.3103 0.7899 0.5118 0.041 Uiso 1 1 calc R U
H33C_16 H 0.3940 0.7853 0.5101 0.041 Uiso 1 1 calc R U
C34_16 C 0.41918(9) 0.82240(5) 0.45489(4) 0.0278(3) Uani 1 1 d . .
H34A_16 H 0.4205 0.7957 0.4439 0.042 Uiso 1 1 calc R U
H34B_16 H 0.4610 0.8252 0.4694 0.042 Uiso 1 1 calc R U
H34C_16 H 0.4188 0.8447 0.4390 0.042 Uiso 1 1 calc R U

loop_
_atom_site_aniso_label
_atom_site_aniso_U_11
_atom_site_aniso_U_22
_atom_site_aniso_U_33
_atom_site_aniso_U_23
_atom_site_aniso_U_13
_atom_site_aniso_U_12
Ni1_1 0.01422(7) 0.01283(8) 0.01388(7) 0.00214(6) 0.00288(5) 0.00032(6)
O1_1 0.0231(5) 0.0175(5) 0.0150(4) -0.0001(3) 0.0052(3) -0.0051(4)
O2_1 0.0187(4) 0.0269(5) 0.0148(4) 0.0020(4) 0.0036(3) 0.0019(4)
N1_1 0.0153(5) 0.0181(5) 0.0148(4) 0.0023(4) 0.0002(4) 0.0011(4)
N2_1 0.0162(5) 0.0115(4) 0.0172(5) 0.0018(4) 0.0039(4) 0.0010(4)
C1_1 0.0150(5) 0.0163(5) 0.0162(5) 0.0003(4) 0.0026(4) 0.0007(4)
C2_1 0.0205(6) 0.0302(7) 0.0147(5) 0.0011(5) 0.0018(4) -0.0014(5)
C3_1 0.0232(7) 0.0346(8) 0.0178(6) 0.0052(5) 0.0020(5) 0.0014(6)
C4_1 0.0226(6) 0.0238(6) 0.0194(6) 0.0079(5) 0.0066(5) 0.0041(5)
C5_1 0.0336(8) 0.0300(7) 0.0228(6) 0.0111(6) 0.0087(6) 0.0043(6)
C6_1 0.0479(10) 0.0242(7) 0.0308(8) 0.0105(6) 0.0150(7) -0.0005(7)
C7_1 0.0529(11) 0.0206(7) 0.0327(8) 0.0025(6) 0.0149(7) -0.0097(7)
C8_1 0.0396(9) 0.0201(6) 0.0236(6) 0.0018(5) 0.0082(6) -0.0060(6)
C9_1 0.0215(6) 0.0154(5) 0.0201(6) 0.0050(4) 0.0069(5) 0.0018(5)
C10_1 0.0172(5) 0.0155(5) 0.0148(5) 0.0031(4) 0.0032(4) 0.0019(4)
C11_1 0.0163(5) 0.0163(5) 0.0183(5) 0.0011(4) 0.0022(4) -0.0014(4)
C12_1 0.0206(6) 0.0183(6) 0.0153(5) 0.0026(4) 0.0051(4) 0.0002(5)
C13_1 0.0267(7) 0.0286(7) 0.0168(6) -0.0011(5) 0.0049(5) -0.0006(6)
C14_1 0.0309(8) 0.0245(7) 0.0197(6) -0.0028(5) 0.0095(5) -0.0019(6)
C15_1 0.0253(7) 0.0154(6) 0.0248(6) -0.0014(5) 0.0118(5) -0.0007(5)
C16_1 0.0289(7) 0.0195(6) 0.0337(8) -0.0056(6) 0.0169(6) 0.0007(6)
C17_1 0.0234(7) 0.0253(7) 0.0466(9) -0.0050(7) 0.0150(7) 0.0051(6)
C18_1 0.0197(7) 0.0230(7) 0.0406(8) -0.0030(6) 0.0086(6) 0.0033(5)
C19_1 0.0188(6) 0.0168(6) 0.0302(7) -0.0012(5) 0.0067(5) 0.0017(5)
C20_1 0.0189(6) 0.0119(5) 0.0223(6) 0.0007(4) 0.0082(5) -0.0001(4)
C21_1 0.0175(6) 0.0133(5) 0.0187(5) 0.0015(4) 0.0066(4) 0.0004(4)
C22_1 0.0169(6) 0.0123(5) 0.0199(5) 0.0019(4) 0.0043(4) 0.0013(4)
C23_1 0.0176(6) 0.0274(7) 0.0148(5) 0.0017(5) 0.0005(4) 0.0004(5)
C24_1 0.0395(9) 0.0340(8) 0.0184(6) -0.0045(6) -0.0038(6) 0.0008(7)
C25_1 0.0164(6) 0.0310(8) 0.0192(6) 0.0050(5) -0.0012(5) 0.0013(5)
C26_1 0.0257(7) 0.0219(7) 0.0384(8) 0.0022(6) 0.0002(6) 0.0050(6)
C27_1 0.0162(6) 0.0405(9) 0.0298(7) 0.0005(6) 0.0015(5) -0.0022(6)
C28_1 0.0332(9) 0.0635(13) 0.0245(7) 0.0135(8) -0.0008(6) 0.0192(9)
C29_1 0.0160(5) 0.0121(5) 0.0176(5) -0.0004(4) 0.0023(4) 0.0012(4)
C30_1 0.0245(7) 0.0232(7) 0.0195(6) -0.0001(5) -0.0004(5) 0.0040(5)
C31_1 0.0174(6) 0.0114(5) 0.0231(6) 0.0022(4) 0.0029(5) 0.0015(4)
C32_1 0.0250(7) 0.0158(6) 0.0340(7) -0.0036(5) 0.0054(6) 0.0007(5)
C33_1 0.0232(7) 0.0167(6) 0.0313(7) 0.0053(5) 0.0105(6) 0.0010(5)
C34_1 0.0251(7) 0.0205(6) 0.0311(7) 0.0070(5) -0.0047(6) 0.0029(5)
Ni2_2 0.01441(7) 0.01352(8) 0.01194(7) 0.00187(6) 0.00097(5) -0.00042(6)
O3_2 0.0216(5) 0.0174(4) 0.0143(4) -0.0006(3) 0.0035(3) -0.0035(4)
O4_2 0.0208(5) 0.0260(5) 0.0124(4) 0.0006(3) 0.0018(3) -0.0010(4)
N3_2 0.0146(5) 0.0174(5) 0.0135(4) 0.0029(4) -0.0012(4) -0.0007(4)
N4_2 0.0175(5) 0.0117(4) 0.0149(4) 0.0013(4) 0.0021(4) 0.0007(4)
C1_2 0.0135(5) 0.0184(6) 0.0133(5) 0.0016(4) 0.0015(4) 0.0002(4)
C2_2 0.0198(6) 0.0239(6) 0.0152(5) -0.0030(5) 0.0007(4) -0.0025(5)
C3_2 0.0214(6) 0.0311(7) 0.0134(5) 0.0005(5) 0.0014(4) 0.0005(5)
C4_2 0.0171(6) 0.0268(7) 0.0150(5) 0.0053(5) 0.0019(4) 0.0016(5)
C5_2 0.0261(7) 0.0347(8) 0.0171(6) 0.0095(5) 0.0027(5) 0.0012(6)
C6_2 0.0302(8) 0.0309(8) 0.0247(7) 0.0134(6) 0.0045(6) 0.0006(6)
C7_2 0.0273(7) 0.0236(7) 0.0278(7) 0.0098(5) 0.0027(6) -0.0012(6)
C8_2 0.0220(6) 0.0200(6) 0.0206(5) 0.0048(5) 0.0016(4) -0.0013(5)
C9_2 0.0141(5) 0.0195(6) 0.0145(5) 0.0049(4) 0.0011(4) 0.0013(4)
C10_2 0.0126(5) 0.0158(5) 0.0142(5) 0.0024(4) 0.0003(4) -0.0004(4)
C11_2 0.0156(5) 0.0177(5) 0.0141(5) 0.0024(4) -0.0009(4) 0.0001(4)
C12_2 0.0221(6) 0.0176(6) 0.0141(5) 0.0012(4) 0.0035(4) -0.0015(5)
C13_2 0.0316(8) 0.0262(7) 0.0166(6) -0.0033(5) 0.0050(5) -0.0037(6)
C14_2 0.0361(8) 0.0226(7) 0.0202(6) -0.0051(5) 0.0099(6) -0.0033(6)
C15_2 0.0305(7) 0.0152(6) 0.0241(6) -0.0015(5) 0.0112(5) -0.0015(5)
C16_2 0.0363(9) 0.0203(7) 0.0342(8) -0.0048(6) 0.0181(7) 0.0026(6)
C17_2 0.0312(8) 0.0236(7) 0.0459(10) -0.0017(7) 0.0184(7) 0.0054(6)
C18_2 0.0222(7) 0.0214(7) 0.0396(8) 0.0007(6) 0.0095(6) 0.0037(5)
C19_2 0.0211(6) 0.0170(6) 0.0289(7) 0.0012(5) 0.0061(5) 0.0020(5)
C20_2 0.0213(6) 0.0121(5) 0.0214(6) 0.0011(4) 0.0083(5) 0.0009(5)
C21_2 0.0198(6) 0.0133(5) 0.0166(5) 0.0008(4) 0.0051(4) 0.0002(4)
C22_2 0.0176(6) 0.0127(5) 0.0174(5) 0.0015(4) 0.0032(4) 0.0011(4)
C23_2 0.0194(6) 0.0243(6) 0.0129(5) 0.0028(4) -0.0050(4) -0.0017(5)
C24_2 0.0442(10) 0.0293(8) 0.0249(7) 0.0002(6) -0.0132(6) -0.0106(7)
C25_2 0.0178(6) 0.0393(9) 0.0181(6) 0.0082(6) -0.0032(5) 0.0033(6)
C26_2 0.0225(7) 0.0676(13) 0.0270(7) 0.0147(8) 0.0030(6) 0.0135(8)
C27_2 0.0361(9) 0.0293(8) 0.0331(8) 0.0046(6) -0.0043(7) 0.0099(7)
C28_2 0.0269(8) 0.0590(12) 0.0264(7) 0.0111(7) -0.0106(6) 0.0041(8)
C29_2 0.0181(6) 0.0105(5) 0.0177(5) 0.0013(4) 0.0028(4) 0.0016(4)
C30_2 0.0306(8) 0.0244(7) 0.0231(6) -0.0054(5) -0.0067(5) 0.0079(6)
C31_2 0.0253(7) 0.0125(6) 0.0255(6) 0.0025(5) 0.0044(5) 0.0007(5)
C32_2 0.0326(8) 0.0116(6) 0.0383(8) -0.0011(5) 0.0082(6) 0.0022(5)
C33_2 0.0470(10) 0.0170(7) 0.0370(8) 0.0045(6) 0.0226(8) -0.0010(6)
C34_2 0.0418(10) 0.0248(8) 0.0390(9) 0.0079(7) -0.0125(7) 0.0086(7)
Ni3_3 0.01397(7) 0.01458(8) 0.01180(7) 0.00170(6) 0.00051(5) -0.00087(6)
O5_3 0.0214(5) 0.0177(4) 0.0140(4) 0.0001(3) 0.0035(3) -0.0031(4)
O6_3 0.0204(5) 0.0273(5) 0.0120(4) 0.0002(3) 0.0010(3) -0.0006(4)
N5_3 0.0159(5) 0.0176(5) 0.0134(4) 0.0021(4) -0.0024(4) -0.0015(4)
N6_3 0.0161(5) 0.0120(4) 0.0157(4) 0.0006(4) 0.0022(4) -0.0002(4)
C1_3 0.0139(5) 0.0188(6) 0.0123(5) 0.0010(4) 0.0009(4) 0.0001(4)
C2_3 0.0184(6) 0.0227(6) 0.0143(5) -0.0021(4) 0.0000(4) -0.0013(5)
C3_3 0.0211(6) 0.0282(7) 0.0127(5) 0.0001(5) -0.0005(4) 0.0020(5)
C4_3 0.0182(6) 0.0229(6) 0.0146(5) 0.0039(4) 0.0017(4) 0.0033(5)
C5_3 0.0275(7) 0.0314(7) 0.0155(5) 0.0087(5) 0.0016(5) 0.0048(6)
C6_3 0.0316(8) 0.0269(7) 0.0237(6) 0.0116(5) 0.0047(6) 0.0040(6)
C7_3 0.0287(7) 0.0213(6) 0.0263(7) 0.0071(5) 0.0033(6) -0.0007(6)
C8_3 0.0243(7) 0.0190(6) 0.0199(6) 0.0040(5) 0.0005(5) -0.0025(5)
C9_3 0.0146(5) 0.0194(6) 0.0139(5) 0.0040(4) 0.0013(4) 0.0014(4)
C10_3 0.0134(5) 0.0165(5) 0.0141(5) 0.0028(4) 0.0001(4) -0.0007(4)
C11_3 0.0144(5) 0.0198(6) 0.0146(5) 0.0028(4) -0.0024(4) -0.0017(4)
C12_3 0.0220(6) 0.0185(6) 0.0141(5) 0.0016(4) 0.0035(4) -0.0005(5)
C13_3 0.0322(8) 0.0278(7) 0.0151(5) -0.0026(5) 0.0026(5) -0.0022(6)
C14_3 0.0383(9) 0.0240(7) 0.0194(6) -0.0029(5) 0.0100(6) -0.0005(6)
C15_3 0.0318(8) 0.0148(6) 0.0246(6) -0.0016(5) 0.0114(6) -0.0006(5)
C16_3 0.0380(9) 0.0211(7) 0.0360(8) -0.0061(6) 0.0202(7) 0.0024(6)
C17_3 0.0314(9) 0.0245(7) 0.0523(11) -0.0055(7) 0.0199(8) 0.0049(6)
C18_3 0.0230(7) 0.0211(7) 0.0471(9) -0.0026(6) 0.0109(7) 0.0034(6)
C19_3 0.0207(6) 0.0160(6) 0.0330(7) -0.0015(5) 0.0070(5) 0.0012(5)
C20_3 0.0216(6) 0.0117(5) 0.0242(6) 0.0002(4) 0.0092(5) -0.0003(5)
C21_3 0.0200(6) 0.0132(5) 0.0173(5) 0.0004(4) 0.0055(4) -0.0014(4)
C22_3 0.0162(5) 0.0130(5) 0.0181(5) 0.0004(4) 0.0035(4) 0.0006(4)
C23_3 0.0199(6) 0.0267(7) 0.0141(5) 0.0036(5) -0.0056(4) -0.0017(5)
C24_3 0.0499(11) 0.0352(9) 0.0270(7) 0.0027(6) -0.0188(7) -0.0153(8)
C25_3 0.0188(6) 0.0411(9) 0.0178(6) 0.0075(6) -0.0020(5) 0.0052(6)
C26_3 0.0265(8) 0.0783(15) 0.0260(7) 0.0140(9) 0.0054(6) 0.0190(9)
C27_3 0.0380(9) 0.0296(8) 0.0388(9) 0.0044(7) -0.0038(7) 0.0123(7)
C28_3 0.0273(8) 0.0648(13) 0.0237(7) 0.0093(8) -0.0096(6) 0.0097(8)
C29_3 0.0160(5) 0.0124(5) 0.0175(5) 0.0001(4) 0.0021(4) 0.0005(4)
C30_3 0.0220(6) 0.0232(6) 0.0200(6) -0.0026(5) -0.0019(5) 0.0030(5)
C31_3 0.0223(6) 0.0130(5) 0.0246(6) 0.0021(5) 0.0043(5) 0.0003(5)
C32_3 0.0311(8) 0.0148(6) 0.0356(8) -0.0018(5) 0.0085(6) 0.0007(5)
C33_3 0.0365(8) 0.0178(6) 0.0334(8) 0.0040(5) 0.0174(7) -0.0013(6)
C34_3 0.0373(9) 0.0230(7) 0.0353(8) 0.0103(6) -0.0083(7) 0.0015(6)
Ni4_4 0.01350(7) 0.01202(8) 0.01204(7) 0.00120(5) 0.00162(5) 0.00047(6)
O7_4 0.0238(5) 0.0147(4) 0.0156(4) -0.0007(3) 0.0059(3) -0.0022(4)
O8_4 0.0152(4) 0.0239(5) 0.0127(4) 0.0002(3) 0.0023(3) 0.0007(4)
N7_4 0.0131(4) 0.0155(5) 0.0129(4) 0.0012(4) -0.0002(3) 0.0020(4)
N8_4 0.0161(5) 0.0112(4) 0.0164(4) 0.0012(4) 0.0025(4) -0.0004(4)
C1_4 0.0152(5) 0.0148(5) 0.0144(5) -0.0010(4) 0.0027(4) -0.0005(4)
C2_4 0.0217(6) 0.0192(6) 0.0153(5) -0.0033(4) 0.0015(4) -0.0022(5)
C3_4 0.0244(6) 0.0230(6) 0.0141(5) -0.0011(5) -0.0003(5) -0.0019(5)
C4_4 0.0197(6) 0.0218(6) 0.0132(5) 0.0023(4) 0.0009(4) -0.0001(5)
C5_4 0.0293(7) 0.0288(8) 0.0156(5) 0.0064(5) -0.0009(5) -0.0024(6)
C6_4 0.0306(8) 0.0283(7) 0.0214(6) 0.0107(5) 0.0005(5) -0.0022(6)
C7_4 0.0247(7) 0.0192(6) 0.0245(6) 0.0046(5) 0.0021(5) -0.0032(5)
C8_4 0.0209(6) 0.0182(6) 0.0177(5) 0.0026(4) 0.0015(4) -0.0030(5)
C9_4 0.0147(5) 0.0169(5) 0.0138(5) 0.0021(4) 0.0014(4) -0.0004(4)
C10_4 0.0145(5) 0.0153(5) 0.0117(5) 0.0011(4) 0.0006(4) -0.0003(4)
C11_4 0.0140(5) 0.0163(5) 0.0136(5) 0.0010(4) 0.0000(4) -0.0003(4)
C12_4 0.0174(6) 0.0156(5) 0.0134(5) 0.0010(4) 0.0023(4) 0.0003(4)
C13_4 0.0212(6) 0.0240(6) 0.0158(5) -0.0023(5) 0.0032(5) -0.0002(5)
C14_4 0.0248(7) 0.0201(6) 0.0197(6) -0.0042(5) 0.0057(5) -0.0008(5)
C15_4 0.0199(6) 0.0144(5) 0.0220(6) -0.0011(4) 0.0070(5) 0.0005(5)
C16_4 0.0219(7) 0.0198(6) 0.0336(7) -0.0044(5) 0.0099(6) 0.0016(5)
C17_4 0.0179(6) 0.0245(7) 0.0423(9) -0.0037(6) 0.0095(6) 0.0033(5)
C18_4 0.0154(6) 0.0227(7) 0.0350(7) -0.0001(6) 0.0018(5) 0.0002(5)
C19_4 0.0172(6) 0.0160(6) 0.0253(6) -0.0011(5) 0.0028(5) -0.0001(5)
C20_4 0.0160(6) 0.0111(5) 0.0204(5) 0.0016(4) 0.0039(4) -0.0001(4)
C21_4 0.0147(5) 0.0124(5) 0.0159(5) 0.0006(4) 0.0034(4) 0.0008(4)
C22_4 0.0170(5) 0.0116(5) 0.0169(5) 0.0006(4) 0.0025(4) 0.0004(4)
C23_4 0.0146(5) 0.0216(6) 0.0121(5) 0.0018(4) -0.0012(4) 0.0024(4)
C24_4 0.0281(7) 0.0221(6) 0.0205(6) -0.0034(5) -0.0086(5) 0.0049(5)
C25_4 0.0150(6) 0.0239(6) 0.0188(6) 0.0024(5) -0.0010(4) 0.0046(5)
C26_4 0.0207(7) 0.0537(11) 0.0270(7) 0.0086(7) 0.0075(6) 0.0130(7)
C27_4 0.0288(9) 0.0206(7) 0.0760(14) 0.0002(8) -0.0102(9) 0.0060(6)
C28_4 0.0278(8) 0.0521(11) 0.0214(7) 0.0034(6) -0.0047(6) 0.0190(7)
C29_4 0.0189(6) 0.0111(5) 0.0182(5) -0.0010(4) 0.0034(4) 0.0008(4)
C30_4 0.0306(8) 0.0249(7) 0.0219(6) -0.0061(5) -0.0042(5) 0.0042(6)
C31_4 0.0266(7) 0.0120(5) 0.0247(6) 0.0028(5) 0.0048(5) 0.0008(5)
C32_4 0.0385(9) 0.0135(6) 0.0385(8) -0.0019(6) 0.0141(7) 0.0027(6)
C33_4 0.0446(10) 0.0182(7) 0.0367(8) 0.0042(6) 0.0228(8) 0.0004(6)
C34_4 0.0429(10) 0.0272(8) 0.0402(9) 0.0110(7) -0.0101(8) 0.0041(7)
Ni5_5 0.01270(7) 0.01191(7) 0.01387(6) 0.00160(7) 0.00248(5) -0.00019(6)
O9_5 0.0246(5) 0.0191(5) 0.0170(4) -0.0020(3) 0.0071(3) -0.0066(4)
O10_5 0.0145(4) 0.0246(5) 0.0144(4) 0.0016(3) 0.0024(3) 0.0015(4)
N9_5 0.0123(4) 0.0168(5) 0.0143(4) 0.0021(4) -0.0002(3) 0.0013(4)
N10_5 0.0153(5) 0.0110(4) 0.0171(4) 0.0012(4) 0.0030(4) -0.0003(4)
C1_5 0.0152(5) 0.0186(6) 0.0160(5) -0.0004(4) 0.0032(4) -0.0001(4)
C2_5 0.0200(6) 0.0332(8) 0.0150(5) -0.0019(5) 0.0011(4) -0.0010(5)
C3_5 0.0250(7) 0.0393(9) 0.0166(6) 0.0031(6) 0.0026(5) 0.0036(6)
C4_5 0.0249(7) 0.0270(7) 0.0190(6) 0.0082(5) 0.0076(5) 0.0072(5)
C5_5 0.0425(9) 0.0348(8) 0.0235(7) 0.0128(6) 0.0131(6) 0.0107(7)
C6_5 0.0648(13) 0.0266(8) 0.0330(8) 0.0140(7) 0.0246(9) 0.0060(8)
C7_5 0.0669(13) 0.0199(7) 0.0354(8) 0.0038(6) 0.0234(9) -0.0053(8)
C8_5 0.0437(9) 0.0204(7) 0.0248(7) 0.0021(5) 0.0133(6) -0.0056(6)
C9_5 0.0230(6) 0.0167(6) 0.0202(6) 0.0059(5) 0.0083(5) 0.0030(5)
C10_5 0.0164(5) 0.0162(5) 0.0142(5) 0.0030(4) 0.0032(4) 0.0015(4)
C11_5 0.0153(5) 0.0163(5) 0.0168(5) 0.0017(4) 0.0020(4) -0.0005(4)
C12_5 0.0162(5) 0.0163(5) 0.0139(5) 0.0016(4) 0.0022(4) 0.0004(4)
C13_5 0.0209(6) 0.0242(6) 0.0163(5) -0.0013(5) 0.0035(5) -0.0006(5)
C14_5 0.0245(7) 0.0202(6) 0.0190(6) -0.0027(5) 0.0059(5) -0.0010(5)
C15_5 0.0187(6) 0.0145(5) 0.0222(6) -0.0015(4) 0.0079(5) -0.0004(5)
C16_5 0.0230(7) 0.0201(6) 0.0337(7) -0.0058(5) 0.0101(6) 0.0009(5)
C17_5 0.0173(6) 0.0247(7) 0.0452(9) -0.0052(6) 0.0093(6) 0.0041(5)
C18_5 0.0153(6) 0.0229(7) 0.0373(8) -0.0012(6) 0.0023(5) 0.0018(5)
C19_5 0.0158(6) 0.0157(5) 0.0260(6) -0.0011(5) 0.0031(5) 0.0003(5)
C20_5 0.0148(5) 0.0117(5) 0.0216(6) 0.0009(4) 0.0044(4) -0.0004(4)
C21_5 0.0136(5) 0.0121(5) 0.0173(5) 0.0012(4) 0.0041(4) 0.0008(4)
C22_5 0.0152(5) 0.0122(5) 0.0186(5) 0.0011(4) 0.0023(4) -0.0004(4)
C23_5 0.0138(5) 0.0290(7) 0.0166(5) 0.0048(5) -0.0012(4) 0.0022(5)
C24_5 0.0262(7) 0.0380(8) 0.0194(6) -0.0059(6) -0.0045(5) 0.0033(6)
C25_5 0.0148(6) 0.0336(8) 0.0279(6) 0.0077(6) -0.0018(5) 0.0050(6)
C26_5 0.0178(6) 0.0436(9) 0.0333(8) 0.0005(7) 0.0062(6) 0.0045(6)
C27_5 0.0294(10) 0.0214(8) 0.135(3) 0.0062(12) -0.0122(12) 0.0073(7)
C28_5 0.0384(10) 0.126(2) 0.0330(9) 0.0309(13) 0.0054(7) 0.0462(14)
C29_5 0.0176(6) 0.0120(5) 0.0186(5) -0.0011(4) 0.0039(4) 0.0006(4)
C30_5 0.0269(7) 0.0239(7) 0.0212(6) -0.0043(5) -0.0021(5) 0.0029(6)
C31_5 0.0234(6) 0.0116(5) 0.0256(6) 0.0020(5) 0.0057(5) 0.0008(5)
C32_5 0.0353(9) 0.0233(7) 0.0364(8) 0.0080(6) -0.0074(7) 0.0036(6)
C33_5 0.0328(8) 0.0141(6) 0.0368(8) -0.0021(5) 0.0115(6) 0.0010(6)
C34_5 0.0364(8) 0.0169(6) 0.0344(8) 0.0034(6) 0.0177(7) -0.0001(6)
Ni6_6 0.01568(9) 0.01414(8) 0.01217(7) 0.00231(6) 0.00117(6) -0.00093(6)
O11_6 0.0234(5) 0.0204(5) 0.0147(4) 0.0001(3) 0.0043(3) -0.0055(4)
O12_6 0.0218(5) 0.0260(5) 0.0123(4) 0.0007(3) 0.0024(3) -0.0006(4)
N11_6 0.0168(5) 0.0176(5) 0.0144(4) 0.0029(4) -0.0011(4) -0.0014(4)
N12_6 0.0180(5) 0.0113(4) 0.0151(4) 0.0018(4) 0.0025(4) 0.0002(4)
C1_6 0.0149(5) 0.0223(6) 0.0142(5) 0.0021(4) 0.0021(4) 0.0001(5)
C2_6 0.0208(6) 0.0293(7) 0.0148(5) -0.0003(5) 0.0012(5) -0.0020(5)
C3_6 0.0234(7) 0.0356(8) 0.0145(5) 0.0031(5) 0.0019(5) 0.0033(6)
C4_6 0.0223(6) 0.0304(7) 0.0172(6) 0.0090(5) 0.0046(5) 0.0056(6)
C5_6 0.0400(9) 0.0360(9) 0.0222(7) 0.0139(6) 0.0100(6) 0.0091(7)
C6_6 0.0517(11) 0.0327(9) 0.0311(8) 0.0170(7) 0.0150(8) 0.0069(8)
C7_6 0.0460(10) 0.0243(7) 0.0348(8) 0.0115(6) 0.0104(7) -0.0013(7)
C8_6 0.0308(7) 0.0223(7) 0.0258(7) 0.0069(5) 0.0054(6) -0.0012(6)
C9_6 0.0179(6) 0.0218(6) 0.0178(5) 0.0075(5) 0.0035(4) 0.0029(5)
C10_6 0.0144(5) 0.0187(6) 0.0157(5) 0.0044(4) 0.0011(4) 0.0001(4)
C11_6 0.0161(5) 0.0186(6) 0.0163(5) 0.0040(4) -0.0011(4) -0.0013(4)
C12_6 0.0234(6) 0.0169(6) 0.0149(5) 0.0021(4) 0.0038(5) -0.0016(5)
C13_6 0.0341(8) 0.0255(7) 0.0150(5) -0.0028(5) 0.0049(5) -0.0035(6)
C14_6 0.0372(8) 0.0229(7) 0.0201(6) -0.0029(5) 0.0096(6) -0.0024(6)
C15_6 0.0323(8) 0.0138(6) 0.0243(6) -0.0013(5) 0.0130(6) -0.0003(5)
C16_6 0.0354(9) 0.0207(7) 0.0354(8) -0.0029(6) 0.0183(7) 0.0028(6)
C17_6 0.0296(8) 0.0243(7) 0.0449(9) -0.0019(7) 0.0173(7) 0.0062(6)
C18_6 0.0222(7) 0.0226(7) 0.0403(8) 0.0004(6) 0.0091(6) 0.0040(6)
C19_6 0.0222(7) 0.0170(6) 0.0278(7) -0.0003(5) 0.0069(5) 0.0017(5)
C20_6 0.0222(6) 0.0122(5) 0.0223(6) 0.0015(4) 0.0081(5) 0.0002(5)
C21_6 0.0214(6) 0.0126(5) 0.0169(5) 0.0010(4) 0.0057(4) 0.0002(4)
C22_6 0.0178(6) 0.0125(5) 0.0174(5) 0.0025(4) 0.0029(4) 0.0010(4)
C23_6 0.0214(6) 0.0260(7) 0.0140(5) 0.0034(5) -0.0048(4) -0.0026(5)
C24_6 0.0483(11) 0.0365(9) 0.0260(7) -0.0006(6) -0.0140(7) -0.0140(8)
C25_6 0.0225(7) 0.0409(9) 0.0195(6) 0.0094(6) -0.0033(5) 0.0052(6)
C26_6 0.0256(8) 0.0719(15) 0.0295(8) 0.0186(8) 0.0045(6) 0.0164(8)
C27_6 0.0432(10) 0.0304(8) 0.0356(8) 0.0071(7) -0.0029(7) 0.0121(7)
C28_6 0.0315(9) 0.0701(14) 0.0251(8) 0.0145(8) -0.0107(7) 0.0068(9)
C29_6 0.0174(6) 0.0116(5) 0.0177(5) 0.0005(4) 0.0022(4) 0.0010(4)
C30_6 0.0286(7) 0.0204(6) 0.0186(6) -0.0017(5) -0.0027(5) 0.0049(5)
C31_6 0.0195(6) 0.0116(5) 0.0225(6) 0.0029(4) 0.0008(5) 0.0013(4)
C32_6 0.0271(7) 0.0137(6) 0.0334(7) -0.0009(5) 0.0052(6) 0.0018(5)
C33_6 0.0295(7) 0.0173(6) 0.0298(7) 0.0051(5) 0.0111(6) -0.0006(5)
C34_6 0.0299(8) 0.0235(7) 0.0333(8) 0.0094(6) -0.0097(6) 0.0019(6)
Ni7_7 0.01795(8) 0.01533(8) 0.01675(7) 0.00290(7) 0.00482(6) 0.00053(8)
O13_7 0.0304(5) 0.0170(4) 0.0222(5) -0.0002(4) 0.0119(4) -0.0026(4)
O14_7 0.0223(5) 0.0312(5) 0.0163(4) 0.0011(4) 0.0028(4) -0.0017(4)
N13_7 0.0170(5) 0.0229(6) 0.0185(5) 0.0055(4) 0.0004(4) 0.0011(4)
N14_7 0.0204(5) 0.0126(5) 0.0182(5) 0.0022(4) 0.0052(4) 0.0003(4)
C1_7 0.0193(6) 0.0168(5) 0.0199(6) 0.0004(4) 0.0075(5) 0.0007(5)
C2_7 0.0256(7) 0.0234(7) 0.0212(6) -0.0047(5) 0.0069(5) -0.0020(5)
C3_7 0.0277(7) 0.0300(7) 0.0179(6) -0.0020(5) 0.0042(5) -0.0007(6)
C4_7 0.0206(6) 0.0268(7) 0.0187(6) 0.0047(5) 0.0046(5) 0.0020(5)
C5_7 0.0306(8) 0.0363(8) 0.0218(6) 0.0099(6) 0.0056(6) 0.0025(7)
C6_7 0.0335(8) 0.0334(8) 0.0292(7) 0.0155(6) 0.0070(6) 0.0005(7)
C7_7 0.0286(8) 0.0238(7) 0.0333(8) 0.0102(6) 0.0046(6) -0.0020(6)
C8_7 0.0237(6) 0.0212(6) 0.0248(6) 0.0052(5) 0.0033(5) -0.0024(5)
C9_7 0.0158(6) 0.0192(6) 0.0192(5) 0.0048(5) 0.0032(4) 0.0012(5)
C10_7 0.0163(5) 0.0171(6) 0.0176(5) 0.0026(4) 0.0036(4) 0.0003(4)
C11_7 0.0159(6) 0.0206(6) 0.0192(5) 0.0038(5) 0.0009(4) -0.0008(5)
C12_7 0.0255(7) 0.0212(6) 0.0147(5) 0.0001(4) 0.0060(5) -0.0027(5)
C13_7 0.0336(8) 0.0301(8) 0.0187(6) -0.0038(5) 0.0053(5) -0.0072(6)
C14_7 0.0418(9) 0.0244(7) 0.0214(6) -0.0069(5) 0.0124(6) -0.0061(6)
C15_7 0.0332(8) 0.0170(6) 0.0262(7) -0.0016(5) 0.0145(6) -0.0027(6)
C16_7 0.0415(9) 0.0206(7) 0.0363(8) -0.0072(6) 0.0226(7) 0.0006(6)
C17_7 0.0351(9) 0.0255(8) 0.0503(10) -0.0014(7) 0.0228(8) 0.0054(7)
C18_7 0.0261(7) 0.0212(7) 0.0423(9) 0.0008(6) 0.0132(7) 0.0036(6)
C19_7 0.0227(7) 0.0154(6) 0.0315(7) 0.0004(5) 0.0085(5) 0.0009(5)
C20_7 0.0250(7) 0.0119(5) 0.0222(6) -0.0007(4) 0.0114(5) -0.0006(5)
C21_7 0.0210(6) 0.0132(5) 0.0190(5) -0.0001(4) 0.0064(5) -0.0015(5)
C22_7 0.0199(6) 0.0126(5) 0.0184(5) 0.0000(4) 0.0051(4) 0.0011(4)
C23_7 0.0198(7) 0.0471(10) 0.0237(7) 0.0141(6) -0.0034(5) -0.0015(6)
C24_7 0.0619(14) 0.0569(13) 0.0383(10) 0.0049(9) -0.0256(9) -0.0201(11)
C25_7 0.0202(7) 0.0731(15) 0.0421(9) 0.0341(10) 0.0058(7) 0.0122(8)
C26_7 0.0320(10) 0.124(3) 0.0689(15) 0.0615(16) 0.0248(10) 0.0366(13)
C27_7 0.0341(11) 0.152(3) 0.0592(14) 0.0596(18) -0.0090(10) 0.0114(15)
C28_7 0.0543(14) 0.0608(16) 0.0815(18) 0.0315(14) 0.0168(13) 0.0313(12)
C29_7 0.0222(6) 0.0110(5) 0.0194(5) 0.0006(4) 0.0063(5) 0.0025(5)
C30_7 0.0347(8) 0.0241(7) 0.0209(6) -0.0019(5) 0.0008(6) 0.0058(6)
C31_7 0.0280(7) 0.0142(6) 0.0284(7) 0.0045(5) 0.0080(6) 0.0029(5)
C32_7 0.0430(10) 0.0302(9) 0.0415(9) 0.0149(7) -0.0040(8) 0.0064(7)
C33_7 0.0455(10) 0.0138(6) 0.0426(9) 0.0005(6) 0.0186(8) 0.0043(6)
C34_7 0.0420(9) 0.0185(7) 0.0361(8) 0.0062(6) 0.0219(7) 0.0020(6)
Ni8_8 0.01365(8) 0.01449(8) 0.01116(7) 0.00171(6) 0.00017(6) -0.00086(6)
O15_8 0.0213(5) 0.0176(4) 0.0125(4) 0.0005(3) 0.0027(3) -0.0031(4)
O16_8 0.0194(5) 0.0273(5) 0.0122(4) -0.0002(3) 0.0008(3) -0.0005(4)
N15_8 0.0149(5) 0.0188(5) 0.0123(4) 0.0026(4) -0.0022(4) -0.0009(4)
N16_8 0.0155(5) 0.0131(5) 0.0158(4) 0.0011(4) 0.0018(4) -0.0008(4)
C1_8 0.0130(5) 0.0197(6) 0.0124(5) 0.0001(4) 0.0006(4) 0.0001(4)
C2_8 0.0192(6) 0.0214(6) 0.0139(5) -0.0010(4) 0.0006(4) -0.0017(5)
C3_8 0.0193(6) 0.0281(7) 0.0126(5) 0.0004(5) -0.0009(4) 0.0004(5)
C4_8 0.0164(6) 0.0241(6) 0.0130(5) 0.0052(4) 0.0012(4) 0.0023(5)
C5_8 0.0220(6) 0.0311(7) 0.0151(5) 0.0087(5) -0.0002(5) 0.0016(6)
C6_8 0.0251(7) 0.0287(7) 0.0204(6) 0.0118(5) 0.0021(5) 0.0007(6)
C7_8 0.0222(6) 0.0214(6) 0.0232(6) 0.0068(5) 0.0018(5) -0.0012(5)
C8_8 0.0196(6) 0.0213(6) 0.0175(5) 0.0052(5) -0.0004(4) -0.0021(5)
C9_8 0.0132(5) 0.0201(6) 0.0140(5) 0.0039(4) 0.0001(4) -0.0001(4)
C10_8 0.0133(5) 0.0170(5) 0.0124(5) 0.0025(4) -0.0005(4) 0.0003(4)
C11_8 0.0140(5) 0.0192(6) 0.0145(5) 0.0028(4) -0.0024(4) -0.0018(4)
C12_8 0.0212(6) 0.0183(6) 0.0139(5) 0.0010(4) 0.0028(4) -0.0008(5)
C13_8 0.0289(7) 0.0280(7) 0.0162(5) -0.0024(5) 0.0025(5) -0.0022(6)
C14_8 0.0348(8) 0.0243(7) 0.0185(6) -0.0037(5) 0.0082(6) -0.0009(6)
C15_8 0.0287(7) 0.0151(6) 0.0247(6) -0.0009(5) 0.0108(5) -0.0006(5)
C16_8 0.0350(8) 0.0201(6) 0.0349(8) -0.0062(6) 0.0181(7) 0.0006(6)
C17_8 0.0287(8) 0.0245(7) 0.0482(10) -0.0045(7) 0.0174(7) 0.0028(6)
C18_8 0.0214(7) 0.0220(7) 0.0438(9) -0.0023(6) 0.0103(6) 0.0025(6)
C19_8 0.0192(6) 0.0164(6) 0.0319(7) -0.0009(5) 0.0064(5) 0.0007(5)
C20_8 0.0199(6) 0.0122(5) 0.0239(6) 0.0001(4) 0.0082(5) -0.0006(5)
C21_8 0.0183(6) 0.0136(5) 0.0169(5) 0.0005(4) 0.0038(4) -0.0013(4)
C22_8 0.0169(6) 0.0127(5) 0.0167(5) 0.0001(4) 0.0025(4) 0.0001(4)
C23_8 0.0195(6) 0.0244(6) 0.0125(5) 0.0035(4) -0.0056(4) -0.0020(5)
C24_8 0.0422(9) 0.0279(8) 0.0241(7) 0.0022(6) -0.0148(6) -0.0076(7)
C25_8 0.0160(6) 0.0336(7) 0.0166(6) 0.0069(5) -0.0018(5) 0.0026(5)
C26_8 0.0244(8) 0.0605(12) 0.0253(7) 0.0123(7) 0.0049(6) 0.0121(8)
C27_8 0.0318(8) 0.0276(8) 0.0347(8) 0.0030(6) -0.0042(6) 0.0074(6)
C28_8 0.0264(8) 0.0480(10) 0.0248(7) 0.0074(7) -0.0114(6) 0.0038(7)
C29_8 0.0161(5) 0.0135(5) 0.0181(5) -0.0014(4) 0.0023(4) 0.0003(4)
C30_8 0.0233(7) 0.0259(7) 0.0197(6) -0.0034(5) -0.0023(5) 0.0029(5)
C31_8 0.0243(7) 0.0123(5) 0.0245(6) 0.0029(5) 0.0046(5) 0.0001(5)
C32_8 0.0343(8) 0.0152(6) 0.0385(8) -0.0030(6) 0.0105(7) 0.0016(6)
C33_8 0.0384(9) 0.0179(6) 0.0356(8) 0.0039(6) 0.0190(7) -0.0009(6)
C34_8 0.0379(9) 0.0243(7) 0.0353(8) 0.0105(6) -0.0076(7) 0.0019(7)
Ni9_9 0.01359(7) 0.01506(8) 0.01171(6) -0.00249(6) 0.00065(5) -0.00008(6)
O17_9 0.0198(5) 0.0275(5) 0.0116(4) -0.0014(3) 0.0009(3) -0.0007(4)
O18_9 0.0216(5) 0.0179(4) 0.0143(4) -0.0006(3) 0.0034(3) 0.0025(4)
N17_9 0.0164(5) 0.0124(5) 0.0154(4) -0.0017(4) 0.0021(4) -0.0010(4)
N18_9 0.0136(5) 0.0204(5) 0.0135(4) -0.0034(4) -0.0020(4) 0.0011(4)
C1_9 0.0204(6) 0.0183(6) 0.0140(5) -0.0024(4) 0.0026(4) -0.0001(5)
C2_9 0.0296(7) 0.0277(7) 0.0151(5) 0.0017(5) 0.0030(5) 0.0020(6)
C3_9 0.0340(8) 0.0231(7) 0.0199(6) 0.0025(5) 0.0089(6) 0.0015(6)
C4_9 0.0289(7) 0.0141(6) 0.0237(6) 0.0006(5) 0.0099(5) -0.0002(5)
C5_9 0.0348(8) 0.0207(7) 0.0342(8) 0.0050(6) 0.0176(7) -0.0020(6)
C6_9 0.0299(8) 0.0225(7) 0.0459(9) 0.0025(6) 0.0181(7) -0.0055(6)
C7_9 0.0212(7) 0.0219(7) 0.0412(8) -0.0005(6) 0.0093(6) -0.0046(5)
C8_9 0.0194(6) 0.0168(6) 0.0296(7) 0.0002(5) 0.0054(5) -0.0016(5)
C9_9 0.0193(6) 0.0132(5) 0.0226(6) -0.0020(4) 0.0080(5) -0.0013(5)
C10_9 0.0185(6) 0.0131(5) 0.0166(5) -0.0006(4) 0.0039(4) -0.0001(4)
C11_9 0.0156(5) 0.0132(5) 0.0184(5) -0.0020(4) 0.0029(4) -0.0015(4)
C12_9 0.0137(5) 0.0192(6) 0.0129(5) -0.0012(4) 0.0011(4) -0.0012(4)
C13_9 0.0206(6) 0.0229(6) 0.0147(5) 0.0017(5) 0.0008(4) 0.0012(5)
C14_9 0.0227(6) 0.0303(7) 0.0126(5) -0.0006(5) -0.0002(4) 0.0004(5)
C15_9 0.0195(6) 0.0259(7) 0.0147(5) -0.0059(5) 0.0004(4) 0.0007(5)
C16_9 0.0331(8) 0.0349(8) 0.0157(6) -0.0090(5) -0.0011(5) 0.0039(6)
C17_9 0.0444(10) 0.0333(9) 0.0251(7) -0.0151(6) -0.0017(7) 0.0083(7)
C18_9 0.0407(9) 0.0273(8) 0.0285(7) -0.0107(6) -0.0041(6) 0.0115(7)
C19_9 0.0269(7) 0.0233(7) 0.0205(6) -0.0067(5) -0.0038(5) 0.0066(6)
C20_9 0.0155(5) 0.0213(6) 0.0144(5) -0.0053(4) -0.0011(4) 0.0002(5)
C21_9 0.0129(5) 0.0185(6) 0.0141(5) -0.0035(4) -0.0005(4) 0.0007(4)
C22_9 0.0145(5) 0.0200(6) 0.0153(5) -0.0035(4) -0.0022(4) 0.0007(4)
C23_9 0.0174(6) 0.0117(5) 0.0185(5) -0.0020(4) 0.0024(4) -0.0013(4)
C24_9 0.0259(7) 0.0226(7) 0.0210(6) 0.0035(5) -0.0033(5) -0.0046(5)
C25_9 0.0233(6) 0.0131(6) 0.0246(6) -0.0030(5) 0.0042(5) -0.0019(5)
C26_9 0.0377(9) 0.0175(6) 0.0337(8) -0.0044(6) 0.0167(7) 0.0015(6)
C27_9 0.0364(9) 0.0240(7) 0.0361(8) -0.0100(6) -0.0088(7) -0.0044(6)
C28_9 0.0291(8) 0.0140(6) 0.0383(8) 0.0017(6) 0.0077(6) -0.0010(5)
C29_9 0.0187(6) 0.0249(6) 0.0127(5) -0.0030(4) -0.0055(4) 0.0004(5)
C30_9 0.0374(9) 0.0297(8) 0.0241(7) -0.0004(6) -0.0135(6) 0.0064(7)
C31_9 0.0175(6) 0.0324(8) 0.0165(5) -0.0049(5) -0.0030(4) -0.0018(5)
C32_9 0.0306(8) 0.0248(7) 0.0308(7) -0.0035(6) -0.0044(6) -0.0060(6)
C33_9 0.0241(7) 0.0476(10) 0.0212(6) -0.0060(6) -0.0092(5) -0.0056(7)
C34_9 0.0201(6) 0.0549(11) 0.0220(6) -0.0072(7) 0.0005(5) -0.0084(7)
Ni10_10 0.01498(8) 0.01267(7) 0.01234(7) -0.00129(6) 0.00208(6) 0.00045(6)
O19_10 0.0180(4) 0.0254(5) 0.0128(4) -0.0006(3) 0.0023(3) -0.0009(4)
O20_10 0.0269(5) 0.0179(4) 0.0157(4) 0.0021(3) 0.0073(4) 0.0063(4)
N19_10 0.0179(5) 0.0117(4) 0.0158(4) -0.0018(4) 0.0035(4) -0.0006(4)
N20_10 0.0135(5) 0.0173(5) 0.0143(4) -0.0007(4) -0.0010(4) -0.0013(4)
C1_10 0.0205(6) 0.0159(5) 0.0139(5) -0.0010(4) 0.0030(4) -0.0005(5)
C2_10 0.0253(7) 0.0253(7) 0.0155(5) 0.0031(5) 0.0033(5) 0.0009(5)
C3_10 0.0285(7) 0.0223(6) 0.0199(6) 0.0048(5) 0.0078(5) 0.0013(5)
C4_10 0.0235(6) 0.0151(5) 0.0221(6) 0.0015(5) 0.0089(5) 0.0005(5)
C5_10 0.0259(7) 0.0206(6) 0.0356(8) 0.0066(6) 0.0130(6) -0.0002(6)
C6_10 0.0210(7) 0.0254(7) 0.0442(9) 0.0063(6) 0.0109(6) -0.0028(6)
C7_10 0.0175(6) 0.0214(6) 0.0386(8) 0.0023(6) 0.0040(6) -0.0012(5)
C8_10 0.0185(6) 0.0156(6) 0.0260(6) 0.0016(5) 0.0038(5) 0.0006(5)
C9_10 0.0178(6) 0.0111(5) 0.0218(6) -0.0005(4) 0.0053(5) 0.0001(4)
C10_10 0.0170(6) 0.0120(5) 0.0161(5) -0.0009(4) 0.0043(4) -0.0003(4)
C11_10 0.0178(6) 0.0112(5) 0.0179(5) -0.0004(4) 0.0024(4) 0.0000(4)
C12_10 0.0166(6) 0.0192(6) 0.0145(5) -0.0005(4) 0.0030(4) 0.0015(5)
C13_10 0.0225(7) 0.0300(7) 0.0153(5) 0.0035(5) 0.0024(5) 0.0035(6)
C14_10 0.0261(7) 0.0380(8) 0.0145(5) -0.0017(5) 0.0016(5) -0.0005(6)
C15_10 0.0239(7) 0.0333(8) 0.0176(6) -0.0080(5) 0.0044(5) -0.0033(6)
C16_10 0.0441(10) 0.0440(10) 0.0238(7) -0.0162(7) 0.0101(7) -0.0069(8)
C17_10 0.0664(14) 0.0392(10) 0.0382(9) -0.0221(8) 0.0199(9) -0.0025(10)
C18_10 0.0693(15) 0.0264(8) 0.0448(10) -0.0122(7) 0.0183(10) 0.0080(9)
C19_10 0.0464(10) 0.0239(7) 0.0290(7) -0.0061(6) 0.0103(7) 0.0067(7)
C20_10 0.0214(6) 0.0207(6) 0.0184(6) -0.0056(5) 0.0040(5) -0.0003(5)
C21_10 0.0168(5) 0.0179(6) 0.0135(5) -0.0025(4) 0.0014(4) 0.0012(4)
C22_10 0.0156(5) 0.0174(5) 0.0163(5) -0.0002(4) 0.0000(4) 0.0019(4)
C23_10 0.0189(6) 0.0102(5) 0.0186(5) 0.0006(4) 0.0035(4) -0.0010(4)
C24_10 0.0299(8) 0.0255(7) 0.0219(6) 0.0061(5) -0.0045(5) -0.0055(6)
C25_10 0.0257(7) 0.0126(5) 0.0251(6) -0.0034(5) 0.0048(5) -0.0010(5)
C26_10 0.0407(9) 0.0136(6) 0.0408(9) 0.0006(6) 0.0154(7) -0.0040(6)
C27_10 0.0457(10) 0.0180(6) 0.0395(9) -0.0070(6) 0.0236(8) -0.0012(6)
C28_10 0.0475(11) 0.0288(9) 0.0435(10) -0.0129(7) -0.0139(8) -0.0038(8)
C29_10 0.0159(6) 0.0250(6) 0.0138(5) -0.0003(4) -0.0024(4) -0.0029(5)
C30_10 0.0312(8) 0.0279(7) 0.0254(7) 0.0086(5) -0.0112(6) -0.0088(6)
C31_10 0.0168(6) 0.0238(7) 0.0214(6) -0.0023(5) -0.0014(5) -0.0037(5)
C32_10 0.0302(9) 0.0215(7) 0.0682(13) -0.0060(8) -0.0036(8) -0.0044(7)
C33_10 0.0285(8) 0.0571(12) 0.0252(7) -0.0016(7) -0.0058(6) -0.0204(8)
C34_10 0.0200(7) 0.0425(9) 0.0295(7) -0.0047(6) 0.0063(6) -0.0071(6)
Ni11_11 0.01492(8) 0.01388(8) 0.01295(6) -0.00225(7) 0.00173(5) -0.00006(7)
O21_11 0.0189(5) 0.0270(5) 0.0136(4) -0.0017(3) 0.0019(3) 0.0003(4)
O22_11 0.0255(5) 0.0174(4) 0.0165(4) 0.0008(3) 0.0068(4) 0.0036(4)
N21_11 0.0175(5) 0.0123(5) 0.0163(4) -0.0023(4) 0.0034(4) -0.0011(4)
N22_11 0.0141(5) 0.0180(5) 0.0145(4) -0.0031(4) -0.0010(4) -0.0004(4)
C1_11 0.0214(6) 0.0177(6) 0.0140(5) -0.0013(4) 0.0027(4) 0.0015(5)
C2_11 0.0281(7) 0.0280(7) 0.0153(5) 0.0025(5) 0.0035(5) 0.0020(6)
C3_11 0.0313(8) 0.0241(7) 0.0189(6) 0.0040(5) 0.0073(5) 0.0026(6)
C4_11 0.0249(7) 0.0158(6) 0.0232(6) 0.0010(5) 0.0100(5) 0.0007(5)
C5_11 0.0301(8) 0.0203(6) 0.0328(7) 0.0046(6) 0.0144(6) -0.0014(6)
C6_11 0.0233(7) 0.0252(7) 0.0431(9) 0.0048(6) 0.0130(6) -0.0037(6)
C7_11 0.0205(7) 0.0230(7) 0.0382(8) 0.0020(6) 0.0057(6) -0.0028(5)
C8_11 0.0198(6) 0.0164(6) 0.0274(6) 0.0018(5) 0.0044(5) -0.0012(5)
C9_11 0.0203(6) 0.0119(5) 0.0208(6) -0.0006(4) 0.0057(5) 0.0006(4)
C10_11 0.0167(6) 0.0133(5) 0.0175(5) -0.0009(4) 0.0048(4) -0.0003(4)
C11_11 0.0175(6) 0.0119(5) 0.0181(5) -0.0018(4) 0.0024(4) -0.0004(4)
C12_11 0.0149(5) 0.0185(6) 0.0143(5) 0.0004(4) 0.0030(4) 0.0009(4)
C13_11 0.0224(6) 0.0243(7) 0.0163(5) 0.0039(5) 0.0012(5) 0.0044(5)
C14_11 0.0243(7) 0.0305(7) 0.0140(5) 0.0013(5) -0.0001(5) 0.0023(6)
C15_11 0.0205(6) 0.0259(7) 0.0141(5) -0.0037(5) 0.0011(4) -0.0014(5)
C16_11 0.0338(8) 0.0342(8) 0.0169(6) -0.0095(5) 0.0017(5) -0.0001(6)
C17_11 0.0358(8) 0.0314(8) 0.0237(7) -0.0129(6) 0.0033(6) 0.0007(7)
C18_11 0.0323(8) 0.0227(7) 0.0256(7) -0.0082(5) 0.0049(6) 0.0021(6)
C19_11 0.0247(6) 0.0204(6) 0.0188(6) -0.0034(5) 0.0028(5) 0.0025(5)
C20_11 0.0152(5) 0.0194(6) 0.0139(5) -0.0034(4) 0.0023(4) -0.0004(4)
C21_11 0.0138(5) 0.0164(5) 0.0133(5) -0.0019(4) 0.0007(4) 0.0001(4)
C22_11 0.0145(5) 0.0187(6) 0.0145(5) -0.0024(4) -0.0008(4) -0.0004(4)
C23_11 0.0186(6) 0.0123(5) 0.0182(5) 0.0002(4) 0.0024(4) -0.0015(4)
C24_11 0.0289(7) 0.0241(7) 0.0193(6) 0.0012(5) -0.0021(5) -0.0046(6)
C25_11 0.0217(6) 0.0118(5) 0.0248(6) -0.0031(5) 0.0023(5) -0.0013(5)
C26_11 0.0358(8) 0.0142(6) 0.0394(8) 0.0018(6) 0.0096(7) -0.0032(6)
C27_11 0.0333(8) 0.0171(6) 0.0335(8) -0.0047(5) 0.0134(6) 0.0006(6)
C28_11 0.0368(9) 0.0250(7) 0.0398(9) -0.0121(7) -0.0121(7) -0.0013(7)
C29_11 0.0189(6) 0.0305(7) 0.0135(5) -0.0058(5) -0.0043(4) 0.0000(5)
C30_11 0.0459(10) 0.0394(9) 0.0273(7) 0.0001(7) -0.0189(7) 0.0058(8)
C31_11 0.0190(6) 0.0428(10) 0.0256(6) -0.0142(6) -0.0007(5) -0.0073(6)
C32_11 0.0466(13) 0.0363(11) 0.0847(17) -0.0050(11) -0.0113(12) -0.0170(10)
C33_11 0.0367(10) 0.0875(18) 0.0319(8) -0.0207(10) -0.0102(7) -0.0191(11)
C34_11 0.0309(9) 0.114(2) 0.0509(12) -0.0489(13) 0.0202(9) -0.0352(12)
Ni12_12 0.01521(9) 0.01335(8) 0.01385(7) -0.00159(6) 0.00321(6) -0.00002(6)
O23_12 0.0199(5) 0.0286(5) 0.0147(4) -0.0012(4) 0.0033(3) -0.0020(4)
O24_12 0.0247(5) 0.0217(5) 0.0156(4) 0.0020(4) 0.0063(4) 0.0067(4)
N23_12 0.0173(5) 0.0121(5) 0.0179(5) -0.0002(4) 0.0049(4) -0.0006(4)
N24_12 0.0149(5) 0.0187(5) 0.0153(4) -0.0019(4) -0.0004(4) -0.0014(4)
C1_12 0.0229(6) 0.0198(6) 0.0153(5) -0.0018(4) 0.0062(5) -0.0002(5)
C2_12 0.0302(8) 0.0293(7) 0.0177(6) 0.0024(5) 0.0060(5) 0.0013(6)
C3_12 0.0343(8) 0.0253(7) 0.0202(6) 0.0045(5) 0.0113(6) 0.0020(6)
C4_12 0.0271(7) 0.0156(6) 0.0264(6) 0.0008(5) 0.0132(6) 0.0019(5)
C5_12 0.0332(8) 0.0193(6) 0.0351(8) 0.0071(6) 0.0188(7) 0.0001(6)
C6_12 0.0266(8) 0.0250(7) 0.0499(10) 0.0045(7) 0.0194(7) -0.0047(6)
C7_12 0.0216(7) 0.0233(7) 0.0413(8) 0.0016(6) 0.0101(6) -0.0022(6)
C8_12 0.0194(6) 0.0166(6) 0.0317(7) 0.0010(5) 0.0090(5) -0.0005(5)
C9_12 0.0217(6) 0.0119(5) 0.0232(6) 0.0003(4) 0.0102(5) 0.0006(5)
C10_12 0.0186(6) 0.0133(5) 0.0201(5) -0.0004(4) 0.0073(5) -0.0003(4)
C11_12 0.0189(6) 0.0123(5) 0.0204(6) -0.0006(4) 0.0053(5) -0.0007(4)
C12_12 0.0143(5) 0.0218(6) 0.0153(5) -0.0012(4) 0.0031(4) -0.0010(5)
C13_12 0.0204(6) 0.0397(8) 0.0158(5) 0.0003(5) 0.0015(5) -0.0004(6)
C14_12 0.0243(7) 0.0499(10) 0.0173(6) -0.0080(6) 0.0036(5) -0.0084(7)
C15_12 0.0285(7) 0.0324(8) 0.0215(6) -0.0118(6) 0.0105(5) -0.0125(6)
C16_12 0.0437(10) 0.0419(10) 0.0273(7) -0.0176(7) 0.0168(7) -0.0162(8)
C17_12 0.0636(13) 0.0305(9) 0.0424(10) -0.0162(7) 0.0295(10) -0.0107(9)
C18_12 0.0678(14) 0.0218(7) 0.0438(10) -0.0055(7) 0.0309(10) 0.0021(8)
C19_12 0.0444(9) 0.0204(7) 0.0320(8) -0.0032(6) 0.0178(7) 0.0007(6)
C20_12 0.0255(7) 0.0182(6) 0.0242(6) -0.0087(5) 0.0117(5) -0.0061(5)
C21_12 0.0166(5) 0.0172(6) 0.0166(5) -0.0043(4) 0.0037(4) -0.0026(4)
C22_12 0.0165(6) 0.0166(5) 0.0191(5) -0.0016(4) 0.0021(4) 0.0003(4)
C23_12 0.0174(6) 0.0126(5) 0.0185(5) 0.0013(4) 0.0035(4) -0.0005(4)
C24_12 0.0258(7) 0.0250(7) 0.0214(6) 0.0017(5) -0.0005(5) -0.0047(6)
C25_12 0.0208(6) 0.0123(5) 0.0246(6) -0.0013(5) 0.0053(5) -0.0009(5)
C26_12 0.0280(7) 0.0155(6) 0.0369(8) 0.0044(5) 0.0082(6) 0.0003(5)
C27_12 0.0319(8) 0.0163(6) 0.0348(8) -0.0033(5) 0.0156(6) 0.0003(5)
C28_12 0.0323(8) 0.0228(7) 0.0332(8) -0.0065(6) -0.0059(6) -0.0044(6)
C29_12 0.0176(6) 0.0302(7) 0.0166(5) -0.0011(5) -0.0017(4) -0.0024(5)
C30_12 0.0398(9) 0.0386(9) 0.0215(7) 0.0047(6) -0.0039(6) 0.0025(7)
C31_12 0.0175(7) 0.0429(9) 0.0188(6) -0.0072(6) -0.0019(5) -0.0051(6)
C32_12 0.0364(10) 0.0788(16) 0.0265(8) -0.0143(9) -0.0011(7) -0.0242(10)
C33_12 0.0191(7) 0.0566(11) 0.0293(7) 0.0010(7) 0.0013(6) 0.0026(7)
C34_12 0.0320(8) 0.0309(8) 0.0421(9) -0.0035(7) 0.0024(7) -0.0105(7)
Ni13_13 0.01476(7) 0.01477(8) 0.01269(7) -0.00317(6) 0.00034(6) 0.00049(6)
O25_13 0.0214(5) 0.0263(5) 0.0123(4) -0.0019(3) 0.0008(3) 0.0019(4)
O26_13 0.0230(5) 0.0183(4) 0.0158(4) -0.0001(3) 0.0043(3) 0.0034(4)
N25_13 0.0178(5) 0.0117(4) 0.0153(4) -0.0016(4) 0.0018(4) -0.0002(4)
N26_13 0.0147(5) 0.0200(5) 0.0154(5) -0.0046(4) -0.0023(4) 0.0014(4)
C1_13 0.0230(6) 0.0187(6) 0.0138(5) -0.0030(4) 0.0024(4) 0.0023(5)
C2_13 0.0322(8) 0.0263(7) 0.0157(5) 0.0024(5) 0.0042(5) 0.0048(6)
C3_13 0.0368(8) 0.0242(7) 0.0189(6) 0.0033(5) 0.0088(6) 0.0055(6)
C4_13 0.0318(7) 0.0149(6) 0.0221(6) 0.0022(5) 0.0114(5) 0.0022(5)
C5_13 0.0377(9) 0.0201(7) 0.0328(8) 0.0037(6) 0.0184(7) -0.0010(6)
C6_13 0.0296(8) 0.0240(7) 0.0435(9) 0.0020(6) 0.0177(7) -0.0043(6)
C7_13 0.0231(7) 0.0226(7) 0.0369(8) -0.0012(6) 0.0087(6) -0.0022(6)
C8_13 0.0211(6) 0.0176(6) 0.0281(7) -0.0003(5) 0.0060(5) -0.0017(5)
C9_13 0.0223(6) 0.0131(5) 0.0205(6) -0.0013(4) 0.0071(5) 0.0003(5)
C10_13 0.0202(6) 0.0130(5) 0.0165(5) -0.0008(4) 0.0049(4) 0.0003(4)
C11_13 0.0173(6) 0.0126(5) 0.0182(5) -0.0018(4) 0.0026(4) -0.0002(4)
C12_13 0.0152(5) 0.0192(6) 0.0141(5) -0.0009(4) 0.0020(4) 0.0003(4)
C13_13 0.0223(6) 0.0246(7) 0.0155(5) 0.0019(5) 0.0014(5) 0.0033(5)
C14_13 0.0240(7) 0.0305(7) 0.0136(5) 0.0002(5) 0.0009(5) 0.0004(6)
C15_13 0.0189(6) 0.0252(7) 0.0153(5) -0.0057(5) 0.0028(4) -0.0019(5)
C16_13 0.0271(7) 0.0326(8) 0.0173(6) -0.0088(5) 0.0033(5) -0.0028(6)
C17_13 0.0297(8) 0.0299(8) 0.0246(7) -0.0121(6) 0.0060(6) -0.0019(6)
C18_13 0.0268(7) 0.0214(6) 0.0268(7) -0.0078(5) 0.0045(5) 0.0000(5)
C19_13 0.0219(7) 0.0202(6) 0.0205(6) -0.0039(5) 0.0025(5) 0.0008(5)
C20_13 0.0144(5) 0.0201(6) 0.0150(5) -0.0048(4) 0.0016(4) -0.0019(4)
C21_13 0.0140(5) 0.0167(5) 0.0147(5) -0.0028(4) 0.0006(4) -0.0001(4)
C22_13 0.0149(5) 0.0196(6) 0.0154(5) -0.0033(4) -0.0017(4) 0.0006(4)
C23_13 0.0183(6) 0.0113(5) 0.0196(5) -0.0018(4) 0.0019(4) -0.0013(4)
C24_13 0.0272(7) 0.0219(6) 0.0212(6) 0.0034(5) -0.0025(5) -0.0040(5)
C25_13 0.0267(7) 0.0118(5) 0.0263(6) -0.0035(5) 0.0054(5) -0.0018(5)
C26_13 0.0435(9) 0.0161(6) 0.0357(8) -0.0050(5) 0.0197(7) 0.0010(6)
C27_13 0.0324(8) 0.0139(6) 0.0407(8) 0.0001(6) 0.0082(7) -0.0021(6)
C28_13 0.0421(10) 0.0250(8) 0.0395(9) -0.0124(6) -0.0108(7) -0.0052(7)
C29_13 0.0203(6) 0.0335(8) 0.0168(5) -0.0088(5) -0.0083(5) 0.0040(6)
C30_13 0.0459(10) 0.0469(11) 0.0256(7) -0.0057(7) -0.0162(7) 0.0208(9)
C31_13 0.0242(7) 0.0555(12) 0.0279(7) -0.0170(7) -0.0051(6) -0.0095(7)
C32_13 0.0492(12) 0.0399(10) 0.0445(10) -0.0114(8) -0.0036(9) -0.0205(9)
C33_13 0.0368(10) 0.0881(19) 0.0401(10) -0.0250(11) -0.0165(8) -0.0113(11)
C34_13 0.0282(9) 0.0911(19) 0.0402(10) -0.0225(11) 0.0038(7) -0.0230(11)
Ni14_14 0.01793(9) 0.01585(9) 0.01386(7) -0.00335(6) 0.00392(6) -0.00103(7)
O27_14 0.0255(5) 0.0291(5) 0.0148(4) -0.0017(4) 0.0045(4) -0.0010(4)
O28_14 0.0257(5) 0.0174(4) 0.0167(4) -0.0016(3) 0.0075(4) 0.0005(4)
N27_14 0.0204(5) 0.0125(5) 0.0180(5) -0.0029(4) 0.0062(4) -0.0018(4)
N28_14 0.0174(5) 0.0234(6) 0.0147(4) -0.0051(4) -0.0007(4) -0.0012(4)
C1_14 0.0161(5) 0.0189(6) 0.0153(5) -0.0028(4) 0.0040(4) -0.0022(4)
C2_14 0.0201(6) 0.0222(6) 0.0175(5) 0.0015(5) 0.0022(4) -0.0002(5)
C3_14 0.0216(6) 0.0270(7) 0.0147(5) -0.0014(5) 0.0013(4) -0.0023(5)
C4_14 0.0171(6) 0.0241(6) 0.0156(5) -0.0034(5) 0.0022(4) -0.0030(5)
C5_14 0.0253(7) 0.0296(7) 0.0171(5) -0.0086(5) 0.0026(5) -0.0034(6)
C6_14 0.0289(7) 0.0266(7) 0.0240(6) -0.0115(5) 0.0031(6) -0.0025(6)
C7_14 0.0264(7) 0.0220(7) 0.0266(7) -0.0079(5) 0.0030(5) 0.0016(5)
C8_14 0.0223(6) 0.0212(6) 0.0205(5) -0.0039(5) 0.0010(4) 0.0019(5)
C9_14 0.0147(5) 0.0197(6) 0.0158(5) -0.0061(4) 0.0025(4) -0.0025(4)
C10_14 0.0140(5) 0.0188(6) 0.0153(5) -0.0032(4) 0.0014(4) -0.0016(4)
C11_14 0.0159(6) 0.0223(6) 0.0163(5) -0.0049(4) -0.0003(4) 0.0005(5)
C12_14 0.0281(7) 0.0194(6) 0.0164(5) -0.0025(4) 0.0083(5) -0.0009(5)
C13_14 0.0389(9) 0.0293(7) 0.0185(6) 0.0010(5) 0.0073(6) 0.0005(6)
C14_14 0.0491(10) 0.0250(7) 0.0199(6) 0.0017(5) 0.0151(6) -0.0015(7)
C15_14 0.0390(9) 0.0153(6) 0.0302(7) -0.0013(5) 0.0187(7) -0.0021(6)
C16_14 0.0487(10) 0.0219(7) 0.0393(9) 0.0029(6) 0.0270(8) -0.0057(7)
C17_14 0.0409(10) 0.0277(8) 0.0571(12) -0.0011(8) 0.0278(9) -0.0106(7)
C18_14 0.0293(8) 0.0243(7) 0.0526(10) -0.0014(7) 0.0183(8) -0.0065(6)
C19_14 0.0247(7) 0.0177(6) 0.0401(8) -0.0002(6) 0.0136(6) -0.0022(5)
C20_14 0.0282(7) 0.0117(5) 0.0270(6) -0.0014(5) 0.0149(5) -0.0016(5)
C21_14 0.0249(7) 0.0142(5) 0.0212(6) -0.0014(4) 0.0091(5) 0.0006(5)
C22_14 0.0213(6) 0.0136(5) 0.0208(6) -0.0019(4) 0.0072(5) -0.0025(5)
C23_14 0.0245(7) 0.0424(9) 0.0165(6) -0.0085(6) -0.0033(5) 0.0031(6)
C24_14 0.0619(14) 0.0661(14) 0.0265(8) -0.0094(8) -0.0175(8) 0.0316(12)
C25_14 0.0252(8) 0.0819(15) 0.0212(7) -0.0197(8) 0.0029(6) -0.0184(9)
C26_14 0.0338(9) 0.138(3) 0.0275(8) -0.0293(12) 0.0093(7) -0.0394(13)
C27_14 0.0646(15) 0.0515(13) 0.0475(11) -0.0190(10) 0.0119(10) -0.0372(11)
C28_14 0.0374(10) 0.140(3) 0.0265(9) -0.0270(12) -0.0027(7) -0.0288(14)
C29_14 0.0192(6) 0.0131(5) 0.0185(5) -0.0016(4) 0.0048(4) -0.0018(4)
C30_14 0.0257(7) 0.0262(7) 0.0204(6) -0.0011(5) -0.0005(5) -0.0056(6)
C31_14 0.0227(6) 0.0141(6) 0.0248(6) -0.0026(5) 0.0052(5) -0.0022(5)
C32_14 0.0322(8) 0.0159(6) 0.0346(8) 0.0013(5) 0.0079(6) -0.0023(6)
C33_14 0.0350(8) 0.0184(7) 0.0322(7) -0.0049(6) 0.0161(6) -0.0010(6)
C34_14 0.0353(9) 0.0225(7) 0.0352(8) -0.0109(6) -0.0044(7) -0.0045(6)
Ni15_15 0.01592(7) 0.01288(9) 0.01262(7) -0.00113(5) 0.00225(6) 0.00030(6)
O29_15 0.0197(5) 0.0267(5) 0.0133(4) -0.0001(4) 0.0028(3) 0.0007(4)
O30_15 0.0261(5) 0.0158(4) 0.0154(4) 0.0008(3) 0.0069(4) 0.0035(4)
N29_15 0.0178(5) 0.0122(5) 0.0164(5) -0.0019(4) 0.0034(4) 0.0011(4)
N30_15 0.0154(5) 0.0170(5) 0.0130(4) -0.0010(4) -0.0005(4) -0.0010(4)
C1_15 0.0163(5) 0.0154(5) 0.0151(5) 0.0013(4) 0.0025(4) 0.0010(4)
C2_15 0.0228(6) 0.0198(6) 0.0160(5) 0.0034(4) 0.0015(5) 0.0020(5)
C3_15 0.0252(7) 0.0242(7) 0.0145(5) 0.0014(5) 0.0011(5) 0.0023(5)
C4_15 0.0217(6) 0.0226(6) 0.0148(5) -0.0024(5) 0.0017(4) 0.0015(5)
C5_15 0.0341(8) 0.0304(7) 0.0160(6) -0.0061(5) 0.0005(5) 0.0043(6)
C6_15 0.0355(8) 0.0288(8) 0.0226(6) -0.0113(6) -0.0008(6) 0.0060(6)
C7_15 0.0296(7) 0.0210(6) 0.0255(7) -0.0062(5) -0.0005(6) 0.0053(6)
C8_15 0.0251(7) 0.0196(6) 0.0186(6) -0.0030(5) 0.0003(5) 0.0044(5)
C9_15 0.0170(6) 0.0182(6) 0.0144(5) -0.0015(4) 0.0017(4) 0.0023(4)
C10_15 0.0168(5) 0.0149(5) 0.0135(5) -0.0014(4) 0.0013(4) 0.0011(4)
C11_15 0.0172(6) 0.0175(6) 0.0146(5) -0.0006(4) 0.0003(4) 0.0018(4)
C12_15 0.0221(6) 0.0170(6) 0.0139(5) -0.0006(4) 0.0044(4) 0.0006(5)
C13_15 0.0285(7) 0.0263(7) 0.0180(6) 0.0037(5) 0.0052(5) 0.0033(6)
C14_15 0.0338(8) 0.0227(7) 0.0214(6) 0.0057(5) 0.0102(6) 0.0031(6)
C15_15 0.0269(7) 0.0159(6) 0.0255(6) 0.0013(5) 0.0116(5) 0.0005(5)
C16_15 0.0324(8) 0.0191(6) 0.0378(8) 0.0052(6) 0.0170(7) -0.0013(6)
C17_15 0.0251(7) 0.0257(7) 0.0472(10) 0.0032(7) 0.0149(7) -0.0041(6)
C18_15 0.0209(7) 0.0216(7) 0.0409(8) -0.0002(6) 0.0080(6) -0.0014(5)
C19_15 0.0212(6) 0.0153(6) 0.0286(7) -0.0005(5) 0.0065(5) -0.0008(5)
C20_15 0.0202(6) 0.0114(5) 0.0232(6) -0.0008(4) 0.0078(5) 0.0006(4)
C21_15 0.0185(6) 0.0126(5) 0.0173(5) -0.0004(4) 0.0055(4) 0.0003(4)
C22_15 0.0198(6) 0.0116(5) 0.0176(5) -0.0004(4) 0.0032(4) -0.0004(4)
C23_15 0.0178(6) 0.0245(6) 0.0136(5) -0.0019(4) -0.0026(4) -0.0016(5)
C24_15 0.0373(9) 0.0275(7) 0.0235(6) 0.0039(5) -0.0137(6) -0.0047(6)
C25_15 0.0154(6) 0.0318(8) 0.0254(6) -0.0030(6) -0.0007(5) -0.0045(5)
C26_15 0.0203(7) 0.0760(15) 0.0344(9) -0.0092(9) 0.0067(6) -0.0129(8)
C27_15 0.0347(10) 0.0276(9) 0.105(2) 0.0021(11) -0.0134(11) -0.0115(8)
C28_15 0.0321(9) 0.0651(13) 0.0274(8) -0.0067(8) -0.0081(6) -0.0213(9)
C29_15 0.0211(6) 0.0111(5) 0.0177(5) 0.0004(4) 0.0041(4) -0.0009(4)
C30_15 0.0320(8) 0.0278(7) 0.0255(7) 0.0079(6) -0.0054(6) -0.0064(6)
C31_15 0.0321(8) 0.0135(6) 0.0264(7) -0.0034(5) 0.0081(6) -0.0019(5)
C32_15 0.0413(9) 0.0137(6) 0.0414(9) 0.0002(6) 0.0179(7) -0.0026(6)
C33_15 0.0600(12) 0.0180(6) 0.0427(9) -0.0060(6) 0.0335(9) -0.0015(7)
C34_15 0.0558(12) 0.0300(9) 0.0412(10) -0.0117(7) -0.0120(9) -0.0073(8)
Ni16_16 0.01338(8) 0.01352(8) 0.01206(7) -0.00120(6) 0.00172(5) -0.00012(7)
O31_16 0.0178(4) 0.0276(5) 0.0135(4) 0.0000(4) 0.0034(3) -0.0016(4)
O32_16 0.0227(5) 0.0187(4) 0.0141(4) 0.0004(3) 0.0046(3) 0.0048(4)
N31_16 0.0170(5) 0.0116(4) 0.0151(4) -0.0005(4) 0.0028(4) -0.0006(4)
N32_16 0.0141(5) 0.0181(5) 0.0148(4) -0.0009(4) 0.0004(4) -0.0002(4)
C1_16 0.0150(5) 0.0185(6) 0.0129(5) -0.0007(4) 0.0016(4) -0.0011(4)
C2_16 0.0208(6) 0.0301(7) 0.0143(5) -0.0012(5) -0.0001(4) 0.0006(5)
C3_16 0.0267(7) 0.0372(8) 0.0159(6) -0.0052(5) 0.0010(5) -0.0036(6)
C4_16 0.0293(7) 0.0251(7) 0.0215(6) -0.0106(5) 0.0081(5) -0.0057(6)
C5_16 0.0475(10) 0.0349(9) 0.0297(7) -0.0171(7) 0.0129(7) -0.0082(8)
C6_16 0.0670(14) 0.0280(8) 0.0435(10) -0.0184(7) 0.0249(10) -0.0025(9)
C7_16 0.0619(13) 0.0213(7) 0.0433(10) -0.0057(7) 0.0206(9) 0.0078(8)
C8_16 0.0413(9) 0.0205(7) 0.0301(7) -0.0023(6) 0.0121(6) 0.0056(6)
C9_16 0.0241(6) 0.0165(6) 0.0214(6) -0.0059(5) 0.0077(5) -0.0025(5)
C10_16 0.0166(5) 0.0148(5) 0.0153(5) -0.0028(4) 0.0027(4) -0.0007(4)
C11_16 0.0171(6) 0.0176(6) 0.0158(5) -0.0002(4) 0.0013(4) 0.0007(5)
C12_16 0.0189(6) 0.0180(6) 0.0144(5) -0.0014(4) 0.0032(4) 0.0008(5)
C13_16 0.0260(7) 0.0270(7) 0.0160(5) 0.0038(5) 0.0047(5) 0.0009(6)
C14_16 0.0285(7) 0.0237(7) 0.0192(6) 0.0041(5) 0.0073(5) 0.0015(6)
C15_16 0.0230(6) 0.0148(5) 0.0232(6) 0.0027(5) 0.0102(5) 0.0015(5)
C16_16 0.0257(7) 0.0205(6) 0.0342(8) 0.0065(6) 0.0137(6) 0.0004(5)
C17_16 0.0219(7) 0.0254(7) 0.0456(9) 0.0081(7) 0.0123(6) -0.0039(6)
C18_16 0.0178(6) 0.0235(7) 0.0389(8) 0.0040(6) 0.0054(6) -0.0017(5)
C19_16 0.0174(6) 0.0158(6) 0.0290(7) 0.0020(5) 0.0055(5) -0.0007(5)
C20_16 0.0178(6) 0.0121(5) 0.0222(6) -0.0002(4) 0.0067(5) 0.0013(4)
C21_16 0.0164(5) 0.0128(5) 0.0170(5) -0.0002(4) 0.0057(4) -0.0011(4)
C22_16 0.0154(5) 0.0126(5) 0.0188(5) -0.0017(4) 0.0028(4) -0.0007(4)
C23_16 0.0151(5) 0.0327(7) 0.0121(5) -0.0010(5) -0.0020(4) -0.0016(5)
C24_16 0.0353(9) 0.0443(10) 0.0234(7) 0.0122(6) -0.0064(6) -0.0006(7)
C25_16 0.0154(6) 0.0360(8) 0.0192(6) -0.0050(5) -0.0004(5) -0.0023(6)
C26_16 0.0163(6) 0.0489(10) 0.0279(7) 0.0013(7) 0.0026(5) 0.0038(6)
C27_16 0.0267(7) 0.0264(7) 0.0406(8) -0.0057(6) 0.0013(6) -0.0056(6)
C28_16 0.0311(9) 0.0846(16) 0.0219(7) -0.0166(8) 0.0003(6) -0.0231(10)
C29_16 0.0155(5) 0.0139(5) 0.0177(5) 0.0009(4) 0.0020(4) -0.0003(4)
C30_16 0.0246(7) 0.0255(7) 0.0196(6) 0.0027(5) -0.0013(5) -0.0019(5)
C31_16 0.0223(6) 0.0121(5) 0.0239(6) -0.0019(5) 0.0042(5) -0.0013(5)
C32_16 0.0349(9) 0.0234(7) 0.0322(8) -0.0083(6) -0.0054(6) -0.0047(6)
C33_16 0.0304(8) 0.0157(6) 0.0369(8) 0.0045(6) 0.0077(6) 0.0009(5)
C34_16 0.0324(8) 0.0177(6) 0.0345(8) -0.0048(6) 0.0141(6) 0.0009(6)

loop_
_atom_type_symbol
_atom_type_description
_atom_type_scat_dispersion_real
_atom_type_scat_dispersion_imag
_atom_type_scat_source
C C 0.0033 0.0016 'International Tables Vol C Tables 4.2.6.8 and 6.1.1.4'
H H 0.0000 0.0000 'International Tables Vol C Tables 4.2.6.8 and 6.1.1.4'
N N 0.0061 0.0033 'International Tables Vol C Tables 4.2.6.8 and 6.1.1.4'
O O 0.0106 0.0060 'International Tables Vol C Tables 4.2.6.8 and 6.1.1.4'
Ni Ni 0.3393 1.1124 'International Tables Vol C Tables 4.2.6.8 and 6.1.1.4'

loop_
_geom_angle_atom_site_label_1
_geom_angle_atom_site_label_2
_geom_angle_atom_site_label_3
_geom_angle
O1_1 Ni1_1 O2_1 175.36(5)
O1_1 Ni1_1 N2_1 88.37(5)
O2_1 Ni1_1 N2_1 90.76(5)
O1_1 Ni1_1 N1_1 91.16(5)
O2_1 Ni1_1 N1_1 89.56(5)
N2_1 Ni1_1 N1_1 177.96(5)
C1_1 O1_1 Ni1_1 121.25(9)
C12_1 O2_1 Ni1_1 120.69(9)
C11_1 N1_1 C23_1 119.14(12)
C11_1 N1_1 Ni1_1 121.53(10)
C23_1 N1_1 Ni1_1 119.33(9)
C22_1 N2_1 C29_1 119.56(12)
C22_1 N2_1 Ni1_1 120.46(10)
C29_1 N2_1 Ni1_1 119.97(8)
O1_1 C1_1 C10_1 124.18(12)
O1_1 C1_1 C2_1 117.71(12)
C10_1 C1_1 C2_1 118.10(12)
C3_1 C2_1 C1_1 120.98(14)
C3_1 C2_1 H2_1 119.5
C1_1 C2_1 H2_1 119.5
C2_1 C3_1 C4_1 121.86(13)
C2_1 C3_1 H3_1 119.1
C4_1 C3_1 H3_1 119.1
C5_1 C4_1 C9_1 119.26(15)
C5_1 C4_1 C3_1 122.27(14)
C9_1 C4_1 C3_1 118.47(12)
C6_1 C5_1 C4_1 121.76(15)
C6_1 C5_1 H5_1 119.1
C4_1 C5_1 H5_1 119.1
C5_1 C6_1 C7_1 119.52(14)
C5_1 C6_1 H6_1 120.2
C7_1 C6_1 H6_1 120.2
C8_1 C7_1 C6_1 120.23(16)
C8_1 C7_1 H7_1 119.9
C6_1 C7_1 H7_1 119.9
C7_1 C8_1 C9_1 121.55(15)
C7_1 C8_1 H8_1 119.2
C9_1 C8_1 H8_1 119.2
C8_1 C9_1 C4_1 117.68(12)
C8_1 C9_1 C10_1 123.05(13)
C4_1 C9_1 C10_1 119.19(13)
C1_1 C10_1 C9_1 121.10(12)
C1_1 C10_1 C11_1 118.71(12)
C9_1 C10_1 C11_1 119.98(12)
N1_1 C11_1 C10_1 125.14(13)
N1_1 C11_1 H11_1 117.4
C10_1 C11_1 H11_1 117.4
O2_1 C12_1 C21_1 123.89(12)
O2_1 C12_1 C13_1 117.43(13)
C21_1 C12_1 C13_1 118.67(13)
C14_1 C13_1 C12_1 121.16(15)
C14_1 C13_1 H13_1 119.4
C12_1 C13_1 H13_1 119.4
C13_1 C14_1 C15_1 121.25(14)
C13_1 C14_1 H14_1 119.4
C15_1 C14_1 H14_1 119.4
C20_1 C15_1 C16_1 119.90(15)
C20_1 C15_1 C14_1 119.07(13)
C16_1 C15_1 C14_1 121.00(14)
C17_1 C16_1 C15_1 120.88(15)
C17_1 C16_1 H16_1 119.6
C15_1 C16_1 H16_1 119.6
C16_1 C17_1 C18_1 119.39(14)
C16_1 C17_1 H17_1 120.3
C18_1 C17_1 H17_1 120.3
C19_1 C18_1 C17_1 120.77(16)
C19_1 C18_1 H18_1 119.6
C17_1 C18_1 H18_1 119.6
C18_1 C19_1 C20_1 121.13(14)
C18_1 C19_1 H19_1 119.4
C20_1 C19_1 H19_1 119.4
C15_1 C20_1 C19_1 117.90(13)
C15_1 C20_1 C21_1 119.38(14)
C19_1 C20_1 C21_1 122.68(13)
C12_1 C21_1 C22_1 118.53(12)
C12_1 C21_1 C20_1 120.22(12)
C22_1 C21_1 C20_1 120.64(13)
N2_1 C22_1 C21_1 124.97(13)
N2_1 C22_1 H22_1 117.5
C21_1 C22_1 H22_1 117.5
N1_1 C23_1 C24_1 111.68(12)
N1_1 C23_1 C25_1 111.88(11)
C24_1 C23_1 C25_1 114.71(13)
N1_1 C23_1 H23_1 105.9
C24_1 C23_1 H23_1 105.9
C25_1 C23_1 H23_1 105.9
C23_1 C24_1 H24A_1 109.5
C23_1 C24_1 H24B_1 109.5
H24A_1 C24_1 H24B_1 109.5
C23_1 C24_1 H24C_1 109.5
H24A_1 C24_1 H24C_1 109.5
H24B_1 C24_1 H24C_1 109.5
C27_1 C25_1 C28_1 108.47(13)
C27_1 C25_1 C26_1 109.96(13)
C28_1 C25_1 C26_1 107.66(14)
C27_1 C25_1 C23_1 113.26(13)
C28_1 C25_1 C23_1 107.81(12)
C26_1 C25_1 C23_1 109.51(12)
C25_1 C26_1 H26A_1 109.5
C25_1 C26_1 H26B_1 109.5
H26A_1 C26_1 H26B_1 109.5
C25_1 C26_1 H26C_1 109.5
H26A_1 C26_1 H26C_1 109.5
H26B_1 C26_1 H26C_1 109.5
C25_1 C27_1 H27A_1 109.5
C25_1 C27_1 H27B_1 109.5
H27A_1 C27_1 H27B_1 109.5
C25_1 C27_1 H27C_1 109.5
H27A_1 C27_1 H27C_1 109.5
H27B_1 C27_1 H27C_1 109.5
C25_1 C28_1 H28A_1 109.5
C25_1 C28_1 H28B_1 109.5
H28A_1 C28_1 H28B_1 109.5
C25_1 C28_1 H28C_1 109.5
H28A_1 C28_1 H28C_1 109.5
H28B_1 C28_1 H28C_1 109.5
N2_1 C29_1 C30_1 112.06(11)
N2_1 C29_1 C31_1 110.98(10)
C30_1 C29_1 C31_1 115.10(12)
N2_1 C29_1 H29_1 106.0
C30_1 C29_1 H29_1 106.0
C31_1 C29_1 H29_1 106.0
C29_1 C30_1 H30A_1 109.5
C29_1 C30_1 H30B_1 109.5
H30A_1 C30_1 H30B_1 109.5
C29_1 C30_1 H30C_1 109.5
H30A_1 C30_1 H30C_1 109.5
H30B_1 C30_1 H30C_1 109.5
C33_1 C31_1 C32_1 108.38(12)
C33_1 C31_1 C34_1 109.12(12)
C32_1 C31_1 C34_1 108.67(12)
C33_1 C31_1 C29_1 114.05(11)
C32_1 C31_1 C29_1 108.22(11)
C34_1 C31_1 C29_1 108.29(11)
C31_1 C32_1 H32A_1 109.5
C31_1 C32_1 H32B_1 109.5
H32A_1 C32_1 H32B_1 109.5
C31_1 C32_1 H32C_1 109.5
H32A_1 C32_1 H32C_1 109.5
H32B_1 C32_1 H32C_1 109.5
C31_1 C33_1 H33A_1 109.5
C31_1 C33_1 H33B_1 109.5
H33A_1 C33_1 H33B_1 109.5
C31_1 C33_1 H33C_1 109.5
H33A_1 C33_1 H33C_1 109.5
H33B_1 C33_1 H33C_1 109.5
C31_1 C34_1 H34A_1 109.5
C31_1 C34_1 H34B_1 109.5
H34A_1 C34_1 H34B_1 109.5
C31_1 C34_1 H34C_1 109.5
H34A_1 C34_1 H34C_1 109.5
H34B_1 C34_1 H34C_1 109.5
O3_2 Ni2_2 O4_2 178.72(5)
O3_2 Ni2_2 N4_2 88.59(5)
O4_2 Ni2_2 N4_2 91.17(5)
O3_2 Ni2_2 N3_2 90.49(5)
O4_2 Ni2_2 N3_2 89.64(5)
N4_2 Ni2_2 N3_2 174.98(5)
C1_2 O3_2 Ni2_2 121.11(9)
C12_2 O4_2 Ni2_2 121.91(9)
C11_2 N3_2 C23_2 118.37(11)
C11_2 N3_2 Ni2_2 120.08(10)
C23_2 N3_2 Ni2_2 121.55(9)
C22_2 N4_2 C29_2 118.86(12)
C22_2 N4_2 Ni2_2 120.09(10)
C29_2 N4_2 Ni2_2 121.01(9)
O3_2 C1_2 C10_2 124.07(12)
O3_2 C1_2 C2_2 117.54(12)
C10_2 C1_2 C2_2 118.37(12)
C3_2 C2_2 C1_2 120.74(13)
C3_2 C2_2 H2_2 119.6
C1_2 C2_2 H2_2 119.6
C2_2 C3_2 C4_2 121.88(13)
C2_2 C3_2 H3_2 119.1
C4_2 C3_2 H3_2 119.1
C5_2 C4_2 C9_2 120.08(14)
C5_2 C4_2 C3_2 121.44(13)
C9_2 C4_2 C3_2 118.47(12)
C6_2 C5_2 C4_2 120.81(14)
C6_2 C5_2 H5_2 119.6
C4_2 C5_2 H5_2 119.6
C5_2 C6_2 C7_2 119.76(14)
C5_2 C6_2 H6_2 120.1
C7_2 C6_2 H6_2 120.1
C8_2 C7_2 C6_2 120.52(15)
C8_2 C7_2 H7_2 119.7
C6_2 C7_2 H7_2 119.7
C7_2 C8_2 C9_2 121.21(13)
C7_2 C8_2 H8_2 119.4
C9_2 C8_2 H8_2 119.4
C8_2 C9_2 C4_2 117.61(12)
C8_2 C9_2 C10_2 122.95(12)
C4_2 C9_2 C10_2 119.39(12)
C1_2 C10_2 C9_2 120.67(12)
C1_2 C10_2 C11_2 118.16(11)
C9_2 C10_2 C11_2 120.58(12)
N3_2 C11_2 C10_2 125.15(12)
N3_2 C11_2 H11_2 117.4
C10_2 C11_2 H11_2 117.4
O4_2 C12_2 C21_2 123.85(12)
O4_2 C12_2 C13_2 117.68(13)
C21_2 C12_2 C13_2 118.47(13)
C14_2 C13_2 C12_2 121.37(15)
C14_2 C13_2 H13_2 119.3
C12_2 C13_2 H13_2 119.3
C13_2 C14_2 C15_2 121.25(14)
C13_2 C14_2 H14_2 119.4
C15_2 C14_2 H14_2 119.4
C20_2 C15_2 C16_2 120.03(16)
C20_2 C15_2 C14_2 119.01(14)
C16_2 C15_2 C14_2 120.94(14)
C17_2 C16_2 C15_2 120.71(15)
C17_2 C16_2 H16_2 119.6
C15_2 C16_2 H16_2 119.6
C16_2 C17_2 C18_2 119.37(15)
C16_2 C17_2 H17_2 120.3
C18_2 C17_2 H17_2 120.3
C19_2 C18_2 C17_2 120.97(17)
C19_2 C18_2 H18_2 119.5
C17_2 C18_2 H18_2 119.5
C18_2 C19_2 C20_2 121.01(15)
C18_2 C19_2 H19_2 119.5
C20_2 C19_2 H19_2 119.5
C15_2 C20_2 C19_2 117.88(13)
C15_2 C20_2 C21_2 119.46(14)
C19_2 C20_2 C21_2 122.63(13)
C12_2 C21_2 C22_2 118.64(12)
C12_2 C21_2 C20_2 120.13(12)
C22_2 C21_2 C20_2 120.51(13)
N4_2 C22_2 C21_2 125.54(13)
N4_2 C22_2 H22_2 117.2
C21_2 C22_2 H22_2 117.2
N3_2 C23_2 C24_2 112.87(12)
N3_2 C23_2 C25_2 109.68(11)
C24_2 C23_2 C25_2 113.99(13)
N3_2 C23_2 H23_2 106.6
C24_2 C23_2 H23_2 106.6
C25_2 C23_2 H23_2 106.6
C23_2 C24_2 H24A_2 109.5
C23_2 C24_2 H24B_2 109.5
H24A_2 C24_2 H24B_2 109.5
C23_2 C24_2 H24C_2 109.5
H24A_2 C24_2 H24C_2 109.5
H24B_2 C24_2 H24C_2 109.5
C26_2 C25_2 C28_2 108.81(14)
C26_2 C25_2 C27_2 108.44(15)
C28_2 C25_2 C27_2 108.52(14)
C26_2 C25_2 C23_2 112.07(13)
C28_2 C25_2 C23_2 109.33(14)
C27_2 C25_2 C23_2 109.60(13)
C25_2 C26_2 H26A_2 109.5
C25_2 C26_2 H26B_2 109.5
H26A_2 C26_2 H26B_2 109.5
C25_2 C26_2 H26C_2 109.5
H26A_2 C26_2 H26C_2 109.5
H26B_2 C26_2 H26C_2 109.5
C25_2 C27_2 H27A_2 109.5
C25_2 C27_2 H27B_2 109.5
H27A_2 C27_2 H27B_2 109.5
C25_2 C27_2 H27C_2 109.5
H27A_2 C27_2 H27C_2 109.5
H27B_2 C27_2 H27C_2 109.5
C25_2 C28_2 H28A_2 109.5
C25_2 C28_2 H28B_2 109.5
H28A_2 C28_2 H28B_2 109.5
C25_2 C28_2 H28C_2 109.5
H28A_2 C28_2 H28C_2 109.5
H28B_2 C28_2 H28C_2 109.5
N4_2 C29_2 C30_2 112.08(11)
N4_2 C29_2 C31_2 111.17(11)
C30_2 C29_2 C31_2 114.93(12)
N4_2 C29_2 H29_2 106.0
C30_2 C29_2 H29_2 106.0
C31_2 C29_2 H29_2 106.0
C29_2 C30_2 H30A_2 109.5
C29_2 C30_2 H30B_2 109.5
H30A_2 C30_2 H30B_2 109.5
C29_2 C30_2 H30C_2 109.5
H30A_2 C30_2 H30C_2 109.5
H30B_2 C30_2 H30C_2 109.5
C33_2 C31_2 C34_2 109.21(15)
C33_2 C31_2 C32_2 108.44(13)
C34_2 C31_2 C32_2 108.36(13)
C33_2 C31_2 C29_2 113.93(12)
C34_2 C31_2 C29_2 108.77(13)
C32_2 C31_2 C29_2 107.99(12)
C31_2 C32_2 H32A_2 109.5
C31_2 C32_2 H32B_2 109.5
H32A_2 C32_2 H32B_2 109.5
C31_2 C32_2 H32C_2 109.5
H32A_2 C32_2 H32C_2 109.5
H32B_2 C32_2 H32C_2 109.5
C31_2 C33_2 H33A_2 109.5
C31_2 C33_2 H33B_2 109.5
H33A_2 C33_2 H33B_2 109.5
C31_2 C33_2 H33C_2 109.5
H33A_2 C33_2 H33C_2 109.5
H33B_2 C33_2 H33C_2 109.5
C31_2 C34_2 H34A_2 109.5
C31_2 C34_2 H34B_2 109.5
H34A_2 C34_2 H34B_2 109.5
C31_2 C34_2 H34C_2 109.5
H34A_2 C34_2 H34C_2 109.5
H34B_2 C34_2 H34C_2 109.5
O6_3 Ni3_3 O5_3 179.00(5)
O6_3 Ni3_3 N6_3 91.54(5)
O5_3 Ni3_3 N6_3 88.92(5)
O6_3 Ni3_3 N5_3 89.80(5)
O5_3 Ni3_3 N5_3 89.65(5)
N6_3 Ni3_3 N5_3 174.12(5)
C1_3 O5_3 Ni3_3 118.36(9)
C12_3 O6_3 Ni3_3 122.25(9)
C11_3 N5_3 C23_3 118.86(11)
C11_3 N5_3 Ni3_3 119.46(9)
C23_3 N5_3 Ni3_3 121.68(9)
C22_3 N6_3 C29_3 118.95(11)
C22_3 N6_3 Ni3_3 120.07(10)
C29_3 N6_3 Ni3_3 120.88(9)
O5_3 C1_3 C10_3 123.54(12)
O5_3 C1_3 C2_3 118.07(12)
C10_3 C1_3 C2_3 118.36(12)
C3_3 C2_3 C1_3 120.81(13)
C3_3 C2_3 H2_3 119.6
C1_3 C2_3 H2_3 119.6
C2_3 C3_3 C4_3 121.71(12)
C2_3 C3_3 H3_3 119.1
C4_3 C3_3 H3_3 119.1
C5_3 C4_3 C9_3 119.93(14)
C5_3 C4_3 C3_3 121.61(13)
C9_3 C4_3 C3_3 118.43(12)
C6_3 C5_3 C4_3 120.62(14)
C6_3 C5_3 H5_3 119.7
C4_3 C5_3 H5_3 119.7
C5_3 C6_3 C7_3 119.97(13)
C5_3 C6_3 H6_3 120.0
C7_3 C6_3 H6_3 120.0
C8_3 C7_3 C6_3 120.49(15)
C8_3 C7_3 H7_3 119.8
C6_3 C7_3 H7_3 119.8
C7_3 C8_3 C9_3 121.18(14)
C7_3 C8_3 H8_3 119.4
C9_3 C8_3 H8_3 119.4
C8_3 C9_3 C4_3 117.80(12)
C8_3 C9_3 C10_3 122.77(12)
C4_3 C9_3 C10_3 119.30(12)
C1_3 C10_3 C9_3 120.80(12)
C1_3 C10_3 C11_3 118.07(11)
C9_3 C10_3 C11_3 120.80(12)
N5_3 C11_3 C10_3 124.64(12)
N5_3 C11_3 H11_3 117.7
C10_3 C11_3 H11_3 117.7
O6_3 C12_3 C21_3 123.84(12)
O6_3 C12_3 C13_3 117.66(13)
C21_3 C12_3 C13_3 118.49(13)
C14_3 C13_3 C12_3 121.18(15)
C14_3 C13_3 H13_3 119.4
C12_3 C13_3 H13_3 119.4
C13_3 C14_3 C15_3 121.28(14)
C13_3 C14_3 H14_3 119.4
C15_3 C14_3 H14_3 119.4
C20_3 C15_3 C16_3 119.91(16)
C20_3 C15_3 C14_3 119.18(14)
C16_3 C15_3 C14_3 120.90(14)
C17_3 C16_3 C15_3 120.62(15)
C17_3 C16_3 H16_3 119.7
C15_3 C16_3 H16_3 119.7
C16_3 C17_3 C18_3 119.78(15)
C16_3 C17_3 H17_3 120.1
C18_3 C17_3 H17_3 120.1
C19_3 C18_3 C17_3 120.38(17)
C19_3 C18_3 H18_3 119.8
C17_3 C18_3 H18_3 119.8
C18_3 C19_3 C20_3 121.13(15)
C18_3 C19_3 H19_3 119.4
C20_3 C19_3 H19_3 119.4
C15_3 C20_3 C19_3 118.11(13)
C15_3 C20_3 C21_3 119.30(14)
C19_3 C20_3 C21_3 122.58(13)
C12_3 C21_3 C22_3 118.80(12)
C12_3 C21_3 C20_3 120.13(12)
C22_3 C21_3 C20_3 120.32(13)
N6_3 C22_3 C21_3 125.63(13)
N6_3 C22_3 H22_3 117.2
C21_3 C22_3 H22_3 117.2
N5_3 C23_3 C24_3 112.88(12)
N5_3 C23_3 C25_3 109.46(12)
C24_3 C23_3 C25_3 114.04(14)
N5_3 C23_3 H23_3 106.7
C24_3 C23_3 H23_3 106.7
C25_3 C23_3 H23_3 106.7
C23_3 C24_3 H24A_3 109.5
C23_3 C24_3 H24B_3 109.5
H24A_3 C24_3 H24B_3 109.5
C23_3 C24_3 H24C_3 109.5
H24A_3 C24_3 H24C_3 109.5
H24B_3 C24_3 H24C_3 109.5
C27_3 C25_3 C26_3 108.60(16)
C27_3 C25_3 C28_3 108.28(14)
C26_3 C25_3 C28_3 109.28(14)
C27_3 C25_3 C23_3 109.80(13)
C26_3 C25_3 C23_3 111.68(13)
C28_3 C25_3 C23_3 109.14(14)
C25_3 C26_3 H26A_3 109.5
C25_3 C26_3 H26B_3 109.5
H26A_3 C26_3 H26B_3 109.5
C25_3 C26_3 H26C_3 109.5
H26A_3 C26_3 H26C_3 109.5
H26B_3 C26_3 H26C_3 109.5
C25_3 C27_3 H27A_3 109.5
C25_3 C27_3 H27B_3 109.5
H27A_3 C27_3 H27B_3 109.5
C25_3 C27_3 H27C_3 109.5
H27A_3 C27_3 H27C_3 109.5
H27B_3 C27_3 H27C_3 109.5
C25_3 C28_3 H28A_3 109.5
C25_3 C28_3 H28B_3 109.5
H28A_3 C28_3 H28B_3 109.5
C25_3 C28_3 H28C_3 109.5
H28A_3 C28_3 H28C_3 109.5
H28B_3 C28_3 H28C_3 109.5
N6_3 C29_3 C30_3 111.70(11)
N6_3 C29_3 C31_3 111.48(11)
C30_3 C29_3 C31_3 115.42(12)
N6_3 C29_3 H29_3 105.8
C30_3 C29_3 H29_3 105.8
C31_3 C29_3 H29_3 105.8
C29_3 C30_3 H30A_3 109.5
C29_3 C30_3 H30B_3 109.5
H30A_3 C30_3 H30B_3 109.5
C29_3 C30_3 H30C_3 109.5
H30A_3 C30_3 H30C_3 109.5
H30B_3 C30_3 H30C_3 109.5
C33_3 C31_3 C32_3 108.42(13)
C33_3 C31_3 C34_3 109.11(14)
C32_3 C31_3 C34_3 108.39(13)
C33_3 C31_3 C29_3 114.38(12)
C32_3 C31_3 C29_3 108.04(12)
C34_3 C31_3 C29_3 108.34(12)
C31_3 C32_3 H32A_3 109.5
C31_3 C32_3 H32B_3 109.5
H32A_3 C32_3 H32B_3 109.5
C31_3 C32_3 H32C_3 109.5
H32A_3 C32_3 H32C_3 109.5
H32B_3 C32_3 H32C_3 109.5
C31_3 C33_3 H33A_3 109.5
C31_3 C33_3 H33B_3 109.5
H33A_3 C33_3 H33B_3 109.5
C31_3 C33_3 H33C_3 109.5
H33A_3 C33_3 H33C_3 109.5
H33B_3 C33_3 H33C_3 109.5
C31_3 C34_3 H34A_3 109.5
C31_3 C34_3 H34B_3 109.5
H34A_3 C34_3 H34B_3 109.5
C31_3 C34_3 H34C_3 109.5
H34A_3 C34_3 H34C_3 109.5
H34B_3 C34_3 H34C_3 109.5
O8_4 Ni4_4 O7_4 178.31(5)
O8_4 Ni4_4 N8_4 91.41(5)
O7_4 Ni4_4 N8_4 89.22(5)
O8_4 Ni4_4 N7_4 89.27(5)
O7_4 Ni4_4 N7_4 89.95(5)
N8_4 Ni4_4 N7_4 174.38(5)
C1_4 O7_4 Ni4_4 118.15(9)
C12_4 O8_4 Ni4_4 123.17(9)
C11_4 N7_4 C23_4 119.22(11)
C11_4 N7_4 Ni4_4 119.57(9)
C23_4 N7_4 Ni4_4 121.17(8)
C22_4 N8_4 C29_4 118.45(11)
C22_4 N8_4 Ni4_4 120.71(9)
C29_4 N8_4 Ni4_4 120.80(9)
O7_4 C1_4 C10_4 123.89(12)
O7_4 C1_4 C2_4 117.57(12)
C10_4 C1_4 C2_4 118.53(12)
C3_4 C2_4 C1_4 120.88(13)
C3_4 C2_4 H2_4 119.6
C1_4 C2_4 H2_4 119.6
C2_4 C3_4 C4_4 121.65(12)
C2_4 C3_4 H3_4 119.2
C4_4 C3_4 H3_4 119.2
C5_4 C4_4 C9_4 120.20(13)
C5_4 C4_4 C3_4 121.16(12)
C9_4 C4_4 C3_4 118.57(12)
C6_4 C5_4 C4_4 120.99(13)
C6_4 C5_4 H5_4 119.5
C4_4 C5_4 H5_4 119.5
C5_4 C6_4 C7_4 119.44(13)
C5_4 C6_4 H6_4 120.3
C7_4 C6_4 H6_4 120.3
C8_4 C7_4 C6_4 120.73(14)
C8_4 C7_4 H7_4 119.6
C6_4 C7_4 H7_4 119.6
C7_4 C8_4 C9_4 121.38(13)
C7_4 C8_4 H8_4 119.3
C9_4 C8_4 H8_4 119.3
C8_4 C9_4 C4_4 117.26(12)
C8_4 C9_4 C10_4 123.40(11)
C4_4 C9_4 C10_4 119.12(12)
C1_4 C10_4 C9_4 120.72(11)
C1_4 C10_4 C11_4 118.30(11)
C9_4 C10_4 C11_4 120.86(11)
N7_4 C11_4 C10_4 124.48(12)
N7_4 C11_4 H11_4 117.8
C10_4 C11_4 H11_4 117.8
O8_4 C12_4 C21_4 123.67(12)
O8_4 C12_4 C13_4 117.51(12)
C21_4 C12_4 C13_4 118.82(12)
C14_4 C13_4 C12_4 121.33(13)
C14_4 C13_4 H13_4 119.3
C12_4 C13_4 H13_4 119.3
C13_4 C14_4 C15_4 121.03(13)
C13_4 C14_4 H14_4 119.5
C15_4 C14_4 H14_4 119.5
C16_4 C15_4 C20_4 120.15(14)
C16_4 C15_4 C14_4 120.74(13)
C20_4 C15_4 C14_4 119.10(12)
C17_4 C16_4 C15_4 120.75(14)
C17_4 C16_4 H16_4 119.6
C15_4 C16_4 H16_4 119.6
C16_4 C17_4 C18_4 119.38(14)
C16_4 C17_4 H17_4 120.3
C18_4 C17_4 H17_4 120.3
C19_4 C18_4 C17_4 120.76(15)
C19_4 C18_4 H18_4 119.6
C17_4 C18_4 H18_4 119.6
C18_4 C19_4 C20_4 121.26(13)
C18_4 C19_4 H19_4 119.4
C20_4 C19_4 H19_4 119.4
C19_4 C20_4 C15_4 117.66(12)
C19_4 C20_4 C21_4 122.88(12)
C15_4 C20_4 C21_4 119.44(13)
C12_4 C21_4 C22_4 118.99(12)
C12_4 C21_4 C20_4 119.98(12)
C22_4 C21_4 C20_4 120.33(12)
N8_4 C22_4 C21_4 125.71(13)
N8_4 C22_4 H22_4 117.1
C21_4 C22_4 H22_4 117.1
N7_4 C23_4 C24_4 112.59(10)
N7_4 C23_4 C25_4 110.89(10)
C24_4 C23_4 C25_4 114.45(11)
N7_4 C23_4 H23_4 106.1
C24_4 C23_4 H23_4 106.1
C25_4 C23_4 H23_4 106.1
C23_4 C24_4 H24A_4 109.5
C23_4 C24_4 H24B_4 109.5
H24A_4 C24_4 H24B_4 109.5
C23_4 C24_4 H24C_4 109.5
H24A_4 C24_4 H24C_4 109.5
H24B_4 C24_4 H24C_4 109.5
C26_4 C25_4 C27_4 110.51(15)
C26_4 C25_4 C28_4 108.09(13)
C27_4 C25_4 C28_4 108.15(14)
C26_4 C25_4 C23_4 111.94(12)
C27_4 C25_4 C23_4 109.03(12)
C28_4 C25_4 C23_4 109.03(11)
C25_4 C26_4 H26A_4 109.5
C25_4 C26_4 H26B_4 109.5
H26A_4 C26_4 H26B_4 109.5
C25_4 C26_4 H26C_4 109.5
H26A_4 C26_4 H26C_4 109.5
H26B_4 C26_4 H26C_4 109.5
C25_4 C27_4 H27A_4 109.5
C25_4 C27_4 H27B_4 109.5
H27A_4 C27_4 H27B_4 109.5
C25_4 C27_4 H27C_4 109.5
H27A_4 C27_4 H27C_4 109.5
H27B_4 C27_4 H27C_4 109.5
C25_4 C28_4 H28A_4 109.5
C25_4 C28_4 H28B_4 109.5
H28A_4 C28_4 H28B_4 109.5
C25_4 C28_4 H28C_4 109.5
H28A_4 C28_4 H28C_4 109.5
H28B_4 C28_4 H28C_4 109.5
N8_4 C29_4 C30_4 111.91(11)
N8_4 C29_4 C31_4 111.23(11)
C30_4 C29_4 C31_4 115.02(12)
N8_4 C29_4 H29_4 106.0
C30_4 C29_4 H29_4 106.0
C31_4 C29_4 H29_4 106.0
C29_4 C30_4 H30A_4 109.5
C29_4 C30_4 H30B_4 109.5
H30A_4 C30_4 H30B_4 109.5
C29_4 C30_4 H30C_4 109.5
H30A_4 C30_4 H30C_4 109.5
H30B_4 C30_4 H30C_4 109.5
C33_4 C31_4 C34_4 109.30(15)
C33_4 C31_4 C32_4 108.34(13)
C34_4 C31_4 C32_4 108.19(14)
C33_4 C31_4 C29_4 114.12(12)
C34_4 C31_4 C29_4 108.57(12)
C32_4 C31_4 C29_4 108.17(12)
C31_4 C32_4 H32A_4 109.5
C31_4 C32_4 H32B_4 109.5
H32A_4 C32_4 H32B_4 109.5
C31_4 C32_4 H32C_4 109.5
H32A_4 C32_4 H32C_4 109.5
H32B_4 C32_4 H32C_4 109.5
C31_4 C33_4 H33A_4 109.5
C31_4 C33_4 H33B_4 109.5
H33A_4 C33_4 H33B_4 109.5
C31_4 C33_4 H33C_4 109.5
H33A_4 C33_4 H33C_4 109.5
H33B_4 C33_4 H33C_4 109.5
C31_4 C34_4 H34A_4 109.5
C31_4 C34_4 H34B_4 109.5
H34A_4 C34_4 H34B_4 109.5
C31_4 C34_4 H34C_4 109.5
H34A_4 C34_4 H34C_4 109.5
H34B_4 C34_4 H34C_4 109.5
O9_5 Ni5_5 O10_5 175.50(5)
O9_5 Ni5_5 N10_5 88.39(5)
O10_5 Ni5_5 N10_5 90.89(5)
O9_5 Ni5_5 N9_5 91.06(5)
O10_5 Ni5_5 N9_5 89.45(5)
N10_5 Ni5_5 N9_5 177.31(5)
C1_5 O9_5 Ni5_5 120.19(9)
C12_5 O10_5 Ni5_5 121.65(9)
C11_5 N9_5 C23_5 118.10(11)
C11_5 N9_5 Ni5_5 121.02(10)
C23_5 N9_5 Ni5_5 120.85(8)
C22_5 N10_5 C29_5 118.92(11)
C22_5 N10_5 Ni5_5 120.80(10)
C29_5 N10_5 Ni5_5 120.28(9)
O9_5 C1_5 C10_5 124.02(12)
O9_5 C1_5 C2_5 118.19(13)
C10_5 C1_5 C2_5 117.79(12)
C3_5 C2_5 C1_5 121.08(14)
C3_5 C2_5 H2_5 119.5
C1_5 C2_5 H2_5 119.5
C2_5 C3_5 C4_5 122.07(13)
C2_5 C3_5 H3_5 119.0
C4_5 C3_5 H3_5 119.0
C5_5 C4_5 C9_5 119.12(15)
C5_5 C4_5 C3_5 122.70(14)
C9_5 C4_5 C3_5 118.16(13)
C6_5 C5_5 C4_5 121.81(16)
C6_5 C5_5 H5_5 119.1
C4_5 C5_5 H5_5 119.1
C5_5 C6_5 C7_5 119.31(15)
C5_5 C6_5 H6_5 120.3
C7_5 C6_5 H6_5 120.3
C8_5 C7_5 C6_5 120.69(17)
C8_5 C7_5 H7_5 119.7
C6_5 C7_5 H7_5 119.7
C7_5 C8_5 C9_5 121.45(16)
C7_5 C8_5 H8_5 119.3
C9_5 C8_5 H8_5 119.3
C4_5 C9_5 C8_5 117.62(13)
C4_5 C9_5 C10_5 119.36(13)
C8_5 C9_5 C10_5 122.92(13)
C1_5 C10_5 C9_5 121.23(12)
C1_5 C10_5 C11_5 118.90(11)
C9_5 C10_5 C11_5 119.77(12)
N9_5 C11_5 C10_5 124.99(12)
N9_5 C11_5 H11_5 117.5
C10_5 C11_5 H11_5 117.5
O10_5 C12_5 C21_5 123.65(12)
O10_5 C12_5 C13_5 117.62(12)
C21_5 C12_5 C13_5 118.72(12)
C14_5 C13_5 C12_5 121.50(14)
C14_5 C13_5 H13_5 119.3
C12_5 C13_5 H13_5 119.3
C13_5 C14_5 C15_5 120.98(13)
C13_5 C14_5 H14_5 119.5
C15_5 C14_5 H14_5 119.5
C20_5 C15_5 C16_5 120.26(14)
C20_5 C15_5 C14_5 118.99(12)
C16_5 C15_5 C14_5 120.73(13)
C17_5 C16_5 C15_5 120.68(14)
C17_5 C16_5 H16_5 119.7
C15_5 C16_5 H16_5 119.7
C16_5 C17_5 C18_5 119.44(14)
C16_5 C17_5 H17_5 120.3
C18_5 C17_5 H17_5 120.3
C19_5 C18_5 C17_5 120.74(15)
C19_5 C18_5 H18_5 119.6
C17_5 C18_5 H18_5 119.6
C18_5 C19_5 C20_5 121.03(13)
C18_5 C19_5 H19_5 119.5
C20_5 C19_5 H19_5 119.5
C15_5 C20_5 C19_5 117.83(12)
C15_5 C20_5 C21_5 119.60(13)
C19_5 C20_5 C21_5 122.53(12)
C12_5 C21_5 C22_5 118.90(12)
C12_5 C21_5 C20_5 119.97(12)
C22_5 C21_5 C20_5 120.46(12)
N10_5 C22_5 C21_5 124.98(13)
N10_5 C22_5 H22_5 117.5
C21_5 C22_5 H22_5 117.5
N9_5 C23_5 C24_5 111.69(11)
N9_5 C23_5 C25_5 111.46(11)
C24_5 C23_5 C25_5 114.78(12)
N9_5 C23_5 H23_5 106.1
C24_5 C23_5 H23_5 106.1
C25_5 C23_5 H23_5 106.1
C23_5 C24_5 H24A_5 109.5
C23_5 C24_5 H24B_5 109.5
H24A_5 C24_5 H24B_5 109.5
C23_5 C24_5 H24C_5 109.5
H24A_5 C24_5 H24C_5 109.5
H24B_5 C24_5 H24C_5 109.5
C26_5 C25_5 C28_5 107.73(15)
C26_5 C25_5 C27_5 108.72(16)
C28_5 C25_5 C27_5 108.93(19)
C26_5 C25_5 C23_5 113.57(13)
C28_5 C25_5 C23_5 108.62(13)
C27_5 C25_5 C23_5 109.18(13)
C25_5 C26_5 H26A_5 109.5
C25_5 C26_5 H26B_5 109.5
H26A_5 C26_5 H26B_5 109.5
C25_5 C26_5 H26C_5 109.5
H26A_5 C26_5 H26C_5 109.5
H26B_5 C26_5 H26C_5 109.5
C25_5 C27_5 H27A_5 109.5
C25_5 C27_5 H27B_5 109.5
H27A_5 C27_5 H27B_5 109.5
C25_5 C27_5 H27C_5 109.5
H27A_5 C27_5 H27C_5 109.5
H27B_5 C27_5 H27C_5 109.5
C25_5 C28_5 H28A_5 109.5
C25_5 C28_5 H28B_5 109.5
H28A_5 C28_5 H28B_5 109.5
C25_5 C28_5 H28C_5 109.5
H28A_5 C28_5 H28C_5 109.5
H28B_5 C28_5 H28C_5 109.5
N10_5 C29_5 C30_5 112.21(11)
N10_5 C29_5 C31_5 110.78(11)
C30_5 C29_5 C31_5 115.07(12)
N10_5 C29_5 H29_5 106.0
C30_5 C29_5 H29_5 106.0
C31_5 C29_5 H29_5 106.0
C29_5 C30_5 H30A_5 109.5
C29_5 C30_5 H30B_5 109.5
H30A_5 C30_5 H30B_5 109.5
C29_5 C30_5 H30C_5 109.5
H30A_5 C30_5 H30C_5 109.5
H30B_5 C30_5 H30C_5 109.5
C34_5 C31_5 C32_5 109.12(14)
C34_5 C31_5 C33_5 108.63(12)
C32_5 C31_5 C33_5 108.65(13)
C34_5 C31_5 C29_5 113.77(12)
C32_5 C31_5 C29_5 108.42(12)
C33_5 C31_5 C29_5 108.15(12)
C31_5 C32_5 H32A_5 109.5
C31_5 C32_5 H32B_5 109.5
H32A_5 C32_5 H32B_5 109.5
C31_5 C32_5 H32C_5 109.5
H32A_5 C32_5 H32C_5 109.5
H32B_5 C32_5 H32C_5 109.5
C31_5 C33_5 H33A_5 109.5
C31_5 C33_5 H33B_5 109.5
H33A_5 C33_5 H33B_5 109.5
C31_5 C33_5 H33C_5 109.5
H33A_5 C33_5 H33C_5 109.5
H33B_5 C33_5 H33C_5 109.5
C31_5 C34_5 H34A_5 109.5
C31_5 C34_5 H34B_5 109.5
H34A_5 C34_5 H34B_5 109.5
C31_5 C34_5 H34C_5 109.5
H34A_5 C34_5 H34C_5 109.5
H34B_5 C34_5 H34C_5 109.5
O11_6 Ni6_6 O12_6 177.27(5)
O11_6 Ni6_6 N12_6 88.18(5)
O12_6 Ni6_6 N12_6 91.27(5)
O11_6 Ni6_6 N11_6 90.34(5)
O12_6 Ni6_6 N11_6 90.05(5)
N12_6 Ni6_6 N11_6 176.33(5)
C1_6 O11_6 Ni6_6 120.51(9)
C12_6 O12_6 Ni6_6 122.22(9)
C11_6 N11_6 C23_6 118.50(12)
C11_6 N11_6 Ni6_6 120.11(10)
C23_6 N11_6 Ni6_6 121.39(9)
C22_6 N12_6 C29_6 118.69(12)
C22_6 N12_6 Ni6_6 120.70(10)
C29_6 N12_6 Ni6_6 120.57(9)
O11_6 C1_6 C10_6 124.09(12)
O11_6 C1_6 C2_6 117.44(13)
C10_6 C1_6 C2_6 118.45(12)
C3_6 C2_6 C1_6 120.65(14)
C3_6 C2_6 H2_6 119.7
C1_6 C2_6 H2_6 119.7
C2_6 C3_6 C4_6 121.94(13)
C2_6 C3_6 H3_6 119.0
C4_6 C3_6 H3_6 119.0
C5_6 C4_6 C3_6 121.47(15)
C5_6 C4_6 C9_6 120.01(16)
C3_6 C4_6 C9_6 118.51(13)
C6_6 C5_6 C4_6 120.98(16)
C6_6 C5_6 H5_6 119.5
C4_6 C5_6 H5_6 119.5
C5_6 C6_6 C7_6 119.63(15)
C5_6 C6_6 H6_6 120.2
C7_6 C6_6 H6_6 120.2
C8_6 C7_6 C6_6 120.50(17)
C8_6 C7_6 H7_6 119.7
C6_6 C7_6 H7_6 119.7
C7_6 C8_6 C9_6 121.33(16)
C7_6 C8_6 H8_6 119.3
C9_6 C8_6 H8_6 119.3
C8_6 C9_6 C4_6 117.54(13)
C8_6 C9_6 C10_6 123.14(13)
C4_6 C9_6 C10_6 119.27(14)
C1_6 C10_6 C9_6 120.72(12)
C1_6 C10_6 C11_6 118.13(12)
C9_6 C10_6 C11_6 120.76(12)
N11_6 C11_6 C10_6 125.19(13)
N11_6 C11_6 H11_6 117.4
C10_6 C11_6 H11_6 117.4
O12_6 C12_6 C21_6 124.02(12)
O12_6 C12_6 C13_6 117.67(14)
C21_6 C12_6 C13_6 118.30(13)
C14_6 C13_6 C12_6 121.40(15)
C14_6 C13_6 H13_6 119.3
C12_6 C13_6 H13_6 119.3
C13_6 C14_6 C15_6 121.55(14)
C13_6 C14_6 H14_6 119.2
C15_6 C14_6 H14_6 119.2
C16_6 C15_6 C20_6 120.24(16)
C16_6 C15_6 C14_6 121.09(14)
C20_6 C15_6 C14_6 118.66(14)
C17_6 C16_6 C15_6 120.89(15)
C17_6 C16_6 H16_6 119.6
C15_6 C16_6 H16_6 119.6
C16_6 C17_6 C18_6 119.22(15)
C16_6 C17_6 H17_6 120.4
C18_6 C17_6 H17_6 120.4
C19_6 C18_6 C17_6 120.74(17)
C19_6 C18_6 H18_6 119.6
C17_6 C18_6 H18_6 119.6
C18_6 C19_6 C20_6 121.27(15)
C18_6 C19_6 H19_6 119.4
C20_6 C19_6 H19_6 119.4
C15_6 C20_6 C19_6 117.59(13)
C15_6 C20_6 C21_6 119.56(14)
C19_6 C20_6 C21_6 122.83(13)
C12_6 C21_6 C22_6 118.72(12)
C12_6 C21_6 C20_6 120.25(12)
C22_6 C21_6 C20_6 120.22(13)
N12_6 C22_6 C21_6 125.23(13)
N12_6 C22_6 H22_6 117.4
C21_6 C22_6 H22_6 117.4
N11_6 C23_6 C24_6 112.83(12)
N11_6 C23_6 C25_6 110.10(12)
C24_6 C23_6 C25_6 113.88(14)
N11_6 C23_6 H23_6 106.5
C24_6 C23_6 H23_6 106.5
C25_6 C23_6 H23_6 106.5
C23_6 C24_6 H24A_6 109.5
C23_6 C24_6 H24B_6 109.5
H24A_6 C24_6 H24B_6 109.5
C23_6 C24_6 H24C_6 109.5
H24A_6 C24_6 H24C_6 109.5
H24B_6 C24_6 H24C_6 109.5
C27_6 C25_6 C26_6 108.36(16)
C27_6 C25_6 C28_6 108.14(15)
C26_6 C25_6 C28_6 109.23(15)
C27_6 C25_6 C23_6 109.87(14)
C26_6 C25_6 C23_6 111.91(13)
C28_6 C25_6 C23_6 109.25(15)
C25_6 C26_6 H26A_6 109.5
C25_6 C26_6 H26B_6 109.5
H26A_6 C26_6 H26B_6 109.5
C25_6 C26_6 H26C_6 109.5
H26A_6 C26_6 H26C_6 109.5
H26B_6 C26_6 H26C_6 109.5
C25_6 C27_6 H27A_6 109.5
C25_6 C27_6 H27B_6 109.5
H27A_6 C27_6 H27B_6 109.5
C25_6 C27_6 H27C_6 109.5
H27A_6 C27_6 H27C_6 109.5
H27B_6 C27_6 H27C_6 109.5
C25_6 C28_6 H28A_6 109.5
C25_6 C28_6 H28B_6 109.5
H28A_6 C28_6 H28B_6 109.5
C25_6 C28_6 H28C_6 109.5
H28A_6 C28_6 H28C_6 109.5
H28B_6 C28_6 H28C_6 109.5
N12_6 C29_6 C30_6 111.90(11)
N12_6 C29_6 C31_6 111.48(11)
C30_6 C29_6 C31_6 114.85(12)
N12_6 C29_6 H29_6 106.0
C30_6 C29_6 H29_6 106.0
C31_6 C29_6 H29_6 106.0
C29_6 C30_6 H30A_6 109.5
C29_6 C30_6 H30B_6 109.5
H30A_6 C30_6 H30B_6 109.5
C29_6 C30_6 H30C_6 109.5
H30A_6 C30_6 H30C_6 109.5
H30B_6 C30_6 H30C_6 109.5
C33_6 C31_6 C32_6 108.57(12)
C33_6 C31_6 C34_6 108.96(13)
C32_6 C31_6 C34_6 108.58(12)
C33_6 C31_6 C29_6 114.13(11)
C32_6 C31_6 C29_6 107.95(11)
C34_6 C31_6 C29_6 108.53(12)
C31_6 C32_6 H32A_6 109.5
C31_6 C32_6 H32B_6 109.5
H32A_6 C32_6 H32B_6 109.5
C31_6 C32_6 H32C_6 109.5
H32A_6 C32_6 H32C_6 109.5
H32B_6 C32_6 H32C_6 109.5
C31_6 C33_6 H33A_6 109.5
C31_6 C33_6 H33B_6 109.5
H33A_6 C33_6 H33B_6 109.5
C31_6 C33_6 H33C_6 109.5
H33A_6 C33_6 H33C_6 109.5
H33B_6 C33_6 H33C_6 109.5
C31_6 C34_6 H34A_6 109.5
C31_6 C34_6 H34B_6 109.5
H34A_6 C34_6 H34B_6 109.5
C31_6 C34_6 H34C_6 109.5
H34A_6 C34_6 H34C_6 109.5
H34B_6 C34_6 H34C_6 109.5
O14_7 Ni7_7 O13_7 179.63(6)
O14_7 Ni7_7 N14_7 91.17(5)
O13_7 Ni7_7 N14_7 88.79(5)
O14_7 Ni7_7 N13_7 89.42(5)
O13_7 Ni7_7 N13_7 90.58(5)
N14_7 Ni7_7 N13_7 173.34(5)
C1_7 O13_7 Ni7_7 120.41(9)
C12_7 O14_7 Ni7_7 121.97(10)
C11_7 N13_7 C23_7 118.17(13)
C11_7 N13_7 Ni7_7 119.62(10)
C23_7 N13_7 Ni7_7 122.16(9)
C22_7 N14_7 C29_7 118.77(12)
C22_7 N14_7 Ni7_7 119.87(10)
C29_7 N14_7 Ni7_7 121.24(9)
O13_7 C1_7 C10_7 123.82(13)
O13_7 C1_7 C2_7 117.67(13)
C10_7 C1_7 C2_7 118.50(12)
C3_7 C2_7 C1_7 120.87(14)
C3_7 C2_7 H2_7 119.6
C1_7 C2_7 H2_7 119.6
C2_7 C3_7 C4_7 121.64(13)
C2_7 C3_7 H3_7 119.2
C4_7 C3_7 H3_7 119.2
C5_7 C4_7 C9_7 120.11(15)
C5_7 C4_7 C3_7 121.21(14)
C9_7 C4_7 C3_7 118.66(13)
C6_7 C5_7 C4_7 120.88(15)
C6_7 C5_7 H5_7 119.6
C4_7 C5_7 H5_7 119.6
C5_7 C6_7 C7_7 119.56(14)
C5_7 C6_7 H6_7 120.2
C7_7 C6_7 H6_7 120.2
C8_7 C7_7 C6_7 120.69(16)
C8_7 C7_7 H7_7 119.7
C6_7 C7_7 H7_7 119.7
C7_7 C8_7 C9_7 121.12(15)
C7_7 C8_7 H8_7 119.4
C9_7 C8_7 H8_7 119.4
C8_7 C9_7 C4_7 117.62(13)
C8_7 C9_7 C10_7 122.96(13)
C4_7 C9_7 C10_7 119.31(13)
C1_7 C10_7 C9_7 120.62(13)
C1_7 C10_7 C11_7 118.38(12)
C9_7 C10_7 C11_7 120.57(13)
N13_7 C11_7 C10_7 125.24(13)
N13_7 C11_7 H11_7 117.4
C10_7 C11_7 H11_7 117.4
O14_7 C12_7 C21_7 123.92(12)
O14_7 C12_7 C13_7 117.42(14)
C21_7 C12_7 C13_7 118.64(14)
C14_7 C13_7 C12_7 121.11(15)
C14_7 C13_7 H13_7 119.4
C12_7 C13_7 H13_7 119.4
C13_7 C14_7 C15_7 121.33(14)
C13_7 C14_7 H14_7 119.3
C15_7 C14_7 H14_7 119.3
C20_7 C15_7 C16_7 119.90(16)
C20_7 C15_7 C14_7 119.05(14)
C16_7 C15_7 C14_7 121.03(15)
C17_7 C16_7 C15_7 120.87(15)
C17_7 C16_7 H16_7 119.6
C15_7 C16_7 H16_7 119.6
C16_7 C17_7 C18_7 119.56(16)
C16_7 C17_7 H17_7 120.2
C18_7 C17_7 H17_7 120.2
C19_7 C18_7 C17_7 120.71(18)
C19_7 C18_7 H18_7 119.6
C17_7 C18_7 H18_7 119.6
C18_7 C19_7 C20_7 121.18(15)
C18_7 C19_7 H19_7 119.4
C20_7 C19_7 H19_7 119.4
C19_7 C20_7 C15_7 117.73(13)
C19_7 C20_7 C21_7 122.84(13)
C15_7 C20_7 C21_7 119.42(14)
C12_7 C21_7 C22_7 118.48(13)
C12_7 C21_7 C20_7 120.12(12)
C22_7 C21_7 C20_7 120.73(13)
N14_7 C22_7 C21_7 125.97(13)
N14_7 C22_7 H22_7 117.0
C21_7 C22_7 H22_7 117.0
N13_7 C23_7 C24_7 112.79(14)
N13_7 C23_7 C25_7 110.36(15)
C24_7 C23_7 C25_7 113.97(17)
N13_7 C23_7 H23_7 106.4
C24_7 C23_7 H23_7 106.4
C25_7 C23_7 H23_7 106.4
C23_7 C24_7 H24A_7 109.5
C23_7 C24_7 H24B_7 109.5
H24A_7 C24_7 H24B_7 109.5
C23_7 C24_7 H24C_7 109.5
H24A_7 C24_7 H24C_7 109.5
H24B_7 C24_7 H24C_7 109.5
C26_7 C25_7 C28_7 111.1(2)
C26_7 C25_7 C27_7 107.96(19)
C28_7 C25_7 C27_7 107.7(2)
C26_7 C25_7 C23_7 111.54(15)
C28_7 C25_7 C23_7 108.77(16)
C27_7 C25_7 C23_7 109.7(2)
C25_7 C26_7 H26A_7 109.5
C25_7 C26_7 H26B_7 109.5
H26A_7 C26_7 H26B_7 109.5
C25_7 C26_7 H26C_7 109.5
H26A_7 C26_7 H26C_7 109.5
H26B_7 C26_7 H26C_7 109.5
C25_7 C27_7 H27A_7 109.5
C25_7 C27_7 H27B_7 109.5
H27A_7 C27_7 H27B_7 109.5
C25_7 C27_7 H27C_7 109.5
H27A_7 C27_7 H27C_7 109.5
H27B_7 C27_7 H27C_7 109.5
C25_7 C28_7 H28A_7 109.5
C25_7 C28_7 H28B_7 109.5
H28A_7 C28_7 H28B_7 109.5
C25_7 C28_7 H28C_7 109.5
H28A_7 C28_7 H28C_7 109.5
H28B_7 C28_7 H28C_7 109.5
N14_7 C29_7 C30_7 111.79(11)
N14_7 C29_7 C31_7 111.52(11)
C30_7 C29_7 C31_7 115.17(12)
N14_7 C29_7 H29_7 105.9
C30_7 C29_7 H29_7 105.9
C31_7 C29_7 H29_7 105.9
C29_7 C30_7 H30A_7 109.5
C29_7 C30_7 H30B_7 109.5
H30A_7 C30_7 H30B_7 109.5
C29_7 C30_7 H30C_7 109.5
H30A_7 C30_7 H30C_7 109.5
H30B_7 C30_7 H30C_7 109.5
C34_7 C31_7 C32_7 109.41(15)
C34_7 C31_7 C33_7 108.34(14)
C32_7 C31_7 C33_7 108.52(14)
C34_7 C31_7 C29_7 114.31(12)
C32_7 C31_7 C29_7 108.38(13)
C33_7 C31_7 C29_7 107.72(12)
C31_7 C32_7 H32A_7 109.5
C31_7 C32_7 H32B_7 109.5
H32A_7 C32_7 H32B_7 109.5
C31_7 C32_7 H32C_7 109.5
H32A_7 C32_7 H32C_7 109.5
H32B_7 C32_7 H32C_7 109.5
C31_7 C33_7 H33A_7 109.5
C31_7 C33_7 H33B_7 109.5
H33A_7 C33_7 H33B_7 109.5
C31_7 C33_7 H33C_7 109.5
H33A_7 C33_7 H33C_7 109.5
H33B_7 C33_7 H33C_7 109.5
C31_7 C34_7 H34A_7 109.5
C31_7 C34_7 H34B_7 109.5
H34A_7 C34_7 H34B_7 109.5
C31_7 C34_7 H34C_7 109.5
H34A_7 C34_7 H34C_7 109.5
H34B_7 C34_7 H34C_7 109.5
O16_8 Ni8_8 O15_8 179.00(5)
O16_8 Ni8_8 N16_8 91.54(5)
O15_8 Ni8_8 N16_8 89.15(5)
O16_8 Ni8_8 N15_8 89.53(5)
O15_8 Ni8_8 N15_8 89.70(5)
N16_8 Ni8_8 N15_8 173.62(5)
C1_8 O15_8 Ni8_8 118.34(9)
C12_8 O16_8 Ni8_8 122.44(9)
C11_8 N15_8 C23_8 118.81(11)
C11_8 N15_8 Ni8_8 119.52(9)
C23_8 N15_8 Ni8_8 121.66(9)
C22_8 N16_8 C29_8 118.70(11)
C22_8 N16_8 Ni8_8 120.21(10)
C29_8 N16_8 Ni8_8 121.00(9)
O15_8 C1_8 C10_8 123.73(12)
O15_8 C1_8 C2_8 117.87(12)
C10_8 C1_8 C2_8 118.37(12)
C3_8 C2_8 C1_8 120.72(13)
C3_8 C2_8 H2_8 119.6
C1_8 C2_8 H2_8 119.6
C2_8 C3_8 C4_8 121.66(12)
C2_8 C3_8 H3_8 119.2
C4_8 C3_8 H3_8 119.2
C5_8 C4_8 C9_8 119.83(13)
C5_8 C4_8 C3_8 121.53(13)
C9_8 C4_8 C3_8 118.60(12)
C6_8 C5_8 C4_8 120.77(13)
C6_8 C5_8 H5_8 119.6
C4_8 C5_8 H5_8 119.6
C5_8 C6_8 C7_8 119.84(13)
C5_8 C6_8 H6_8 120.1
C7_8 C6_8 H6_8 120.1
C8_8 C7_8 C6_8 120.37(14)
C8_8 C7_8 H7_8 119.8
C6_8 C7_8 H7_8 119.8
C7_8 C8_8 C9_8 121.43(13)
C7_8 C8_8 H8_8 119.3
C9_8 C8_8 H8_8 119.3
C8_8 C9_8 C4_8 117.75(12)
C8_8 C9_8 C10_8 123.06(12)
C4_8 C9_8 C10_8 119.04(12)
C1_8 C10_8 C9_8 120.97(12)
C1_8 C10_8 C11_8 118.14(11)
C9_8 C10_8 C11_8 120.63(12)
N15_8 C11_8 C10_8 124.46(12)
N15_8 C11_8 H11_8 117.8
C10_8 C11_8 H11_8 117.8
O16_8 C12_8 C21_8 123.90(12)
O16_8 C12_8 C13_8 117.45(13)
C21_8 C12_8 C13_8 118.65(13)
C14_8 C13_8 C12_8 121.21(15)
C14_8 C13_8 H13_8 119.4
C12_8 C13_8 H13_8 119.4
C13_8 C14_8 C15_8 121.19(13)
C13_8 C14_8 H14_8 119.4
C15_8 C14_8 H14_8 119.4
C20_8 C15_8 C16_8 120.04(15)
C20_8 C15_8 C14_8 119.04(13)
C16_8 C15_8 C14_8 120.91(14)
C17_8 C16_8 C15_8 120.56(15)
C17_8 C16_8 H16_8 119.7
C15_8 C16_8 H16_8 119.7
C16_8 C17_8 C18_8 119.88(15)
C16_8 C17_8 H17_8 120.1
C18_8 C17_8 H17_8 120.1
C19_8 C18_8 C17_8 120.40(17)
C19_8 C18_8 H18_8 119.8
C17_8 C18_8 H18_8 119.8
C18_8 C19_8 C20_8 121.13(15)
C18_8 C19_8 H19_8 119.4
C20_8 C19_8 H19_8 119.4
C15_8 C20_8 C19_8 117.94(13)
C15_8 C20_8 C21_8 119.53(14)
C19_8 C20_8 C21_8 122.50(13)
C12_8 C21_8 C22_8 118.82(12)
C12_8 C21_8 C20_8 119.99(12)
C22_8 C21_8 C20_8 120.50(13)
N16_8 C22_8 C21_8 125.77(13)
N16_8 C22_8 H22_8 117.1
C21_8 C22_8 H22_8 117.1
N15_8 C23_8 C24_8 112.72(11)
N15_8 C23_8 C25_8 109.67(11)
C24_8 C23_8 C25_8 113.91(13)
N15_8 C23_8 H23_8 106.7
C24_8 C23_8 H23_8 106.7
C25_8 C23_8 H23_8 106.7
C23_8 C24_8 H24A_8 109.5
C23_8 C24_8 H24B_8 109.5
H24A_8 C24_8 H24B_8 109.5
C23_8 C24_8 H24C_8 109.5
H24A_8 C24_8 H24C_8 109.5
H24B_8 C24_8 H24C_8 109.5
C28_8 C25_8 C26_8 109.10(13)
C28_8 C25_8 C27_8 108.15(13)
C26_8 C25_8 C27_8 108.13(15)
C28_8 C25_8 C23_8 109.39(13)
C26_8 C25_8 C23_8 112.17(12)
C27_8 C25_8 C23_8 109.82(12)
C25_8 C26_8 H26A_8 109.5
C25_8 C26_8 H26B_8 109.5
H26A_8 C26_8 H26B_8 109.5
C25_8 C26_8 H26C_8 109.5
H26A_8 C26_8 H26C_8 109.5
H26B_8 C26_8 H26C_8 109.5
C25_8 C27_8 H27A_8 109.5
C25_8 C27_8 H27B_8 109.5
H27A_8 C27_8 H27B_8 109.5
C25_8 C27_8 H27C_8 109.5
H27A_8 C27_8 H27C_8 109.5
H27B_8 C27_8 H27C_8 109.5
C25_8 C28_8 H28A_8 109.5
C25_8 C28_8 H28B_8 109.5
H28A_8 C28_8 H28B_8 109.5
C25_8 C28_8 H28C_8 109.5
H28A_8 C28_8 H28C_8 109.5
H28B_8 C28_8 H28C_8 109.5
N16_8 C29_8 C30_8 111.79(11)
N16_8 C29_8 C31_8 111.36(11)
C30_8 C29_8 C31_8 115.53(12)
N16_8 C29_8 H29_8 105.8
C30_8 C29_8 H29_8 105.8
C31_8 C29_8 H29_8 105.8
C29_8 C30_8 H30A_8 109.5
C29_8 C30_8 H30B_8 109.5
H30A_8 C30_8 H30B_8 109.5
C29_8 C30_8 H30C_8 109.5
H30A_8 C30_8 H30C_8 109.5
H30B_8 C30_8 H30C_8 109.5
C33_8 C31_8 C34_8 109.43(14)
C33_8 C31_8 C32_8 108.31(13)
C34_8 C31_8 C32_8 108.45(14)
C33_8 C31_8 C29_8 114.24(12)
C34_8 C31_8 C29_8 108.39(12)
C32_8 C31_8 C29_8 107.89(12)
C31_8 C32_8 H32A_8 109.5
C31_8 C32_8 H32B_8 109.5
H32A_8 C32_8 H32B_8 109.5
C31_8 C32_8 H32C_8 109.5
H32A_8 C32_8 H32C_8 109.5
H32B_8 C32_8 H32C_8 109.5
C31_8 C33_8 H33A_8 109.5
C31_8 C33_8 H33B_8 109.5
H33A_8 C33_8 H33B_8 109.5
C31_8 C33_8 H33C_8 109.5
H33A_8 C33_8 H33C_8 109.5
H33B_8 C33_8 H33C_8 109.5
C31_8 C34_8 H34A_8 109.5
C31_8 C34_8 H34B_8 109.5
H34A_8 C34_8 H34B_8 109.5
C31_8 C34_8 H34C_8 109.5
H34A_8 C34_8 H34C_8 109.5
H34B_8 C34_8 H34C_8 109.5
O18_9 Ni9_9 O17_9 178.29(5)
O18_9 Ni9_9 N17_9 88.35(5)
O17_9 Ni9_9 N17_9 91.27(5)
O18_9 Ni9_9 N18_9 90.28(5)
O17_9 Ni9_9 N18_9 89.97(5)
N17_9 Ni9_9 N18_9 175.20(5)
C1_9 O17_9 Ni9_9 122.14(9)
C12_9 O18_9 Ni9_9 120.48(9)
C11_9 N17_9 C23_9 118.91(11)
C11_9 N17_9 Ni9_9 120.14(10)
C23_9 N17_9 Ni9_9 120.89(9)
C22_9 N18_9 C29_9 118.12(11)
C22_9 N18_9 Ni9_9 120.20(9)
C29_9 N18_9 Ni9_9 121.69(9)
O17_9 C1_9 C10_9 123.95(12)
O17_9 C1_9 C2_9 117.59(13)
C10_9 C1_9 C2_9 118.45(13)
C3_9 C2_9 C1_9 121.10(15)
C3_9 C2_9 H2_9 119.5
C1_9 C2_9 H2_9 119.5
C2_9 C3_9 C4_9 121.53(14)
C2_9 C3_9 H3_9 119.2
C4_9 C3_9 H3_9 119.2
C9_9 C4_9 C5_9 119.92(15)
C9_9 C4_9 C3_9 118.87(13)
C5_9 C4_9 C3_9 121.20(14)
C6_9 C5_9 C4_9 120.74(15)
C6_9 C5_9 H5_9 119.6
C4_9 C5_9 H5_9 119.6
C5_9 C6_9 C7_9 119.81(15)
C5_9 C6_9 H6_9 120.1
C7_9 C6_9 H6_9 120.1
C8_9 C7_9 C6_9 120.38(17)
C8_9 C7_9 H7_9 119.8
C6_9 C7_9 H7_9 119.8
C7_9 C8_9 C9_9 121.17(15)
C7_9 C8_9 H8_9 119.4
C9_9 C8_9 H8_9 119.4
C8_9 C9_9 C4_9 117.93(13)
C8_9 C9_9 C10_9 122.53(13)
C4_9 C9_9 C10_9 119.51(14)
C1_9 C10_9 C11_9 118.65(12)
C1_9 C10_9 C9_9 120.18(12)
C11_9 C10_9 C9_9 120.31(13)
N17_9 C11_9 C10_9 125.43(13)
N17_9 C11_9 H11_9 117.3
C10_9 C11_9 H11_9 117.3
O18_9 C12_9 C21_9 124.01(12)
O18_9 C12_9 C13_9 117.79(12)
C21_9 C12_9 C13_9 118.18(12)
C14_9 C13_9 C12_9 120.91(13)
C14_9 C13_9 H13_9 119.5
C12_9 C13_9 H13_9 119.5
C13_9 C14_9 C15_9 121.80(12)
C13_9 C14_9 H14_9 119.1
C15_9 C14_9 H14_9 119.1
C16_9 C15_9 C20_9 120.08(14)
C16_9 C15_9 C14_9 121.61(13)
C20_9 C15_9 C14_9 118.29(12)
C17_9 C16_9 C15_9 120.96(14)
C17_9 C16_9 H16_9 119.5
C15_9 C16_9 H16_9 119.5
C16_9 C17_9 C18_9 119.53(14)
C16_9 C17_9 H17_9 120.2
C18_9 C17_9 H17_9 120.2
C19_9 C18_9 C17_9 120.68(16)
C19_9 C18_9 H18_9 119.7
C17_9 C18_9 H18_9 119.7
C18_9 C19_9 C20_9 121.23(14)
C18_9 C19_9 H19_9 119.4
C20_9 C19_9 H19_9 119.4
C19_9 C20_9 C15_9 117.51(12)
C19_9 C20_9 C21_9 122.92(12)
C15_9 C20_9 C21_9 119.45(13)
C12_9 C21_9 C20_9 120.83(12)
C12_9 C21_9 C22_9 118.01(11)
C20_9 C21_9 C22_9 120.71(12)
N18_9 C22_9 C21_9 125.00(12)
N18_9 C22_9 H22_9 117.5
C21_9 C22_9 H22_9 117.5
N17_9 C23_9 C24_9 111.75(11)
N17_9 C23_9 C25_9 111.34(11)
C24_9 C23_9 C25_9 115.24(12)
N17_9 C23_9 H23_9 105.9
C24_9 C23_9 H23_9 105.9
C25_9 C23_9 H23_9 105.9
C23_9 C24_9 H24A_9 109.5
C23_9 C24_9 H24B_9 109.5
H24A_9 C24_9 H24B_9 109.5
C23_9 C24_9 H24C_9 109.5
H24A_9 C24_9 H24C_9 109.5
H24B_9 C24_9 H24C_9 109.5
C26_9 C25_9 C28_9 108.45(13)
C26_9 C25_9 C27_9 108.85(14)
C28_9 C25_9 C27_9 108.63(13)
C26_9 C25_9 C23_9 114.23(12)
C28_9 C25_9 C23_9 108.00(12)
C27_9 C25_9 C23_9 108.56(12)
C25_9 C26_9 H26A_9 109.5
C25_9 C26_9 H26B_9 109.5
H26A_9 C26_9 H26B_9 109.5
C25_9 C26_9 H26C_9 109.5
H26A_9 C26_9 H26C_9 109.5
H26B_9 C26_9 H26C_9 109.5
C25_9 C27_9 H27A_9 109.5
C25_9 C27_9 H27B_9 109.5
H27A_9 C27_9 H27B_9 109.5
C25_9 C27_9 H27C_9 109.5
H27A_9 C27_9 H27C_9 109.5
H27B_9 C27_9 H27C_9 109.5
C25_9 C28_9 H28A_9 109.5
C25_9 C28_9 H28B_9 109.5
H28A_9 C28_9 H28B_9 109.5
C25_9 C28_9 H28C_9 109.5
H28A_9 C28_9 H28C_9 109.5
H28B_9 C28_9 H28C_9 109.5
N18_9 C29_9 C30_9 112.84(11)
N18_9 C29_9 C31_9 109.73(11)
C30_9 C29_9 C31_9 114.04(13)
N18_9 C29_9 H29_9 106.6
C30_9 C29_9 H29_9 106.6
C31_9 C29_9 H29_9 106.6
C29_9 C30_9 H30A_9 109.5
C29_9 C30_9 H30B_9 109.5
H30A_9 C30_9 H30B_9 109.5
C29_9 C30_9 H30C_9 109.5
H30A_9 C30_9 H30C_9 109.5
H30B_9 C30_9 H30C_9 109.5
C34_9 C31_9 C33_9 108.78(12)
C34_9 C31_9 C32_9 108.55(14)
C33_9 C31_9 C32_9 108.62(13)
C34_9 C31_9 C29_9 112.11(12)
C33_9 C31_9 C29_9 108.98(12)
C32_9 C31_9 C29_9 109.73(12)
C31_9 C32_9 H32A_9 109.5
C31_9 C32_9 H32B_9 109.5
H32A_9 C32_9 H32B_9 109.5
C31_9 C32_9 H32C_9 109.5
H32A_9 C32_9 H32C_9 109.5
H32B_9 C32_9 H32C_9 109.5
C31_9 C33_9 H33A_9 109.5
C31_9 C33_9 H33B_9 109.5
H33A_9 C33_9 H33B_9 109.5
C31_9 C33_9 H33C_9 109.5
H33A_9 C33_9 H33C_9 109.5
H33B_9 C33_9 H33C_9 109.5
C31_9 C34_9 H34A_9 109.5
C31_9 C34_9 H34B_9 109.5
H34A_9 C34_9 H34B_9 109.5
C31_9 C34_9 H34C_9 109.5
H34A_9 C34_9 H34C_9 109.5
H34B_9 C34_9 H34C_9 109.5
O19_10 Ni10_10 O20_10 178.37(5)
O19_10 Ni10_10 N19_10 91.09(5)
O20_10 Ni10_10 N19_10 88.74(5)
O19_10 Ni10_10 N20_10 89.41(5)
O20_10 Ni10_10 N20_10 90.62(5)
N19_10 Ni10_10 N20_10 175.07(5)
C1_10 O19_10 Ni10_10 122.64(9)
C12_10 O20_10 Ni10_10 120.35(9)
C11_10 N19_10 C23_10 118.87(12)
C11_10 N19_10 Ni10_10 120.59(10)
C23_10 N19_10 Ni10_10 120.52(9)
C22_10 N20_10 C29_10 118.07(11)
C22_10 N20_10 Ni10_10 119.98(10)
C29_10 N20_10 Ni10_10 121.90(9)
O19_10 C1_10 C10_10 123.63(12)
O19_10 C1_10 C2_10 117.64(13)
C10_10 C1_10 C2_10 118.71(12)
C3_10 C2_10 C1_10 121.40(14)
C3_10 C2_10 H2_10 119.3
C1_10 C2_10 H2_10 119.3
C2_10 C3_10 C4_10 121.07(13)
C2_10 C3_10 H3_10 119.5
C4_10 C3_10 H3_10 119.5
C5_10 C4_10 C9_10 120.14(14)
C5_10 C4_10 C3_10 120.86(13)
C9_10 C4_10 C3_10 118.97(13)
C6_10 C5_10 C4_10 120.74(14)
C6_10 C5_10 H5_10 119.6
C4_10 C5_10 H5_10 119.6
C5_10 C6_10 C7_10 119.58(14)
C5_10 C6_10 H6_10 120.2
C7_10 C6_10 H6_10 120.2
C8_10 C7_10 C6_10 120.62(15)
C8_10 C7_10 H7_10 119.7
C6_10 C7_10 H7_10 119.7
C7_10 C8_10 C9_10 121.14(14)
C7_10 C8_10 H8_10 119.4
C9_10 C8_10 H8_10 119.4
C8_10 C9_10 C4_10 117.75(13)
C8_10 C9_10 C10_10 122.67(12)
C4_10 C9_10 C10_10 119.55(13)
C1_10 C10_10 C11_10 118.73(12)
C1_10 C10_10 C9_10 119.91(12)
C11_10 C10_10 C9_10 120.66(12)
N19_10 C11_10 C10_10 125.57(13)
N19_10 C11_10 H11_10 117.2
C10_10 C11_10 H11_10 117.2
O20_10 C12_10 C21_10 123.72(12)
O20_10 C12_10 C13_10 117.69(13)
C21_10 C12_10 C13_10 118.57(12)
C14_10 C13_10 C12_10 120.82(14)
C14_10 C13_10 H13_10 119.6
C12_10 C13_10 H13_10 119.6
C13_10 C14_10 C15_10 121.70(13)
C13_10 C14_10 H14_10 119.1
C15_10 C14_10 H14_10 119.1
C16_10 C15_10 C20_10 119.77(16)
C16_10 C15_10 C14_10 121.29(15)
C20_10 C15_10 C14_10 118.90(13)
C17_10 C16_10 C15_10 120.97(17)
C17_10 C16_10 H16_10 119.5
C15_10 C16_10 H16_10 119.5
C16_10 C17_10 C18_10 119.70(16)
C16_10 C17_10 H17_10 120.1
C18_10 C17_10 H17_10 120.1
C19_10 C18_10 C17_10 120.48(19)
C19_10 C18_10 H18_10 119.8
C17_10 C18_10 H18_10 119.8
C18_10 C19_10 C20_10 121.27(17)
C18_10 C19_10 H19_10 119.4
C20_10 C19_10 H19_10 119.4
C19_10 C20_10 C15_10 117.78(13)
C19_10 C20_10 C21_10 123.07(13)
C15_10 C20_10 C21_10 119.03(13)
C12_10 C21_10 C20_10 120.65(12)
C12_10 C21_10 C22_10 118.59(12)
C20_10 C21_10 C22_10 120.44(12)
N20_10 C22_10 C21_10 125.27(12)
N20_10 C22_10 H22_10 117.4
C21_10 C22_10 H22_10 117.4
N19_10 C23_10 C24_10 112.36(11)
N19_10 C23_10 C25_10 110.82(11)
C24_10 C23_10 C25_10 115.01(12)
N19_10 C23_10 H23_10 106.0
C24_10 C23_10 H23_10 106.0
C25_10 C23_10 H23_10 106.0
C23_10 C24_10 H24A_10 109.5
C23_10 C24_10 H24B_10 109.5
H24A_10 C24_10 H24B_10 109.5
C23_10 C24_10 H24C_10 109.5
H24A_10 C24_10 H24C_10 109.5
H24B_10 C24_10 H24C_10 109.5
C27_10 C25_10 C28_10 109.36(15)
C27_10 C25_10 C26_10 108.42(13)
C28_10 C25_10 C26_10 108.11(14)
C27_10 C25_10 C23_10 113.95(12)
C28_10 C25_10 C23_10 108.95(13)
C26_10 C25_10 C23_10 107.90(12)
C25_10 C26_10 H26A_10 109.5
C25_10 C26_10 H26B_10 109.5
H26A_10 C26_10 H26B_10 109.5
C25_10 C26_10 H26C_10 109.5
H26A_10 C26_10 H26C_10 109.5
H26B_10 C26_10 H26C_10 109.5
C25_10 C27_10 H27A_10 109.5
C25_10 C27_10 H27B_10 109.5
H27A_10 C27_10 H27B_10 109.5
C25_10 C27_10 H27C_10 109.5
H27A_10 C27_10 H27C_10 109.5
H27B_10 C27_10 H27C_10 109.5
C25_10 C28_10 H28A_10 109.5
C25_10 C28_10 H28B_10 109.5
H28A_10 C28_10 H28B_10 109.5
C25_10 C28_10 H28C_10 109.5
H28A_10 C28_10 H28C_10 109.5
H28B_10 C28_10 H28C_10 109.5
N20_10 C29_10 C30_10 112.39(11)
N20_10 C29_10 C31_10 111.15(11)
C30_10 C29_10 C31_10 114.35(12)
N20_10 C29_10 H29_10 106.1
C30_10 C29_10 H29_10 106.1
C31_10 C29_10 H29_10 106.1
C29_10 C30_10 H30A_10 109.5
C29_10 C30_10 H30B_10 109.5
H30A_10 C30_10 H30B_10 109.5
C29_10 C30_10 H30C_10 109.5
H30A_10 C30_10 H30C_10 109.5
H30B_10 C30_10 H30C_10 109.5
C34_10 C31_10 C32_10 109.96(14)
C34_10 C31_10 C33_10 107.86(13)
C32_10 C31_10 C33_10 108.80(15)
C34_10 C31_10 C29_10 112.15(12)
C32_10 C31_10 C29_10 108.91(12)
C33_10 C31_10 C29_10 109.11(12)
C31_10 C32_10 H32A_10 109.5
C31_10 C32_10 H32B_10 109.5
H32A_10 C32_10 H32B_10 109.5
C31_10 C32_10 H32C_10 109.5
H32A_10 C32_10 H32C_10 109.5
H32B_10 C32_10 H32C_10 109.5
C31_10 C33_10 H33A_10 109.5
C31_10 C33_10 H33B_10 109.5
H33A_10 C33_10 H33B_10 109.5
C31_10 C33_10 H33C_10 109.5
H33A_10 C33_10 H33C_10 109.5
H33B_10 C33_10 H33C_10 109.5
C31_10 C34_10 H34A_10 109.5
C31_10 C34_10 H34B_10 109.5
H34A_10 C34_10 H34B_10 109.5
C31_10 C34_10 H34C_10 109.5
H34A_10 C34_10 H34C_10 109.5
H34B_10 C34_10 H34C_10 109.5
O21_11 Ni11_11 O22_11 179.11(5)
O21_11 Ni11_11 N21_11 91.53(5)
O22_11 Ni11_11 N21_11 89.08(5)
O21_11 Ni11_11 N22_11 89.58(5)
O22_11 Ni11_11 N22_11 89.74(5)
N21_11 Ni11_11 N22_11 173.52(5)
C1_11 O21_11 Ni11_11 122.97(9)
C12_11 O22_11 Ni11_11 119.01(9)
C11_11 N21_11 C23_11 118.36(12)
C11_11 N21_11 Ni11_11 120.81(10)
C23_11 N21_11 Ni11_11 120.79(9)
C22_11 N22_11 C29_11 118.97(12)
C22_11 N22_11 Ni11_11 119.47(10)
C29_11 N22_11 Ni11_11 121.54(9)
O21_11 C1_11 C10_11 123.68(12)
O21_11 C1_11 C2_11 117.53(13)
C10_11 C1_11 C2_11 118.78(13)
C3_11 C2_11 C1_11 121.40(15)
C3_11 C2_11 H2_11 119.3
C1_11 C2_11 H2_11 119.3
C2_11 C3_11 C4_11 121.32(13)
C2_11 C3_11 H3_11 119.3
C4_11 C3_11 H3_11 119.3
C5_11 C4_11 C9_11 120.33(15)
C5_11 C4_11 C3_11 120.96(14)
C9_11 C4_11 C3_11 118.70(13)
C6_11 C5_11 C4_11 120.67(14)
C6_11 C5_11 H5_11 119.7
C4_11 C5_11 H5_11 119.7
C5_11 C6_11 C7_11 119.39(14)
C5_11 C6_11 H6_11 120.3
C7_11 C6_11 H6_11 120.3
C8_11 C7_11 C6_11 120.78(16)
C8_11 C7_11 H7_11 119.6
C6_11 C7_11 H7_11 119.6
C7_11 C8_11 C9_11 121.12(14)
C7_11 C8_11 H8_11 119.4
C9_11 C8_11 H8_11 119.4
C8_11 C9_11 C4_11 117.67(13)
C8_11 C9_11 C10_11 122.69(12)
C4_11 C9_11 C10_11 119.61(13)
C1_11 C10_11 C11_11 119.13(12)
C1_11 C10_11 C9_11 119.90(12)
C11_11 C10_11 C9_11 120.35(12)
N21_11 C11_11 C10_11 125.62(13)
N21_11 C11_11 H11_11 117.2
C10_11 C11_11 H11_11 117.2
O22_11 C12_11 C21_11 123.54(12)
O22_11 C12_11 C13_11 117.84(12)
C21_11 C12_11 C13_11 118.61(12)
C14_11 C13_11 C12_11 120.95(13)
C14_11 C13_11 H13_11 119.5
C12_11 C13_11 H13_11 119.5
C13_11 C14_11 C15_11 121.57(13)
C13_11 C14_11 H14_11 119.2
C15_11 C14_11 H14_11 119.2
C16_11 C15_11 C20_11 120.05(14)
C16_11 C15_11 C14_11 121.26(13)
C20_11 C15_11 C14_11 118.67(12)
C17_11 C16_11 C15_11 120.84(14)
C17_11 C16_11 H16_11 119.6
C15_11 C16_11 H16_11 119.6
C16_11 C17_11 C18_11 119.73(14)
C16_11 C17_11 H17_11 120.1
C18_11 C17_11 H17_11 120.1
C19_11 C18_11 C17_11 120.59(15)
C19_11 C18_11 H18_11 119.7
C17_11 C18_11 H18_11 119.7
C18_11 C19_11 C20_11 121.18(14)
C18_11 C19_11 H19_11 119.4
C20_11 C19_11 H19_11 119.4
C19_11 C20_11 C15_11 117.62(12)
C19_11 C20_11 C21_11 123.17(12)
C15_11 C20_11 C21_11 119.10(12)
C12_11 C21_11 C20_11 120.60(12)
C12_11 C21_11 C22_11 118.25(12)
C20_11 C21_11 C22_11 120.89(12)
N22_11 C22_11 C21_11 124.85(12)
N22_11 C22_11 H22_11 117.6
C21_11 C22_11 H22_11 117.6
N21_11 C23_11 C24_11 111.91(11)
N21_11 C23_11 C25_11 111.59(11)
C24_11 C23_11 C25_11 114.95(12)
N21_11 C23_11 H23_11 105.9
C24_11 C23_11 H23_11 105.9
C25_11 C23_11 H23_11 105.9
C23_11 C24_11 H24A_11 109.5
C23_11 C24_11 H24B_11 109.5
H24A_11 C24_11 H24B_11 109.5
C23_11 C24_11 H24C_11 109.5
H24A_11 C24_11 H24C_11 109.5
H24B_11 C24_11 H24C_11 109.5
C27_11 C25_11 C28_11 109.21(14)
C27_11 C25_11 C26_11 108.42(13)
C28_11 C25_11 C26_11 108.31(13)
C27_11 C25_11 C23_11 114.16(12)
C28_11 C25_11 C23_11 108.41(12)
C26_11 C25_11 C23_11 108.19(12)
C25_11 C26_11 H26A_11 109.5
C25_11 C26_11 H26B_11 109.5
H26A_11 C26_11 H26B_11 109.5
C25_11 C26_11 H26C_11 109.5
H26A_11 C26_11 H26C_11 109.5
H26B_11 C26_11 H26C_11 109.5
C25_11 C27_11 H27A_11 109.5
C25_11 C27_11 H27B_11 109.5
H27A_11 C27_11 H27B_11 109.5
C25_11 C27_11 H27C_11 109.5
H27A_11 C27_11 H27C_11 109.5
H27B_11 C27_11 H27C_11 109.5
C25_11 C28_11 H28A_11 109.5
C25_11 C28_11 H28B_11 109.5
H28A_11 C28_11 H28B_11 109.5
C25_11 C28_11 H28C_11 109.5
H28A_11 C28_11 H28C_11 109.5
H28B_11 C28_11 H28C_11 109.5
N22_11 C29_11 C30_11 112.31(12)
N22_11 C29_11 C31_11 110.82(12)
C30_11 C29_11 C31_11 114.47(14)
N22_11 C29_11 H29_11 106.2
C30_11 C29_11 H29_11 106.2
C31_11 C29_11 H29_11 106.2
C29_11 C30_11 H30A_11 109.5
C29_11 C30_11 H30B_11 109.5
H30A_11 C30_11 H30B_11 109.5
C29_11 C30_11 H30C_11 109.5
H30A_11 C30_11 H30C_11 109.5
H30B_11 C30_11 H30C_11 109.5
C34_11 C31_11 C33_11 108.68(16)
C34_11 C31_11 C32_11 110.4(2)
C33_11 C31_11 C32_11 107.34(17)
C34_11 C31_11 C29_11 111.91(14)
C33_11 C31_11 C29_11 109.59(15)
C32_11 C31_11 C29_11 108.79(14)
C31_11 C32_11 H32A_11 109.5
C31_11 C32_11 H32B_11 109.5
H32A_11 C32_11 H32B_11 109.5
C31_11 C32_11 H32C_11 109.5
H32A_11 C32_11 H32C_11 109.5
H32B_11 C32_11 H32C_11 109.5
C31_11 C33_11 H33A_11 109.5
C31_11 C33_11 H33B_11 109.5
H33A_11 C33_11 H33B_11 109.5
C31_11 C33_11 H33C_11 109.5
H33A_11 C33_11 H33C_11 109.5
H33B_11 C33_11 H33C_11 109.5
C31_11 C34_11 H34A_11 109.5
C31_11 C34_11 H34B_11 109.5
H34A_11 C34_11 H34B_11 109.5
C31_11 C34_11 H34C_11 109.5
H34A_11 C34_11 H34C_11 109.5
H34B_11 C34_11 H34C_11 109.5
O24_12 Ni12_12 O23_12 176.67(5)
O24_12 Ni12_12 N23_12 88.55(5)
O23_12 Ni12_12 N23_12 90.93(5)
O24_12 Ni12_12 N24_12 91.03(5)
O23_12 Ni12_12 N24_12 89.27(5)
N23_12 Ni12_12 N24_12 176.26(5)
C1_12 O23_12 Ni12_12 120.54(9)
C12_12 O24_12 Ni12_12 120.96(9)
C11_12 N23_12 C23_12 119.36(12)
C11_12 N23_12 Ni12_12 120.18(10)
C23_12 N23_12 Ni12_12 120.44(9)
C22_12 N24_12 C29_12 119.82(12)
C22_12 N24_12 Ni12_12 121.09(10)
C29_12 N24_12 Ni12_12 119.08(9)
O23_12 C1_12 C10_12 123.92(12)
O23_12 C1_12 C2_12 117.37(14)
C10_12 C1_12 C2_12 118.71(13)
C3_12 C2_12 C1_12 121.18(15)
C3_12 C2_12 H2_12 119.4
C1_12 C2_12 H2_12 119.4
C2_12 C3_12 C4_12 121.18(14)
C2_12 C3_12 H3_12 119.4
C4_12 C3_12 H3_12 119.4
C9_12 C4_12 C5_12 120.01(16)
C9_12 C4_12 C3_12 119.13(13)
C5_12 C4_12 C3_12 120.85(14)
C6_12 C5_12 C4_12 120.85(15)
C6_12 C5_12 H5_12 119.6
C4_12 C5_12 H5_12 119.6
C5_12 C6_12 C7_12 119.35(15)
C5_12 C6_12 H6_12 120.3
C7_12 C6_12 H6_12 120.3
C8_12 C7_12 C6_12 120.57(17)
C8_12 C7_12 H7_12 119.7
C6_12 C7_12 H7_12 119.7
C7_12 C8_12 C9_12 121.40(15)
C7_12 C8_12 H8_12 119.3
C9_12 C8_12 H8_12 119.3
C8_12 C9_12 C4_12 117.79(13)
C8_12 C9_12 C10_12 122.84(13)
C4_12 C9_12 C10_12 119.33(14)
C1_12 C10_12 C11_12 118.69(12)
C1_12 C10_12 C9_12 120.24(13)
C11_12 C10_12 C9_12 120.45(13)
N23_12 C11_12 C10_12 124.97(13)
N23_12 C11_12 H11_12 117.5
C10_12 C11_12 H11_12 117.5
O24_12 C12_12 C21_12 124.26(12)
O24_12 C12_12 C13_12 117.61(13)
C21_12 C12_12 C13_12 118.13(13)
C14_12 C13_12 C12_12 120.76(15)
C14_12 C13_12 H13_12 119.6
C12_12 C13_12 H13_12 119.6
C13_12 C14_12 C15_12 121.98(14)
C13_12 C14_12 H14_12 119.0
C15_12 C14_12 H14_12 119.0
C16_12 C15_12 C20_12 118.90(17)
C16_12 C15_12 C14_12 122.70(16)
C20_12 C15_12 C14_12 118.39(13)
C17_12 C16_12 C15_12 121.86(17)
C17_12 C16_12 H16_12 119.1
C15_12 C16_12 H16_12 119.1
C16_12 C17_12 C18_12 119.53(16)
C16_12 C17_12 H17_12 120.2
C18_12 C17_12 H17_12 120.2
C19_12 C18_12 C17_12 120.53(19)
C19_12 C18_12 H18_12 119.7
C17_12 C18_12 H18_12 119.7
C18_12 C19_12 C20_12 121.30(17)
C18_12 C19_12 H19_12 119.3
C20_12 C19_12 H19_12 119.3
C15_12 C20_12 C19_12 117.87(13)
C15_12 C20_12 C21_12 119.33(14)
C19_12 C20_12 C21_12 122.74(14)
C12_12 C21_12 C22_12 118.69(12)
C12_12 C21_12 C20_12 121.09(13)
C22_12 C21_12 C20_12 119.94(13)
N24_12 C22_12 C21_12 124.91(13)
N24_12 C22_12 H22_12 117.5
C21_12 C22_12 H22_12 117.5
N23_12 C23_12 C24_12 111.87(11)
N23_12 C23_12 C25_12 111.35(11)
C24_12 C23_12 C25_12 115.20(12)
N23_12 C23_12 H23_12 105.9
C24_12 C23_12 H23_12 105.9
C25_12 C23_12 H23_12 105.9
C23_12 C24_12 H24A_12 109.5
C23_12 C24_12 H24B_12 109.5
H24A_12 C24_12 H24B_12 109.5
C23_12 C24_12 H24C_12 109.5
H24A_12 C24_12 H24C_12 109.5
H24B_12 C24_12 H24C_12 109.5
C27_12 C25_12 C26_12 108.41(12)
C27_12 C25_12 C28_12 109.11(13)
C26_12 C25_12 C28_12 108.58(13)
C27_12 C25_12 C23_12 113.99(12)
C26_12 C25_12 C23_12 108.33(12)
C28_12 C25_12 C23_12 108.30(12)
C25_12 C26_12 H26A_12 109.5
C25_12 C26_12 H26B_12 109.5
H26A_12 C26_12 H26B_12 109.5
C25_12 C26_12 H26C_12 109.5
H26A_12 C26_12 H26C_12 109.5
H26B_12 C26_12 H26C_12 109.5
C25_12 C27_12 H27A_12 109.5
C25_12 C27_12 H27B_12 109.5
H27A_12 C27_12 H27B_12 109.5
C25_12 C27_12 H27C_12 109.5
H27A_12 C27_12 H27C_12 109.5
H27B_12 C27_12 H27C_12 109.5
C25_12 C28_12 H28A_12 109.5
C25_12 C28_12 H28B_12 109.5
H28A_12 C28_12 H28B_12 109.5
C25_12 C28_12 H28C_12 109.5
H28A_12 C28_12 H28C_12 109.5
H28B_12 C28_12 H28C_12 109.5
N24_12 C29_12 C30_12 111.86(12)
N24_12 C29_12 C31_12 111.60(11)
C30_12 C29_12 C31_12 115.69(13)
N24_12 C29_12 H29_12 105.6
C30_12 C29_12 H29_12 105.6
C31_12 C29_12 H29_12 105.6
C29_12 C30_12 H30A_12 109.5
C29_12 C30_12 H30B_12 109.5
H30A_12 C30_12 H30B_12 109.5
C29_12 C30_12 H30C_12 109.5
H30A_12 C30_12 H30C_12 109.5
H30B_12 C30_12 H30C_12 109.5
C34_12 C31_12 C33_12 110.42(14)
C34_12 C31_12 C32_12 107.76(16)
C33_12 C31_12 C32_12 107.63(15)
C34_12 C31_12 C29_12 110.12(13)
C33_12 C31_12 C29_12 112.61(15)
C32_12 C31_12 C29_12 108.13(13)
C31_12 C32_12 H32A_12 109.5
C31_12 C32_12 H32B_12 109.5
H32A_12 C32_12 H32B_12 109.5
C31_12 C32_12 H32C_12 109.5
H32A_12 C32_12 H32C_12 109.5
H32B_12 C32_12 H32C_12 109.5
C31_12 C33_12 H33A_12 109.5
C31_12 C33_12 H33B_12 109.5
H33A_12 C33_12 H33B_12 109.5
C31_12 C33_12 H33C_12 109.5
H33A_12 C33_12 H33C_12 109.5
H33B_12 C33_12 H33C_12 109.5
C31_12 C34_12 H34A_12 109.5
C31_12 C34_12 H34B_12 109.5
H34A_12 C34_12 H34B_12 109.5
C31_12 C34_12 H34C_12 109.5
H34A_12 C34_12 H34C_12 109.5
H34B_12 C34_12 H34C_12 109.5
O25_13 Ni13_13 O26_13 177.71(5)
O25_13 Ni13_13 N25_13 91.39(5)
O26_13 Ni13_13 N25_13 88.65(5)
O25_13 Ni13_13 N26_13 89.68(5)
O26_13 Ni13_13 N26_13 90.14(5)
N25_13 Ni13_13 N26_13 176.19(5)
C1_13 O25_13 Ni13_13 122.45(9)
C12_13 O26_13 Ni13_13 120.29(9)
C11_13 N25_13 C23_13 118.61(12)
C11_13 N25_13 Ni13_13 120.64(10)
C23_13 N25_13 Ni13_13 120.72(9)
C22_13 N26_13 C29_13 118.61(12)
C22_13 N26_13 Ni13_13 120.27(10)
C29_13 N26_13 Ni13_13 121.12(9)
O25_13 C1_13 C10_13 123.98(12)
O25_13 C1_13 C2_13 117.62(13)
C10_13 C1_13 C2_13 118.39(13)
C3_13 C2_13 C1_13 121.50(15)
C3_13 C2_13 H2_13 119.2
C1_13 C2_13 H2_13 119.2
C2_13 C3_13 C4_13 121.23(14)
C2_13 C3_13 H3_13 119.4
C4_13 C3_13 H3_13 119.4
C9_13 C4_13 C5_13 120.10(16)
C9_13 C4_13 C3_13 118.86(14)
C5_13 C4_13 C3_13 121.03(14)
C6_13 C5_13 C4_13 120.73(15)
C6_13 C5_13 H5_13 119.6
C4_13 C5_13 H5_13 119.6
C5_13 C6_13 C7_13 119.39(15)
C5_13 C6_13 H6_13 120.3
C7_13 C6_13 H6_13 120.3
C8_13 C7_13 C6_13 120.83(17)
C8_13 C7_13 H7_13 119.6
C6_13 C7_13 H7_13 119.6
C7_13 C8_13 C9_13 121.24(15)
C7_13 C8_13 H8_13 119.4
C9_13 C8_13 H8_13 119.4
C8_13 C9_13 C4_13 117.69(13)
C8_13 C9_13 C10_13 122.73(13)
C4_13 C9_13 C10_13 119.57(14)
C1_13 C10_13 C11_13 118.65(12)
C1_13 C10_13 C9_13 120.18(12)
C11_13 C10_13 C9_13 120.43(13)
N25_13 C11_13 C10_13 125.57(13)
N25_13 C11_13 H11_13 117.2
C10_13 C11_13 H11_13 117.2
O26_13 C12_13 C21_13 124.27(12)
O26_13 C12_13 C13_13 117.50(12)
C21_13 C12_13 C13_13 118.20(12)
C14_13 C13_13 C12_13 120.88(13)
C14_13 C13_13 H13_13 119.6
C12_13 C13_13 H13_13 119.6
C13_13 C14_13 C15_13 121.76(13)
C13_13 C14_13 H14_13 119.1
C15_13 C14_13 H14_13 119.1
C16_13 C15_13 C20_13 120.01(14)
C16_13 C15_13 C14_13 121.51(13)
C20_13 C15_13 C14_13 118.48(12)
C17_13 C16_13 C15_13 120.91(14)
C17_13 C16_13 H16_13 119.5
C15_13 C16_13 H16_13 119.5
C16_13 C17_13 C18_13 119.82(14)
C16_13 C17_13 H17_13 120.1
C18_13 C17_13 H17_13 120.1
C19_13 C18_13 C17_13 120.39(15)
C19_13 C18_13 H18_13 119.8
C17_13 C18_13 H18_13 119.8
C18_13 C19_13 C20_13 121.18(14)
C18_13 C19_13 H19_13 119.4
C20_13 C19_13 H19_13 119.4
C19_13 C20_13 C15_13 117.69(12)
C19_13 C20_13 C21_13 123.05(12)
C15_13 C20_13 C21_13 119.23(13)
C12_13 C21_13 C20_13 120.96(12)
C12_13 C21_13 C22_13 117.83(12)
C20_13 C21_13 C22_13 120.57(12)
N26_13 C22_13 C21_13 124.82(12)
N26_13 C22_13 H22_13 117.6
C21_13 C22_13 H22_13 117.6
N25_13 C23_13 C24_13 111.78(11)
N25_13 C23_13 C25_13 111.61(11)
C24_13 C23_13 C25_13 114.82(12)
N25_13 C23_13 H23_13 106.0
C24_13 C23_13 H23_13 106.0
C25_13 C23_13 H23_13 106.0
C23_13 C24_13 H24A_13 109.5
C23_13 C24_13 H24B_13 109.5
H24A_13 C24_13 H24B_13 109.5
C23_13 C24_13 H24C_13 109.5
H24A_13 C24_13 H24C_13 109.5
H24B_13 C24_13 H24C_13 109.5
C26_13 C25_13 C27_13 108.37(13)
C26_13 C25_13 C28_13 109.01(14)
C27_13 C25_13 C28_13 108.26(13)
C26_13 C25_13 C23_13 114.33(12)
C27_13 C25_13 C23_13 108.15(12)
C28_13 C25_13 C23_13 108.56(13)
C25_13 C26_13 H26A_13 109.5
C25_13 C26_13 H26B_13 109.5
H26A_13 C26_13 H26B_13 109.5
C25_13 C26_13 H26C_13 109.5
H26A_13 C26_13 H26C_13 109.5
H26B_13 C26_13 H26C_13 109.5
C25_13 C27_13 H27A_13 109.5
C25_13 C27_13 H27B_13 109.5
H27A_13 C27_13 H27B_13 109.5
C25_13 C27_13 H27C_13 109.5
H27A_13 C27_13 H27C_13 109.5
H27B_13 C27_13 H27C_13 109.5
C25_13 C28_13 H28A_13 109.5
C25_13 C28_13 H28B_13 109.5
H28A_13 C28_13 H28B_13 109.5
C25_13 C28_13 H28C_13 109.5
H28A_13 C28_13 H28C_13 109.5
H28B_13 C28_13 H28C_13 109.5
N26_13 C29_13 C30_13 112.88(12)
N26_13 C29_13 C31_13 109.71(13)
C30_13 C29_13 C31_13 114.09(15)
N26_13 C29_13 H29_13 106.5
C30_13 C29_13 H29_13 106.5
C31_13 C29_13 H29_13 106.5
C29_13 C30_13 H30A_13 109.5
C29_13 C30_13 H30B_13 109.5
H30A_13 C30_13 H30B_13 109.5
C29_13 C30_13 H30C_13 109.5
H30A_13 C30_13 H30C_13 109.5
H30B_13 C30_13 H30C_13 109.5
C33_13 C31_13 C34_13 108.94(16)
C33_13 C31_13 C32_13 107.93(16)
C34_13 C31_13 C32_13 108.52(19)
C33_13 C31_13 C29_13 109.46(17)
C34_13 C31_13 C29_13 112.25(15)
C32_13 C31_13 C29_13 109.64(14)
C31_13 C32_13 H32A_13 109.5
C31_13 C32_13 H32B_13 109.5
H32A_13 C32_13 H32B_13 109.5
C31_13 C32_13 H32C_13 109.5
H32A_13 C32_13 H32C_13 109.5
H32B_13 C32_13 H32C_13 109.5
C31_13 C33_13 H33A_13 109.5
C31_13 C33_13 H33B_13 109.5
H33A_13 C33_13 H33B_13 109.5
C31_13 C33_13 H33C_13 109.5
H33A_13 C33_13 H33C_13 109.5
H33B_13 C33_13 H33C_13 109.5
C31_13 C34_13 H34A_13 109.5
C31_13 C34_13 H34B_13 109.5
H34A_13 C34_13 H34B_13 109.5
C31_13 C34_13 H34C_13 109.5
H34A_13 C34_13 H34C_13 109.5
H34B_13 C34_13 H34C_13 109.5
O27_14 Ni14_14 O28_14 178.97(5)
O27_14 Ni14_14 N27_14 91.73(5)
O28_14 Ni14_14 N27_14 89.30(5)
O27_14 Ni14_14 N28_14 89.71(5)
O28_14 Ni14_14 N28_14 89.26(5)
N27_14 Ni14_14 N28_14 172.66(5)
C12_14 O27_14 Ni14_14 122.81(10)
C1_14 O28_14 Ni14_14 117.32(9)
C22_14 N27_14 C29_14 118.84(12)
C22_14 N27_14 Ni14_14 120.09(10)
C29_14 N27_14 Ni14_14 120.91(9)
C11_14 N28_14 C23_14 119.32(12)
C11_14 N28_14 Ni14_14 118.89(10)
C23_14 N28_14 Ni14_14 121.79(9)
O28_14 C1_14 C10_14 123.30(12)
O28_14 C1_14 C2_14 117.92(13)
C10_14 C1_14 C2_14 118.75(12)
C3_14 C2_14 C1_14 120.67(14)
C3_14 C2_14 H2_14 119.7
C1_14 C2_14 H2_14 119.7
C2_14 C3_14 C4_14 121.45(13)
C2_14 C3_14 H3_14 119.3
C4_14 C3_14 H3_14 119.3
C5_14 C4_14 C9_14 119.63(13)
C5_14 C4_14 C3_14 121.45(13)
C9_14 C4_14 C3_14 118.89(12)
C6_14 C5_14 C4_14 120.89(14)
C6_14 C5_14 H5_14 119.6
C4_14 C5_14 H5_14 119.6
C5_14 C6_14 C7_14 119.98(13)
C5_14 C6_14 H6_14 120.0
C7_14 C6_14 H6_14 120.0
C8_14 C7_14 C6_14 120.40(15)
C8_14 C7_14 H7_14 119.8
C6_14 C7_14 H7_14 119.8
C7_14 C8_14 C9_14 121.10(13)
C7_14 C8_14 H8_14 119.5
C9_14 C8_14 H8_14 119.5
C8_14 C9_14 C4_14 117.98(12)
C8_14 C9_14 C10_14 122.82(12)
C4_14 C9_14 C10_14 119.08(13)
C1_14 C10_14 C9_14 120.54(12)
C1_14 C10_14 C11_14 118.09(12)
C9_14 C10_14 C11_14 121.09(12)
N28_14 C11_14 C10_14 124.41(13)
N28_14 C11_14 H11_14 117.8
C10_14 C11_14 H11_14 117.8
O27_14 C12_14 C21_14 123.78(13)
O27_14 C12_14 C13_14 117.46(14)
C21_14 C12_14 C13_14 118.75(14)
C14_14 C13_14 C12_14 121.09(16)
C14_14 C13_14 H13_14 119.5
C12_14 C13_14 H13_14 119.5
C13_14 C14_14 C15_14 121.16(14)
C13_14 C14_14 H14_14 119.4
C15_14 C14_14 H14_14 119.4
C20_14 C15_14 C16_14 120.07(17)
C20_14 C15_14 C14_14 119.24(14)
C16_14 C15_14 C14_14 120.67(15)
C17_14 C16_14 C15_14 120.92(16)
C17_14 C16_14 H16_14 119.5
C15_14 C16_14 H16_14 119.5
C16_14 C17_14 C18_14 119.45(16)
C16_14 C17_14 H17_14 120.3
C18_14 C17_14 H17_14 120.3
C19_14 C18_14 C17_14 120.54(19)
C19_14 C18_14 H18_14 119.7
C17_14 C18_14 H18_14 119.7
C18_14 C19_14 C20_14 121.06(16)
C18_14 C19_14 H19_14 119.5
C20_14 C19_14 H19_14 119.5
C15_14 C20_14 C19_14 117.91(14)
C15_14 C20_14 C21_14 119.42(15)
C19_14 C20_14 C21_14 122.64(13)
C12_14 C21_14 C22_14 118.86(13)
C12_14 C21_14 C20_14 119.93(13)
C22_14 C21_14 C20_14 120.58(14)
N27_14 C22_14 C21_14 125.95(14)
N27_14 C22_14 H22_14 117.0
C21_14 C22_14 H22_14 117.0
N28_14 C23_14 C24_14 113.29(14)
N28_14 C23_14 C25_14 109.48(14)
C24_14 C23_14 C25_14 114.04(17)
N28_14 C23_14 H23_14 106.5
C24_14 C23_14 H23_14 106.5
C25_14 C23_14 H23_14 106.5
C23_14 C24_14 H24A_14 109.5
C23_14 C24_14 H24B_14 109.5
H24A_14 C24_14 H24B_14 109.5
C23_14 C24_14 H24C_14 109.5
H24A_14 C24_14 H24C_14 109.5
H24B_14 C24_14 H24C_14 109.5
C27_14 C25_14 C28_14 108.73(19)
C27_14 C25_14 C26_14 108.8(2)
C28_14 C25_14 C26_14 108.99(16)
C27_14 C25_14 C23_14 110.06(15)
C28_14 C25_14 C23_14 109.12(19)
C26_14 C25_14 C23_14 111.09(16)
C25_14 C26_14 H26A_14 109.5
C25_14 C26_14 H26B_14 109.5
H26A_14 C26_14 H26B_14 109.5
C25_14 C26_14 H26C_14 109.5
H26A_14 C26_14 H26C_14 109.5
H26B_14 C26_14 H26C_14 109.5
C25_14 C27_14 H27A_14 109.5
C25_14 C27_14 H27B_14 109.5
H27A_14 C27_14 H27B_14 109.5
C25_14 C27_14 H27C_14 109.5
H27A_14 C27_14 H27C_14 109.5
H27B_14 C27_14 H27C_14 109.5
C25_14 C28_14 H28A_14 109.5
C25_14 C28_14 H28B_14 109.5
H28A_14 C28_14 H28B_14 109.5
C25_14 C28_14 H28C_14 109.5
H28A_14 C28_14 H28C_14 109.5
H28B_14 C28_14 H28C_14 109.5
N27_14 C29_14 C30_14 111.71(11)
N27_14 C29_14 C31_14 111.39(11)
C30_14 C29_14 C31_14 115.38(12)
N27_14 C29_14 H29_14 105.9
C30_14 C29_14 H29_14 105.9
C31_14 C29_14 H29_14 105.9
C29_14 C30_14 H30A_14 109.5
C29_14 C30_14 H30B_14 109.5
H30A_14 C30_14 H30B_14 109.5
C29_14 C30_14 H30C_14 109.5
H30A_14 C30_14 H30C_14 109.5
H30B_14 C30_14 H30C_14 109.5
C33_14 C31_14 C34_14 109.27(14)
C33_14 C31_14 C32_14 108.31(13)
C34_14 C31_14 C32_14 108.73(13)
C33_14 C31_14 C29_14 114.40(12)
C34_14 C31_14 C29_14 108.26(12)
C32_14 C31_14 C29_14 107.74(12)
C31_14 C32_14 H32A_14 109.5
C31_14 C32_14 H32B_14 109.5
H32A_14 C32_14 H32B_14 109.5
C31_14 C32_14 H32C_14 109.5
H32A_14 C32_14 H32C_14 109.5
H32B_14 C32_14 H32C_14 109.5
C31_14 C33_14 H33A_14 109.5
C31_14 C33_14 H33B_14 109.5
H33A_14 C33_14 H33B_14 109.5
C31_14 C33_14 H33C_14 109.5
H33A_14 C33_14 H33C_14 109.5
H33B_14 C33_14 H33C_14 109.5
C31_14 C34_14 H34A_14 109.5
C31_14 C34_14 H34B_14 109.5
H34A_14 C34_14 H34B_14 109.5
C31_14 C34_14 H34C_14 109.5
H34A_14 C34_14 H34C_14 109.5
H34B_14 C34_14 H34C_14 109.5
O29_15 Ni15_15 O30_15 179.46(5)
O29_15 Ni15_15 N29_15 90.95(5)
O30_15 Ni15_15 N29_15 88.95(5)
O29_15 Ni15_15 N30_15 89.51(5)
O30_15 Ni15_15 N30_15 90.53(5)
N29_15 Ni15_15 N30_15 173.52(5)
C12_15 O29_15 Ni15_15 121.94(9)
C1_15 O30_15 Ni15_15 119.97(9)
C22_15 N29_15 C29_15 119.08(12)
C22_15 N29_15 Ni15_15 119.98(10)
C29_15 N29_15 Ni15_15 120.89(9)
C11_15 N30_15 C23_15 118.75(11)
C11_15 N30_15 Ni15_15 119.89(10)
C23_15 N30_15 Ni15_15 121.32(8)
O30_15 C1_15 C10_15 123.88(12)
O30_15 C1_15 C2_15 117.49(12)
C10_15 C1_15 C2_15 118.62(12)
C3_15 C2_15 C1_15 120.92(13)
C3_15 C2_15 H2_15 119.5
C1_15 C2_15 H2_15 119.5
C2_15 C3_15 C4_15 121.63(12)
C2_15 C3_15 H3_15 119.2
C4_15 C3_15 H3_15 119.2
C5_15 C4_15 C9_15 120.33(14)
C5_15 C4_15 C3_15 121.01(13)
C9_15 C4_15 C3_15 118.59(12)
C6_15 C5_15 C4_15 120.81(14)
C6_15 C5_15 H5_15 119.6
C4_15 C5_15 H5_15 119.6
C5_15 C6_15 C7_15 119.61(14)
C5_15 C6_15 H6_15 120.2
C7_15 C6_15 H6_15 120.2
C8_15 C7_15 C6_15 120.56(14)
C8_15 C7_15 H7_15 119.7
C6_15 C7_15 H7_15 119.7
C7_15 C8_15 C9_15 121.46(13)
C7_15 C8_15 H8_15 119.3
C9_15 C8_15 H8_15 119.3
C8_15 C9_15 C4_15 117.21(12)
C8_15 C9_15 C10_15 123.34(12)
C4_15 C9_15 C10_15 119.29(12)
C1_15 C10_15 C9_15 120.48(12)
C1_15 C10_15 C11_15 118.48(11)
C9_15 C10_15 C11_15 120.87(12)
N30_15 C11_15 C10_15 125.10(12)
N30_15 C11_15 H11_15 117.5
C10_15 C11_15 H11_15 117.5
O29_15 C12_15 C21_15 123.66(12)
O29_15 C12_15 C13_15 117.57(13)
C21_15 C12_15 C13_15 118.75(13)
C14_15 C13_15 C12_15 121.19(15)
C14_15 C13_15 H13_15 119.4
C12_15 C13_15 H13_15 119.4
C13_15 C14_15 C15_15 121.23(14)
C13_15 C14_15 H14_15 119.4
C15_15 C14_15 H14_15 119.4
C20_15 C15_15 C16_15 120.09(16)
C20_15 C15_15 C14_15 118.97(13)
C16_15 C15_15 C14_15 120.93(14)
C17_15 C16_15 C15_15 120.88(15)
C17_15 C16_15 H16_15 119.6
C15_15 C16_15 H16_15 119.6
C16_15 C17_15 C18_15 119.28(15)
C16_15 C17_15 H17_15 120.4
C18_15 C17_15 H17_15 120.4
C19_15 C18_15 C17_15 120.69(17)
C19_15 C18_15 H18_15 119.7
C17_15 C18_15 H18_15 119.7
C18_15 C19_15 C20_15 121.12(15)
C18_15 C19_15 H19_15 119.4
C20_15 C19_15 H19_15 119.4
C15_15 C20_15 C19_15 117.90(13)
C15_15 C20_15 C21_15 119.51(14)
C19_15 C20_15 C21_15 122.55(13)
C12_15 C21_15 C22_15 118.63(12)
C12_15 C21_15 C20_15 119.98(12)
C22_15 C21_15 C20_15 120.61(13)
N29_15 C22_15 C21_15 125.50(13)
N29_15 C22_15 H22_15 117.2
C21_15 C22_15 H22_15 117.2
N30_15 C23_15 C24_15 112.74(11)
N30_15 C23_15 C25_15 110.50(11)
C24_15 C23_15 C25_15 114.43(12)
N30_15 C23_15 H23_15 106.2
C24_15 C23_15 H23_15 106.2
C25_15 C23_15 H23_15 106.2
C23_15 C24_15 H24A_15 109.5
C23_15 C24_15 H24B_15 109.5
H24A_15 C24_15 H24B_15 109.5
C23_15 C24_15 H24C_15 109.5
H24A_15 C24_15 H24C_15 109.5
H24B_15 C24_15 H24C_15 109.5
C26_15 C25_15 C28_15 107.59(14)
C26_15 C25_15 C27_15 110.13(17)
C28_15 C25_15 C27_15 108.49(16)
C26_15 C25_15 C23_15 112.24(13)
C28_15 C25_15 C23_15 109.29(13)
C27_15 C25_15 C23_15 109.03(13)
C25_15 C26_15 H26A_15 109.5
C25_15 C26_15 H26B_15 109.5
H26A_15 C26_15 H26B_15 109.5
C25_15 C26_15 H26C_15 109.5
H26A_15 C26_15 H26C_15 109.5
H26B_15 C26_15 H26C_15 109.5
C25_15 C27_15 H27A_15 109.5
C25_15 C27_15 H27B_15 109.5
H27A_15 C27_15 H27B_15 109.5
C25_15 C27_15 H27C_15 109.5
H27A_15 C27_15 H27C_15 109.5
H27B_15 C27_15 H27C_15 109.5
C25_15 C28_15 H28A_15 109.5
C25_15 C28_15 H28B_15 109.5
H28A_15 C28_15 H28B_15 109.5
C25_15 C28_15 H28C_15 109.5
H28A_15 C28_15 H28C_15 109.5
H28B_15 C28_15 H28C_15 109.5
N29_15 C29_15 C30_15 112.10(11)
N29_15 C29_15 C31_15 110.88(11)
C30_15 C29_15 C31_15 115.15(13)
N29_15 C29_15 H29_15 106.0
C30_15 C29_15 H29_15 106.0
C31_15 C29_15 H29_15 106.0
C29_15 C30_15 H30A_15 109.5
C29_15 C30_15 H30B_15 109.5
H30A_15 C30_15 H30B_15 109.5
C29_15 C30_15 H30C_15 109.5
H30A_15 C30_15 H30C_15 109.5
H30B_15 C30_15 H30C_15 109.5
C33_15 C31_15 C34_15 109.50(16)
C33_15 C31_15 C32_15 108.54(13)
C34_15 C31_15 C32_15 107.94(14)
C33_15 C31_15 C29_15 113.87(13)
C34_15 C31_15 C29_15 108.59(13)
C32_15 C31_15 C29_15 108.23(12)
C31_15 C32_15 H32A_15 109.5
C31_15 C32_15 H32B_15 109.5
H32A_15 C32_15 H32B_15 109.5
C31_15 C32_15 H32C_15 109.5
H32A_15 C32_15 H32C_15 109.5
H32B_15 C32_15 H32C_15 109.5
C31_15 C33_15 H33A_15 109.5
C31_15 C33_15 H33B_15 109.5
H33A_15 C33_15 H33B_15 109.5
C31_15 C33_15 H33C_15 109.5
H33A_15 C33_15 H33C_15 109.5
H33B_15 C33_15 H33C_15 109.5
C31_15 C34_15 H34A_15 109.5
C31_15 C34_15 H34B_15 109.5
H34A_15 C34_15 H34B_15 109.5
C31_15 C34_15 H34C_15 109.5
H34A_15 C34_15 H34C_15 109.5
H34B_15 C34_15 H34C_15 109.5
O32_16 Ni16_16 O31_16 176.61(5)
O32_16 Ni16_16 N31_16 88.49(5)
O31_16 Ni16_16 N31_16 90.70(5)
O32_16 Ni16_16 N32_16 90.99(5)
O31_16 Ni16_16 N32_16 89.63(5)
N31_16 Ni16_16 N32_16 176.76(5)
C12_16 O31_16 Ni16_16 120.93(9)
C1_16 O32_16 Ni16_16 121.51(9)
C22_16 N31_16 C29_16 119.40(11)
C22_16 N31_16 Ni16_16 120.49(9)
C29_16 N31_16 Ni16_16 120.10(8)
C11_16 N32_16 C23_16 119.55(12)
C11_16 N32_16 Ni16_16 121.40(10)
C23_16 N32_16 Ni16_16 119.04(9)
O32_16 C1_16 C10_16 124.26(12)
O32_16 C1_16 C2_16 117.06(12)
C10_16 C1_16 C2_16 118.67(12)
C3_16 C2_16 C1_16 120.80(14)
C3_16 C2_16 H2_16 119.6
C1_16 C2_16 H2_16 119.6
C2_16 C3_16 C4_16 121.62(13)
C2_16 C3_16 H3_16 119.2
C4_16 C3_16 H3_16 119.2
C5_16 C4_16 C9_16 119.89(16)
C5_16 C4_16 C3_16 121.35(15)
C9_16 C4_16 C3_16 118.75(13)
C6_16 C5_16 C4_16 121.21(16)
C6_16 C5_16 H5_16 119.4
C4_16 C5_16 H5_16 119.4
C5_16 C6_16 C7_16 119.35(15)
C5_16 C6_16 H6_16 120.3
C7_16 C6_16 H6_16 120.3
C8_16 C7_16 C6_16 120.61(18)
C8_16 C7_16 H7_16 119.7
C6_16 C7_16 H7_16 119.7
C7_16 C8_16 C9_16 121.39(16)
C7_16 C8_16 H8_16 119.3
C9_16 C8_16 H8_16 119.3
C8_16 C9_16 C4_16 117.54(13)
C8_16 C9_16 C10_16 123.13(13)
C4_16 C9_16 C10_16 119.27(13)
C1_16 C10_16 C9_16 120.59(12)
C1_16 C10_16 C11_16 118.50(12)
C9_16 C10_16 C11_16 120.65(13)
N32_16 C11_16 C10_16 125.15(13)
N32_16 C11_16 H11_16 117.4
C10_16 C11_16 H11_16 117.4
O31_16 C12_16 C21_16 123.83(12)
O31_16 C12_16 C13_16 117.57(13)
C21_16 C12_16 C13_16 118.59(13)
C14_16 C13_16 C12_16 121.33(14)
C14_16 C13_16 H13_16 119.3
C12_16 C13_16 H13_16 119.3
C13_16 C14_16 C15_16 121.19(13)
C13_16 C14_16 H14_16 119.4
C15_16 C14_16 H14_16 119.4
C20_16 C15_16 C16_16 120.01(15)
C20_16 C15_16 C14_16 118.96(13)
C16_16 C15_16 C14_16 121.00(14)
C17_16 C16_16 C15_16 120.64(15)
C17_16 C16_16 H16_16 119.7
C15_16 C16_16 H16_16 119.7
C16_16 C17_16 C18_16 119.60(14)
C16_16 C17_16 H17_16 120.2
C18_16 C17_16 H17_16 120.2
C19_16 C18_16 C17_16 120.69(16)
C19_16 C18_16 H18_16 119.7
C17_16 C18_16 H18_16 119.7
C18_16 C19_16 C20_16 121.10(14)
C18_16 C19_16 H19_16 119.4
C20_16 C19_16 H19_16 119.4
C15_16 C20_16 C19_16 117.93(13)
C15_16 C20_16 C21_16 119.48(13)
C19_16 C20_16 C21_16 122.54(12)
C12_16 C21_16 C22_16 118.58(12)
C12_16 C21_16 C20_16 120.17(12)
C22_16 C21_16 C20_16 120.61(12)
N31_16 C22_16 C21_16 124.78(12)
N31_16 C22_16 H22_16 117.6
C21_16 C22_16 H22_16 117.6
N32_16 C23_16 C24_16 111.36(12)
N32_16 C23_16 C25_16 111.91(11)
C24_16 C23_16 C25_16 115.41(13)
N32_16 C23_16 H23_16 105.8
C24_16 C23_16 H23_16 105.8
C25_16 C23_16 H23_16 105.8
C23_16 C24_16 H24A_16 109.5
C23_16 C24_16 H24B_16 109.5
H24A_16 C24_16 H24B_16 109.5
C23_16 C24_16 H24C_16 109.5
H24A_16 C24_16 H24C_16 109.5
H24B_16 C24_16 H24C_16 109.5
C26_16 C25_16 C28_16 108.01(14)
C26_16 C25_16 C27_16 109.82(13)
C28_16 C25_16 C27_16 108.10(16)
C26_16 C25_16 C23_16 113.43(14)
C28_16 C25_16 C23_16 107.96(12)
C27_16 C25_16 C23_16 109.37(12)
C25_16 C26_16 H26A_16 109.5
C25_16 C26_16 H26B_16 109.5
H26A_16 C26_16 H26B_16 109.5
C25_16 C26_16 H26C_16 109.5
H26A_16 C26_16 H26C_16 109.5
H26B_16 C26_16 H26C_16 109.5
C25_16 C27_16 H27A_16 109.5
C25_16 C27_16 H27B_16 109.5
H27A_16 C27_16 H27B_16 109.5
C25_16 C27_16 H27C_16 109.5
H27A_16 C27_16 H27C_16 109.5
H27B_16 C27_16 H27C_16 109.5
C25_16 C28_16 H28A_16 109.5
C25_16 C28_16 H28B_16 109.5
H28A_16 C28_16 H28B_16 109.5
C25_16 C28_16 H28C_16 109.5
H28A_16 C28_16 H28C_16 109.5
H28B_16 C28_16 H28C_16 109.5
N31_16 C29_16 C30_16 111.98(11)
N31_16 C29_16 C31_16 111.12(10)
C30_16 C29_16 C31_16 115.35(12)
N31_16 C29_16 H29_16 105.9
C30_16 C29_16 H29_16 105.9
C31_16 C29_16 H29_16 105.9
C29_16 C30_16 H30A_16 109.5
C29_16 C30_16 H30B_16 109.5
H30A_16 C30_16 H30B_16 109.5
C29_16 C30_16 H30C_16 109.5
H30A_16 C30_16 H30C_16 109.5
H30B_16 C30_16 H30C_16 109.5
C34_16 C31_16 C33_16 108.57(12)
C34_16 C31_16 C32_16 109.07(13)
C33_16 C31_16 C32_16 108.69(13)
C34_16 C31_16 C29_16 113.97(12)
C33_16 C31_16 C29_16 108.23(12)
C32_16 C31_16 C29_16 108.19(12)
C31_16 C32_16 H32A_16 109.5
C31_16 C32_16 H32B_16 109.5
H32A_16 C32_16 H32B_16 109.5
C31_16 C32_16 H32C_16 109.5
H32A_16 C32_16 H32C_16 109.5
H32B_16 C32_16 H32C_16 109.5
C31_16 C33_16 H33A_16 109.5
C31_16 C33_16 H33B_16 109.5
H33A_16 C33_16 H33B_16 109.5
C31_16 C33_16 H33C_16 109.5
H33A_16 C33_16 H33C_16 109.5
H33B_16 C33_16 H33C_16 109.5
C31_16 C34_16 H34A_16 109.5
C31_16 C34_16 H34B_16 109.5
H34A_16 C34_16 H34B_16 109.5
C31_16 C34_16 H34C_16 109.5
H34A_16 C34_16 H34C_16 109.5
H34B_16 C34_16 H34C_16 109.5

loop_
_geom_bond_atom_site_label_1
_geom_bond_atom_site_label_2
_geom_bond_distance
Ni1_1 O1_1 1.8522(10)
Ni1_1 O2_1 1.8575(10)
Ni1_1 N2_1 1.8841(12)
Ni1_1 N1_1 1.8861(12)
O1_1 C1_1 1.3002(16)
O2_1 C12_1 1.3103(16)
N1_1 C11_1 1.2932(16)
N1_1 C23_1 1.4834(17)
N2_1 C22_1 1.2974(16)
N2_1 C29_1 1.4844(17)
C1_1 C10_1 1.4104(19)
C1_1 C2_1 1.4340(18)
C2_1 C3_1 1.363(2)
C2_1 H2_1 0.9300
C3_1 C4_1 1.431(2)
C3_1 H3_1 0.9300
C4_1 C5_1 1.410(2)
C4_1 C9_1 1.4212(19)
C5_1 C6_1 1.369(3)
C5_1 H5_1 0.9300
C6_1 C7_1 1.402(2)
C6_1 H6_1 0.9300
C7_1 C8_1 1.378(2)
C7_1 H7_1 0.9300
C8_1 C9_1 1.420(2)
C8_1 H8_1 0.9300
C9_1 C10_1 1.4342(17)
C10_1 C11_1 1.4348(18)
C11_1 H11_1 0.9300
C12_1 C21_1 1.410(2)
C12_1 C13_1 1.4298(19)
C13_1 C14_1 1.369(2)
C13_1 H13_1 0.9300
C14_1 C15_1 1.425(2)
C14_1 H14_1 0.9300
C15_1 C20_1 1.4173(19)
C15_1 C16_1 1.420(2)
C16_1 C17_1 1.375(3)
C16_1 H16_1 0.9300
C17_1 C18_1 1.409(2)
C17_1 H17_1 0.9300
C18_1 C19_1 1.378(2)
C18_1 H18_1 0.9300
C19_1 C20_1 1.418(2)
C19_1 H19_1 0.9300
C20_1 C21_1 1.4411(18)
C21_1 C22_1 1.4376(18)
C22_1 H22_1 0.9300
C23_1 C24_1 1.521(2)
C23_1 C25_1 1.560(2)
C23_1 H23_1 0.9800
C24_1 H24A_1 0.9600
C24_1 H24B_1 0.9600
C24_1 H24C_1 0.9600
C25_1 C27_1 1.521(2)
C25_1 C28_1 1.535(2)
C25_1 C26_1 1.540(2)
C26_1 H26A_1 0.9600
C26_1 H26B_1 0.9600
C26_1 H26C_1 0.9600
C27_1 H27A_1 0.9600
C27_1 H27B_1 0.9600
C27_1 H27C_1 0.9600
C28_1 H28A_1 0.9600
C28_1 H28B_1 0.9600
C28_1 H28C_1 0.9600
C29_1 C30_1 1.528(2)
C29_1 C31_1 1.5558(18)
C29_1 H29_1 0.9800
C30_1 H30A_1 0.9600
C30_1 H30B_1 0.9600
C30_1 H30C_1 0.9600
C31_1 C33_1 1.5323(19)
C31_1 C32_1 1.536(2)
C31_1 C34_1 1.539(2)
C32_1 H32A_1 0.9600
C32_1 H32B_1 0.9600
C32_1 H32C_1 0.9600
C33_1 H33A_1 0.9600
C33_1 H33B_1 0.9600
C33_1 H33C_1 0.9600
C34_1 H34A_1 0.9600
C34_1 H34B_1 0.9600
C34_1 H34C_1 0.9600
Ni2_2 O3_2 1.8538(10)
Ni2_2 O4_2 1.8544(10)
Ni2_2 N4_2 1.8875(12)
Ni2_2 N3_2 1.8963(12)
O3_2 C1_2 1.2993(16)
O4_2 C12_2 1.3071(17)
N3_2 C11_2 1.2930(16)
N3_2 C23_2 1.4822(17)
N4_2 C22_2 1.2987(17)
N4_2 C29_2 1.4866(17)
C1_2 C10_2 1.4050(18)
C1_2 C2_2 1.4426(18)
C2_2 C3_2 1.361(2)
C2_2 H2_2 0.9300
C3_2 C4_2 1.427(2)
C3_2 H3_2 0.9300
C4_2 C5_2 1.4097(19)
C4_2 C9_2 1.4253(18)
C5_2 C6_2 1.372(2)
C5_2 H5_2 0.9300
C6_2 C7_2 1.406(2)
C6_2 H6_2 0.9300
C7_2 C8_2 1.3797(19)
C7_2 H7_2 0.9300
C8_2 C9_2 1.415(2)
C8_2 H8_2 0.9300
C9_2 C10_2 1.4331(17)
C10_2 C11_2 1.4399(18)
C11_2 H11_2 0.9300
C12_2 C21_2 1.410(2)
C12_2 C13_2 1.4353(19)
C13_2 C14_2 1.364(2)
C13_2 H13_2 0.9300
C14_2 C15_2 1.428(2)
C14_2 H14_2 0.9300
C15_2 C20_2 1.416(2)
C15_2 C16_2 1.420(2)
C16_2 C17_2 1.380(3)
C16_2 H16_2 0.9300
C17_2 C18_2 1.403(2)
C17_2 H17_2 0.9300
C18_2 C19_2 1.381(2)
C18_2 H18_2 0.9300
C19_2 C20_2 1.419(2)
C19_2 H19_2 0.9300
C20_2 C21_2 1.4449(19)
C21_2 C22_2 1.4338(18)
C22_2 H22_2 0.9300
C23_2 C24_2 1.527(2)
C23_2 C25_2 1.561(2)
C23_2 H23_2 0.9800
C24_2 H24A_2 0.9600
C24_2 H24B_2 0.9600
C24_2 H24C_2 0.9600
C25_2 C26_2 1.528(2)
C25_2 C28_2 1.532(2)
C25_2 C27_2 1.534(3)
C26_2 H26A_2 0.9600
C26_2 H26B_2 0.9600
C26_2 H26C_2 0.9600
C27_2 H27A_2 0.9600
C27_2 H27B_2 0.9600
C27_2 H27C_2 0.9600
C28_2 H28A_2 0.9600
C28_2 H28B_2 0.9600
C28_2 H28C_2 0.9600
C29_2 C30_2 1.529(2)
C29_2 C31_2 1.5507(19)
C29_2 H29_2 0.9800
C30_2 H30A_2 0.9600
C30_2 H30B_2 0.9600
C30_2 H30C_2 0.9600
C31_2 C33_2 1.531(2)
C31_2 C34_2 1.532(2)
C31_2 C32_2 1.539(2)
C32_2 H32A_2 0.9600
C32_2 H32B_2 0.9600
C32_2 H32C_2 0.9600
C33_2 H33A_2 0.9600
C33_2 H33B_2 0.9600
C33_2 H33C_2 0.9600
C34_2 H34A_2 0.9600
C34_2 H34B_2 0.9600
C34_2 H34C_2 0.9600
Ni3_3 O6_3 1.8553(10)
Ni3_3 O5_3 1.8593(10)
Ni3_3 N6_3 1.8818(12)
Ni3_3 N5_3 1.8971(12)
O5_3 C1_3 1.3031(16)
O6_3 C12_3 1.3090(17)
N5_3 C11_3 1.2929(16)
N5_3 C23_3 1.4786(17)
N6_3 C22_3 1.2995(16)
N6_3 C29_3 1.4828(17)
C1_3 C10_3 1.4059(18)
C1_3 C2_3 1.4385(18)
C2_3 C3_3 1.3614(19)
C2_3 H2_3 0.9300
C3_3 C4_3 1.429(2)
C3_3 H3_3 0.9300
C4_3 C5_3 1.4110(19)
C4_3 C9_3 1.4269(18)
C5_3 C6_3 1.374(2)
C5_3 H5_3 0.9300
C6_3 C7_3 1.408(2)
C6_3 H6_3 0.9300
C7_3 C8_3 1.3755(19)
C7_3 H7_3 0.9300
C8_3 C9_3 1.417(2)
C8_3 H8_3 0.9300
C9_3 C10_3 1.4303(17)
C10_3 C11_3 1.4391(18)
C11_3 H11_3 0.9300
C12_3 C21_3 1.411(2)
C12_3 C13_3 1.4350(19)
C13_3 C14_3 1.366(2)
C13_3 H13_3 0.9300
C14_3 C15_3 1.427(2)
C14_3 H14_3 0.9300
C15_3 C20_3 1.413(2)
C15_3 C16_3 1.420(2)
C16_3 C17_3 1.376(3)
C16_3 H16_3 0.9300
C17_3 C18_3 1.404(3)
C17_3 H17_3 0.9300
C18_3 C19_3 1.384(2)
C18_3 H18_3 0.9300
C19_3 C20_3 1.415(2)
C19_3 H19_3 0.9300
C20_3 C21_3 1.4460(19)
C21_3 C22_3 1.4321(18)
C22_3 H22_3 0.9300
C23_3 C24_3 1.525(2)
C23_3 C25_3 1.560(2)
C23_3 H23_3 0.9800
C24_3 H24A_3 0.9600
C24_3 H24B_3 0.9600
C24_3 H24C_3 0.9600
C25_3 C27_3 1.528(3)
C25_3 C26_3 1.531(2)
C25_3 C28_3 1.533(2)
C26_3 H26A_3 0.9600
C26_3 H26B_3 0.9600
C26_3 H26C_3 0.9600
C27_3 H27A_3 0.9600
C27_3 H27B_3 0.9600
C27_3 H27C_3 0.9600
C28_3 H28A_3 0.9600
C28_3 H28B_3 0.9600
C28_3 H28C_3 0.9600
C29_3 C30_3 1.530(2)
C29_3 C31_3 1.5527(19)
C29_3 H29_3 0.9800
C30_3 H30A_3 0.9600
C30_3 H30B_3 0.9600
C30_3 H30C_3 0.9600
C31_3 C33_3 1.529(2)
C31_3 C32_3 1.536(2)
C31_3 C34_3 1.537(2)
C32_3 H32A_3 0.9600
C32_3 H32B_3 0.9600
C32_3 H32C_3 0.9600
C33_3 H33A_3 0.9600
C33_3 H33B_3 0.9600
C33_3 H33C_3 0.9600
C34_3 H34A_3 0.9600
C34_3 H34B_3 0.9600
C34_3 H34C_3 0.9600
Ni4_4 O8_4 1.8507(10)
Ni4_4 O7_4 1.8565(10)
Ni4_4 N8_4 1.8901(12)
Ni4_4 N7_4 1.9038(12)
O7_4 C1_4 1.3031(16)
O8_4 C12_4 1.3071(16)
N7_4 C11_4 1.2958(16)
N7_4 C23_4 1.4839(16)
N8_4 C22_4 1.2976(17)
N8_4 C29_4 1.4886(17)
C1_4 C10_4 1.4052(18)
C1_4 C2_4 1.4383(18)
C2_4 C3_4 1.3602(19)
C2_4 H2_4 0.9300
C3_4 C4_4 1.432(2)
C3_4 H3_4 0.9300
C4_4 C5_4 1.4083(19)
C4_4 C9_4 1.4278(18)
C5_4 C6_4 1.371(2)
C5_4 H5_4 0.9300
C6_4 C7_4 1.409(2)
C6_4 H6_4 0.9300
C7_4 C8_4 1.3752(18)
C7_4 H7_4 0.9300
C8_4 C9_4 1.4170(18)
C8_4 H8_4 0.9300
C9_4 C10_4 1.4356(17)
C10_4 C11_4 1.4458(17)
C11_4 H11_4 0.9300
C12_4 C21_4 1.4073(19)
C12_4 C13_4 1.4325(18)
C13_4 C14_4 1.366(2)
C13_4 H13_4 0.9300
C14_4 C15_4 1.429(2)
C14_4 H14_4 0.9300
C15_4 C16_4 1.4165(19)
C15_4 C20_4 1.4168(18)
C16_4 C17_4 1.376(2)
C16_4 H16_4 0.9300
C17_4 C18_4 1.405(2)
C17_4 H17_4 0.9300
C18_4 C19_4 1.3789(19)
C18_4 H18_4 0.9300
C19_4 C20_4 1.415(2)
C19_4 H19_4 0.9300
C20_4 C21_4 1.4461(18)
C21_4 C22_4 1.4346(17)
C22_4 H22_4 0.9300
C23_4 C24_4 1.532(2)
C23_4 C25_4 1.5564(19)
C23_4 H23_4 0.9800
C24_4 H24A_4 0.9600
C24_4 H24B_4 0.9600
C24_4 H24C_4 0.9600
C25_4 C26_4 1.518(2)
C25_4 C27_4 1.532(2)
C25_4 C28_4 1.535(2)
C26_4 H26A_4 0.9600
C26_4 H26B_4 0.9600
C26_4 H26C_4 0.9600
C27_4 H27A_4 0.9600
C27_4 H27B_4 0.9600
C27_4 H27C_4 0.9600
C28_4 H28A_4 0.9600
C28_4 H28B_4 0.9600
C28_4 H28C_4 0.9600
C29_4 C30_4 1.536(2)
C29_4 C31_4 1.5505(19)
C29_4 H29_4 0.9800
C30_4 H30A_4 0.9600
C30_4 H30B_4 0.9600
C30_4 H30C_4 0.9600
C31_4 C33_4 1.529(2)
C31_4 C34_4 1.536(2)
C31_4 C32_4 1.537(2)
C32_4 H32A_4 0.9600
C32_4 H32B_4 0.9600
C32_4 H32C_4 0.9600
C33_4 H33A_4 0.9600
C33_4 H33B_4 0.9600
C33_4 H33C_4 0.9600
C34_4 H34A_4 0.9600
C34_4 H34B_4 0.9600
C34_4 H34C_4 0.9600
Ni5_5 O9_5 1.8557(10)
Ni5_5 O10_5 1.8560(10)
Ni5_5 N10_5 1.8842(12)
Ni5_5 N9_5 1.8931(12)
O9_5 C1_5 1.3003(16)
O10_5 C12_5 1.3089(16)
N9_5 C11_5 1.2946(16)
N9_5 C23_5 1.4871(17)
N10_5 C22_5 1.2991(16)
N10_5 C29_5 1.4857(17)
C1_5 C10_5 1.4066(19)
C1_5 C2_5 1.4375(18)
C2_5 C3_5 1.358(2)
C2_5 H2_5 0.9300
C3_5 C4_5 1.429(2)
C3_5 H3_5 0.9300
C4_5 C5_5 1.414(2)
C4_5 C9_5 1.421(2)
C5_5 C6_5 1.370(3)
C5_5 H5_5 0.9300
C6_5 C7_5 1.395(3)
C6_5 H6_5 0.9300
C7_5 C8_5 1.375(2)
C7_5 H7_5 0.9300
C8_5 C9_5 1.421(2)
C8_5 H8_5 0.9300
C9_5 C10_5 1.4328(17)
C10_5 C11_5 1.4372(18)
C11_5 H11_5 0.9300
C12_5 C21_5 1.4082(19)
C12_5 C13_5 1.4286(18)
C13_5 C14_5 1.366(2)
C13_5 H13_5 0.9300
C14_5 C15_5 1.429(2)
C14_5 H14_5 0.9300
C15_5 C20_5 1.4147(18)
C15_5 C16_5 1.4155(19)
C16_5 C17_5 1.378(2)
C16_5 H16_5 0.9300
C17_5 C18_5 1.409(2)
C17_5 H17_5 0.9300
C18_5 C19_5 1.3801(19)
C18_5 H18_5 0.9300
C19_5 C20_5 1.419(2)
C19_5 H19_5 0.9300
C20_5 C21_5 1.4441(17)
C21_5 C22_5 1.4357(18)
C22_5 H22_5 0.9300
C23_5 C24_5 1.523(2)
C23_5 C25_5 1.555(2)
C23_5 H23_5 0.9800
C24_5 H24A_5 0.9600
C24_5 H24B_5 0.9600
C24_5 H24C_5 0.9600
C25_5 C26_5 1.518(2)
C25_5 C28_5 1.529(2)
C25_5 C27_5 1.537(3)
C26_5 H26A_5 0.9600
C26_5 H26B_5 0.9600
C26_5 H26C_5 0.9600
C27_5 H27A_5 0.9600
C27_5 H27B_5 0.9600
C27_5 H27C_5 0.9600
C28_5 H28A_5 0.9600
C28_5 H28B_5 0.9600
C28_5 H28C_5 0.9600
C29_5 C30_5 1.531(2)
C29_5 C31_5 1.5586(19)
C29_5 H29_5 0.9800
C30_5 H30A_5 0.9600
C30_5 H30B_5 0.9600
C30_5 H30C_5 0.9600
C31_5 C34_5 1.527(2)
C31_5 C32_5 1.536(2)
C31_5 C33_5 1.536(2)
C32_5 H32A_5 0.9600
C32_5 H32B_5 0.9600
C32_5 H32C_5 0.9600
C33_5 H33A_5 0.9600
C33_5 H33B_5 0.9600
C33_5 H33C_5 0.9600
C34_5 H34A_5 0.9600
C34_5 H34B_5 0.9600
C34_5 H34C_5 0.9600
Ni6_6 O11_6 1.8530(10)
Ni6_6 O12_6 1.8552(10)
Ni6_6 N12_6 1.8854(12)
Ni6_6 N11_6 1.9025(12)
O11_6 C1_6 1.2994(16)
O12_6 C12_6 1.3090(17)
N11_6 C11_6 1.2954(16)
N11_6 C23_6 1.4838(17)
N12_6 C22_6 1.2990(17)
N12_6 C29_6 1.4892(17)
C1_6 C10_6 1.4053(19)
C1_6 C2_6 1.4434(19)
C2_6 C3_6 1.359(2)
C2_6 H2_6 0.9300
C3_6 C4_6 1.427(2)
C3_6 H3_6 0.9300
C4_6 C5_6 1.409(2)
C4_6 C9_6 1.428(2)
C5_6 C6_6 1.371(3)
C5_6 H5_6 0.9300
C6_6 C7_6 1.409(3)
C6_6 H6_6 0.9300
C7_6 C8_6 1.378(2)
C7_6 H7_6 0.9300
C8_6 C9_6 1.414(2)
C8_6 H8_6 0.9300
C9_6 C10_6 1.4316(18)
C10_6 C11_6 1.4383(18)
C11_6 H11_6 0.9300
C12_6 C21_6 1.411(2)
C12_6 C13_6 1.4314(19)
C13_6 C14_6 1.365(2)
C13_6 H13_6 0.9300
C14_6 C15_6 1.426(2)
C14_6 H14_6 0.9300
C15_6 C16_6 1.416(2)
C15_6 C20_6 1.4157(19)
C16_6 C17_6 1.378(3)
C16_6 H16_6 0.9300
C17_6 C18_6 1.407(2)
C17_6 H17_6 0.9300
C18_6 C19_6 1.381(2)
C18_6 H18_6 0.9300
C19_6 C20_6 1.418(2)
C19_6 H19_6 0.9300
C20_6 C21_6 1.4459(19)
C21_6 C22_6 1.4365(18)
C22_6 H22_6 0.9300
C23_6 C24_6 1.530(2)
C23_6 C25_6 1.556(2)
C23_6 H23_6 0.9800
C24_6 H24A_6 0.9600
C24_6 H24B_6 0.9600
C24_6 H24C_6 0.9600
C25_6 C27_6 1.527(3)
C25_6 C26_6 1.532(2)
C25_6 C28_6 1.537(2)
C26_6 H26A_6 0.9600
C26_6 H26B_6 0.9600
C26_6 H26C_6 0.9600
C27_6 H27A_6 0.9600
C27_6 H27B_6 0.9600
C27_6 H27C_6 0.9600
C28_6 H28A_6 0.9600
C28_6 H28B_6 0.9600
C28_6 H28C_6 0.9600
C29_6 C30_6 1.533(2)
C29_6 C31_6 1.5530(19)
C29_6 H29_6 0.9800
C30_6 H30A_6 0.9600
C30_6 H30B_6 0.9600
C30_6 H30C_6 0.9600
C31_6 C33_6 1.531(2)
C31_6 C32_6 1.535(2)
C31_6 C34_6 1.535(2)
C32_6 H32A_6 0.9600
C32_6 H32B_6 0.9600
C32_6 H32C_6 0.9600
C33_6 H33A_6 0.9600
C33_6 H33B_6 0.9600
C33_6 H33C_6 0.9600
C34_6 H34A_6 0.9600
C34_6 H34B_6 0.9600
C34_6 H34C_6 0.9600
Ni7_7 O14_7 1.8514(11)
Ni7_7 O13_7 1.8517(11)
Ni7_7 N14_7 1.8903(13)
Ni7_7 N13_7 1.8988(13)
O13_7 C1_7 1.3020(16)
O14_7 C12_7 1.3073(18)
N13_7 C11_7 1.2980(17)
N13_7 C23_7 1.484(2)
N14_7 C22_7 1.2943(17)
N14_7 C29_7 1.4864(17)
C1_7 C10_7 1.4059(19)
C1_7 C2_7 1.439(2)
C2_7 C3_7 1.362(2)
C2_7 H2_7 0.9300
C3_7 C4_7 1.429(2)
C3_7 H3_7 0.9300
C4_7 C5_7 1.411(2)
C4_7 C9_7 1.423(2)
C5_7 C6_7 1.373(3)
C5_7 H5_7 0.9300
C6_7 C7_7 1.405(2)
C6_7 H6_7 0.9300
C7_7 C8_7 1.382(2)
C7_7 H7_7 0.9300
C8_7 C9_7 1.415(2)
C8_7 H8_7 0.9300
C9_7 C10_7 1.4353(18)
C10_7 C11_7 1.4390(19)
C11_7 H11_7 0.9300
C12_7 C21_7 1.410(2)
C12_7 C13_7 1.437(2)
C13_7 C14_7 1.363(2)
C13_7 H13_7 0.9300
C14_7 C15_7 1.427(3)
C14_7 H14_7 0.9300
C15_7 C20_7 1.418(2)
C15_7 C16_7 1.421(2)
C16_7 C17_7 1.370(3)
C16_7 H16_7 0.9300
C17_7 C18_7 1.405(3)
C17_7 H17_7 0.9300
C18_7 C19_7 1.380(2)
C18_7 H18_7 0.9300
C19_7 C20_7 1.417(2)
C19_7 H19_7 0.9300
C20_7 C21_7 1.4408(19)
C21_7 C22_7 1.4334(18)
C22_7 H22_7 0.9300
C23_7 C24_7 1.542(3)
C23_7 C25_7 1.548(3)
C23_7 H23_7 0.9800
C24_7 H24A_7 0.9600
C24_7 H24B_7 0.9600
C24_7 H24C_7 0.9600
C25_7 C26_7 1.517(3)
C25_7 C28_7 1.528(4)
C25_7 C27_7 1.529(3)
C26_7 H26A_7 0.9600
C26_7 H26B_7 0.9600
C26_7 H26C_7 0.9600
C27_7 H27A_7 0.9600
C27_7 H27B_7 0.9600
C27_7 H27C_7 0.9600
C28_7 H28A_7 0.9600
C28_7 H28B_7 0.9600
C28_7 H28C_7 0.9600
C29_7 C30_7 1.529(2)
C29_7 C31_7 1.5544(19)
C29_7 H29_7 0.9800
C30_7 H30A_7 0.9600
C30_7 H30B_7 0.9600
C30_7 H30C_7 0.9600
C31_7 C34_7 1.531(2)
C31_7 C32_7 1.533(3)
C31_7 C33_7 1.536(2)
C32_7 H32A_7 0.9600
C32_7 H32B_7 0.9600
C32_7 H32C_7 0.9600
C33_7 H33A_7 0.9600
C33_7 H33B_7 0.9600
C33_7 H33C_7 0.9600
C34_7 H34A_7 0.9600
C34_7 H34B_7 0.9600
C34_7 H34C_7 0.9600
Ni8_8 O16_8 1.8549(10)
Ni8_8 O15_8 1.8578(10)
Ni8_8 N16_8 1.8835(12)
Ni8_8 N15_8 1.8979(12)
O15_8 C1_8 1.3061(16)
O16_8 C12_8 1.3083(17)
N15_8 C11_8 1.2923(16)
N15_8 C23_8 1.4806(17)
N16_8 C22_8 1.2986(17)
N16_8 C29_8 1.4846(17)
C1_8 C10_8 1.4040(18)
C1_8 C2_8 1.4385(18)
C2_8 C3_8 1.3634(19)
C2_8 H2_8 0.9300
C3_8 C4_8 1.429(2)
C3_8 H3_8 0.9300
C4_8 C5_8 1.4118(18)
C4_8 C9_8 1.4280(18)
C5_8 C6_8 1.375(2)
C5_8 H5_8 0.9300
C6_8 C7_8 1.410(2)
C6_8 H6_8 0.9300
C7_8 C8_8 1.3748(19)
C7_8 H7_8 0.9300
C8_8 C9_8 1.416(2)
C8_8 H8_8 0.9300
C9_8 C10_8 1.4310(17)
C10_8 C11_8 1.4429(17)
C11_8 H11_8 0.9300
C12_8 C21_8 1.409(2)
C12_8 C13_8 1.4354(19)
C13_8 C14_8 1.365(2)
C13_8 H13_8 0.9300
C14_8 C15_8 1.429(2)
C14_8 H14_8 0.9300
C15_8 C20_8 1.414(2)
C15_8 C16_8 1.419(2)
C16_8 C17_8 1.375(3)
C16_8 H16_8 0.9300
C17_8 C18_8 1.404(2)
C17_8 H17_8 0.9300
C18_8 C19_8 1.384(2)
C18_8 H18_8 0.9300
C19_8 C20_8 1.417(2)
C19_8 H19_8 0.9300
C20_8 C21_8 1.4445(19)
C21_8 C22_8 1.4321(18)
C22_8 H22_8 0.9300
C23_8 C24_8 1.529(2)
C23_8 C25_8 1.556(2)
C23_8 H23_8 0.9800
C24_8 H24A_8 0.9600
C24_8 H24B_8 0.9600
C24_8 H24C_8 0.9600
C25_8 C28_8 1.528(2)
C25_8 C26_8 1.530(2)
C25_8 C27_8 1.538(2)
C26_8 H26A_8 0.9600
C26_8 H26B_8 0.9600
C26_8 H26C_8 0.9600
C27_8 H27A_8 0.9600
C27_8 H27B_8 0.9600
C27_8 H27C_8 0.9600
C28_8 H28A_8 0.9600
C28_8 H28B_8 0.9600
C28_8 H28C_8 0.9600
C29_8 C30_8 1.531(2)
C29_8 C31_8 1.5540(19)
C29_8 H29_8 0.9800
C30_8 H30A_8 0.9600
C30_8 H30B_8 0.9600
C30_8 H30C_8 0.9600
C31_8 C33_8 1.532(2)
C31_8 C34_8 1.534(2)
C31_8 C32_8 1.536(2)
C32_8 H32A_8 0.9600
C32_8 H32B_8 0.9600
C32_8 H32C_8 0.9600
C33_8 H33A_8 0.9600
C33_8 H33B_8 0.9600
C33_8 H33C_8 0.9600
C34_8 H34A_8 0.9600
C34_8 H34B_8 0.9600
C34_8 H34C_8 0.9600
Ni9_9 O18_9 1.8541(10)
Ni9_9 O17_9 1.8569(10)
Ni9_9 N17_9 1.8856(12)
Ni9_9 N18_9 1.8963(12)
O17_9 C1_9 1.3067(17)
O18_9 C12_9 1.3003(16)
N17_9 C11_9 1.2976(16)
N17_9 C23_9 1.4851(17)
N18_9 C22_9 1.2929(16)
N18_9 C29_9 1.4831(17)
C1_9 C10_9 1.410(2)
C1_9 C2_9 1.4363(19)
C2_9 C3_9 1.368(2)
C2_9 H2_9 0.9300
C3_9 C4_9 1.424(2)
C3_9 H3_9 0.9300
C4_9 C9_9 1.416(2)
C4_9 C5_9 1.419(2)
C5_9 C6_9 1.375(3)
C5_9 H5_9 0.9300
C6_9 C7_9 1.404(2)
C6_9 H6_9 0.9300
C7_9 C8_9 1.385(2)
C7_9 H7_9 0.9300
C8_9 C9_9 1.416(2)
C8_9 H8_9 0.9300
C9_9 C10_9 1.4454(18)
C10_9 C11_9 1.4357(18)
C11_9 H11_9 0.9300
C12_9 C21_9 1.4061(18)
C12_9 C13_9 1.4399(17)
C13_9 C14_9 1.3598(19)
C13_9 H13_9 0.9300
C14_9 C15_9 1.428(2)
C14_9 H14_9 0.9300
C15_9 C16_9 1.407(2)
C15_9 C20_9 1.4274(18)
C16_9 C17_9 1.373(2)
C16_9 H16_9 0.9300
C17_9 C18_9 1.409(2)
C17_9 H17_9 0.9300
C18_9 C19_9 1.375(2)
C18_9 H18_9 0.9300
C19_9 C20_9 1.418(2)
C19_9 H19_9 0.9300
C20_9 C21_9 1.4279(17)
C21_9 C22_9 1.4414(18)
C22_9 H22_9 0.9300
C23_9 C24_9 1.530(2)
C23_9 C25_9 1.5526(19)
C23_9 H23_9 0.9800
C24_9 H24A_9 0.9600
C24_9 H24B_9 0.9600
C24_9 H24C_9 0.9600
C25_9 C26_9 1.532(2)
C25_9 C28_9 1.537(2)
C25_9 C27_9 1.538(2)
C26_9 H26A_9 0.9600
C26_9 H26B_9 0.9600
C26_9 H26C_9 0.9600
C27_9 H27A_9 0.9600
C27_9 H27B_9 0.9600
C27_9 H27C_9 0.9600
C28_9 H28A_9 0.9600
C28_9 H28B_9 0.9600
C28_9 H28C_9 0.9600
C29_9 C30_9 1.530(2)
C29_9 C31_9 1.558(2)
C29_9 H29_9 0.9800
C30_9 H30A_9 0.9600
C30_9 H30B_9 0.9600
C30_9 H30C_9 0.9600
C31_9 C34_9 1.531(2)
C31_9 C33_9 1.533(2)
C31_9 C32_9 1.534(2)
C32_9 H32A_9 0.9600
C32_9 H32B_9 0.9600
C32_9 H32C_9 0.9600
C33_9 H33A_9 0.9600
C33_9 H33B_9 0.9600
C33_9 H33C_9 0.9600
C34_9 H34A_9 0.9600
C34_9 H34B_9 0.9600
C34_9 H34C_9 0.9600
Ni10_10 O19_10 1.8532(10)
Ni10_10 O20_10 1.8533(10)
Ni10_10 N19_10 1.8889(12)
Ni10_10 N20_10 1.8967(12)
O19_10 C1_10 1.3080(16)
O20_10 C12_10 1.3029(16)
N19_10 C11_10 1.2965(17)
N19_10 C23_10 1.4878(17)
N20_10 C22_10 1.2953(16)
N20_10 C29_10 1.4836(17)
C1_10 C10_10 1.4105(19)
C1_10 C2_10 1.4295(18)
C2_10 C3_10 1.366(2)
C2_10 H2_10 0.9300
C3_10 C4_10 1.429(2)
C3_10 H3_10 0.9300
C4_10 C5_10 1.415(2)
C4_10 C9_10 1.4167(19)
C5_10 C6_10 1.374(3)
C5_10 H5_10 0.9300
C6_10 C7_10 1.404(2)
C6_10 H6_10 0.9300
C7_10 C8_10 1.382(2)
C7_10 H7_10 0.9300
C8_10 C9_10 1.415(2)
C8_10 H8_10 0.9300
C9_10 C10_10 1.4426(18)
C10_10 C11_10 1.4337(18)
C11_10 H11_10 0.9300
C12_10 C21_10 1.4051(19)
C12_10 C13_10 1.4393(19)
C13_10 C14_10 1.358(2)
C13_10 H13_10 0.9300
C14_10 C15_10 1.425(2)
C14_10 H14_10 0.9300
C15_10 C16_10 1.414(2)
C15_10 C20_10 1.424(2)
C16_10 C17_10 1.366(3)
C16_10 H16_10 0.9300
C17_10 C18_10 1.409(3)
C17_10 H17_10 0.9300
C18_10 C19_10 1.377(2)
C18_10 H18_10 0.9300
C19_10 C20_10 1.412(2)
C19_10 H19_10 0.9300
C20_10 C21_10 1.4355(18)
C21_10 C22_10 1.4390(18)
C22_10 H22_10 0.9300
C23_10 C24_10 1.531(2)
C23_10 C25_10 1.5523(19)
C23_10 H23_10 0.9800
C24_10 H24A_10 0.9600
C24_10 H24B_10 0.9600
C24_10 H24C_10 0.9600
C25_10 C27_10 1.526(2)
C25_10 C28_10 1.530(2)
C25_10 C26_10 1.537(2)
C26_10 H26A_10 0.9600
C26_10 H26B_10 0.9600
C26_10 H26C_10 0.9600
C27_10 H27A_10 0.9600
C27_10 H27B_10 0.9600
C27_10 H27C_10 0.9600
C28_10 H28A_10 0.9600
C28_10 H28B_10 0.9600
C28_10 H28C_10 0.9600
C29_10 C30_10 1.530(2)
C29_10 C31_10 1.5582(19)
C29_10 H29_10 0.9800
C30_10 H30A_10 0.9600
C30_10 H30B_10 0.9600
C30_10 H30C_10 0.9600
C31_10 C34_10 1.525(2)
C31_10 C32_10 1.530(2)
C31_10 C33_10 1.534(2)
C32_10 H32A_10 0.9600
C32_10 H32B_10 0.9600
C32_10 H32C_10 0.9600
C33_10 H33A_10 0.9600
C33_10 H33B_10 0.9600
C33_10 H33C_10 0.9600
C34_10 H34A_10 0.9600
C34_10 H34B_10 0.9600
C34_10 H34C_10 0.9600
Ni11_11 O21_11 1.8532(10)
Ni11_11 O22_11 1.8553(10)
Ni11_11 N21_11 1.8873(12)
Ni11_11 N22_11 1.9028(12)
O21_11 C1_11 1.3100(17)
O22_11 C12_11 1.3037(16)
N21_11 C11_11 1.2995(17)
N21_11 C23_11 1.4867(17)
N22_11 C22_11 1.2934(16)
N22_11 C29_11 1.4812(17)
C1_11 C10_11 1.409(2)
C1_11 C2_11 1.4281(19)
C2_11 C3_11 1.364(2)
C2_11 H2_11 0.9300
C3_11 C4_11 1.430(2)
C3_11 H3_11 0.9300
C4_11 C5_11 1.416(2)
C4_11 C9_11 1.4169(19)
C5_11 C6_11 1.377(3)
C5_11 H5_11 0.9300
C6_11 C7_11 1.407(2)
C6_11 H6_11 0.9300
C7_11 C8_11 1.382(2)
C7_11 H7_11 0.9300
C8_11 C9_11 1.417(2)
C8_11 H8_11 0.9300
C9_11 C10_11 1.4465(18)
C10_11 C11_11 1.4336(18)
C11_11 H11_11 0.9300
C12_11 C21_11 1.4066(18)
C12_11 C13_11 1.4363(18)
C13_11 C14_11 1.359(2)
C13_11 H13_11 0.9300
C14_11 C15_11 1.431(2)
C14_11 H14_11 0.9300
C15_11 C16_11 1.409(2)
C15_11 C20_11 1.4280(18)
C16_11 C17_11 1.370(2)
C16_11 H16_11 0.9300
C17_11 C18_11 1.410(2)
C17_11 H17_11 0.9300
C18_11 C19_11 1.3772(19)
C18_11 H18_11 0.9300
C19_11 C20_11 1.415(2)
C19_11 H19_11 0.9300
C20_11 C21_11 1.4349(17)
C21_11 C22_11 1.4403(18)
C22_11 H22_11 0.9300
C23_11 C24_11 1.530(2)
C23_11 C25_11 1.5497(19)
C23_11 H23_11 0.9800
C24_11 H24A_11 0.9600
C24_11 H24B_11 0.9600
C24_11 H24C_11 0.9600
C25_11 C27_11 1.529(2)
C25_11 C28_11 1.535(2)
C25_11 C26_11 1.535(2)
C26_11 H26A_11 0.9600
C26_11 H26B_11 0.9600
C26_11 H26C_11 0.9600
C27_11 H27A_11 0.9600
C27_11 H27B_11 0.9600
C27_11 H27C_11 0.9600
C28_11 H28A_11 0.9600
C28_11 H28B_11 0.9600
C28_11 H28C_11 0.9600
C29_11 C30_11 1.535(2)
C29_11 C31_11 1.552(2)
C29_11 H29_11 0.9800
C30_11 H30A_11 0.9600
C30_11 H30B_11 0.9600
C30_11 H30C_11 0.9600
C31_11 C34_11 1.513(2)
C31_11 C33_11 1.526(2)
C31_11 C32_11 1.532(3)
C32_11 H32A_11 0.9600
C32_11 H32B_11 0.9600
C32_11 H32C_11 0.9600
C33_11 H33A_11 0.9600
C33_11 H33B_11 0.9600
C33_11 H33C_11 0.9600
C34_11 H34A_11 0.9600
C34_11 H34B_11 0.9600
C34_11 H34C_11 0.9600
Ni12_12 O24_12 1.8504(10)
Ni12_12 O23_12 1.8559(11)
Ni12_12 N23_12 1.8831(12)
Ni12_12 N24_12 1.8842(12)
O23_12 C1_12 1.3101(17)
O24_12 C12_12 1.2991(17)
N23_12 C11_12 1.3001(17)
N23_12 C23_12 1.4831(17)
N24_12 C22_12 1.2954(16)
N24_12 C29_12 1.4820(18)
C1_12 C10_12 1.407(2)
C1_12 C2_12 1.4336(19)
C2_12 C3_12 1.367(2)
C2_12 H2_12 0.9300
C3_12 C4_12 1.426(2)
C3_12 H3_12 0.9300
C4_12 C9_12 1.418(2)
C4_12 C5_12 1.419(2)
C5_12 C6_12 1.376(3)
C5_12 H5_12 0.9300
C6_12 C7_12 1.411(2)
C6_12 H6_12 0.9300
C7_12 C8_12 1.379(2)
C7_12 H7_12 0.9300
C8_12 C9_12 1.415(2)
C8_12 H8_12 0.9300
C9_12 C10_12 1.4424(19)
C10_12 C11_12 1.4359(19)
C11_12 H11_12 0.9300
C12_12 C21_12 1.406(2)
C12_12 C13_12 1.4375(19)
C13_12 C14_12 1.365(2)
C13_12 H13_12 0.9300
C14_12 C15_12 1.431(3)
C14_12 H14_12 0.9300
C15_12 C16_12 1.416(2)
C15_12 C20_12 1.417(2)
C16_12 C17_12 1.370(3)
C16_12 H16_12 0.9300
C17_12 C18_12 1.389(3)
C17_12 H17_12 0.9300
C18_12 C19_12 1.381(2)
C18_12 H18_12 0.9300
C19_12 C20_12 1.421(2)
C19_12 H19_12 0.9300
C20_12 C21_12 1.4377(18)
C21_12 C22_12 1.4342(19)
C22_12 H22_12 0.9300
C23_12 C24_12 1.528(2)
C23_12 C25_12 1.5537(19)
C23_12 H23_12 0.9800
C24_12 H24A_12 0.9600
C24_12 H24B_12 0.9600
C24_12 H24C_12 0.9600
C25_12 C27_12 1.530(2)
C25_12 C26_12 1.535(2)
C25_12 C28_12 1.540(2)
C26_12 H26A_12 0.9600
C26_12 H26B_12 0.9600
C26_12 H26C_12 0.9600
C27_12 H27A_12 0.9600
C27_12 H27B_12 0.9600
C27_12 H27C_12 0.9600
C28_12 H28A_12 0.9600
C28_12 H28B_12 0.9600
C28_12 H28C_12 0.9600
C29_12 C30_12 1.516(2)
C29_12 C31_12 1.558(2)
C29_12 H29_12 0.9800
C30_12 H30A_12 0.9600
C30_12 H30B_12 0.9600
C30_12 H30C_12 0.9600
C31_12 C34_12 1.531(3)
C31_12 C33_12 1.532(2)
C31_12 C32_12 1.532(2)
C32_12 H32A_12 0.9600
C32_12 H32B_12 0.9600
C32_12 H32C_12 0.9600
C33_12 H33A_12 0.9600
C33_12 H33B_12 0.9600
C33_12 H33C_12 0.9600
C34_12 H34A_12 0.9600
C34_12 H34B_12 0.9600
C34_12 H34C_12 0.9600
Ni13_13 O25_13 1.8544(11)
Ni13_13 O26_13 1.8553(10)
Ni13_13 N25_13 1.8847(12)
Ni13_13 N26_13 1.8960(12)
O25_13 C1_13 1.3069(17)
O26_13 C12_13 1.3004(16)
N25_13 C11_13 1.2989(17)
N25_13 C23_13 1.4885(17)
N26_13 C22_13 1.2904(16)
N26_13 C29_13 1.4827(17)
C1_13 C10_13 1.413(2)
C1_13 C2_13 1.4344(19)
C2_13 C3_13 1.365(2)
C2_13 H2_13 0.9300
C3_13 C4_13 1.430(2)
C3_13 H3_13 0.9300
C4_13 C9_13 1.4193(19)
C4_13 C5_13 1.419(2)
C5_13 C6_13 1.377(3)
C5_13 H5_13 0.9300
C6_13 C7_13 1.405(2)
C6_13 H6_13 0.9300
C7_13 C8_13 1.382(2)
C7_13 H7_13 0.9300
C8_13 C9_13 1.414(2)
C8_13 H8_13 0.9300
C9_13 C10_13 1.4430(19)
C10_13 C11_13 1.4335(18)
C11_13 H11_13 0.9300
C12_13 C21_13 1.4061(18)
C12_13 C13_13 1.4426(18)
C13_13 C14_13 1.361(2)
C13_13 H13_13 0.9300
C14_13 C15_13 1.431(2)
C14_13 H14_13 0.9300
C15_13 C16_13 1.409(2)
C15_13 C20_13 1.4268(19)
C16_13 C17_13 1.370(2)
C16_13 H16_13 0.9300
C17_13 C18_13 1.409(2)
C17_13 H17_13 0.9300
C18_13 C19_13 1.3817(19)
C18_13 H18_13 0.9300
C19_13 C20_13 1.414(2)
C19_13 H19_13 0.9300
C20_13 C21_13 1.4324(18)
C21_13 C22_13 1.4410(18)
C22_13 H22_13 0.9300
C23_13 C24_13 1.529(2)
C23_13 C25_13 1.5496(19)
C23_13 H23_13 0.9800
C24_13 H24A_13 0.9600
C24_13 H24B_13 0.9600
C24_13 H24C_13 0.9600
C25_13 C26_13 1.530(2)
C25_13 C27_13 1.538(2)
C25_13 C28_13 1.539(2)
C26_13 H26A_13 0.9600
C26_13 H26B_13 0.9600
C26_13 H26C_13 0.9600
C27_13 H27A_13 0.9600
C27_13 H27B_13 0.9600
C27_13 H27C_13 0.9600
C28_13 H28A_13 0.9600
C28_13 H28B_13 0.9600
C28_13 H28C_13 0.9600
C29_13 C30_13 1.529(2)
C29_13 C31_13 1.561(2)
C29_13 H29_13 0.9800
C30_13 H30A_13 0.9600
C30_13 H30B_13 0.9600
C30_13 H30C_13 0.9600
C31_13 C33_13 1.529(2)
C31_13 C34_13 1.531(3)
C31_13 C32_13 1.534(3)
C32_13 H32A_13 0.9600
C32_13 H32B_13 0.9600
C32_13 H32C_13 0.9600
C33_13 H33A_13 0.9600
C33_13 H33B_13 0.9600
C33_13 H33C_13 0.9600
C34_13 H34A_13 0.9600
C34_13 H34B_13 0.9600
C34_13 H34C_13 0.9600
Ni14_14 O27_14 1.8495(11)
Ni14_14 O28_14 1.8582(10)
Ni14_14 N27_14 1.8830(13)
Ni14_14 N28_14 1.9013(13)
O27_14 C12_14 1.3053(17)
O28_14 C1_14 1.3056(16)
N27_14 C22_14 1.2998(17)
N27_14 C29_14 1.4846(18)
N28_14 C11_14 1.2913(16)
N28_14 C23_14 1.4748(19)
C1_14 C10_14 1.4037(19)
C1_14 C2_14 1.4363(19)
C2_14 C3_14 1.3611(19)
C2_14 H2_14 0.9300
C3_14 C4_14 1.425(2)
C3_14 H3_14 0.9300
C4_14 C5_14 1.4109(19)
C4_14 C9_14 1.4254(19)
C5_14 C6_14 1.370(2)
C5_14 H5_14 0.9300
C6_14 C7_14 1.407(2)
C6_14 H6_14 0.9300
C7_14 C8_14 1.3754(19)
C7_14 H7_14 0.9300
C8_14 C9_14 1.418(2)
C8_14 H8_14 0.9300
C9_14 C10_14 1.4304(17)
C10_14 C11_14 1.4413(18)
C11_14 H11_14 0.9300
C12_14 C21_14 1.410(2)
C12_14 C13_14 1.436(2)
C13_14 C14_14 1.366(2)
C13_14 H13_14 0.9300
C14_14 C15_14 1.429(3)
C14_14 H14_14 0.9300
C15_14 C20_14 1.412(2)
C15_14 C16_14 1.416(2)
C16_14 C17_14 1.369(3)
C16_14 H16_14 0.9300
C17_14 C18_14 1.410(3)
C17_14 H17_14 0.9300
C18_14 C19_14 1.381(2)
C18_14 H18_14 0.9300
C19_14 C20_14 1.415(2)
C19_14 H19_14 0.9300
C20_14 C21_14 1.4467(19)
C21_14 C22_14 1.4291(19)
C22_14 H22_14 0.9300
C23_14 C24_14 1.519(3)
C23_14 C25_14 1.562(3)
C23_14 H23_14 0.9800
C24_14 H24A_14 0.9600
C24_14 H24B_14 0.9600
C24_14 H24C_14 0.9600
C25_14 C27_14 1.521(3)
C25_14 C28_14 1.529(3)
C25_14 C26_14 1.532(2)
C26_14 H26A_14 0.9600
C26_14 H26B_14 0.9600
C26_14 H26C_14 0.9600
C27_14 H27A_14 0.9600
C27_14 H27B_14 0.9600
C27_14 H27C_14 0.9600
C28_14 H28A_14 0.9600
C28_14 H28B_14 0.9600
C28_14 H28C_14 0.9600
C29_14 C30_14 1.530(2)
C29_14 C31_14 1.5565(19)
C29_14 H29_14 0.9800
C30_14 H30A_14 0.9600
C30_14 H30B_14 0.9600
C30_14 H30C_14 0.9600
C31_14 C33_14 1.531(2)
C31_14 C34_14 1.533(2)
C31_14 C32_14 1.538(2)
C32_14 H32A_14 0.9600
C32_14 H32B_14 0.9600
C32_14 H32C_14 0.9600
C33_14 H33A_14 0.9600
C33_14 H33B_14 0.9600
C33_14 H33C_14 0.9600
C34_14 H34A_14 0.9600
C34_14 H34B_14 0.9600
C34_14 H34C_14 0.9600
Ni15_15 O29_15 1.8523(10)
Ni15_15 O30_15 1.8530(10)
Ni15_15 N29_15 1.8895(12)
Ni15_15 N30_15 1.8986(12)
O29_15 C12_15 1.3090(17)
O30_15 C1_15 1.3028(16)
N29_15 C22_15 1.2956(17)
N29_15 C29_15 1.4877(17)
N30_15 C11_15 1.2953(16)
N30_15 C23_15 1.4827(17)
C1_15 C10_15 1.4060(18)
C1_15 C2_15 1.4359(18)
C2_15 C3_15 1.3626(19)
C2_15 H2_15 0.9300
C3_15 C4_15 1.428(2)
C3_15 H3_15 0.9300
C4_15 C5_15 1.412(2)
C4_15 C9_15 1.4265(18)
C5_15 C6_15 1.368(2)
C5_15 H5_15 0.9300
C6_15 C7_15 1.410(2)
C6_15 H6_15 0.9300
C7_15 C8_15 1.3777(19)
C7_15 H7_15 0.9300
C8_15 C9_15 1.4154(19)
C8_15 H8_15 0.9300
C9_15 C10_15 1.4360(17)
C10_15 C11_15 1.4425(18)
C11_15 H11_15 0.9300
C12_15 C21_15 1.406(2)
C12_15 C13_15 1.4348(19)
C13_15 C14_15 1.363(2)
C13_15 H13_15 0.9300
C14_15 C15_15 1.430(2)
C14_15 H14_15 0.9300
C15_15 C20_15 1.4142(19)
C15_15 C16_15 1.416(2)
C16_15 C17_15 1.378(3)
C16_15 H16_15 0.9300
C17_15 C18_15 1.407(2)
C17_15 H17_15 0.9300
C18_15 C19_15 1.383(2)
C18_15 H18_15 0.9300
C19_15 C20_15 1.416(2)
C19_15 H19_15 0.9300
C20_15 C21_15 1.4449(19)
C21_15 C22_15 1.4356(18)
C22_15 H22_15 0.9300
C23_15 C24_15 1.524(2)
C23_15 C25_15 1.556(2)
C23_15 H23_15 0.9800
C24_15 H24A_15 0.9600
C24_15 H24B_15 0.9600
C24_15 H24C_15 0.9600
C25_15 C26_15 1.513(2)
C25_15 C28_15 1.530(2)
C25_15 C27_15 1.531(3)
C26_15 H26A_15 0.9600
C26_15 H26B_15 0.9600
C26_15 H26C_15 0.9600
C27_15 H27A_15 0.9600
C27_15 H27B_15 0.9600
C27_15 H27C_15 0.9600
C28_15 H28A_15 0.9600
C28_15 H28B_15 0.9600
C28_15 H28C_15 0.9600
C29_15 C30_15 1.529(2)
C29_15 C31_15 1.5538(19)
C29_15 H29_15 0.9800
C30_15 H30A_15 0.9600
C30_15 H30B_15 0.9600
C30_15 H30C_15 0.9600
C31_15 C33_15 1.527(2)
C31_15 C34_15 1.533(3)
C31_15 C32_15 1.537(2)
C32_15 H32A_15 0.9600
C32_15 H32B_15 0.9600
C32_15 H32C_15 0.9600
C33_15 H33A_15 0.9600
C33_15 H33B_15 0.9600
C33_15 H33C_15 0.9600
C34_15 H34A_15 0.9600
C34_15 H34B_15 0.9600
C34_15 H34C_15 0.9600
Ni16_16 O32_16 1.8478(10)
Ni16_16 O31_16 1.8571(10)
Ni16_16 N31_16 1.8806(12)
Ni16_16 N32_16 1.8845(12)
O31_16 C12_16 1.3068(16)
O32_16 C1_16 1.3021(16)
N31_16 C22_16 1.2987(16)
N31_16 C29_16 1.4841(17)
N32_16 C11_16 1.2936(16)
N32_16 C23_16 1.4823(17)
C1_16 C10_16 1.4061(19)
C1_16 C2_16 1.4380(18)
C2_16 C3_16 1.363(2)
C2_16 H2_16 0.9300
C3_16 C4_16 1.428(2)
C3_16 H3_16 0.9300
C4_16 C5_16 1.408(2)
C4_16 C9_16 1.424(2)
C5_16 C6_16 1.375(3)
C5_16 H5_16 0.9300
C6_16 C7_16 1.405(3)
C6_16 H6_16 0.9300
C7_16 C8_16 1.378(2)
C7_16 H7_16 0.9300
C8_16 C9_16 1.416(2)
C8_16 H8_16 0.9300
C9_16 C10_16 1.4352(18)
C10_16 C11_16 1.4364(18)
C11_16 H11_16 0.9300
C12_16 C21_16 1.4090(19)
C12_16 C13_16 1.4315(18)
C13_16 C14_16 1.365(2)
C13_16 H13_16 0.9300
C14_16 C15_16 1.427(2)
C14_16 H14_16 0.9300
C15_16 C20_16 1.4173(19)
C15_16 C16_16 1.419(2)
C16_16 C17_16 1.379(3)
C16_16 H16_16 0.9300
C17_16 C18_16 1.406(2)
C17_16 H17_16 0.9300
C18_16 C19_16 1.3809(19)
C18_16 H18_16 0.9300
C19_16 C20_16 1.418(2)
C19_16 H19_16 0.9300
C20_16 C21_16 1.4412(18)
C21_16 C22_16 1.4375(18)
C22_16 H22_16 0.9300
C23_16 C24_16 1.518(2)
C23_16 C25_16 1.559(2)
C23_16 H23_16 0.9800
C24_16 H24A_16 0.9600
C24_16 H24B_16 0.9600
C24_16 H24C_16 0.9600
C25_16 C26_16 1.524(2)
C25_16 C28_16 1.534(2)
C25_16 C27_16 1.538(2)
C26_16 H26A_16 0.9600
C26_16 H26B_16 0.9600
C26_16 H26C_16 0.9600
C27_16 H27A_16 0.9600
C27_16 H27B_16 0.9600
C27_16 H27C_16 0.9600
C28_16 H28A_16 0.9600
C28_16 H28B_16 0.9600
C28_16 H28C_16 0.9600
C29_16 C30_16 1.528(2)
C29_16 C31_16 1.5546(19)
C29_16 H29_16 0.9800
C30_16 H30A_16 0.9600
C30_16 H30B_16 0.9600
C30_16 H30C_16 0.9600
C31_16 C34_16 1.529(2)
C31_16 C33_16 1.533(2)
C31_16 C32_16 1.540(2)
C32_16 H32A_16 0.9600
C32_16 H32B_16 0.9600
C32_16 H32C_16 0.9600
C33_16 H33A_16 0.9600
C33_16 H33B_16 0.9600
C33_16 H33C_16 0.9600
C34_16 H34A_16 0.9600
C34_16 H34B_16 0.9600
C34_16 H34C_16 0.9600

loop_
_geom_torsion_atom_site_label_1
_geom_torsion_atom_site_label_2
_geom_torsion_atom_site_label_3
_geom_torsion_atom_site_label_4
_geom_torsion
N2_1 Ni1_1 O1_1 C1_1 134.52(11)
N1_1 Ni1_1 O1_1 C1_1 -43.50(11)
N2_1 Ni1_1 O2_1 C12_1 -44.97(11)
N1_1 Ni1_1 O2_1 C12_1 133.01(11)
O1_1 Ni1_1 N1_1 C11_1 35.63(11)
O2_1 Ni1_1 N1_1 C11_1 -139.78(11)
O1_1 Ni1_1 N1_1 C23_1 -144.67(10)
O2_1 Ni1_1 N1_1 C23_1 39.92(10)
O1_1 Ni1_1 N2_1 C22_1 -135.39(11)
O2_1 Ni1_1 N2_1 C22_1 40.05(11)
O1_1 Ni1_1 N2_1 C29_1 43.78(10)
O2_1 Ni1_1 N2_1 C29_1 -140.78(10)
Ni1_1 O1_1 C1_1 C10_1 27.25(18)
Ni1_1 O1_1 C1_1 C2_1 -153.80(10)
O1_1 C1_1 C2_1 C3_1 175.31(13)
C10_1 C1_1 C2_1 C3_1 -5.7(2)
C1_1 C2_1 C3_1 C4_1 1.5(2)
C2_1 C3_1 C4_1 C5_1 -176.37(15)
C2_1 C3_1 C4_1 C9_1 2.6(2)
C9_1 C4_1 C5_1 C6_1 0.7(2)
C3_1 C4_1 C5_1 C6_1 179.72(15)
C4_1 C5_1 C6_1 C7_1 -0.5(3)
C5_1 C6_1 C7_1 C8_1 -0.1(3)
C6_1 C7_1 C8_1 C9_1 0.4(3)
C7_1 C8_1 C9_1 C4_1 -0.2(2)
C7_1 C8_1 C9_1 C10_1 -177.12(15)
C5_1 C4_1 C9_1 C8_1 -0.4(2)
C3_1 C4_1 C9_1 C8_1 -179.41(14)
C5_1 C4_1 C9_1 C10_1 176.68(13)
C3_1 C4_1 C9_1 C10_1 -2.3(2)
O1_1 C1_1 C10_1 C9_1 -175.16(12)
C2_1 C1_1 C10_1 C9_1 5.90(19)
O1_1 C1_1 C10_1 C11_1 10.1(2)
C2_1 C1_1 C10_1 C11_1 -168.84(12)
C8_1 C9_1 C10_1 C1_1 174.95(14)
C4_1 C9_1 C10_1 C1_1 -1.96(19)
C8_1 C9_1 C10_1 C11_1 -10.4(2)
C4_1 C9_1 C10_1 C11_1 172.72(12)
C23_1 N1_1 C11_1 C10_1 168.91(12)
Ni1_1 N1_1 C11_1 C10_1 -11.39(19)
C1_1 C10_1 C11_1 N1_1 -18.5(2)
C9_1 C10_1 C11_1 N1_1 166.70(13)
Ni1_1 O2_1 C12_1 C21_1 24.85(18)
Ni1_1 O2_1 C12_1 C13_1 -156.11(10)
O2_1 C12_1 C13_1 C14_1 177.31(14)
C21_1 C12_1 C13_1 C14_1 -3.6(2)
C12_1 C13_1 C14_1 C15_1 -0.4(2)
C13_1 C14_1 C15_1 C20_1 1.9(2)
C13_1 C14_1 C15_1 C16_1 -176.36(15)
C20_1 C15_1 C16_1 C17_1 0.0(2)
C14_1 C15_1 C16_1 C17_1 178.28(15)
C15_1 C16_1 C17_1 C18_1 -0.8(2)
C16_1 C17_1 C18_1 C19_1 0.3(3)
C17_1 C18_1 C19_1 C20_1 1.0(2)
C16_1 C15_1 C20_1 C19_1 1.2(2)
C14_1 C15_1 C20_1 C19_1 -177.08(13)
C16_1 C15_1 C20_1 C21_1 178.85(13)
C14_1 C15_1 C20_1 C21_1 0.5(2)
C18_1 C19_1 C20_1 C15_1 -1.7(2)
C18_1 C19_1 C20_1 C21_1 -179.26(14)
O2_1 C12_1 C21_1 C22_1 14.0(2)
C13_1 C12_1 C21_1 C22_1 -165.07(13)
O2_1 C12_1 C21_1 C20_1 -174.95(12)
C13_1 C12_1 C21_1 C20_1 6.02(19)
C15_1 C20_1 C21_1 C12_1 -4.55(19)
C19_1 C20_1 C21_1 C12_1 172.95(13)
C15_1 C20_1 C21_1 C22_1 166.34(12)
C19_1 C20_1 C21_1 C22_1 -16.1(2)
C29_1 N2_1 C22_1 C21_1 165.54(12)
Ni1_1 N2_1 C22_1 C21_1 -15.29(18)
C12_1 C21_1 C22_1 N2_1 -19.0(2)
C20_1 C21_1 C22_1 N2_1 169.93(13)
C11_1 N1_1 C23_1 C24_1 54.55(16)
Ni1_1 N1_1 C23_1 C24_1 -125.16(11)
C11_1 N1_1 C23_1 C25_1 -75.57(16)
Ni1_1 N1_1 C23_1 C25_1 104.72(12)
N1_1 C23_1 C25_1 C27_1 80.41(15)
C24_1 C23_1 C25_1 C27_1 -48.13(16)
N1_1 C23_1 C25_1 C28_1 -159.58(14)
C24_1 C23_1 C25_1 C28_1 71.89(17)
N1_1 C23_1 C25_1 C26_1 -42.72(16)
C24_1 C23_1 C25_1 C26_1 -171.25(12)
C22_1 N2_1 C29_1 C30_1 53.18(16)
Ni1_1 N2_1 C29_1 C30_1 -126.00(10)
C22_1 N2_1 C29_1 C31_1 -77.03(15)
Ni1_1 N2_1 C29_1 C31_1 103.79(11)
N2_1 C29_1 C31_1 C33_1 62.37(15)
C30_1 C29_1 C31_1 C33_1 -66.22(16)
N2_1 C29_1 C31_1 C32_1 -176.94(11)
C30_1 C29_1 C31_1 C32_1 54.46(15)
N2_1 C29_1 C31_1 C34_1 -59.32(14)
C30_1 C29_1 C31_1 C34_1 172.09(12)
N4_2 Ni2_2 O3_2 C1_2 130.08(11)
N3_2 Ni2_2 O3_2 C1_2 -44.98(11)
N4_2 Ni2_2 O4_2 C12_2 -42.08(11)
N3_2 Ni2_2 O4_2 C12_2 132.96(11)
O3_2 Ni2_2 N3_2 C11_2 39.57(11)
O4_2 Ni2_2 N3_2 C11_2 -139.16(11)
O3_2 Ni2_2 N3_2 C23_2 -140.93(10)
O4_2 Ni2_2 N3_2 C23_2 40.34(10)
O3_2 Ni2_2 N4_2 C22_2 -139.59(11)
O4_2 Ni2_2 N4_2 C22_2 39.16(11)
O3_2 Ni2_2 N4_2 C29_2 38.31(10)
O4_2 Ni2_2 N4_2 C29_2 -142.95(10)
Ni2_2 O3_2 C1_2 C10_2 24.27(18)
Ni2_2 O3_2 C1_2 C2_2 -157.16(10)
O3_2 C1_2 C2_2 C3_2 176.17(13)
C10_2 C1_2 C2_2 C3_2 -5.2(2)
C1_2 C2_2 C3_2 C4_2 -0.7(2)
C2_2 C3_2 C4_2 C5_2 -175.27(14)
C2_2 C3_2 C4_2 C9_2 3.5(2)
C9_2 C4_2 C5_2 C6_2 -0.1(2)
C3_2 C4_2 C5_2 C6_2 178.65(15)
C4_2 C5_2 C6_2 C7_2 -0.8(2)
C5_2 C6_2 C7_2 C8_2 0.9(2)
C6_2 C7_2 C8_2 C9_2 0.1(2)
C7_2 C8_2 C9_2 C4_2 -1.0(2)
C7_2 C8_2 C9_2 C10_2 -178.20(13)
C5_2 C4_2 C9_2 C8_2 1.0(2)
C3_2 C4_2 C9_2 C8_2 -177.78(12)
C5_2 C4_2 C9_2 C10_2 178.32(13)
C3_2 C4_2 C9_2 C10_2 -0.49(19)
O3_2 C1_2 C10_2 C9_2 -173.28(12)
C2_2 C1_2 C10_2 C9_2 8.16(19)
O3_2 C1_2 C10_2 C11_2 15.42(19)
C2_2 C1_2 C10_2 C11_2 -163.14(12)
C8_2 C9_2 C10_2 C1_2 171.74(12)
C4_2 C9_2 C10_2 C1_2 -5.40(19)
C8_2 C9_2 C10_2 C11_2 -17.17(19)
C4_2 C9_2 C10_2 C11_2 165.69(12)
C23_2 N3_2 C11_2 C10_2 166.28(12)
Ni2_2 N3_2 C11_2 C10_2 -14.20(19)
C1_2 C10_2 C11_2 N3_2 -20.5(2)
C9_2 C10_2 C11_2 N3_2 168.16(13)
Ni2_2 O4_2 C12_2 C21_2 21.25(19)
Ni2_2 O4_2 C12_2 C13_2 -159.69(10)
O4_2 C12_2 C13_2 C14_2 177.24(14)
C21_2 C12_2 C13_2 C14_2 -3.6(2)
C12_2 C13_2 C14_2 C15_2 -0.6(2)
C13_2 C14_2 C15_2 C20_2 1.8(2)
C13_2 C14_2 C15_2 C16_2 -176.83(15)
C20_2 C15_2 C16_2 C17_2 -0.1(2)
C14_2 C15_2 C16_2 C17_2 178.50(16)
C15_2 C16_2 C17_2 C18_2 -1.1(3)
C16_2 C17_2 C18_2 C19_2 0.8(3)
C17_2 C18_2 C19_2 C20_2 0.6(2)
C16_2 C15_2 C20_2 C19_2 1.5(2)
C14_2 C15_2 C20_2 C19_2 -177.11(13)
C16_2 C15_2 C20_2 C21_2 179.85(13)
C14_2 C15_2 C20_2 C21_2 1.2(2)
C18_2 C19_2 C20_2 C15_2 -1.8(2)
C18_2 C19_2 C20_2 C21_2 179.95(14)
O4_2 C12_2 C21_2 C22_2 15.3(2)
C13_2 C12_2 C21_2 C22_2 -163.73(13)
O4_2 C12_2 C21_2 C20_2 -174.35(12)
C13_2 C12_2 C21_2 C20_2 6.6(2)
C15_2 C20_2 C21_2 C12_2 -5.44(19)
C19_2 C20_2 C21_2 C12_2 172.77(13)
C15_2 C20_2 C21_2 C22_2 164.69(13)
C19_2 C20_2 C21_2 C22_2 -17.1(2)
C29_2 N4_2 C22_2 C21_2 165.55(12)
Ni2_2 N4_2 C22_2 C21_2 -16.52(18)
C12_2 C21_2 C22_2 N4_2 -17.6(2)
C20_2 C21_2 C22_2 N4_2 172.16(13)
C11_2 N3_2 C23_2 C24_2 37.63(18)
Ni2_2 N3_2 C23_2 C24_2 -141.87(12)
C11_2 N3_2 C23_2 C25_2 -90.65(15)
Ni2_2 N3_2 C23_2 C25_2 89.84(12)
N3_2 C23_2 C25_2 C26_2 57.49(17)
C24_2 C23_2 C25_2 C26_2 -70.17(17)
N3_2 C23_2 C25_2 C28_2 178.22(12)
C24_2 C23_2 C25_2 C28_2 50.56(17)
N3_2 C23_2 C25_2 C27_2 -62.95(15)
C24_2 C23_2 C25_2 C27_2 169.39(12)
C22_2 N4_2 C29_2 C30_2 52.21(16)
Ni2_2 N4_2 C29_2 C30_2 -125.70(11)
C22_2 N4_2 C29_2 C31_2 -77.94(15)
Ni2_2 N4_2 C29_2 C31_2 104.14(11)
N4_2 C29_2 C31_2 C33_2 61.43(17)
C30_2 C29_2 C31_2 C33_2 -67.22(17)
N4_2 C29_2 C31_2 C34_2 -60.64(16)
C30_2 C29_2 C31_2 C34_2 170.71(13)
N4_2 C29_2 C31_2 C32_2 -178.03(12)
C30_2 C29_2 C31_2 C32_2 53.32(16)
N6_3 Ni3_3 O5_3 C1_3 122.73(10)
N5_3 Ni3_3 O5_3 C1_3 -51.57(10)
N6_3 Ni3_3 O6_3 C12_3 -40.19(11)
N5_3 Ni3_3 O6_3 C12_3 134.09(11)
O6_3 Ni3_3 N5_3 C11_3 -137.39(11)
O5_3 Ni3_3 N5_3 C11_3 41.78(11)
O6_3 Ni3_3 N5_3 C23_3 42.50(11)
O5_3 Ni3_3 N5_3 C23_3 -138.34(11)
O6_3 Ni3_3 N6_3 C22_3 39.19(11)
O5_3 Ni3_3 N6_3 C22_3 -139.92(11)
O6_3 Ni3_3 N6_3 C29_3 -144.48(10)
O5_3 Ni3_3 N6_3 C29_3 36.41(10)
Ni3_3 O5_3 C1_3 C10_3 31.73(17)
Ni3_3 O5_3 C1_3 C2_3 -150.17(10)
O5_3 C1_3 C2_3 C3_3 174.81(13)
C10_3 C1_3 C2_3 C3_3 -7.0(2)
C1_3 C2_3 C3_3 C4_3 0.6(2)
C2_3 C3_3 C4_3 C5_3 -173.64(14)
C2_3 C3_3 C4_3 C9_3 4.5(2)
C9_3 C4_3 C5_3 C6_3 0.5(2)
C3_3 C4_3 C5_3 C6_3 178.60(14)
C4_3 C5_3 C6_3 C7_3 0.2(2)
C5_3 C6_3 C7_3 C8_3 -0.5(2)
C6_3 C7_3 C8_3 C9_3 0.1(2)
C7_3 C8_3 C9_3 C4_3 0.6(2)
C7_3 C8_3 C9_3 C10_3 -175.20(14)
C5_3 C4_3 C9_3 C8_3 -0.84(19)
C3_3 C4_3 C9_3 C8_3 -179.03(13)
C5_3 C4_3 C9_3 C10_3 175.08(13)
C3_3 C4_3 C9_3 C10_3 -3.11(19)
O5_3 C1_3 C10_3 C9_3 -173.58(12)
C2_3 C1_3 C10_3 C9_3 8.32(19)
O5_3 C1_3 C10_3 C11_3 12.90(19)
C2_3 C1_3 C10_3 C11_3 -165.20(12)
C8_3 C9_3 C10_3 C1_3 172.37(13)
C4_3 C9_3 C10_3 C1_3 -3.34(19)
C8_3 C9_3 C10_3 C11_3 -14.3(2)
C4_3 C9_3 C10_3 C11_3 170.00(12)
C23_3 N5_3 C11_3 C10_3 168.17(13)
Ni3_3 N5_3 C11_3 C10_3 -11.94(19)
C1_3 C10_3 C11_3 N5_3 -23.7(2)
C9_3 C10_3 C11_3 N5_3 162.81(13)
Ni3_3 O6_3 C12_3 C21_3 18.73(19)
Ni3_3 O6_3 C12_3 C13_3 -162.61(10)
O6_3 C12_3 C13_3 C14_3 178.09(14)
C21_3 C12_3 C13_3 C14_3 -3.2(2)
C12_3 C13_3 C14_3 C15_3 -1.6(2)
C13_3 C14_3 C15_3 C20_3 1.8(2)
C13_3 C14_3 C15_3 C16_3 -176.94(15)
C20_3 C15_3 C16_3 C17_3 -0.9(2)
C14_3 C15_3 C16_3 C17_3 177.82(16)
C15_3 C16_3 C17_3 C18_3 -1.2(3)
C16_3 C17_3 C18_3 C19_3 1.4(3)
C17_3 C18_3 C19_3 C20_3 0.5(2)
C16_3 C15_3 C20_3 C19_3 2.8(2)
C14_3 C15_3 C20_3 C19_3 -176.03(13)
C16_3 C15_3 C20_3 C21_3 -178.66(13)
C14_3 C15_3 C20_3 C21_3 2.6(2)
C18_3 C19_3 C20_3 C15_3 -2.6(2)
C18_3 C19_3 C20_3 C21_3 178.90(14)
O6_3 C12_3 C21_3 C22_3 16.1(2)
C13_3 C12_3 C21_3 C22_3 -162.52(13)
O6_3 C12_3 C21_3 C20_3 -173.80(13)
C13_3 C12_3 C21_3 C20_3 7.5(2)
C15_3 C20_3 C21_3 C12_3 -7.30(19)
C19_3 C20_3 C21_3 C12_3 171.22(13)
C15_3 C20_3 C21_3 C22_3 162.61(13)
C19_3 C20_3 C21_3 C22_3 -18.9(2)
C29_3 N6_3 C22_3 C21_3 165.55(12)
Ni3_3 N6_3 C22_3 C21_3 -18.05(18)
C12_3 C21_3 C22_3 N6_3 -16.2(2)
C20_3 C21_3 C22_3 N6_3 173.76(13)
C11_3 N5_3 C23_3 C24_3 33.30(19)
Ni3_3 N5_3 C23_3 C24_3 -146.59(12)
C11_3 N5_3 C23_3 C25_3 -94.88(15)
Ni3_3 N5_3 C23_3 C25_3 85.24(13)
N5_3 C23_3 C25_3 C27_3 -62.86(15)
C24_3 C23_3 C25_3 C27_3 169.61(13)
N5_3 C23_3 C25_3 C26_3 57.66(18)
C24_3 C23_3 C25_3 C26_3 -69.86(18)
N5_3 C23_3 C25_3 C28_3 178.60(13)
C24_3 C23_3 C25_3 C28_3 51.07(17)
C22_3 N6_3 C29_3 C30_3 53.77(16)
Ni3_3 N6_3 C29_3 C30_3 -122.60(11)
C22_3 N6_3 C29_3 C31_3 -77.00(15)
Ni3_3 N6_3 C29_3 C31_3 106.63(11)
N6_3 C29_3 C31_3 C33_3 63.43(16)
C30_3 C29_3 C31_3 C33_3 -65.39(17)
N6_3 C29_3 C31_3 C32_3 -175.73(12)
C30_3 C29_3 C31_3 C32_3 55.45(16)
N6_3 C29_3 C31_3 C34_3 -58.50(15)
C30_3 C29_3 C31_3 C34_3 172.68(13)
N8_4 Ni4_4 O7_4 C1_4 122.86(10)
N7_4 Ni4_4 O7_4 C1_4 -51.58(10)
N8_4 Ni4_4 O8_4 C12_4 -39.35(11)
N7_4 Ni4_4 O8_4 C12_4 135.07(11)
O8_4 Ni4_4 N8_4 C22_4 36.68(11)
O7_4 Ni4_4 N8_4 C22_4 -141.75(11)
O8_4 Ni4_4 N8_4 C29_4 -145.51(10)
O7_4 Ni4_4 N8_4 C29_4 36.06(10)
Ni4_4 O7_4 C1_4 C10_4 33.22(17)
Ni4_4 O7_4 C1_4 C2_4 -148.01(10)
O7_4 C1_4 C2_4 C3_4 174.75(13)
C10_4 C1_4 C2_4 C3_4 -6.4(2)
C1_4 C2_4 C3_4 C4_4 0.3(2)
C2_4 C3_4 C4_4 C5_4 -172.95(14)
C2_4 C3_4 C4_4 C9_4 4.1(2)
C9_4 C4_4 C5_4 C6_4 -0.2(2)
C3_4 C4_4 C5_4 C6_4 176.79(15)
C4_4 C5_4 C6_4 C7_4 0.2(2)
C5_4 C6_4 C7_4 C8_4 0.2(2)
C6_4 C7_4 C8_4 C9_4 -0.6(2)
C7_4 C8_4 C9_4 C4_4 0.5(2)
C7_4 C8_4 C9_4 C10_4 -174.06(13)
C5_4 C4_4 C9_4 C8_4 -0.1(2)
C3_4 C4_4 C9_4 C8_4 -177.20(12)
C5_4 C4_4 C9_4 C10_4 174.71(13)
C3_4 C4_4 C9_4 C10_4 -2.40(19)
O7_4 C1_4 C10_4 C9_4 -173.17(12)
C2_4 C1_4 C10_4 C9_4 8.07(19)
O7_4 C1_4 C10_4 C11_4 10.75(19)
C2_4 C1_4 C10_4 C11_4 -168.01(12)
C8_4 C9_4 C10_4 C1_4 170.74(13)
C4_4 C9_4 C10_4 C1_4 -3.73(19)
C8_4 C9_4 C10_4 C11_4 -13.28(19)
C4_4 C9_4 C10_4 C11_4 172.25(12)
C23_4 N7_4 C11_4 C10_4 170.55(12)
Ni4_4 N7_4 C11_4 C10_4 -11.70(17)
C1_4 C10_4 C11_4 N7_4 -22.36(19)
C9_4 C10_4 C11_4 N7_4 161.56(12)
Ni4_4 O8_4 C12_4 C21_4 19.75(18)
Ni4_4 O8_4 C12_4 C13_4 -161.36(10)
O8_4 C12_4 C13_4 C14_4 178.44(13)
C21_4 C12_4 C13_4 C14_4 -2.6(2)
C12_4 C13_4 C14_4 C15_4 -1.5(2)
C13_4 C14_4 C15_4 C16_4 -176.86(14)
C13_4 C14_4 C15_4 C20_4 2.0(2)
C20_4 C15_4 C16_4 C17_4 -0.4(2)
C14_4 C15_4 C16_4 C17_4 178.37(15)
C15_4 C16_4 C17_4 C18_4 -0.7(2)
C16_4 C17_4 C18_4 C19_4 0.2(2)
C17_4 C18_4 C19_4 C20_4 1.4(2)
C18_4 C19_4 C20_4 C15_4 -2.4(2)
C18_4 C19_4 C20_4 C21_4 179.11(13)
C16_4 C15_4 C20_4 C19_4 1.9(2)
C14_4 C15_4 C20_4 C19_4 -176.89(13)
C16_4 C15_4 C20_4 C21_4 -179.55(13)
C14_4 C15_4 C20_4 C21_4 1.63(19)
O8_4 C12_4 C21_4 C22_4 14.62(19)
C13_4 C12_4 C21_4 C22_4 -164.25(12)
O8_4 C12_4 C21_4 C20_4 -174.96(12)
C13_4 C12_4 C21_4 C20_4 6.17(19)
C19_4 C20_4 C21_4 C12_4 172.71(12)
C15_4 C20_4 C21_4 C12_4 -5.72(19)
C19_4 C20_4 C21_4 C22_4 -16.99(19)
C15_4 C20_4 C21_4 C22_4 164.57(12)
C29_4 N8_4 C22_4 C21_4 166.35(12)
Ni4_4 N8_4 C22_4 C21_4 -15.78(18)
C12_4 C21_4 C22_4 N8_4 -16.3(2)
C20_4 C21_4 C22_4 N8_4 173.27(13)
C11_4 N7_4 C23_4 C24_4 40.76(16)
Ni4_4 N7_4 C23_4 C24_4 -136.95(10)
C11_4 N7_4 C23_4 C25_4 -88.92(14)
Ni4_4 N7_4 C23_4 C25_4 93.37(11)
N7_4 C23_4 C25_4 C26_4 65.17(16)
C24_4 C23_4 C25_4 C26_4 -63.52(16)
N7_4 C23_4 C25_4 C27_4 -57.41(16)
C24_4 C23_4 C25_4 C27_4 173.90(13)
N7_4 C23_4 C25_4 C28_4 -175.29(12)
C24_4 C23_4 C25_4 C28_4 56.02(16)
C22_4 N8_4 C29_4 C30_4 50.92(16)
Ni4_4 N8_4 C29_4 C30_4 -126.94(11)
C22_4 N8_4 C29_4 C31_4 -79.27(15)
Ni4_4 N8_4 C29_4 C31_4 102.87(12)
N8_4 C29_4 C31_4 C33_4 61.35(17)
C30_4 C29_4 C31_4 C33_4 -67.20(17)
N8_4 C29_4 C31_4 C34_4 -60.81(16)
C30_4 C29_4 C31_4 C34_4 170.64(13)
N8_4 C29_4 C31_4 C32_4 -178.00(12)
C30_4 C29_4 C31_4 C32_4 53.45(16)
N10_5 Ni5_5 O9_5 C1_5 131.36(11)
N9_5 Ni5_5 O9_5 C1_5 -46.01(11)
N10_5 Ni5_5 O10_5 C12_5 -43.21(11)
N9_5 Ni5_5 O10_5 C12_5 134.13(11)
O9_5 Ni5_5 N9_5 C11_5 35.87(11)
O10_5 Ni5_5 N9_5 C11_5 -139.66(11)
O9_5 Ni5_5 N9_5 C23_5 -146.39(10)
O10_5 Ni5_5 N9_5 C23_5 38.08(10)
O9_5 Ni5_5 N10_5 C22_5 -136.86(11)
O10_5 Ni5_5 N10_5 C22_5 38.70(11)
O9_5 Ni5_5 N10_5 C29_5 42.60(10)
O10_5 Ni5_5 N10_5 C29_5 -141.84(10)
Ni5_5 O9_5 C1_5 C10_5 30.32(18)
Ni5_5 O9_5 C1_5 C2_5 -150.36(10)
O9_5 C1_5 C2_5 C3_5 175.04(13)
C10_5 C1_5 C2_5 C3_5 -5.6(2)
C1_5 C2_5 C3_5 C4_5 1.2(2)
C2_5 C3_5 C4_5 C5_5 -175.25(15)
C2_5 C3_5 C4_5 C9_5 2.8(2)
C9_5 C4_5 C5_5 C6_5 0.7(2)
C3_5 C4_5 C5_5 C6_5 178.65(16)
C4_5 C5_5 C6_5 C7_5 -0.4(3)
C5_5 C6_5 C7_5 C8_5 0.2(3)
C6_5 C7_5 C8_5 C9_5 -0.3(3)
C5_5 C4_5 C9_5 C8_5 -0.7(2)
C3_5 C4_5 C9_5 C8_5 -178.75(14)
C5_5 C4_5 C9_5 C10_5 175.84(13)
C3_5 C4_5 C9_5 C10_5 -2.2(2)
C7_5 C8_5 C9_5 C4_5 0.5(2)
C7_5 C8_5 C9_5 C10_5 -175.87(16)
O9_5 C1_5 C10_5 C9_5 -174.62(13)
C2_5 C1_5 C10_5 C9_5 6.06(19)
O9_5 C1_5 C10_5 C11_5 9.1(2)
C2_5 C1_5 C10_5 C11_5 -170.22(12)
C4_5 C9_5 C10_5 C1_5 -2.2(2)
C8_5 C9_5 C10_5 C1_5 174.09(14)
C4_5 C9_5 C10_5 C11_5 174.03(12)
C8_5 C9_5 C10_5 C11_5 -9.7(2)
C23_5 N9_5 C11_5 C10_5 172.48(12)
Ni5_5 N9_5 C11_5 C10_5 -9.72(18)
C1_5 C10_5 C11_5 N9_5 -20.2(2)
C9_5 C10_5 C11_5 N9_5 163.49(13)
Ni5_5 O10_5 C12_5 C21_5 23.47(17)
Ni5_5 O10_5 C12_5 C13_5 -157.80(10)
O10_5 C12_5 C13_5 C14_5 178.30(13)
C21_5 C12_5 C13_5 C14_5 -2.9(2)
C12_5 C13_5 C14_5 C15_5 -1.2(2)
C13_5 C14_5 C15_5 C20_5 2.1(2)
C13_5 C14_5 C15_5 C16_5 -176.18(14)
C20_5 C15_5 C16_5 C17_5 -0.6(2)
C14_5 C15_5 C16_5 C17_5 177.64(15)
C15_5 C16_5 C17_5 C18_5 -0.3(2)
C16_5 C17_5 C18_5 C19_5 0.1(2)
C17_5 C18_5 C19_5 C20_5 1.0(2)
C16_5 C15_5 C20_5 C19_5 1.60(19)
C14_5 C15_5 C20_5 C19_5 -176.67(12)
C16_5 C15_5 C20_5 C21_5 179.29(13)
C14_5 C15_5 C20_5 C21_5 1.03(19)
C18_5 C19_5 C20_5 C15_5 -1.8(2)
C18_5 C19_5 C20_5 C21_5 -179.42(13)
O10_5 C12_5 C21_5 C22_5 14.06(19)
C13_5 C12_5 C21_5 C22_5 -164.66(12)
O10_5 C12_5 C21_5 C20_5 -175.33(12)
C13_5 C12_5 C21_5 C20_5 5.96(19)
C15_5 C20_5 C21_5 C12_5 -5.08(19)
C19_5 C20_5 C21_5 C12_5 172.51(12)
C15_5 C20_5 C21_5 C22_5 165.39(12)
C19_5 C20_5 C21_5 C22_5 -17.02(19)
C29_5 N10_5 C22_5 C21_5 165.41(12)
Ni5_5 N10_5 C22_5 C21_5 -15.13(18)
C12_5 C21_5 C22_5 N10_5 -18.4(2)
C20_5 C21_5 C22_5 N10_5 171.08(12)
C11_5 N9_5 C23_5 C24_5 48.54(16)
Ni5_5 N9_5 C23_5 C24_5 -129.26(11)
C11_5 N9_5 C23_5 C25_5 -81.33(15)
Ni5_5 N9_5 C23_5 C25_5 100.87(12)
N9_5 C23_5 C25_5 C26_5 71.99(17)
C24_5 C23_5 C25_5 C26_5 -56.24(17)
N9_5 C23_5 C25_5 C28_5 -168.17(16)
C24_5 C23_5 C25_5 C28_5 63.6(2)
N9_5 C23_5 C25_5 C27_5 -49.51(19)
C24_5 C23_5 C25_5 C27_5 -177.74(16)
C22_5 N10_5 C29_5 C30_5 50.73(16)
Ni5_5 N10_5 C29_5 C30_5 -128.74(11)
C22_5 N10_5 C29_5 C31_5 -79.39(15)
Ni5_5 N10_5 C29_5 C31_5 101.14(11)
N10_5 C29_5 C31_5 C34_5 59.93(16)
C30_5 C29_5 C31_5 C34_5 -68.67(17)
N10_5 C29_5 C31_5 C32_5 -61.66(15)
C30_5 C29_5 C31_5 C32_5 169.74(13)
N10_5 C29_5 C31_5 C33_5 -179.30(12)
C30_5 C29_5 C31_5 C33_5 52.10(16)
N12_6 Ni6_6 O11_6 C1_6 129.90(11)
N11_6 Ni6_6 O11_6 C1_6 -46.74(11)
N12_6 Ni6_6 O12_6 C12_6 -40.63(11)
N11_6 Ni6_6 O12_6 C12_6 135.94(11)
O11_6 Ni6_6 N12_6 C22_6 -138.69(11)
O12_6 Ni6_6 N12_6 C22_6 38.63(11)
O11_6 Ni6_6 N12_6 C29_6 39.05(10)
O12_6 Ni6_6 N12_6 C29_6 -143.63(10)
Ni6_6 O11_6 C1_6 C10_6 27.74(18)
Ni6_6 O11_6 C1_6 C2_6 -154.14(10)
O11_6 C1_6 C2_6 C3_6 175.94(14)
C10_6 C1_6 C2_6 C3_6 -5.8(2)
C1_6 C2_6 C3_6 C4_6 0.0(2)
C2_6 C3_6 C4_6 C5_6 -174.97(15)
C2_6 C3_6 C4_6 C9_6 3.6(2)
C3_6 C4_6 C5_6 C6_6 179.28(16)
C9_6 C4_6 C5_6 C6_6 0.7(2)
C4_6 C5_6 C6_6 C7_6 -0.7(3)
C5_6 C6_6 C7_6 C8_6 0.4(3)
C6_6 C7_6 C8_6 C9_6 -0.1(3)
C7_6 C8_6 C9_6 C4_6 0.0(2)
C7_6 C8_6 C9_6 C10_6 -177.42(15)
C5_6 C4_6 C9_6 C8_6 -0.4(2)
C3_6 C4_6 C9_6 C8_6 -178.97(13)
C5_6 C4_6 C9_6 C10_6 177.21(14)
C3_6 C4_6 C9_6 C10_6 -1.4(2)
O11_6 C1_6 C10_6 C9_6 -173.91(13)
C2_6 C1_6 C10_6 C9_6 8.0(2)
O11_6 C1_6 C10_6 C11_6 13.3(2)
C2_6 C1_6 C10_6 C11_6 -164.80(13)
C8_6 C9_6 C10_6 C1_6 172.99(14)
C4_6 C9_6 C10_6 C1_6 -4.4(2)
C8_6 C9_6 C10_6 C11_6 -14.4(2)
C4_6 C9_6 C10_6 C11_6 168.16(13)
C23_6 N11_6 C11_6 C10_6 168.24(13)
Ni6_6 N11_6 C11_6 C10_6 -11.78(19)
C1_6 C10_6 C11_6 N11_6 -21.6(2)
C9_6 C10_6 C11_6 N11_6 165.59(14)
Ni6_6 O12_6 C12_6 C21_6 19.94(19)
Ni6_6 O12_6 C12_6 C13_6 -160.97(10)
O12_6 C12_6 C13_6 C14_6 177.65(14)
C21_6 C12_6 C13_6 C14_6 -3.2(2)
C12_6 C13_6 C14_6 C15_6 -0.9(2)
C13_6 C14_6 C15_6 C16_6 -177.24(15)
C13_6 C14_6 C15_6 C20_6 2.1(2)
C20_6 C15_6 C16_6 C17_6 0.1(2)
C14_6 C15_6 C16_6 C17_6 179.44(15)
C15_6 C16_6 C17_6 C18_6 -1.3(3)
C16_6 C17_6 C18_6 C19_6 0.6(3)
C17_6 C18_6 C19_6 C20_6 1.3(2)
C16_6 C15_6 C20_6 C19_6 1.7(2)
C14_6 C15_6 C20_6 C19_6 -177.61(13)
C16_6 C15_6 C20_6 C21_6 -179.76(13)
C14_6 C15_6 C20_6 C21_6 0.9(2)
C18_6 C19_6 C20_6 C15_6 -2.4(2)
C18_6 C19_6 C20_6 C21_6 179.09(14)
O12_6 C12_6 C21_6 C22_6 15.5(2)
C13_6 C12_6 C21_6 C22_6 -163.56(13)
O12_6 C12_6 C21_6 C20_6 -174.76(13)
C13_6 C12_6 C21_6 C20_6 6.16(19)
C15_6 C20_6 C21_6 C12_6 -5.08(19)
C19_6 C20_6 C21_6 C12_6 173.37(13)
C15_6 C20_6 C21_6 C22_6 164.48(12)
C19_6 C20_6 C21_6 C22_6 -17.1(2)
C29_6 N12_6 C22_6 C21_6 165.39(12)
Ni6_6 N12_6 C22_6 C21_6 -16.83(18)
C12_6 C21_6 C22_6 N12_6 -16.9(2)
C20_6 C21_6 C22_6 N12_6 173.38(13)
C11_6 N11_6 C23_6 C24_6 36.48(19)
Ni6_6 N11_6 C23_6 C24_6 -143.50(12)
C11_6 N11_6 C23_6 C25_6 -91.96(15)
Ni6_6 N11_6 C23_6 C25_6 88.05(13)
N11_6 C23_6 C25_6 C27_6 -60.84(15)
C24_6 C23_6 C25_6 C27_6 171.29(13)
N11_6 C23_6 C25_6 C26_6 59.58(18)
C24_6 C23_6 C25_6 C26_6 -68.29(18)
N11_6 C23_6 C25_6 C28_6 -179.32(13)
C24_6 C23_6 C25_6 C28_6 52.80(18)
C22_6 N12_6 C29_6 C30_6 53.84(16)
Ni6_6 N12_6 C29_6 C30_6 -123.95(11)
C22_6 N12_6 C29_6 C31_6 -76.33(15)
Ni6_6 N12_6 C29_6 C31_6 105.89(11)
N12_6 C29_6 C31_6 C33_6 62.28(16)
C30_6 C29_6 C31_6 C33_6 -66.34(16)
N12_6 C29_6 C31_6 C32_6 -176.93(11)
C30_6 C29_6 C31_6 C32_6 54.45(15)
N12_6 C29_6 C31_6 C34_6 -59.43(15)
C30_6 C29_6 C31_6 C34_6 171.96(12)
N14_7 Ni7_7 O13_7 C1_7 126.34(12)
N13_7 Ni7_7 O13_7 C1_7 -47.03(12)
N14_7 Ni7_7 O14_7 C12_7 -42.07(12)
N13_7 Ni7_7 O14_7 C12_7 131.30(12)
O14_7 Ni7_7 N13_7 C11_7 -140.03(12)
O13_7 Ni7_7 N13_7 C11_7 39.59(12)
O14_7 Ni7_7 N13_7 C23_7 37.73(12)
O13_7 Ni7_7 N13_7 C23_7 -142.65(12)
O14_7 Ni7_7 N14_7 C22_7 39.21(11)
O13_7 Ni7_7 N14_7 C22_7 -140.42(11)
O14_7 Ni7_7 N14_7 C29_7 -144.89(10)
O13_7 Ni7_7 N14_7 C29_7 35.49(10)
Ni7_7 O13_7 C1_7 C10_7 27.40(19)
Ni7_7 O13_7 C1_7 C2_7 -154.04(11)
O13_7 C1_7 C2_7 C3_7 176.27(14)
C10_7 C1_7 C2_7 C3_7 -5.1(2)
C1_7 C2_7 C3_7 C4_7 -0.2(2)
C2_7 C3_7 C4_7 C5_7 -175.09(15)
C2_7 C3_7 C4_7 C9_7 3.2(2)
C9_7 C4_7 C5_7 C6_7 -0.2(2)
C3_7 C4_7 C5_7 C6_7 178.07(15)
C4_7 C5_7 C6_7 C7_7 -0.8(3)
C5_7 C6_7 C7_7 C8_7 0.8(3)
C6_7 C7_7 C8_7 C9_7 0.1(2)
C7_7 C8_7 C9_7 C4_7 -1.0(2)
C7_7 C8_7 C9_7 C10_7 -177.35(14)
C5_7 C4_7 C9_7 C8_7 1.1(2)
C3_7 C4_7 C9_7 C8_7 -177.23(13)
C5_7 C4_7 C9_7 C10_7 177.50(13)
C3_7 C4_7 C9_7 C10_7 -0.8(2)
O13_7 C1_7 C10_7 C9_7 -174.02(13)
C2_7 C1_7 C10_7 C9_7 7.4(2)
O13_7 C1_7 C10_7 C11_7 13.4(2)
C2_7 C1_7 C10_7 C11_7 -165.15(13)
C8_7 C9_7 C10_7 C1_7 171.68(13)
C4_7 C9_7 C10_7 C1_7 -4.6(2)
C8_7 C9_7 C10_7 C11_7 -15.9(2)
C4_7 C9_7 C10_7 C11_7 167.85(13)
C23_7 N13_7 C11_7 C10_7 168.97(14)
Ni7_7 N13_7 C11_7 C10_7 -13.2(2)
C1_7 C10_7 C11_7 N13_7 -20.8(2)
C9_7 C10_7 C11_7 N13_7 166.63(14)
Ni7_7 O14_7 C12_7 C21_7 21.57(19)
Ni7_7 O14_7 C12_7 C13_7 -159.65(11)
O14_7 C12_7 C13_7 C14_7 178.09(14)
C21_7 C12_7 C13_7 C14_7 -3.1(2)
C12_7 C13_7 C14_7 C15_7 -1.0(2)
C13_7 C14_7 C15_7 C20_7 1.5(2)
C13_7 C14_7 C15_7 C16_7 -177.17(16)
C20_7 C15_7 C16_7 C17_7 -0.3(2)
C14_7 C15_7 C16_7 C17_7 178.33(16)
C15_7 C16_7 C17_7 C18_7 -1.2(3)
C16_7 C17_7 C18_7 C19_7 0.9(3)
C17_7 C18_7 C19_7 C20_7 1.0(2)
C18_7 C19_7 C20_7 C15_7 -2.5(2)
C18_7 C19_7 C20_7 C21_7 179.05(14)
C16_7 C15_7 C20_7 C19_7 2.1(2)
C14_7 C15_7 C20_7 C19_7 -176.56(14)
C16_7 C15_7 C20_7 C21_7 -179.34(13)
C14_7 C15_7 C20_7 C21_7 2.0(2)
O14_7 C12_7 C21_7 C22_7 14.5(2)
C13_7 C12_7 C21_7 C22_7 -164.22(13)
O14_7 C12_7 C21_7 C20_7 -174.73(13)
C13_7 C12_7 C21_7 C20_7 6.5(2)
C19_7 C20_7 C21_7 C12_7 172.43(13)
C15_7 C20_7 C21_7 C12_7 -6.0(2)
C19_7 C20_7 C21_7 C22_7 -17.1(2)
C15_7 C20_7 C21_7 C22_7 164.51(13)
C29_7 N14_7 C22_7 C21_7 166.94(12)
Ni7_7 N14_7 C22_7 C21_7 -17.05(19)
C12_7 C21_7 C22_7 N14_7 -16.6(2)
C20_7 C21_7 C22_7 N14_7 172.74(13)
C11_7 N13_7 C23_7 C24_7 38.6(2)
Ni7_7 N13_7 C23_7 C24_7 -139.17(14)
C11_7 N13_7 C23_7 C25_7 -90.13(17)
Ni7_7 N13_7 C23_7 C25_7 92.08(14)
N13_7 C23_7 C25_7 C26_7 59.5(2)
C24_7 C23_7 C25_7 C26_7 -68.6(3)
N13_7 C23_7 C25_7 C28_7 -63.30(19)
C24_7 C23_7 C25_7 C28_7 168.59(18)
N13_7 C23_7 C25_7 C27_7 179.11(16)
C24_7 C23_7 C25_7 C27_7 51.0(2)
C22_7 N14_7 C29_7 C30_7 54.09(16)
Ni7_7 N14_7 C29_7 C30_7 -121.86(11)
C22_7 N14_7 C29_7 C31_7 -76.45(16)
Ni7_7 N14_7 C29_7 C31_7 107.60(12)
N14_7 C29_7 C31_7 C34_7 63.34(18)
C30_7 C29_7 C31_7 C34_7 -65.44(17)
N14_7 C29_7 C31_7 C32_7 -58.98(16)
C30_7 C29_7 C31_7 C32_7 172.25(13)
N14_7 C29_7 C31_7 C33_7 -176.21(13)
C30_7 C29_7 C31_7 C33_7 55.02(17)
N16_8 Ni8_8 O15_8 C1_8 122.47(10)
N15_8 Ni8_8 O15_8 C1_8 -51.25(10)
N16_8 Ni8_8 O16_8 C12_8 -39.85(11)
N15_8 Ni8_8 O16_8 C12_8 133.86(11)
O16_8 Ni8_8 N15_8 C11_8 -137.07(11)
O15_8 Ni8_8 N15_8 C11_8 42.29(11)
O16_8 Ni8_8 N15_8 C23_8 42.36(10)
O15_8 Ni8_8 N15_8 C23_8 -138.28(10)
O16_8 Ni8_8 N16_8 C22_8 38.46(11)
O15_8 Ni8_8 N16_8 C22_8 -140.82(11)
O16_8 Ni8_8 N16_8 C29_8 -145.07(10)
O15_8 Ni8_8 N16_8 C29_8 35.65(10)
Ni8_8 O15_8 C1_8 C10_8 31.22(17)
Ni8_8 O15_8 C1_8 C2_8 -150.76(10)
O15_8 C1_8 C2_8 C3_8 174.59(13)
C10_8 C1_8 C2_8 C3_8 -7.3(2)
C1_8 C2_8 C3_8 C4_8 0.5(2)
C2_8 C3_8 C4_8 C5_8 -173.20(14)
C2_8 C3_8 C4_8 C9_8 4.5(2)
C9_8 C4_8 C5_8 C6_8 0.4(2)
C3_8 C4_8 C5_8 C6_8 178.04(14)
C4_8 C5_8 C6_8 C7_8 -0.3(2)
C5_8 C6_8 C7_8 C8_8 0.3(2)
C6_8 C7_8 C8_8 C9_8 -0.5(2)
C7_8 C8_8 C9_8 C4_8 0.7(2)
C7_8 C8_8 C9_8 C10_8 -174.85(13)
C5_8 C4_8 C9_8 C8_8 -0.61(19)
C3_8 C4_8 C9_8 C8_8 -178.31(12)
C5_8 C4_8 C9_8 C10_8 175.11(12)
C3_8 C4_8 C9_8 C10_8 -2.59(19)
O15_8 C1_8 C10_8 C9_8 -172.90(12)
C2_8 C1_8 C10_8 C9_8 9.09(19)
O15_8 C1_8 C10_8 C11_8 12.98(19)
C2_8 C1_8 C10_8 C11_8 -165.03(12)
C8_8 C9_8 C10_8 C1_8 171.25(13)
C4_8 C9_8 C10_8 C1_8 -4.23(19)
C8_8 C9_8 C10_8 C11_8 -14.77(19)
C4_8 C9_8 C10_8 C11_8 169.75(12)
C23_8 N15_8 C11_8 C10_8 167.65(12)
Ni8_8 N15_8 C11_8 C10_8 -12.91(18)
C1_8 C10_8 C11_8 N15_8 -22.9(2)
C9_8 C10_8 C11_8 N15_8 162.96(13)
Ni8_8 O16_8 C12_8 C21_8 19.03(19)
Ni8_8 O16_8 C12_8 C13_8 -162.02(10)
O16_8 C12_8 C13_8 C14_8 178.15(14)
C21_8 C12_8 C13_8 C14_8 -2.8(2)
C12_8 C13_8 C14_8 C15_8 -1.8(2)
C13_8 C14_8 C15_8 C20_8 2.1(2)
C13_8 C14_8 C15_8 C16_8 -176.47(15)
C20_8 C15_8 C16_8 C17_8 -0.6(2)
C14_8 C15_8 C16_8 C17_8 177.89(15)
C15_8 C16_8 C17_8 C18_8 -1.0(3)
C16_8 C17_8 C18_8 C19_8 0.9(3)
C17_8 C18_8 C19_8 C20_8 0.9(2)
C16_8 C15_8 C20_8 C19_8 2.4(2)
C14_8 C15_8 C20_8 C19_8 -176.17(13)
C16_8 C15_8 C20_8 C21_8 -179.26(13)
C14_8 C15_8 C20_8 C21_8 2.2(2)
C18_8 C19_8 C20_8 C15_8 -2.5(2)
C18_8 C19_8 C20_8 C21_8 179.17(14)
O16_8 C12_8 C21_8 C22_8 15.5(2)
C13_8 C12_8 C21_8 C22_8 -163.48(13)
O16_8 C12_8 C21_8 C20_8 -174.00(13)
C13_8 C12_8 C21_8 C20_8 7.05(19)
C15_8 C20_8 C21_8 C12_8 -6.79(19)
C19_8 C20_8 C21_8 C12_8 171.49(13)
C15_8 C20_8 C21_8 C22_8 163.58(13)
C19_8 C20_8 C21_8 C22_8 -18.1(2)
C29_8 N16_8 C22_8 C21_8 165.88(12)
Ni8_8 N16_8 C22_8 C21_8 -17.57(18)
C12_8 C21_8 C22_8 N16_8 -15.9(2)
C20_8 C21_8 C22_8 N16_8 173.59(13)
C11_8 N15_8 C23_8 C24_8 35.15(18)
Ni8_8 N15_8 C23_8 C24_8 -144.28(11)
C11_8 N15_8 C23_8 C25_8 -92.89(15)
Ni8_8 N15_8 C23_8 C25_8 87.68(12)
N15_8 C23_8 C25_8 C28_8 177.64(12)
C24_8 C23_8 C25_8 C28_8 50.26(16)
N15_8 C23_8 C25_8 C26_8 56.45(17)
C24_8 C23_8 C25_8 C26_8 -70.93(17)
N15_8 C23_8 C25_8 C27_8 -63.81(14)
C24_8 C23_8 C25_8 C27_8 168.80(12)
C22_8 N16_8 C29_8 C30_8 54.49(16)
Ni8_8 N16_8 C29_8 C30_8 -122.04(11)
C22_8 N16_8 C29_8 C31_8 -76.41(15)
Ni8_8 N16_8 C29_8 C31_8 107.07(11)
N16_8 C29_8 C31_8 C33_8 63.55(16)
C30_8 C29_8 C31_8 C33_8 -65.38(17)
N16_8 C29_8 C31_8 C34_8 -58.73(15)
C30_8 C29_8 C31_8 C34_8 172.34(13)
N16_8 C29_8 C31_8 C32_8 -175.97(12)
C30_8 C29_8 C31_8 C32_8 55.10(16)
N17_9 Ni9_9 O17_9 C1_9 -40.76(11)
N18_9 Ni9_9 O17_9 C1_9 134.60(11)
N17_9 Ni9_9 O18_9 C12_9 128.66(10)
N18_9 Ni9_9 O18_9 C12_9 -46.74(10)
O18_9 Ni9_9 N17_9 C11_9 -138.74(11)
O17_9 Ni9_9 N17_9 C11_9 39.59(11)
O18_9 Ni9_9 N17_9 C23_9 38.34(10)
O17_9 Ni9_9 N17_9 C23_9 -143.33(10)
O18_9 Ni9_9 N18_9 C22_9 39.51(11)
O17_9 Ni9_9 N18_9 C22_9 -138.80(11)
O18_9 Ni9_9 N18_9 C29_9 -140.54(10)
O17_9 Ni9_9 N18_9 C29_9 41.15(11)
Ni9_9 O17_9 C1_9 C10_9 19.05(18)
Ni9_9 O17_9 C1_9 C2_9 -161.88(10)
O17_9 C1_9 C2_9 C3_9 177.63(14)
C10_9 C1_9 C2_9 C3_9 -3.2(2)
C1_9 C2_9 C3_9 C4_9 -1.2(2)
C2_9 C3_9 C4_9 C9_9 1.9(2)
C2_9 C3_9 C4_9 C5_9 -177.01(15)
C9_9 C4_9 C5_9 C6_9 -0.7(2)
C3_9 C4_9 C5_9 C6_9 178.26(15)
C4_9 C5_9 C6_9 C7_9 -0.9(3)
C5_9 C6_9 C7_9 C8_9 0.8(3)
C6_9 C7_9 C8_9 C9_9 1.0(2)
C7_9 C8_9 C9_9 C4_9 -2.5(2)
C7_9 C8_9 C9_9 C10_9 179.16(14)
C5_9 C4_9 C9_9 C8_9 2.4(2)
C3_9 C4_9 C9_9 C8_9 -176.60(13)
C5_9 C4_9 C9_9 C10_9 -179.29(13)
C3_9 C4_9 C9_9 C10_9 1.8(2)
O17_9 C1_9 C10_9 C11_9 16.5(2)
C2_9 C1_9 C10_9 C11_9 -162.55(13)
O17_9 C1_9 C10_9 C9_9 -174.05(12)
C2_9 C1_9 C10_9 C9_9 6.89(19)
C8_9 C9_9 C10_9 C1_9 172.05(13)
C4_9 C9_9 C10_9 C1_9 -6.22(19)
C8_9 C9_9 C10_9 C11_9 -18.7(2)
C4_9 C9_9 C10_9 C11_9 163.04(13)
C23_9 N17_9 C11_9 C10_9 164.94(12)
Ni9_9 N17_9 C11_9 C10_9 -17.92(18)
C1_9 C10_9 C11_9 N17_9 -16.8(2)
C9_9 C10_9 C11_9 N17_9 173.77(13)
Ni9_9 O18_9 C12_9 C21_9 26.81(17)
Ni9_9 O18_9 C12_9 C13_9 -154.86(10)
O18_9 C12_9 C13_9 C14_9 175.48(13)
C21_9 C12_9 C13_9 C14_9 -6.1(2)
C12_9 C13_9 C14_9 C15_9 -0.2(2)
C13_9 C14_9 C15_9 C16_9 -174.09(15)
C13_9 C14_9 C15_9 C20_9 4.2(2)
C20_9 C15_9 C16_9 C17_9 0.3(2)
C14_9 C15_9 C16_9 C17_9 178.58(16)
C15_9 C16_9 C17_9 C18_9 -0.3(3)
C16_9 C17_9 C18_9 C19_9 -0.2(3)
C17_9 C18_9 C19_9 C20_9 0.7(3)
C18_9 C19_9 C20_9 C15_9 -0.7(2)
C18_9 C19_9 C20_9 C21_9 -176.81(15)
C16_9 C15_9 C20_9 C19_9 0.2(2)
C14_9 C15_9 C20_9 C19_9 -178.12(13)
C16_9 C15_9 C20_9 C21_9 176.44(13)
C14_9 C15_9 C20_9 C21_9 -1.9(2)
O18_9 C12_9 C21_9 C20_9 -173.32(12)
C13_9 C12_9 C21_9 C20_9 8.35(19)
O18_9 C12_9 C21_9 C22_9 14.30(19)
C13_9 C12_9 C21_9 C22_9 -164.03(12)
C19_9 C20_9 C21_9 C12_9 171.59(13)
C15_9 C20_9 C21_9 C12_9 -4.45(19)
C19_9 C20_9 C21_9 C22_9 -16.2(2)
C15_9 C20_9 C21_9 C22_9 167.72(12)
C29_9 N18_9 C22_9 C21_9 167.33(12)
Ni9_9 N18_9 C22_9 C21_9 -12.71(19)
C12_9 C21_9 C22_9 N18_9 -21.7(2)
C20_9 C21_9 C22_9 N18_9 165.93(13)
C11_9 N17_9 C23_9 C24_9 54.19(16)
Ni9_9 N17_9 C23_9 C24_9 -122.93(11)
C11_9 N17_9 C23_9 C25_9 -76.26(15)
Ni9_9 N17_9 C23_9 C25_9 106.62(11)
N17_9 C23_9 C25_9 C26_9 61.77(17)
C24_9 C23_9 C25_9 C26_9 -66.85(17)
N17_9 C23_9 C25_9 C28_9 -177.49(12)
C24_9 C23_9 C25_9 C28_9 53.89(16)
N17_9 C23_9 C25_9 C27_9 -59.89(15)
C24_9 C23_9 C25_9 C27_9 171.50(13)
C22_9 N18_9 C29_9 C30_9 36.38(18)
Ni9_9 N18_9 C29_9 C30_9 -143.58(11)
C22_9 N18_9 C29_9 C31_9 -91.98(15)
Ni9_9 N18_9 C29_9 C31_9 88.06(12)
N18_9 C29_9 C31_9 C34_9 57.51(16)
C30_9 C29_9 C31_9 C34_9 -70.19(16)
N18_9 C29_9 C31_9 C33_9 177.99(12)
C30_9 C29_9 C31_9 C33_9 50.29(16)
N18_9 C29_9 C31_9 C32_9 -63.19(14)
C30_9 C29_9 C31_9 C32_9 169.11(12)
N19_10 Ni10_10 O19_10 C1_10 -40.85(11)
N20_10 Ni10_10 O19_10 C1_10 134.25(11)
N19_10 Ni10_10 O20_10 C12_10 128.05(11)
N20_10 Ni10_10 O20_10 C12_10 -47.06(11)
O19_10 Ni10_10 N19_10 C11_10 38.11(11)
O20_10 Ni10_10 N19_10 C11_10 -140.26(11)
O19_10 Ni10_10 N19_10 C23_10 -143.52(10)
O20_10 Ni10_10 N19_10 C23_10 38.11(10)
O19_10 Ni10_10 N20_10 C22_10 -139.57(11)
O20_10 Ni10_10 N20_10 C22_10 38.79(11)
O19_10 Ni10_10 N20_10 C29_10 38.05(10)
O20_10 Ni10_10 N20_10 C29_10 -143.59(10)
Ni10_10 O19_10 C1_10 C10_10 20.45(18)
Ni10_10 O19_10 C1_10 C2_10 -161.06(10)
O19_10 C1_10 C2_10 C3_10 178.16(13)
C10_10 C1_10 C2_10 C3_10 -3.3(2)
C1_10 C2_10 C3_10 C4_10 -1.6(2)
C2_10 C3_10 C4_10 C5_10 -175.68(15)
C2_10 C3_10 C4_10 C9_10 2.4(2)
C9_10 C4_10 C5_10 C6_10 -0.4(2)
C3_10 C4_10 C5_10 C6_10 177.65(15)
C4_10 C5_10 C6_10 C7_10 -0.8(3)
C5_10 C6_10 C7_10 C8_10 0.6(3)
C6_10 C7_10 C8_10 C9_10 0.8(2)
C7_10 C8_10 C9_10 C4_10 -1.9(2)
C7_10 C8_10 C9_10 C10_10 -179.88(13)
C5_10 C4_10 C9_10 C8_10 1.7(2)
C3_10 C4_10 C9_10 C8_10 -176.33(13)
C5_10 C4_10 C9_10 C10_10 179.74(13)
C3_10 C4_10 C9_10 C10_10 1.7(2)
O19_10 C1_10 C10_10 C11_10 15.31(19)
C2_10 C1_10 C10_10 C11_10 -163.17(12)
O19_10 C1_10 C10_10 C9_10 -174.26(12)
C2_10 C1_10 C10_10 C9_10 7.26(19)
C8_10 C9_10 C10_10 C1_10 171.38(13)
C4_10 C9_10 C10_10 C1_10 -6.52(19)
C8_10 C9_10 C10_10 C11_10 -18.38(19)
C4_10 C9_10 C10_10 C11_10 163.72(12)
C23_10 N19_10 C11_10 C10_10 165.45(12)
Ni10_10 N19_10 C11_10 C10_10 -16.15(18)
C1_10 C10_10 C11_10 N19_10 -17.3(2)
C9_10 C10_10 C11_10 N19_10 172.37(13)
Ni10_10 O20_10 C12_10 C21_10 28.66(19)
Ni10_10 O20_10 C12_10 C13_10 -152.80(11)
O20_10 C12_10 C13_10 C14_10 176.66(14)
C21_10 C12_10 C13_10 C14_10 -4.7(2)
C12_10 C13_10 C14_10 C15_10 0.0(2)
C13_10 C14_10 C15_10 C16_10 -175.23(16)
C13_10 C14_10 C15_10 C20_10 2.6(2)
C20_10 C15_10 C16_10 C17_10 0.1(3)
C14_10 C15_10 C16_10 C17_10 177.88(18)
C15_10 C16_10 C17_10 C18_10 -1.2(3)
C16_10 C17_10 C18_10 C19_10 1.1(4)
C17_10 C18_10 C19_10 C20_10 0.1(3)
C18_10 C19_10 C20_10 C15_10 -1.2(3)
C18_10 C19_10 C20_10 C21_10 -177.32(18)
C16_10 C15_10 C20_10 C19_10 1.2(2)
C14_10 C15_10 C20_10 C19_10 -176.72(15)
C16_10 C15_10 C20_10 C21_10 177.40(14)
C14_10 C15_10 C20_10 C21_10 -0.5(2)
O20_10 C12_10 C21_10 C20_10 -174.66(13)
C13_10 C12_10 C21_10 C20_10 6.8(2)
O20_10 C12_10 C21_10 C22_10 11.7(2)
C13_10 C12_10 C21_10 C22_10 -166.78(13)
C19_10 C20_10 C21_10 C12_10 171.76(15)
C15_10 C20_10 C21_10 C12_10 -4.3(2)
C19_10 C20_10 C21_10 C22_10 -14.8(2)
C15_10 C20_10 C21_10 C22_10 169.21(13)
C29_10 N20_10 C22_10 C21_10 169.71(12)
Ni10_10 N20_10 C22_10 C21_10 -12.58(19)
C12_10 C21_10 C22_10 N20_10 -20.2(2)
C20_10 C21_10 C22_10 N20_10 166.17(13)
C11_10 N19_10 C23_10 C24_10 50.40(16)
Ni10_10 N19_10 C23_10 C24_10 -128.00(11)
C11_10 N19_10 C23_10 C25_10 -79.81(15)
Ni10_10 N19_10 C23_10 C25_10 101.79(12)
N19_10 C23_10 C25_10 C27_10 63.13(17)
C24_10 C23_10 C25_10 C27_10 -65.66(17)
N19_10 C23_10 C25_10 C28_10 -59.29(16)
C24_10 C23_10 C25_10 C28_10 171.92(14)
N19_10 C23_10 C25_10 C26_10 -176.43(12)
C24_10 C23_10 C25_10 C26_10 54.78(16)
C22_10 N20_10 C29_10 C30_10 43.72(16)
Ni10_10 N20_10 C29_10 C30_10 -133.94(11)
C22_10 N20_10 C29_10 C31_10 -85.88(15)
Ni10_10 N20_10 C29_10 C31_10 96.46(12)
N20_10 C29_10 C31_10 C34_10 62.77(16)
C30_10 C29_10 C31_10 C34_10 -65.78(16)
N20_10 C29_10 C31_10 C32_10 -59.16(16)
C30_10 C29_10 C31_10 C32_10 172.28(14)
N20_10 C29_10 C31_10 C33_10 -177.79(13)
C30_10 C29_10 C31_10 C33_10 53.65(17)
N21_11 Ni11_11 O21_11 C1_11 -39.25(11)
N22_11 Ni11_11 O21_11 C1_11 134.36(11)
N21_11 Ni11_11 O22_11 C12_11 122.92(11)
N22_11 Ni11_11 O22_11 C12_11 -50.71(11)
O21_11 Ni11_11 N21_11 C11_11 36.74(11)
O22_11 Ni11_11 N21_11 C11_11 -142.61(11)
O21_11 Ni11_11 N21_11 C23_11 -145.75(10)
O22_11 Ni11_11 N21_11 C23_11 34.89(10)
Ni11_11 O21_11 C1_11 C10_11 19.79(19)
Ni11_11 O21_11 C1_11 C2_11 -161.29(10)
O21_11 C1_11 C2_11 C3_11 177.73(14)
C10_11 C1_11 C2_11 C3_11 -3.3(2)
C1_11 C2_11 C3_11 C4_11 -0.9(2)
C2_11 C3_11 C4_11 C5_11 -176.67(15)
C2_11 C3_11 C4_11 C9_11 1.9(2)
C9_11 C4_11 C5_11 C6_11 0.0(2)
C3_11 C4_11 C5_11 C6_11 178.51(15)
C4_11 C5_11 C6_11 C7_11 -1.4(3)
C5_11 C6_11 C7_11 C8_11 1.0(3)
C6_11 C7_11 C8_11 C9_11 0.9(2)
C7_11 C8_11 C9_11 C4_11 -2.2(2)
C7_11 C8_11 C9_11 C10_11 179.76(14)
C5_11 C4_11 C9_11 C8_11 1.7(2)
C3_11 C4_11 C9_11 C8_11 -176.79(13)
C5_11 C4_11 C9_11 C10_11 179.87(13)
C3_11 C4_11 C9_11 C10_11 1.3(2)
O21_11 C1_11 C10_11 C11_11 14.3(2)
C2_11 C1_11 C10_11 C11_11 -164.58(13)
O21_11 C1_11 C10_11 C9_11 -174.67(12)
C2_11 C1_11 C10_11 C9_11 6.43(19)
C8_11 C9_11 C10_11 C1_11 172.52(13)
C4_11 C9_11 C10_11 C1_11 -5.50(19)
C8_11 C9_11 C10_11 C11_11 -16.6(2)
C4_11 C9_11 C10_11 C11_11 165.39(12)
C23_11 N21_11 C11_11 C10_11 166.44(12)
Ni11_11 N21_11 C11_11 C10_11 -15.99(18)
C1_11 C10_11 C11_11 N21_11 -16.0(2)
C9_11 C10_11 C11_11 N21_11 173.01(13)
Ni11_11 O22_11 C12_11 C21_11 31.34(17)
Ni11_11 O22_11 C12_11 C13_11 -150.30(10)
O22_11 C12_11 C13_11 C14_11 175.13(13)
C21_11 C12_11 C13_11 C14_11 -6.4(2)
C12_11 C13_11 C14_11 C15_11 0.4(2)
C13_11 C14_11 C15_11 C16_11 -174.19(15)
C13_11 C14_11 C15_11 C20_11 4.0(2)
C20_11 C15_11 C16_11 C17_11 0.1(2)
C14_11 C15_11 C16_11 C17_11 178.25(15)
C15_11 C16_11 C17_11 C18_11 0.0(3)
C16_11 C17_11 C18_11 C19_11 0.2(3)
C17_11 C18_11 C19_11 C20_11 -0.5(2)
C18_11 C19_11 C20_11 C15_11 0.6(2)
C18_11 C19_11 C20_11 C21_11 -175.58(14)
C16_11 C15_11 C20_11 C19_11 -0.4(2)
C14_11 C15_11 C20_11 C19_11 -178.57(13)
C16_11 C15_11 C20_11 C21_11 175.94(13)
C14_11 C15_11 C20_11 C21_11 -2.25(19)
O22_11 C12_11 C21_11 C20_11 -173.59(12)
C13_11 C12_11 C21_11 C20_11 8.07(19)
O22_11 C12_11 C21_11 C22_11 12.15(19)
C13_11 C12_11 C21_11 C22_11 -166.19(12)
C19_11 C20_11 C21_11 C12_11 172.31(13)
C15_11 C20_11 C21_11 C12_11 -3.80(19)
C19_11 C20_11 C21_11 C22_11 -13.6(2)
C15_11 C20_11 C21_11 C22_11 170.31(12)
C29_11 N22_11 C22_11 C21_11 168.70(12)
Ni11_11 N22_11 C22_11 C21_11 -12.87(18)
C12_11 C21_11 C22_11 N22_11 -22.0(2)
C20_11 C21_11 C22_11 N22_11 163.77(13)
C11_11 N21_11 C23_11 C24_11 53.03(16)
Ni11_11 N21_11 C23_11 C24_11 -124.54(11)
C11_11 N21_11 C23_11 C25_11 -77.37(15)
Ni11_11 N21_11 C23_11 C25_11 105.06(11)
N21_11 C23_11 C25_11 C27_11 64.61(16)
C24_11 C23_11 C25_11 C27_11 -64.20(17)
N21_11 C23_11 C25_11 C28_11 -57.35(16)
C24_11 C23_11 C25_11 C28_11 173.84(13)
N21_11 C23_11 C25_11 C26_11 -174.60(12)
C24_11 C23_11 C25_11 C26_11 56.59(16)
C22_11 N22_11 C29_11 C30_11 40.49(18)
Ni11_11 N22_11 C29_11 C30_11 -137.90(12)
C22_11 N22_11 C29_11 C31_11 -88.93(16)
Ni11_11 N22_11 C29_11 C31_11 92.68(13)
N22_11 C29_11 C31_11 C34_11 62.8(2)
C30_11 C29_11 C31_11 C34_11 -65.4(2)
N22_11 C29_11 C31_11 C33_11 -176.52(14)
C30_11 C29_11 C31_11 C33_11 55.21(18)
N22_11 C29_11 C31_11 C32_11 -59.44(18)
C30_11 C29_11 C31_11 C32_11 172.30(16)
N23_12 Ni12_12 O23_12 C1_12 -45.10(11)
N24_12 Ni12_12 O23_12 C1_12 131.17(11)
N23_12 Ni12_12 O24_12 C12_12 132.09(11)
N24_12 Ni12_12 O24_12 C12_12 -44.20(11)
O24_12 Ni12_12 N23_12 C11_12 -136.66(11)
O23_12 Ni12_12 N23_12 C11_12 40.05(11)
O24_12 Ni12_12 N23_12 C23_12 41.74(10)
O23_12 Ni12_12 N23_12 C23_12 -141.56(10)
O24_12 Ni12_12 N24_12 C22_12 37.18(11)
O23_12 Ni12_12 N24_12 C22_12 -139.50(11)
O24_12 Ni12_12 N24_12 C29_12 -143.84(10)
O23_12 Ni12_12 N24_12 C29_12 39.48(10)
Ni12_12 O23_12 C1_12 C10_12 24.93(19)
Ni12_12 O23_12 C1_12 C2_12 -156.04(11)
O23_12 C1_12 C2_12 C3_12 177.44(14)
C10_12 C1_12 C2_12 C3_12 -3.5(2)
C1_12 C2_12 C3_12 C4_12 -0.3(2)
C2_12 C3_12 C4_12 C9_12 1.6(2)
C2_12 C3_12 C4_12 C5_12 -176.91(15)
C9_12 C4_12 C5_12 C6_12 -0.1(2)
C3_12 C4_12 C5_12 C6_12 178.38(16)
C4_12 C5_12 C6_12 C7_12 -0.9(3)
C5_12 C6_12 C7_12 C8_12 0.4(3)
C6_12 C7_12 C8_12 C9_12 1.1(2)
C7_12 C8_12 C9_12 C4_12 -2.1(2)
C7_12 C8_12 C9_12 C10_12 -179.79(14)
C5_12 C4_12 C9_12 C8_12 1.6(2)
C3_12 C4_12 C9_12 C8_12 -176.94(13)
C5_12 C4_12 C9_12 C10_12 179.38(13)
C3_12 C4_12 C9_12 C10_12 0.9(2)
O23_12 C1_12 C10_12 C11_12 13.9(2)
C2_12 C1_12 C10_12 C11_12 -165.07(13)
O23_12 C1_12 C10_12 C9_12 -175.07(13)
C2_12 C1_12 C10_12 C9_12 5.9(2)
C8_12 C9_12 C10_12 C1_12 173.02(13)
C4_12 C9_12 C10_12 C1_12 -4.7(2)
C8_12 C9_12 C10_12 C11_12 -16.2(2)
C4_12 C9_12 C10_12 C11_12 166.16(13)
C23_12 N23_12 C11_12 C10_12 166.36(12)
Ni12_12 N23_12 C11_12 C10_12 -15.22(19)
C1_12 C10_12 C11_12 N23_12 -19.1(2)
C9_12 C10_12 C11_12 N23_12 169.97(13)
Ni12_12 O24_12 C12_12 C21_12 26.59(18)
Ni12_12 O24_12 C12_12 C13_12 -154.16(10)
O24_12 C12_12 C13_12 C14_12 175.15(14)
C21_12 C12_12 C13_12 C14_12 -5.5(2)
C12_12 C13_12 C14_12 C15_12 1.1(2)
C13_12 C14_12 C15_12 C16_12 -176.17(15)
C13_12 C14_12 C15_12 C20_12 2.8(2)
C20_12 C15_12 C16_12 C17_12 0.5(2)
C14_12 C15_12 C16_12 C17_12 179.44(16)
C15_12 C16_12 C17_12 C18_12 -0.6(3)
C16_12 C17_12 C18_12 C19_12 0.6(3)
C17_12 C18_12 C19_12 C20_12 -0.5(3)
C16_12 C15_12 C20_12 C19_12 -0.4(2)
C14_12 C15_12 C20_12 C19_12 -179.34(14)
C16_12 C15_12 C20_12 C21_12 176.88(14)
C14_12 C15_12 C20_12 C21_12 -2.1(2)
C18_12 C19_12 C20_12 C15_12 0.4(2)
C18_12 C19_12 C20_12 C21_12 -176.76(16)
O24_12 C12_12 C21_12 C22_12 11.5(2)
C13_12 C12_12 C21_12 C22_12 -167.72(12)
O24_12 C12_12 C21_12 C20_12 -174.57(13)
C13_12 C12_12 C21_12 C20_12 6.2(2)
C15_12 C20_12 C21_12 C12_12 -2.4(2)
C19_12 C20_12 C21_12 C12_12 174.68(14)
C15_12 C20_12 C21_12 C22_12 171.41(13)
C19_12 C20_12 C21_12 C22_12 -11.5(2)
C29_12 N24_12 C22_12 C21_12 168.47(12)
Ni12_12 N24_12 C22_12 C21_12 -12.56(19)
C12_12 C21_12 C22_12 N24_12 -18.9(2)
C20_12 C21_12 C22_12 N24_12 167.11(13)
C11_12 N23_12 C23_12 C24_12 53.33(16)
Ni12_12 N23_12 C23_12 C24_12 -125.08(11)
C11_12 N23_12 C23_12 C25_12 -77.17(16)
Ni12_12 N23_12 C23_12 C25_12 104.42(11)
N23_12 C23_12 C25_12 C27_12 62.31(16)
C24_12 C23_12 C25_12 C27_12 -66.44(16)
N23_12 C23_12 C25_12 C26_12 -176.92(12)
C24_12 C23_12 C25_12 C26_12 54.33(15)
N23_12 C23_12 C25_12 C28_12 -59.33(15)
C24_12 C23_12 C25_12 C28_12 171.92(12)
C22_12 N24_12 C29_12 C30_12 55.86(17)
Ni12_12 N24_12 C29_12 C30_12 -123.14(12)
C22_12 N24_12 C29_12 C31_12 -75.53(17)
Ni12_12 N24_12 C29_12 C31_12 105.47(12)
N24_12 C29_12 C31_12 C34_12 -42.11(17)
C30_12 C29_12 C31_12 C34_12 -171.51(13)
N24_12 C29_12 C31_12 C33_12 81.61(16)
C30_12 C29_12 C31_12 C33_12 -47.80(17)
N24_12 C29_12 C31_12 C32_12 -159.61(15)
C30_12 C29_12 C31_12 C32_12 70.99(19)
N25_13 Ni13_13 O25_13 C1_13 -40.24(11)
N26_13 Ni13_13 O25_13 C1_13 136.10(11)
N25_13 Ni13_13 O26_13 C12_13 129.85(11)
N26_13 Ni13_13 O26_13 C12_13 -46.54(11)
O25_13 Ni13_13 N25_13 C11_13 37.99(11)
O26_13 Ni13_13 N25_13 C11_13 -139.72(11)
O25_13 Ni13_13 N25_13 C23_13 -144.08(10)
O26_13 Ni13_13 N25_13 C23_13 38.22(10)
O25_13 Ni13_13 N26_13 C22_13 -137.37(11)
O26_13 Ni13_13 N26_13 C22_13 40.34(11)
O25_13 Ni13_13 N26_13 C29_13 42.93(11)
O26_13 Ni13_13 N26_13 C29_13 -139.35(11)
Ni13_13 O25_13 C1_13 C10_13 19.95(19)
Ni13_13 O25_13 C1_13 C2_13 -160.92(10)
O25_13 C1_13 C2_13 C3_13 177.42(14)
C10_13 C1_13 C2_13 C3_13 -3.4(2)
C1_13 C2_13 C3_13 C4_13 -0.5(2)
C2_13 C3_13 C4_13 C9_13 1.7(2)
C2_13 C3_13 C4_13 C5_13 -177.13(15)
C9_13 C4_13 C5_13 C6_13 0.0(2)
C3_13 C4_13 C5_13 C6_13 178.85(15)
C4_13 C5_13 C6_13 C7_13 -1.1(3)
C5_13 C6_13 C7_13 C8_13 0.7(3)
C6_13 C7_13 C8_13 C9_13 0.8(2)
C7_13 C8_13 C9_13 C4_13 -1.8(2)
C7_13 C8_13 C9_13 C10_13 179.68(14)
C5_13 C4_13 C9_13 C8_13 1.4(2)
C3_13 C4_13 C9_13 C8_13 -177.43(13)
C5_13 C4_13 C9_13 C10_13 179.93(13)
C3_13 C4_13 C9_13 C10_13 1.1(2)
O25_13 C1_13 C10_13 C11_13 15.1(2)
C2_13 C1_13 C10_13 C11_13 -164.05(13)
O25_13 C1_13 C10_13 C9_13 -174.74(13)
C2_13 C1_13 C10_13 C9_13 6.14(19)
C8_13 C9_13 C10_13 C1_13 173.39(13)
C4_13 C9_13 C10_13 C1_13 -5.07(19)
C8_13 C9_13 C10_13 C11_13 -16.6(2)
C4_13 C9_13 C10_13 C11_13 164.95(12)
C23_13 N25_13 C11_13 C10_13 165.54(12)
Ni13_13 N25_13 C11_13 C10_13 -16.49(18)
C1_13 C10_13 C11_13 N25_13 -16.6(2)
C9_13 C10_13 C11_13 N25_13 173.20(13)
Ni13_13 O26_13 C12_13 C21_13 25.80(18)
Ni13_13 O26_13 C12_13 C13_13 -156.25(10)
O26_13 C12_13 C13_13 C14_13 176.30(13)
C21_13 C12_13 C13_13 C14_13 -5.6(2)
C12_13 C13_13 C14_13 C15_13 -0.2(2)
C13_13 C14_13 C15_13 C16_13 -176.00(15)
C13_13 C14_13 C15_13 C20_13 3.3(2)
C20_13 C15_13 C16_13 C17_13 0.2(2)
C14_13 C15_13 C16_13 C17_13 179.44(15)
C15_13 C16_13 C17_13 C18_13 -0.6(2)
C16_13 C17_13 C18_13 C19_13 0.0(2)
C17_13 C18_13 C19_13 C20_13 0.9(2)
C18_13 C19_13 C20_13 C15_13 -1.3(2)
C18_13 C19_13 C20_13 C21_13 -179.22(14)
C16_13 C15_13 C20_13 C19_13 0.7(2)
C14_13 C15_13 C20_13 C19_13 -178.56(13)
C16_13 C15_13 C20_13 C21_13 178.75(13)
C14_13 C15_13 C20_13 C21_13 -0.5(2)
O26_13 C12_13 C21_13 C20_13 -173.72(13)
C13_13 C12_13 C21_13 C20_13 8.34(19)
O26_13 C12_13 C21_13 C22_13 15.4(2)
C13_13 C12_13 C21_13 C22_13 -162.54(12)
C19_13 C20_13 C21_13 C12_13 172.58(13)
C15_13 C20_13 C21_13 C12_13 -5.36(19)
C19_13 C20_13 C21_13 C22_13 -16.8(2)
C15_13 C20_13 C21_13 C22_13 165.28(12)
C29_13 N26_13 C22_13 C21_13 166.20(13)
Ni13_13 N26_13 C22_13 C21_13 -13.51(19)
C12_13 C21_13 C22_13 N26_13 -21.8(2)
C20_13 C21_13 C22_13 N26_13 167.25(13)
C11_13 N25_13 C23_13 C24_13 54.65(16)
Ni13_13 N25_13 C23_13 C24_13 -123.32(11)
C11_13 N25_13 C23_13 C25_13 -75.47(15)
Ni13_13 N25_13 C23_13 C25_13 106.56(12)
N25_13 C23_13 C25_13 C26_13 61.69(17)
C24_13 C23_13 C25_13 C26_13 -66.84(17)
N25_13 C23_13 C25_13 C27_13 -177.50(12)
C24_13 C23_13 C25_13 C27_13 53.97(16)
N25_13 C23_13 C25_13 C28_13 -60.25(16)
C24_13 C23_13 C25_13 C28_13 171.23(13)
C22_13 N26_13 C29_13 C30_13 36.1(2)
Ni13_13 N26_13 C29_13 C30_13 -144.20(13)
C22_13 N26_13 C29_13 C31_13 -92.35(16)
Ni13_13 N26_13 C29_13 C31_13 87.35(14)
N26_13 C29_13 C31_13 C33_13 179.64(14)
C30_13 C29_13 C31_13 C33_13 51.86(19)
N26_13 C29_13 C31_13 C34_13 58.5(2)
C30_13 C29_13 C31_13 C34_13 -69.2(2)
N26_13 C29_13 C31_13 C32_13 -62.14(16)
C30_13 C29_13 C31_13 C32_13 170.08(14)
N27_14 Ni14_14 O27_14 C12_14 -39.33(12)
N28_14 Ni14_14 O27_14 C12_14 133.47(12)
N27_14 Ni14_14 O28_14 C1_14 118.84(11)
N28_14 Ni14_14 O28_14 C1_14 -53.96(11)
O27_14 Ni14_14 N27_14 C22_14 37.78(11)
O28_14 Ni14_14 N27_14 C22_14 -142.10(11)
O27_14 Ni14_14 N27_14 C29_14 -146.95(10)
O28_14 Ni14_14 N27_14 C29_14 33.18(10)
Ni14_14 O28_14 C1_14 C10_14 33.77(17)
Ni14_14 O28_14 C1_14 C2_14 -148.03(10)
O28_14 C1_14 C2_14 C3_14 174.57(13)
C10_14 C1_14 C2_14 C3_14 -7.1(2)
C1_14 C2_14 C3_14 C4_14 0.6(2)
C2_14 C3_14 C4_14 C5_14 -173.04(14)
C2_14 C3_14 C4_14 C9_14 4.8(2)
C9_14 C4_14 C5_14 C6_14 0.9(2)
C3_14 C4_14 C5_14 C6_14 178.69(14)
C4_14 C5_14 C6_14 C7_14 0.5(2)
C5_14 C6_14 C7_14 C8_14 -1.0(2)
C6_14 C7_14 C8_14 C9_14 0.1(2)
C7_14 C8_14 C9_14 C4_14 1.2(2)
C7_14 C8_14 C9_14 C10_14 -174.69(13)
C5_14 C4_14 C9_14 C8_14 -1.72(19)
C3_14 C4_14 C9_14 C8_14 -179.59(12)
C5_14 C4_14 C9_14 C10_14 174.37(12)
C3_14 C4_14 C9_14 C10_14 -3.50(19)
O28_14 C1_14 C10_14 C9_14 -173.48(12)
C2_14 C1_14 C10_14 C9_14 8.34(19)
O28_14 C1_14 C10_14 C11_14 12.55(19)
C2_14 C1_14 C10_14 C11_14 -165.64(12)
C8_14 C9_14 C10_14 C1_14 172.81(13)
C4_14 C9_14 C10_14 C1_14 -3.08(19)
C8_14 C9_14 C10_14 C11_14 -13.4(2)
C4_14 C9_14 C10_14 C11_14 170.72(12)
C23_14 N28_14 C11_14 C10_14 167.80(14)
Ni14_14 N28_14 C11_14 C10_14 -12.26(19)
C1_14 C10_14 C11_14 N28_14 -24.3(2)
C9_14 C10_14 C11_14 N28_14 161.75(13)
Ni14_14 O27_14 C12_14 C21_14 18.74(19)
Ni14_14 O27_14 C12_14 C13_14 -162.38(11)
O27_14 C12_14 C13_14 C14_14 177.46(14)
C21_14 C12_14 C13_14 C14_14 -3.6(2)
C12_14 C13_14 C14_14 C15_14 -1.2(2)
C13_14 C14_14 C15_14 C20_14 2.1(2)
C13_14 C14_14 C15_14 C16_14 -176.43(15)
C20_14 C15_14 C16_14 C17_14 -0.9(2)
C14_14 C15_14 C16_14 C17_14 177.63(16)
C15_14 C16_14 C17_14 C18_14 -0.5(3)
C16_14 C17_14 C18_14 C19_14 0.5(3)
C17_14 C18_14 C19_14 C20_14 0.9(2)
C16_14 C15_14 C20_14 C19_14 2.3(2)
C14_14 C15_14 C20_14 C19_14 -176.28(13)
C16_14 C15_14 C20_14 C21_14 -179.67(13)
C14_14 C15_14 C20_14 C21_14 1.8(2)
C18_14 C19_14 C20_14 C15_14 -2.3(2)
C18_14 C19_14 C20_14 C21_14 179.71(14)
O27_14 C12_14 C21_14 C22_14 15.3(2)
C13_14 C12_14 C21_14 C22_14 -163.52(13)
O27_14 C12_14 C21_14 C20_14 -173.69(13)
C13_14 C12_14 C21_14 C20_14 7.4(2)
C15_14 C20_14 C21_14 C12_14 -6.60(19)
C19_14 C20_14 C21_14 C12_14 171.37(13)
C15_14 C20_14 C21_14 C22_14 164.20(13)
C19_14 C20_14 C21_14 C22_14 -17.8(2)
C29_14 N27_14 C22_14 C21_14 167.43(12)
Ni14_14 N27_14 C22_14 C21_14 -17.19(19)
C12_14 C21_14 C22_14 N27_14 -15.8(2)
C20_14 C21_14 C22_14 N27_14 173.32(13)
C11_14 N28_14 C23_14 C24_14 32.7(2)
Ni14_14 N28_14 C23_14 C24_14 -147.29(14)
C11_14 N28_14 C23_14 C25_14 -95.87(17)
Ni14_14 N28_14 C23_14 C25_14 84.19(14)
N28_14 C23_14 C25_14 C27_14 -62.49(17)
C24_14 C23_14 C25_14 C27_14 169.41(15)
N28_14 C23_14 C25_14 C28_14 178.28(15)
C24_14 C23_14 C25_14 C28_14 50.2(2)
N28_14 C23_14 C25_14 C26_14 58.1(2)
C24_14 C23_14 C25_14 C26_14 -70.0(2)
C22_14 N27_14 C29_14 C30_14 53.62(16)
Ni14_14 N27_14 C29_14 C30_14 -121.72(11)
C22_14 N27_14 C29_14 C31_14 -77.03(15)
Ni14_14 N27_14 C29_14 C31_14 107.64(11)
N27_14 C29_14 C31_14 C33_14 62.82(17)
C30_14 C29_14 C31_14 C33_14 -65.90(17)
N27_14 C29_14 C31_14 C34_14 -59.28(15)
C30_14 C29_14 C31_14 C34_14 172.00(13)
N27_14 C29_14 C31_14 C32_14 -176.70(12)
C30_14 C29_14 C31_14 C32_14 54.58(16)
N29_15 Ni15_15 O29_15 C12_15 -42.56(11)
N30_15 Ni15_15 O29_15 C12_15 130.97(11)
N29_15 Ni15_15 O30_15 C1_15 125.72(11)
N30_15 Ni15_15 O30_15 C1_15 -47.81(11)
O29_15 Ni15_15 N29_15 C22_15 39.70(11)
O30_15 Ni15_15 N29_15 C22_15 -139.77(11)
O29_15 Ni15_15 N29_15 C29_15 -142.98(10)
O30_15 Ni15_15 N29_15 C29_15 37.54(10)
O29_15 Ni15_15 N30_15 C11_15 -139.99(11)
O30_15 Ni15_15 N30_15 C11_15 39.47(11)
O29_15 Ni15_15 N30_15 C23_15 37.90(10)
O30_15 Ni15_15 N30_15 C23_15 -142.63(10)
Ni15_15 O30_15 C1_15 C10_15 29.34(18)
Ni15_15 O30_15 C1_15 C2_15 -152.00(10)
O30_15 C1_15 C2_15 C3_15 175.96(13)
C10_15 C1_15 C2_15 C3_15 -5.3(2)
C1_15 C2_15 C3_15 C4_15 -0.6(2)
C2_15 C3_15 C4_15 C5_15 -173.30(15)
C2_15 C3_15 C4_15 C9_15 3.6(2)
C9_15 C4_15 C5_15 C6_15 -0.2(2)
C3_15 C4_15 C5_15 C6_15 176.62(16)
C4_15 C5_15 C6_15 C7_15 -0.7(3)
C5_15 C6_15 C7_15 C8_15 1.4(3)
C6_15 C7_15 C8_15 C9_15 -1.1(2)
C7_15 C8_15 C9_15 C4_15 0.2(2)
C7_15 C8_15 C9_15 C10_15 -175.33(14)
C5_15 C4_15 C9_15 C8_15 0.5(2)
C3_15 C4_15 C9_15 C8_15 -176.40(13)
C5_15 C4_15 C9_15 C10_15 176.18(14)
C3_15 C4_15 C9_15 C10_15 -0.7(2)
O30_15 C1_15 C10_15 C9_15 -173.25(13)
C2_15 C1_15 C10_15 C9_15 8.10(19)
O30_15 C1_15 C10_15 C11_15 11.5(2)
C2_15 C1_15 C10_15 C11_15 -167.14(12)
C8_15 C9_15 C10_15 C1_15 170.27(13)
C4_15 C9_15 C10_15 C1_15 -5.15(19)
C8_15 C9_15 C10_15 C11_15 -14.6(2)
C4_15 C9_15 C10_15 C11_15 169.97(13)
C23_15 N30_15 C11_15 C10_15 169.15(12)
Ni15_15 N30_15 C11_15 C10_15 -12.91(18)
C1_15 C10_15 C11_15 N30_15 -20.2(2)
C9_15 C10_15 C11_15 N30_15 164.62(13)
Ni15_15 O29_15 C12_15 C21_15 21.33(18)
Ni15_15 O29_15 C12_15 C13_15 -159.98(10)
O29_15 C12_15 C13_15 C14_15 177.99(14)
C21_15 C12_15 C13_15 C14_15 -3.3(2)
C12_15 C13_15 C14_15 C15_15 -1.5(2)
C13_15 C14_15 C15_15 C20_15 2.4(2)
C13_15 C14_15 C15_15 C16_15 -176.30(15)
C20_15 C15_15 C16_15 C17_15 -0.5(2)
C14_15 C15_15 C16_15 C17_15 178.17(16)
C15_15 C16_15 C17_15 C18_15 -1.0(3)
C16_15 C17_15 C18_15 C19_15 0.7(3)
C17_15 C18_15 C19_15 C20_15 1.0(2)
C16_15 C15_15 C20_15 C19_15 2.2(2)
C14_15 C15_15 C20_15 C19_15 -176.49(13)
C16_15 C15_15 C20_15 C21_15 -179.89(13)
C14_15 C15_15 C20_15 C21_15 1.4(2)
C18_15 C19_15 C20_15 C15_15 -2.5(2)
C18_15 C19_15 C20_15 C21_15 179.67(14)
O29_15 C12_15 C21_15 C22_15 15.8(2)
C13_15 C12_15 C21_15 C22_15 -162.91(13)
O29_15 C12_15 C21_15 C20_15 -174.32(12)
C13_15 C12_15 C21_15 C20_15 7.01(19)
C15_15 C20_15 C21_15 C12_15 -6.15(19)
C19_15 C20_15 C21_15 C12_15 171.66(13)
C15_15 C20_15 C21_15 C22_15 163.56(13)
C19_15 C20_15 C21_15 C22_15 -18.6(2)
C29_15 N29_15 C22_15 C21_15 165.83(12)
Ni15_15 N29_15 C22_15 C21_15 -16.80(18)
C12_15 C21_15 C22_15 N29_15 -17.9(2)
C20_15 C21_15 C22_15 N29_15 172.29(13)
C11_15 N30_15 C23_15 C24_15 42.45(17)
Ni15_15 N30_15 C23_15 C24_15 -135.47(11)
C11_15 N30_15 C23_15 C25_15 -87.00(15)
Ni15_15 N30_15 C23_15 C25_15 95.08(12)
N30_15 C23_15 C25_15 C26_15 64.81(17)
C24_15 C23_15 C25_15 C26_15 -63.74(18)
N30_15 C23_15 C25_15 C28_15 -175.92(13)
C24_15 C23_15 C25_15 C28_15 55.54(17)
N30_15 C23_15 C25_15 C27_15 -57.49(18)
C24_15 C23_15 C25_15 C27_15 173.97(16)
C22_15 N29_15 C29_15 C30_15 50.74(16)
Ni15_15 N29_15 C29_15 C30_15 -126.60(11)
C22_15 N29_15 C29_15 C31_15 -79.49(16)
Ni15_15 N29_15 C29_15 C31_15 103.17(12)
N29_15 C29_15 C31_15 C33_15 61.50(18)
C30_15 C29_15 C31_15 C33_15 -67.11(18)
N29_15 C29_15 C31_15 C34_15 -60.77(16)
C30_15 C29_15 C31_15 C34_15 170.62(14)
N29_15 C29_15 C31_15 C32_15 -177.71(12)
C30_15 C29_15 C31_15 C32_15 53.68(17)
N31_16 Ni16_16 O31_16 C12_16 -44.72(11)
N32_16 Ni16_16 O31_16 C12_16 132.07(11)
N31_16 Ni16_16 O32_16 C1_16 133.50(11)
N32_16 Ni16_16 O32_16 C1_16 -43.31(11)
O32_16 Ni16_16 N31_16 C22_16 -136.42(11)
O31_16 Ni16_16 N31_16 C22_16 40.29(11)
O32_16 Ni16_16 N31_16 C29_16 42.75(9)
O31_16 Ni16_16 N31_16 C29_16 -140.54(10)
O32_16 Ni16_16 N32_16 C11_16 36.52(11)
O31_16 Ni16_16 N32_16 C11_16 -140.15(11)
O32_16 Ni16_16 N32_16 C23_16 -144.60(10)
O31_16 Ni16_16 N32_16 C23_16 38.74(10)
Ni16_16 O32_16 C1_16 C10_16 26.14(18)
Ni16_16 O32_16 C1_16 C2_16 -155.08(10)
O32_16 C1_16 C2_16 C3_16 176.02(13)
C10_16 C1_16 C2_16 C3_16 -5.1(2)
C1_16 C2_16 C3_16 C4_16 0.5(2)
C2_16 C3_16 C4_16 C5_16 -176.07(16)
C2_16 C3_16 C4_16 C9_16 2.8(2)
C9_16 C4_16 C5_16 C6_16 0.2(3)
C3_16 C4_16 C5_16 C6_16 179.05(17)
C4_16 C5_16 C6_16 C7_16 -0.9(3)
C5_16 C6_16 C7_16 C8_16 1.0(3)
C6_16 C7_16 C8_16 C9_16 -0.4(3)
C7_16 C8_16 C9_16 C4_16 -0.3(2)
C7_16 C8_16 C9_16 C10_16 -177.20(16)
C5_16 C4_16 C9_16 C8_16 0.4(2)
C3_16 C4_16 C9_16 C8_16 -178.50(14)
C5_16 C4_16 C9_16 C10_16 177.44(14)
C3_16 C4_16 C9_16 C10_16 -1.5(2)
O32_16 C1_16 C10_16 C9_16 -174.82(13)
C2_16 C1_16 C10_16 C9_16 6.42(19)
O32_16 C1_16 C10_16 C11_16 11.1(2)
C2_16 C1_16 C10_16 C11_16 -167.66(12)
C8_16 C9_16 C10_16 C1_16 173.68(14)
C4_16 C9_16 C10_16 C1_16 -3.2(2)
C8_16 C9_16 C10_16 C11_16 -12.4(2)
C4_16 C9_16 C10_16 C11_16 170.78(13)
C23_16 N32_16 C11_16 C10_16 168.47(12)
Ni16_16 N32_16 C11_16 C10_16 -12.65(19)
C1_16 C10_16 C11_16 N32_16 -18.1(2)
C9_16 C10_16 C11_16 N32_16 167.79(13)
Ni16_16 O31_16 C12_16 C21_16 24.13(18)
Ni16_16 O31_16 C12_16 C13_16 -156.84(10)
O31_16 C12_16 C13_16 C14_16 177.23(14)
C21_16 C12_16 C13_16 C14_16 -3.7(2)
C12_16 C13_16 C14_16 C15_16 -0.5(2)
C13_16 C14_16 C15_16 C20_16 1.9(2)
C13_16 C14_16 C15_16 C16_16 -176.07(15)
C20_16 C15_16 C16_16 C17_16 -0.1(2)
C14_16 C15_16 C16_16 C17_16 177.86(15)
C15_16 C16_16 C17_16 C18_16 -0.9(3)
C16_16 C17_16 C18_16 C19_16 0.6(3)
C17_16 C18_16 C19_16 C20_16 0.6(2)
C16_16 C15_16 C20_16 C19_16 1.3(2)
C14_16 C15_16 C20_16 C19_16 -176.68(13)
C16_16 C15_16 C20_16 C21_16 178.88(13)
C14_16 C15_16 C20_16 C21_16 0.9(2)
C18_16 C19_16 C20_16 C15_16 -1.6(2)
C18_16 C19_16 C20_16 C21_16 -179.09(14)
O31_16 C12_16 C21_16 C22_16 14.6(2)
C13_16 C12_16 C21_16 C22_16 -164.45(12)
O31_16 C12_16 C21_16 C20_16 -174.55(12)
C13_16 C12_16 C21_16 C20_16 6.43(19)
C15_16 C20_16 C21_16 C12_16 -5.10(19)
C19_16 C20_16 C21_16 C12_16 172.35(13)
C15_16 C20_16 C21_16 C22_16 165.60(12)
C19_16 C20_16 C21_16 C22_16 -16.95(19)
C29_16 N31_16 C22_16 C21_16 165.04(12)
Ni16_16 N31_16 C22_16 C21_16 -15.78(18)
C12_16 C21_16 C22_16 N31_16 -18.94(19)
C20_16 C21_16 C22_16 N31_16 170.22(12)
C11_16 N32_16 C23_16 C24_16 55.62(17)
Ni16_16 N32_16 C23_16 C24_16 -123.29(12)
C11_16 N32_16 C23_16 C25_16 -75.21(17)
Ni16_16 N32_16 C23_16 C25_16 105.88(12)
N32_16 C23_16 C25_16 C26_16 79.48(16)
C24_16 C23_16 C25_16 C26_16 -49.25(17)
N32_16 C23_16 C25_16 C28_16 -160.87(15)
C24_16 C23_16 C25_16 C28_16 70.40(18)
N32_16 C23_16 C25_16 C27_16 -43.48(16)
C24_16 C23_16 C25_16 C27_16 -172.21(13)
C22_16 N31_16 C29_16 C30_16 53.84(16)
Ni16_16 N31_16 C29_16 C30_16 -125.33(10)
C22_16 N31_16 C29_16 C31_16 -76.77(15)
Ni16_16 N31_16 C29_16 C31_16 104.05(11)
N31_16 C29_16 C31_16 C34_16 63.18(16)
C30_16 C29_16 C31_16 C34_16 -65.66(16)
N31_16 C29_16 C31_16 C33_16 -175.93(11)
C30_16 C29_16 C31_16 C33_16 55.24(15)
N31_16 C29_16 C31_16 C32_16 -58.32(15)
C30_16 C29_16 C31_16 C32_16 172.84(12)
